data_4344597
loop_
_publ_author_name
'Zhang, Zhen-Qiang'
'Chen, Shu-Fen'
'Gao, Cong-Li'
'Zhou, Ting'
'Shan, Gui-Juan'
'Tan, Yuan-Zhi'
'Xie, Su-Yuan'
'Huang, Rong-Bin'
'Zheng, Lan-Sun'

_publ_section_title
;
 Regioselective Oxidation of Fused-Pentagon Chlorofullerenes.
;
_journal_issue 2
_journal_name_full 'Inorganic chemistry'
_journal_page_first 543
_journal_page_last 545
_journal_paper_doi 10.1021/acs.inorgchem.5b02239
_journal_volume 55
_journal_year 2016
_chemical_formula_moiety 'C50 Cl10 O'
_chemical_formula_sum 'C50 Cl10 O'
_chemical_formula_weight 971.00
_space_group_crystal_system monoclinic
_space_group_IT_number 15
_space_group_name_Hall '-C 2yc'
_space_group_name_H-M_alt 'C 1 2/c 1'
_symmetry_space_group_name_Hall '-C 2yc'
_symmetry_space_group_name_H-M 'C 1 2/c 1'
_audit_creation_date 2015-09-15
_audit_creation_method
;
Olex2 1.2
(compiled 2015.01.26 svn.r3150 for OlexSys, GUI svn.r4998)
;
_cell_angle_alpha 90
_cell_angle_beta 93.67(3)
_cell_angle_gamma 90
_cell_formula_units_Z 4
_cell_length_a 13.882(3)
_cell_length_b 17.661(4)
_cell_length_c 13.003(3)
_cell_measurement_temperature 173(2)
_cell_volume 3181.4(12)
_computing_molecular_graphics 'Olex2 (Dolomanov et al., 2009)'
_computing_publication_material 'Olex2 (Dolomanov et al., 2009)'
_computing_structure_refinement 'ShelXL (Sheldrick, 2008)'
_diffrn_ambient_temperature 173.15
_diffrn_measured_fraction_theta_full 0.997
_diffrn_measured_fraction_theta_max 0.996
_diffrn_measurement_device_type 'multiwire proportional'
_diffrn_measurement_method 'phi and omega scans'
_diffrn_radiation_monochromator graphite
_diffrn_radiation_type MoK\a
_diffrn_radiation_wavelength 0.71073
_diffrn_reflns_av_R_equivalents 0.0330
_diffrn_reflns_av_unetI/netI 0.0274
_diffrn_reflns_laue_measured_fraction_full 0.997
_diffrn_reflns_laue_measured_fraction_max 0.996
_diffrn_reflns_limit_h_max 18
_diffrn_reflns_limit_h_min -16
_diffrn_reflns_limit_k_max 22
_diffrn_reflns_limit_k_min -22
_diffrn_reflns_limit_l_max 16
_diffrn_reflns_limit_l_min -16
_diffrn_reflns_number 15466
_diffrn_reflns_point_group_measured_fraction_full 0.997
_diffrn_reflns_point_group_measured_fraction_max 0.996
_diffrn_reflns_theta_full 25.242
_diffrn_reflns_theta_max 27.484
_diffrn_reflns_theta_min 3.140
_exptl_absorpt_coefficient_mu 0.929
_exptl_absorpt_correction_type none
_exptl_crystal_density_diffrn 2.027
_exptl_crystal_description Block
_exptl_crystal_F_000 1912
_exptl_crystal_size_max 0.23
_exptl_crystal_size_mid 0.17
_exptl_crystal_size_min 0.12
_refine_diff_density_max 0.677
_refine_diff_density_min -0.775
_refine_diff_density_rms 0.058
_refine_ls_extinction_method none
_refine_ls_goodness_of_fit_ref 1.082
_refine_ls_hydrogen_treatment undef
_refine_ls_matrix_type full
_refine_ls_number_parameters 514
_refine_ls_number_reflns 3642
_refine_ls_number_restraints 25
_refine_ls_restrained_S_all 1.079
_refine_ls_R_factor_all 0.0406
_refine_ls_R_factor_gt 0.0362
_refine_ls_shift/su_max 0.001
_refine_ls_shift/su_mean 0.000
_refine_ls_structure_factor_coef Fsqd
_refine_ls_weighting_details 'w=1/[\s^2^(Fo^2^)+(0.0220P)^2^+8.0475P] where P=(Fo^2^+2Fc^2^)/3'
_refine_ls_weighting_scheme calc
_refine_ls_wR_factor_gt 0.0808
_refine_ls_wR_factor_ref 0.0832
_reflns_Friedel_coverage 0.000
_reflns_number_gt 3294
_reflns_number_total 3642
_reflns_threshold_expression 'I > 2\s(I)'
_cod_data_source_file ic5b02239_si_002.cif
_cod_data_source_block C50Cl10O
_cod_original_cell_volume 3181.3(11)
_cod_database_code 4344597
_shelx_space_group_comment
;
The symmetry employed for this shelxl refinement is uniquely defined
by the following loop, which should always be used as a source of
symmetry information in preference to the above space-group names.
They are only intended as comments.
;
_shelx_estimated_absorpt_t_max 0.897
_shelx_estimated_absorpt_t_min 0.815
_olex2_refinement_description
;
1. Restrained distances
 C2-C12
 1.402 with sigma of 0.01
2. Uiso/Uaniso restraints and constraints
Uanis(C2) \\sim Ueq, Uanis(C1) \\sim Ueq: with sigma of 0.01 and sigma for
terminal atoms of 0.02
Uanis(C2A) \\sim Ueq, Uanis(C2B) \\sim Ueq: with sigma of 0.01 and sigma for
terminal atoms of 0.02
3. Others
 Fixed Sof: C1(0.5) C2A(0.5) C2B(0.5) C3A(0.5) C3B(0.5) C4(0.5) C5(0.5)
 C6(0.5) C7(0.5) C9(0.5) C10(0.5) C11(0.5) C12(0.5) C13(0.5) C14(0.5) C15(0.5)
 C16(0.5) C17(0.5) C18(0.5) C19(0.5) C20(0.5) C21(0.5) C22(0.5) C23(0.5)
 C24(0.5) C25(0.5) C26(0.5) C27(0.5) C28(0.5) C29(0.5) C30(0.5) C31(0.5)
 C32(0.5) C33(0.5) C34(0.5) C35(0.5) C36(0.5) C37(0.5) C38(0.5) C39(0.5)
 C40(0.5) C41(0.5) C42(0.5) C43(0.5) C44(0.5) C45(0.5) C46(0.5) C47(0.5)
 C48(0.5) Cl4A(0.5) Cl4B(0.5) O1(0.5) C2(0.5)
;
_shelx_shelxl_version_number 2014/7
_olex2_submission_special_instructions 'No special instructions were received'

loop_
_space_group_symop_operation_xyz
'x, y, z'
'-x, y, -z+1/2'
'x+1/2, y+1/2, z'
'-x+1/2, y+1/2, -z+1/2'
'-x, -y, -z'
'x, -y, z-1/2'
'-x+1/2, -y+1/2, -z'
'x+1/2, -y+1/2, z-1/2'

loop_
_atom_site_label
_atom_site_type_symbol
_atom_site_fract_x
_atom_site_fract_y
_atom_site_fract_z
_atom_site_U_iso_or_equiv
_atom_site_adp_type
_atom_site_occupancy
_atom_site_site_symmetry_order
_atom_site_calc_flag
_atom_site_refinement_flags_posn
_atom_site_refinement_flags_adp
_atom_site_refinement_flags_occupancy
C1 C 0.4208(12) 0.6911(8) 0.3612(15) 0.022(2) Uani 0.5 1 d . U P
C2A C 0.0659(10) 0.8637(7) 0.4632(13) 0.019(2) Uani 0.5 1 d . U P
C2B C 0.0492(10) 0.8466(7) 0.4654(14) 0.021(2) Uani 0.5 1 d . U P
C3A C 0.3933(6) 0.8888(6) 0.4694(10) 0.0219(18) Uani 0.5 1 d . . P
C3B C 0.4239(6) 0.8761(6) 0.4711(11) 0.0219(17) Uani 0.5 1 d . . P
C4 C 0.1799(6) 0.8599(3) 0.3426(4) 0.0166(10) Uani 0.5 1 d . . P
C5 C 0.2826(6) 0.8672(3) 0.3438(4) 0.0176(8) Uani 0.5 1 d . . P
C6 C 0.2800(7) 0.9335(5) 0.5127(8) 0.0208(15) Uani 0.5 1 d . . P
C7 C 0.1764(5) 0.6304(4) 0.3314(5) 0.0231(14) Uani 0.5 1 d . . P
C9 C 0.3294(4) 0.5713(3) 0.3964(5) 0.0257(12) Uani 0.5 1 d . . P
C10 C 0.3101(4) 0.6221(3) 0.3127(4) 0.0204(10) Uani 0.5 1 d . . P
C11 C 0.0816(3) 0.7449(2) 0.3417(3) 0.0205(8) Uani 0.5 1 d . . P
C12 C 0.3486(3) 0.6983(2) 0.3012(3) 0.0181(7) Uani 0.5 1 d D . P
C13 C -0.0098(4) 0.7134(3) 0.4890(5) 0.0225(12) Uani 0.5 1 d . . P
C14 C 0.2226(3) 0.9135(2) 0.4316(3) 0.0209(8) Uani 0.5 1 d . . P
C15 C 0.3081(7) 0.9249(5) 0.4932(6) 0.0195(16) Uani 0.5 1 d . . P
C16 C 0.1438(3) 0.6820(2) 0.2978(3) 0.0186(8) Uani 0.5 1 d . . P
C17 C 0.3214(5) 0.8000(5) 0.3025(5) 0.0176(11) Uani 0.5 1 d . . P
C18 C 0.1301(3) 0.8877(2) 0.4252(3) 0.0188(8) Uani 0.5 1 d . . P
C19 C 0.0681(3) 0.8151(2) 0.3790(3) 0.0197(8) Uani 0.5 1 d . . P
C20 C 0.3319(3) 0.9031(2) 0.4295(4) 0.0188(8) Uani 0.5 1 d . . P
C21 C 0.2429(8) 0.7499(3) 0.2753(3) 0.0172(10) Uani 0.5 1 d . . P
C22 C 0.0259(4) 0.7448(3) 0.3986(4) 0.0195(11) Uani 0.5 1 d . . P
C23 C 0.4598(3) 0.6353(3) 0.4244(3) 0.0216(8) Uani 0.5 1 d . . P
C24 C 0.4611(4) 0.8103(3) 0.4291(4) 0.0219(11) Uani 0.5 1 d . . P
C25 C 0.1412(5) 0.9118(3) 0.4919(5) 0.0225(11) Uani 0.5 1 d . . P
C26 C 0.0339(4) 0.6373(3) 0.4426(4) 0.0246(9) Uani 0.5 1 d . . P
C27 C 0.4919(3) 0.6737(3) 0.4510(3) 0.0252(9) Uani 0.5 1 d . . P
C28 C 0.3952(3) 0.8408(2) 0.3845(3) 0.0195(8) Uani 0.5 1 d . . P
C29 C 0.4088(3) 0.7705(2) 0.3473(3) 0.0214(8) Uani 0.5 1 d . . P
C30 C 0.1461(4) 0.8197(5) 0.3147(5) 0.0154(11) Uani 0.5 1 d . . P
C31 C 0.0933(6) 0.6668(8) 0.3538(9) 0.0223(19) Uani 0.5 1 d . . P
C32 C 0.1844(6) 0.7521(3) 0.2739(3) 0.0148(8) Uani 0.5 1 d . . P
C33 C 0.0644(6) 0.6772(8) 0.3618(9) 0.0193(17) Uani 0.5 1 d . . P
C34 C 0.2249(8) 0.8697(3) 0.3418(4) 0.0159(10) Uani 0.5 1 d . . P
C35 C 0.3738(4) 0.5781(3) 0.3934(4) 0.0217(11) Uani 0.5 1 d . . P
C36 C 0.4569(4) 0.7784(3) 0.4064(4) 0.0195(10) Uani 0.5 1 d . . P
C37 C 0.3127(4) 0.8322(5) 0.3178(5) 0.0160(11) Uani 0.5 1 d . . P
C38 C -0.0199(5) 0.7451(4) 0.5018(5) 0.0246(13) Uani 0.5 1 d . . P
C39 C 0.3445(4) 0.6432(3) 0.3355(4) 0.0229(10) Uani 0.5 1 d . . P
C40 C 0.2018(5) 0.6127(4) 0.3106(5) 0.0207(12) Uani 0.5 1 d . . P
C41 C 0.0268(4) 0.7765(3) 0.4212(4) 0.0223(11) Uani 0.5 1 d . . P
C42 C 0.2891(6) 0.7599(3) 0.2755(4) 0.0162(10) Uani 0.5 1 d . . P
C43 C 0.1810(4) 0.9266(3) 0.5087(5) 0.0201(11) Uani 0.5 1 d . . P
C44 C 0.1555(4) 0.7874(6) 0.2997(4) 0.0166(11) Uani 0.5 1 d . . P
C45 C 0.0609(3) 0.6046(3) 0.4173(3) 0.0209(8) Uani 0.5 1 d . . P
C46 C 0.2534(3) 0.6720(2) 0.2945(3) 0.0228(8) Uani 0.5 1 d . . P
C47 C 0.2856(4) 0.9382(2) 0.6059(3) 0.0249(9) Uani 0.5 1 d . . P
C48 C 0.1573(4) 0.5617(2) 0.3902(3) 0.0208(8) Uani 0.5 1 d . . P
Cl1 Cl -0.14167(4) 0.71794(4) 0.49393(4) 0.03636(15) Uani 1 1 d . . .
Cl2 Cl -0.05011(4) 0.56088(4) 0.39311(5) 0.04003(16) Uani 1 1 d . . .
Cl3 Cl 0.40055(5) 0.49035(3) 0.34632(4) 0.03760(15) Uani 1 1 d . . .
Cl4A Cl 0.5923(4) 0.6183(3) 0.4154(4) 0.0353(8) Uani 0.5 1 d . . P
Cl4B Cl 0.5769(4) 0.6020(3) 0.3988(4) 0.0290(6) Uani 0.5 1 d . . P
Cl5 Cl 0.15425(6) 0.47034(3) 0.34541(5) 0.04883(19) Uani 1 1 d . . .
O1 O 0.2566(2) 0.58198(18) 0.2284(2) 0.0312(7) Uani 0.5 1 d . . P
C2 C 0.4318(11) 0.7084(8) 0.3661(14) 0.021(2) Uani 0.5 1 d D U P

loop_
_atom_site_aniso_label
_atom_site_aniso_U_11
_atom_site_aniso_U_22
_atom_site_aniso_U_33
_atom_site_aniso_U_23
_atom_site_aniso_U_13
_atom_site_aniso_U_12
C1 0.029(4) 0.022(6) 0.017(3) -0.004(4) 0.008(3) 0.006(4)
C2A 0.020(5) 0.020(5) 0.017(2) 0.010(3) 0.006(3) 0.004(3)
C2B 0.012(4) 0.022(5) 0.028(3) 0.013(4) 0.006(3) 0.001(3)
C3A 0.025(5) 0.019(4) 0.020(3) 0.006(3) -0.011(5) -0.011(3)
C3B 0.016(4) 0.025(4) 0.023(3) 0.012(3) -0.004(4) -0.008(3)
C4 0.017(3) 0.018(3) 0.015(2) 0.0069(19) -0.001(3) -0.001(3)
C5 0.021(3) 0.016(3) 0.016(2) 0.0083(18) 0.002(2) 0.001(2)
C6 0.034(5) 0.012(3) 0.017(4) 0.001(2) 0.011(3) -0.002(3)
C7 0.035(4) 0.016(3) 0.017(3) -0.006(2) -0.005(2) -0.002(2)
C9 0.034(3) 0.017(2) 0.027(2) -0.0042(16) 0.007(3) 0.009(3)
C10 0.023(3) 0.020(2) 0.018(2) -0.0005(18) 0.0027(19) 0.0025(19)
C11 0.0187(18) 0.026(2) 0.0159(17) 0.0028(14) -0.0052(15) -0.0014(15)
C12 0.0228(19) 0.019(2) 0.0134(16) 0.0021(14) 0.0057(14) 0.0007(15)
C13 0.012(2) 0.026(3) 0.029(3) 0.008(3) -0.0012(18) -0.003(2)
C14 0.029(2) 0.0125(17) 0.0211(19) 0.0035(14) 0.0021(16) 0.0033(15)
C15 0.034(5) 0.015(3) 0.010(4) -0.001(2) 0.004(3) -0.006(3)
C16 0.0218(19) 0.021(2) 0.0125(17) -0.0010(14) -0.0033(16) 0.0000(16)
C17 0.023(2) 0.018(3) 0.012(2) 0.004(2) 0.004(2) 0.002(4)
C18 0.021(2) 0.0168(18) 0.018(2) 0.0057(16) -0.0011(17) 0.0050(15)
C19 0.0170(18) 0.025(2) 0.0164(18) 0.0037(15) -0.0007(15) 0.0042(15)
C20 0.023(2) 0.0148(18) 0.019(2) 0.0055(17) 0.002(2) -0.0053(15)
C21 0.024(4) 0.019(2) 0.0096(18) 0.0003(14) 0.003(3) -0.002(3)
C22 0.013(2) 0.029(3) 0.016(2) 0.001(2) -0.0017(18) 0.001(2)
C23 0.020(2) 0.023(2) 0.023(2) 0.0023(17) 0.0039(16) 0.0054(17)
C24 0.020(2) 0.027(3) 0.019(2) 0.002(2) 0.0058(18) -0.005(2)
C25 0.029(3) 0.018(3) 0.020(3) 0.002(2) 0.002(2) 0.007(2)
C26 0.028(2) 0.023(2) 0.023(2) -0.0006(18) -0.0013(19) -0.0113(19)
C27 0.025(2) 0.031(2) 0.020(2) 0.0006(18) 0.0071(17) 0.012(2)
C28 0.0200(18) 0.0201(19) 0.0184(18) 0.0068(14) 0.0019(15) -0.0039(15)
C29 0.023(2) 0.026(2) 0.0158(19) 0.0026(15) 0.0080(18) 0.0023(16)
C30 0.018(2) 0.017(3) 0.011(2) 0.002(2) -0.0003(19) 0.003(4)
C31 0.020(5) 0.031(4) 0.016(3) -0.002(2) 0.004(4) -0.012(4)
C32 0.015(3) 0.018(3) 0.0107(19) 0.0026(17) -0.0004(19) 0.002(2)
C33 0.011(4) 0.033(4) 0.014(3) -0.004(2) 0.003(3) -0.010(3)
C34 0.021(3) 0.014(2) 0.014(2) 0.0037(14) 0.002(3) 0.001(3)
C35 0.027(3) 0.020(2) 0.019(2) 0.0012(15) 0.007(2) 0.008(2)
C36 0.014(2) 0.026(3) 0.018(3) 0.004(2) 0.003(2) -0.005(2)
C37 0.016(3) 0.014(3) 0.018(3) 0.005(2) 0.004(2) 0.003(3)
C38 0.016(2) 0.033(3) 0.024(2) 0.006(3) 0.0047(17) 0.005(3)
C39 0.028(3) 0.025(3) 0.015(2) -0.0064(19) 0.003(2) 0.002(2)
C40 0.026(3) 0.017(3) 0.019(3) -0.001(2) 0.000(2) 0.002(2)
C41 0.018(2) 0.031(3) 0.018(3) 0.004(2) -0.0029(19) 0.001(2)
C42 0.018(3) 0.020(3) 0.0115(19) 0.0035(18) 0.004(2) -0.003(3)
C43 0.029(3) 0.012(2) 0.019(3) 0.0024(17) 0.001(2) 0.004(2)
C44 0.019(3) 0.019(3) 0.011(2) 0.000(2) -0.0010(19) 0.002(3)
C45 0.023(2) 0.021(2) 0.019(2) -0.0010(17) -0.0004(16) -0.0058(17)
C46 0.033(2) 0.023(2) 0.0121(17) -0.0057(14) 0.0019(15) 0.0020(17)
C47 0.035(3) 0.0132(19) 0.026(2) -0.0051(15) -0.002(2) -0.0046(19)
C48 0.027(2) 0.016(2) 0.019(2) -0.0003(14) -0.0005(18) -0.0040(18)
Cl1 0.0184(2) 0.0569(4) 0.0339(3) 0.0042(2) 0.0025(2) -0.0073(2)
Cl2 0.0310(3) 0.0474(4) 0.0403(3) 0.0170(3) -0.0091(2) -0.0196(3)
Cl3 0.0603(4) 0.0234(3) 0.0299(3) -0.0043(2) 0.0089(3) 0.0077(2)
Cl4A 0.0310(18) 0.047(2) 0.0295(16) 0.0048(11) 0.0118(12) 0.0187(12)
Cl4B 0.0225(12) 0.0381(17) 0.0271(15) 0.0062(10) 0.0074(9) 0.0118(9)
Cl5 0.0942(6) 0.0213(3) 0.0306(3) -0.0065(2) 0.0008(3) 0.0052(3)
O1 0.0361(17) 0.0308(17) 0.0270(16) -0.0069(12) 0.0049(13) -0.0008(13)
C2 0.020(3) 0.025(6) 0.019(4) 0.004(4) 0.006(2) 0.003(3)

loop_
_atom_type_symbol
_atom_type_description
_atom_type_scat_dispersion_real
_atom_type_scat_dispersion_imag
_atom_type_scat_source
C C 0.0033 0.0016 'International Tables Vol C Tables 4.2.6.8 and 6.1.1.4'
Cl Cl 0.1484 0.1585 'International Tables Vol C Tables 4.2.6.8 and 6.1.1.4'
O O 0.0106 0.0060 'International Tables Vol C Tables 4.2.6.8 and 6.1.1.4'

loop_
_geom_angle_atom_site_label_1
_geom_angle_atom_site_label_2
_geom_angle_atom_site_label_3
_geom_angle
_geom_angle_site_symmetry_1
_geom_angle_site_symmetry_3
C12 C1 C10 45.5(5) . .
C12 C1 C23 136.5(12) . .
C12 C1 C27 166.2(17) . .
C12 C1 C29 74.6(8) . .
C12 C1 C36 109.3(11) . .
C12 C1 C39 48.1(5) . .
C23 C1 C10 91.0(8) . .
C23 C1 C27 34.7(4) . .
C23 C1 C29 145.3(11) . .
C23 C1 C36 110.2(9) . .
C23 C1 C39 88.4(9) . .
C27 C1 C10 124.2(10) . .
C27 C1 C36 75.9(6) . .
C29 C1 C10 118.1(9) . .
C29 C1 C27 111.4(9) . .
C29 C1 C36 35.5(4) . .
C36 C1 C10 147.7(11) . .
C39 C1 C10 4.1(4) . .
C39 C1 C27 121.0(12) . .
C39 C1 C29 119.4(11) . .
C39 C1 C36 146.9(14) . .
C18 C2A C19 80.2(10) . .
C18 C2A C23 130.9(12) . 7_566
C18 C2A C25 44.0(5) . .
C18 C2A C27 158.1(13) . 7_566
C18 C2A C41 116.2(12) . .
C18 C2A C43 44.3(5) . .
C19 C2A C23 141.1(8) . 7_566
C19 C2A C27 109.8(7) . 7_566
C19 C2A C41 38.5(4) . .
C19 C2A C43 121.1(9) . .
C23 C2A C27 32.7(4) 7_566 7_566
C23 C2A C41 103.2(6) 7_566 .
C23 C2A C43 86.7(7) 7_566 .
C25 C2A C19 122.5(11) . .
C25 C2A C23 87.4(9) . 7_566
C25 C2A C27 118.9(12) . 7_566
C25 C2A C41 149.3(11) . .
C25 C2A C43 4.4(4) . .
C27 C2A C41 71.4(5) 7_566 .
C27 C2A C43 117.4(9) 7_566 .
C41 C2A C43 145.5(9) . .
C18 C2B C22 113.3(11) . .
C18 C2B C23 110.7(9) . 7_566
C18 C2B C25 33.9(4) . .
C19 C2B C18 72.5(9) . .
C19 C2B C22 43.8(5) . .
C19 C2B C23 165.0(12) . 7_566
C19 C2B C25 105.6(9) . .
C19 C2B C27 136.6(9) . 7_566
C19 C2B C41 46.5(7) . .
C23 C2B C22 126.1(7) 7_566 .
C23 C2B C25 76.8(8) 7_566 .
C25 C2B C22 140.6(10) . .
C27 C2B C18 144.9(13) 7_566 .
C27 C2B C22 92.7(6) 7_566 .
C27 C2B C23 35.7(5) 7_566 7_566
C27 C2B C25 111.8(12) 7_566 .
C27 C2B C41 90.1(7) 7_566 .
C41 C2B C18 116.8(13) . .
C41 C2B C22 3.8(4) . .
C41 C2B C23 124.2(9) . 7_566
C41 C2B C25 144.4(12) . .
C15 C3A C6 4.9(7) . .
C15 C3A C24 153.6(9) . .
C15 C3A C26 119.6(11) . 7_566
C15 C3A C45 93.2(9) . 7_566
C20 C3A C6 49.2(6) . .
C20 C3A C15 45.1(6) . .
C20 C3A C24 119.7(10) . .
C20 C3A C26 162.1(12) . 7_566
C20 C3A C28 78.6(8) . .
C20 C3A C45 138.3(11) . 7_566
C24 C3A C6 152.6(7) . .
C26 C3A C6 115.0(8) 7_566 .
C26 C3A C24 69.6(4) 7_566 .
C26 C3A C45 28.7(3) 7_566 7_566
C28 C3A C6 123.5(7) . .
C28 C3A C15 120.9(8) . .
C28 C3A C24 41.7(4) . .
C28 C3A C26 111.1(6) . 7_566
C28 C3A C45 139.6(7) . 7_566
C45 C3A C6 89.1(6) 7_566 .
C45 C3A C24 98.3(5) 7_566 .
C15 C3B C13 145.2(7) . 7_566
C15 C3B C36 133.8(7) . .
C20 C3B C13 148.2(9) . 7_566
C20 C3B C15 31.7(5) . .
C20 C3B C36 110.6(8) . .
C20 C3B C45 111.0(8) . 7_566
C24 C3B C13 39.2(4) . 7_566
C24 C3B C15 142.1(9) . .
C24 C3B C20 118.1(10) . .
C24 C3B C36 8.4(4) . .
C24 C3B C45 122.5(8) . 7_566
C26 C3B C13 52.5(4) 7_566 7_566
C26 C3B C15 107.9(8) 7_566 .
C26 C3B C20 138.8(10) 7_566 .
C26 C3B C24 91.7(7) 7_566 .
C26 C3B C28 140.2(9) 7_566 .
C26 C3B C36 96.2(6) 7_566 .
C26 C3B C45 31.2(4) 7_566 7_566
C28 C3B C13 89.4(6) . 7_566
C28 C3B C15 97.7(6) . .
C28 C3B C20 68.0(6) . .
C28 C3B C24 51.3(6) . .
C28 C3B C36 45.3(4) . .
C28 C3B C45 161.7(9) . 7_566
C36 C3B C13 44.2(3) . 7_566
C45 C3B C13 83.4(6) 7_566 7_566
C45 C3B C15 79.3(6) 7_566 .
C45 C3B C36 126.0(6) 7_566 .
C5 C4 C14 67.2(5) . .
C5 C4 C19 153.8(4) . .
C5 C4 C37 22.2(3) . .
C14 C4 C19 110.7(4) . .
C14 C4 C37 87.6(6) . .
C18 C4 C5 120.0(7) . .
C18 C4 C14 53.8(3) . .
C18 C4 C19 59.1(4) . .
C18 C4 C37 136.9(6) . .
C18 C4 C44 119.9(6) . .
C19 C4 C37 139.4(4) . .
C30 C4 C5 124.1(8) . .
C30 C4 C14 156.3(7) . .
C30 C4 C18 108.1(10) . .
C30 C4 C19 49.1(7) . .
C30 C4 C37 101.9(7) . .
C30 C4 C44 17.3(5) . .
C34 C4 C5 10.5(6) . .
C34 C4 C14 62.4(7) . .
C34 C4 C18 116.1(9) . .
C34 C4 C19 162.3(8) . .
C34 C4 C30 132.2(12) . .
C34 C4 C37 31.3(8) . .
C34 C4 C44 115.9(10) . .
C44 C4 C5 107.2(5) . .
C44 C4 C14 153.0(4) . .
C44 C4 C19 62.0(4) . .
C44 C4 C37 85.0(4) . .
C4 C5 C14 60.7(5) . .
C4 C5 C28 152.0(4) . .
C14 C5 C28 114.5(3) . .
C17 C5 C4 108.8(6) . .
C17 C5 C14 152.2(4) . .
C17 C5 C28 61.4(5) . .
C20 C5 C4 118.5(7) . .
C20 C5 C14 58.7(4) . .
C20 C5 C17 119.7(7) . .
C20 C5 C28 59.1(4) . .
C34 C5 C4 8.5(5) . .
C34 C5 C14 56.8(7) . .
C34 C5 C17 115.9(7) . .
C34 C5 C20 115.5(9) . .
C34 C5 C28 158.7(5) . .
C34 C5 C37 123.9(7) . .
C37 C5 C4 117.1(7) . .
C37 C5 C14 158.3(5) . .
C37 C5 C17 9.1(6) . .
C37 C5 C20 115.0(10) . .
C37 C5 C28 56.0(8) . .
C3A C6 C9 148.0(6) . 7_566
C3A C6 C25 135.2(6) . .
C14 C6 C3A 97.0(6) . .
C14 C6 C9 91.0(5) . 7_566
C14 C6 C20 67.0(5) . .
C14 C6 C25 46.0(4) . .
C14 C6 C43 53.1(5) . .
C14 C6 C48 167.6(8) . 7_566
C15 C6 C3A 14(2) . .
C15 C6 C9 159(2) . 7_566
C15 C6 C14 88(2) . .
C15 C6 C20 21(2) . .
C15 C6 C25 131(3) . .
C15 C6 C43 139(3) . .
C15 C6 C47 121(3) . .
C15 C6 C48 91(2) . 7_566
C20 C6 C3A 31.8(5) . .
C20 C6 C9 150.4(7) . 7_566
C20 C6 C25 110.9(7) . .
C20 C6 C48 111.4(7) . 7_566
C25 C6 C9 45.0(3) . 7_566
C43 C6 C3A 143.5(8) . .
C43 C6 C9 38.7(4) . 7_566
C43 C6 C20 119.0(9) . .
C43 C6 C25 8.4(4) . .
C43 C6 C48 124.4(7) . 7_566
C47 C6 C3A 109.1(8) . .
C47 C6 C9 53.9(4) . 7_566
C47 C6 C14 144.0(8) . .
C47 C6 C20 140.6(9) . .
C47 C6 C25 98.7(5) . .
C47 C6 C43 92.6(6) . .
C47 C6 C48 32.0(4) . 7_566
C48 C6 C3A 79.8(5) 7_566 .
C48 C6 C9 85.7(5) 7_566 7_566
C48 C6 C25 130.0(5) 7_566 .
C16 C7 C10 113.3(6) . .
C16 C7 C31 50.3(7) . .
C16 C7 C33 51.3(5) . .
C16 C7 C46 74.5(5) . .
C16 C7 C47 170.9(6) . 7_566
C16 C7 C48 144.3(7) . .
C31 C7 C10 155.6(8) . .
C31 C7 C33 1.2(10) . .
C31 C7 C46 119.7(8) . .
C31 C7 C47 121.6(8) . 7_566
C31 C7 C48 95.5(8) . .
C33 C7 C10 156.6(6) . .
C40 C7 C10 40.0(13) . .
C40 C7 C16 122.1(16) . .
C40 C7 C31 160.0(17) . .
C40 C7 C33 159.7(15) . .
C40 C7 C46 66.8(14) . .
C40 C7 C47 66.9(13) . 7_566
C40 C7 C48 86.1(14) . .
C46 C7 C10 39.1(3) . .
C46 C7 C33 120.9(6) . .
C46 C7 C47 110.6(5) . 7_566
C46 C7 C48 141.0(6) . .
C47 C7 C10 72.6(4) 7_566 .
C47 C7 C33 120.7(6) 7_566 .
C48 C7 C10 102.4(5) . .
C48 C7 C33 94.4(6) . .
C48 C7 C47 30.4(2) . 7_566
C10 C9 C6 111.6(5) . 7_566
C10 C9 C25 129.5(5) . 7_566
C10 C9 C39 25.7(2) . .
C10 C9 C47 85.0(4) . 7_566
C10 C9 Cl3 107.0(4) . .
C25 C9 C6 66.8(5) 7_566 7_566
C25 C9 C39 107.4(5) 7_566 .
C25 C9 C47 104.2(5) 7_566 7_566
C25 C9 Cl3 111.6(4) 7_566 .
C35 C9 C6 146.2(11) . 7_566
C35 C9 C10 88.3(10) . .
C35 C9 C25 79.5(9) . 7_566
C35 C9 C39 69.0(9) . .
C35 C9 C43 103.2(11) . 7_566
C35 C9 C47 173.2(11) . 7_566
C35 C9 Cl3 65.6(8) . .
C39 C9 C6 118.8(5) . 7_566
C39 C9 C47 104.3(4) . 7_566
C39 C9 Cl3 111.3(4) . .
C43 C9 C6 43.4(5) 7_566 7_566
C43 C9 C10 135.0(5) 7_566 .
C43 C9 C25 24.3(3) 7_566 7_566
C43 C9 C39 121.2(5) 7_566 .
C43 C9 C47 81.0(5) 7_566 7_566
C43 C9 Cl3 117.4(5) 7_566 .
C47 C9 C6 37.6(4) 7_566 7_566
C47 C9 Cl3 117.3(4) 7_566 .
Cl3 C9 C6 127.8(4) . 7_566
C7 C10 C1 130.0(6) . .
C9 C10 C1 92.2(6) . .
C9 C10 C7 95.1(4) . .
C9 C10 C12 127.4(5) . .
C9 C10 C35 24.2(2) . .
C9 C10 C40 94.8(5) . .
C9 C10 O1 109.2(4) . .
C12 C10 C1 37.2(5) . .
C12 C10 C7 108.1(4) . .
C12 C10 C35 109.7(5) . .
C12 C10 C40 118.0(4) . .
C12 C10 O1 122.7(4) . .
C35 C10 C1 72.5(5) . .
C35 C10 C7 118.4(4) . .
C39 C10 C1 8.6(8) . .
C39 C10 C7 125.8(8) . .
C39 C10 C9 85.2(8) . .
C39 C10 C12 42.9(7) . .
C39 C10 C35 67.1(7) . .
C39 C10 C40 139.4(8) . .
C39 C10 C46 96.9(8) . .
C39 C10 O1 157.7(9) . .
C40 C10 C1 143.5(7) . .
C40 C10 C7 13.6(3) . .
C40 C10 C35 119.0(5) . .
C46 C10 C1 95.5(6) . .
C46 C10 C7 47.9(3) . .
C46 C10 C9 134.9(5) . .
C46 C10 C12 62.7(3) . .
C46 C10 C35 148.1(5) . .
C46 C10 C40 55.6(4) . .
C46 C10 O1 85.0(4) . .
O1 C10 C1 149.3(7) . .
O1 C10 C7 71.3(3) . .
O1 C10 C35 120.5(4) . .
O1 C10 C40 58.5(3) . .
C16 C11 C30 100.1(4) . .
C16 C11 C32 50.4(3) . .
C19 C11 C16 153.0(4) . .
C19 C11 C30 55.2(4) . .
C19 C11 C31 152.3(6) . .
C19 C11 C32 104.7(4) . .
C19 C11 C41 44.9(3) . .
C19 C11 C44 76.8(5) . .
C22 C11 C16 132.9(5) . .
C22 C11 C19 68.9(4) . .
C22 C11 C30 123.9(5) . .
C22 C11 C31 90.3(5) . .
C22 C11 C32 168.0(4) . .
C22 C11 C33 73.0(6) . .
C22 C11 C41 24.7(3) . .
C22 C11 C44 145.0(6) . .
C30 C11 C32 49.8(3) . .
C31 C11 C16 42.7(4) . .
C31 C11 C30 139.1(5) . .
C31 C11 C32 92.1(5) . .
C31 C11 C41 111.5(5) . .
C31 C11 C44 119.2(6) . .
C33 C11 C16 60.4(4) . .
C33 C11 C19 140.5(6) . .
C33 C11 C30 157.8(5) . .
C33 C11 C31 18.9(5) . .
C33 C11 C32 110.6(5) . .
C33 C11 C41 96.0(5) . .
C33 C11 C44 138.1(6) . .
C41 C11 C16 152.1(4) . .
C41 C11 C30 99.3(4) . .
C41 C11 C32 146.3(4) . .
C44 C11 C16 78.5(5) . .
C44 C11 C30 21.7(3) . .
C44 C11 C32 28.2(3) . .
C44 C11 C41 120.3(5) . .
C1 C12 C10 97.3(8) . .
C1 C12 C17 104.7(8) . .
C1 C12 C21 144.6(9) . .
C1 C12 C29 58.0(7) . .
C1 C12 C42 132.6(8) . .
C1 C12 C46 136.9(9) . .
C1 C12 C2 13.4(12) . .
C10 C12 C17 145.6(4) . .
C10 C12 C21 101.1(4) . .
C10 C12 C29 150.8(4) . .
C21 C12 C17 47.1(3) . .
C29 C12 C17 47.7(3) . .
C29 C12 C21 93.9(4) . .
C39 C12 C1 73.0(8) . .
C39 C12 C10 24.8(3) . .
C39 C12 C17 150.1(4) . .
C39 C12 C21 119.2(5) . .
C39 C12 C29 126.9(5) . .
C39 C12 C42 139.6(6) . .
C39 C12 C46 69.5(4) . .
C39 C12 C2 85.9(8) . .
C42 C12 C10 121.9(5) . .
C42 C12 C17 28.3(4) . .
C42 C12 C21 21.0(2) . .
C42 C12 C29 76.0(4) . .
C42 C12 C46 72.6(4) . .
C42 C12 C2 120.0(8) . .
C46 C12 C10 49.4(3) . .
C46 C12 C17 97.6(3) . .
C46 C12 C21 51.7(4) . .
C46 C12 C29 138.5(3) . .
C2 C12 C10 110.5(7) . .
C2 C12 C17 91.9(7) . .
C2 C12 C21 134.7(8) . .
C2 C12 C29 44.7(7) . .
C2 C12 C46 145.2(9) . .
C22 C13 C3B 106.6(5) . 7_566
C22 C13 C26 81.7(4) . .
C22 C13 C36 122.2(5) . 7_566
C22 C13 C41 24.4(2) . .
C22 C13 Cl1 114.5(4) . .
C24 C13 C3B 43.1(5) 7_566 7_566
C24 C13 C22 128.1(6) 7_566 .
C24 C13 C26 81.3(4) 7_566 .
C24 C13 C36 24.7(3) 7_566 7_566
C24 C13 C41 122.4(5) 7_566 .
C24 C13 Cl1 117.1(5) 7_566 .
C26 C13 C3B 38.2(5) . 7_566
C26 C13 Cl1 116.8(4) . .
C36 C13 C3B 66.5(5) 7_566 7_566
C36 C13 C26 104.1(4) 7_566 .
C36 C13 C41 106.8(5) 7_566 .
C36 C13 Cl1 113.1(4) 7_566 .
C38 C13 C3B 142.7(13) . 7_566
C38 C13 C22 88.0(11) . .
C38 C13 C24 101.0(12) . 7_566
C38 C13 C26 168.3(13) . .
C38 C13 C36 76.7(11) . 7_566
C38 C13 C41 64.8(10) . .
C38 C13 Cl1 72.7(11) . .
C41 C13 C3B 120.2(5) . 7_566
C41 C13 C26 104.2(5) . .
C41 C13 Cl1 111.0(4) . .
Cl1 C13 C3B 126.6(4) . 7_566
C4 C14 C5 52.1(3) . .
C6 C14 C4 156.7(5) . .
C6 C14 C5 111.9(5) . .
C6 C14 C15 20.9(3) . .
C6 C14 C18 130.9(5) . .
C6 C14 C20 60.0(3) . .
C6 C14 C25 91.5(5) . .
C6 C14 C34 139.7(6) . .
C15 C14 C4 140.1(5) . .
C15 C14 C5 91.1(4) . .
C15 C14 C20 39.1(3) . .
C15 C14 C25 111.3(5) . .
C18 C14 C4 56.4(4) . .
C18 C14 C5 107.7(4) . .
C18 C14 C15 147.6(5) . .
C18 C14 C20 153.2(4) . .
C18 C14 C25 40.8(3) . .
C18 C14 C34 80.6(5) . .
C20 C14 C4 103.9(4) . .
C20 C14 C5 52.4(3) . .
C25 C14 C4 96.8(5) . .
C25 C14 C5 145.0(4) . .
C25 C14 C20 146.6(4) . .
C34 C14 C4 24.2(3) . .
C34 C14 C5 28.6(3) . .
C34 C14 C15 119.4(6) . .
C34 C14 C20 81.0(5) . .
C34 C14 C25 120.7(6) . .
C43 C14 C4 123.0(5) . .
C43 C14 C5 160.9(4) . .
C43 C14 C6 65.6(5) . .
C43 C14 C15 86.1(5) . .
C43 C14 C18 67.4(4) . .
C43 C14 C20 124.3(4) . .
C43 C14 C25 26.6(3) . .
C43 C14 C34 146.3(6) . .
C3A C15 C3B 3.9(9) . .
C3A C15 C14 120.4(8) . .
C3A C15 C43 152.7(8) . .
C3A C15 C47 120.6(9) . .
C3A C15 C48 94.1(9) . 7_566
C6 C15 C3A 161(3) . .
C6 C15 C3B 158(2) . .
C6 C15 C14 71(2) . .
C6 C15 C20 148(3) . .
C6 C15 C43 30(2) . .
C6 C15 C47 42(2) . .
C6 C15 C48 71(2) . 7_566
C14 C15 C3B 123.5(6) . .
C14 C15 C43 42.4(3) . .
C14 C15 C47 110.5(6) . .
C14 C15 C48 139.8(6) . 7_566
C20 C15 C3A 45.9(7) . .
C20 C15 C3B 49.7(6) . .
C20 C15 C14 77.4(7) . .
C20 C15 C43 119.0(8) . .
C20 C15 C47 163.3(9) . .
C20 C15 C48 140.0(9) . 7_566
C43 C15 C3B 153.2(7) . .
C47 C15 C3B 116.6(7) . .
C47 C15 C43 68.2(4) . .
C47 C15 C48 29.4(3) . 7_566
C48 C15 C3B 90.3(6) 7_566 .
C48 C15 C43 97.6(5) 7_566 .
C7 C16 C11 132.8(5) . .
C7 C16 C21 108.0(5) . .
C7 C16 C32 131.4(6) . .
C7 C16 C33 91.8(7) . .
C7 C16 C40 18.7(4) . .
C7 C16 C44 142.2(5) . .
C7 C16 C46 62.0(5) . .
C11 C16 C21 91.7(3) . .
C11 C16 C44 47.6(3) . .
C21 C16 C44 45.2(2) . .
C31 C16 C7 78.1(8) . .
C31 C16 C11 61.5(7) . .
C31 C16 C21 141.8(7) . .
C31 C16 C32 131.1(8) . .
C31 C16 C33 13.8(10) . .
C31 C16 C40 95.3(8) . .
C31 C16 C44 107.4(7) . .
C31 C16 C46 132.8(7) . .
C32 C16 C11 71.8(4) . .
C32 C16 C21 23.9(3) . .
C32 C16 C33 121.2(7) . .
C32 C16 C40 122.4(5) . .
C32 C16 C44 24.2(3) . .
C32 C16 C46 71.5(4) . .
C33 C16 C11 49.7(6) . .
C33 C16 C21 137.4(6) . .
C33 C16 C40 108.9(6) . .
C33 C16 C44 97.0(6) . .
C33 C16 C46 144.5(5) . .
C40 C16 C11 151.2(4) . .
C40 C16 C21 98.6(4) . .
C40 C16 C44 141.4(4) . .
C40 C16 C46 50.9(3) . .
C46 C16 C11 132.3(3) . .
C46 C16 C21 47.6(3) . .
C46 C16 C44 91.7(3) . .
C5 C17 C12 154.5(4) . .
C5 C17 C21 108.0(6) . .
C5 C17 C28 67.4(6) . .
C5 C17 C34 22.2(3) . .
C12 C17 C34 141.2(4) . .
C21 C17 C12 63.0(5) . .
C21 C17 C28 152.5(4) . .
C21 C17 C34 85.9(4) . .
C28 C17 C12 108.8(4) . .
C28 C17 C34 87.9(6) . .
C29 C17 C5 119.2(7) . .
C29 C17 C12 58.0(4) . .
C29 C17 C21 119.6(7) . .
C29 C17 C28 52.7(3) . .
C29 C17 C34 136.5(6) . .
C37 C17 C5 12.2(8) . .
C37 C17 C12 161.6(10) . .
C37 C17 C21 119.2(12) . .
C37 C17 C28 60.1(8) . .
C37 C17 C29 112.8(10) . .
C37 C17 C34 33.5(10) . .
C37 C17 C42 138.6(15) . .
C42 C17 C5 127.9(8) . .
C42 C17 C12 47.3(7) . .
C42 C17 C21 20.3(5) . .
C42 C17 C28 153.7(8) . .
C42 C17 C29 105.3(10) . .
C42 C17 C34 105.8(7) . .
C2A C18 C2B 8.5(14) . .
C2A C18 C4 130.1(9) . .
C2A C18 C14 150.2(9) . .
C2A C18 C19 57.0(8) . .
C2A C18 C30 103.1(8) . .
C2A C18 C34 146.2(8) . .
C2A C18 C43 102.3(9) . .
C2B C18 C19 49.0(8) . .
C2B C18 C30 94.9(8) . .
C2B C18 C34 137.8(8) . .
C4 C18 C2B 121.8(8) . .
C4 C18 C19 73.6(4) . .
C4 C18 C30 27.2(4) . .
C4 C18 C34 19.0(2) . .
C4 C18 C43 120.3(5) . .
C14 C18 C2B 152.6(7) . .
C14 C18 C4 69.8(4) . .
C14 C18 C19 139.2(4) . .
C14 C18 C30 95.9(3) . .
C14 C18 C34 50.8(4) . .
C14 C18 C43 51.3(3) . .
C19 C18 C30 46.4(3) . .
C19 C18 C34 91.6(4) . .
C25 C18 C2A 81.8(10) . .
C25 C18 C2B 88.9(9) . .
C25 C18 C4 141.3(6) . .
C25 C18 C14 72.7(4) . .
C25 C18 C19 136.2(5) . .
C25 C18 C30 159.4(5) . .
C25 C18 C34 122.7(6) . .
C25 C18 C43 21.4(4) . .
C34 C18 C30 45.6(3) . .
C43 C18 C2B 108.6(8) . .
C43 C18 C19 151.1(4) . .
C43 C18 C30 143.3(4) . .
C43 C18 C34 101.5(4) . .
C2A C19 C4 89.9(5) . .
C2A C19 C18 42.8(5) . .
C2A C19 C22 111.8(6) . .
C2A C19 C30 119.1(6) . .
C2A C19 C44 134.5(6) . .
C2B C19 C2A 15.8(7) . .
C2B C19 C4 105.1(6) . .
C2B C19 C11 138.3(6) . .
C2B C19 C18 58.4(5) . .
C2B C19 C22 96.4(6) . .
C2B C19 C30 134.0(7) . .
C2B C19 C44 146.6(7) . .
C11 C19 C2A 149.2(6) . .
C11 C19 C4 99.4(3) . .
C11 C19 C18 140.3(3) . .
C11 C19 C22 47.3(3) . .
C11 C19 C30 73.1(4) . .
C11 C19 C44 53.2(4) . .
C18 C19 C4 47.3(3) . .
C18 C19 C44 93.9(4) . .
C22 C19 C4 143.1(4) . .
C22 C19 C18 147.3(4) . .
C22 C19 C30 120.2(5) . .
C22 C19 C44 100.2(4) . .
C30 C19 C4 29.2(4) . .
C30 C19 C18 76.5(4) . .
C30 C19 C44 20.0(2) . .
C41 C19 C2A 87.1(6) . .
C41 C19 C2B 71.5(6) . .
C41 C19 C4 154.5(5) . .
C41 C19 C11 71.9(4) . .
C41 C19 C18 126.9(5) . .
C41 C19 C22 25.2(3) . .
C41 C19 C30 143.1(6) . .
C41 C19 C44 123.5(5) . .
C44 C19 C4 47.4(3) . .
C3A C20 C3B 9.6(12) . .
C3A C20 C5 130.1(8) . .
C3A C20 C6 99.0(10) . .
C3A C20 C14 146.4(8) . .
C3A C20 C28 62.0(7) . .
C3A C20 C34 146.7(7) . .
C3A C20 C37 107.3(7) . .
C3B C20 C6 108.4(6) . .
C3B C20 C14 153.1(6) . .
C3B C20 C28 52.6(7) . .
C3B C20 C34 139.7(7) . .
C3B C20 C37 98.3(7) . .
C5 C20 C3B 121.3(8) . .
C5 C20 C6 121.1(7) . .
C5 C20 C14 68.9(5) . .
C5 C20 C28 69.0(5) . .
C5 C20 C34 22.3(3) . .
C5 C20 C37 23.0(4) . .
C6 C20 C14 53.0(6) . .
C6 C20 C28 150.7(5) . .
C6 C20 C34 99.0(6) . .
C6 C20 C37 139.2(6) . .
C14 C20 C28 132.8(3) . .
C14 C20 C34 46.6(3) . .
C14 C20 C37 90.1(3) . .
C15 C20 C3A 89.1(10) . .
C15 C20 C3B 98.6(10) . .
C15 C20 C5 131.4(8) . .
C15 C20 C6 10.5(10) . .
C15 C20 C14 63.5(6) . .
C15 C20 C28 145.2(7) . .
C15 C20 C34 109.4(6) . .
C15 C20 C37 148.0(6) . .
C28 C20 C34 89.6(3) . .
C28 C20 C37 46.0(3) . .
C34 C20 C37 44.1(2) . .
C12 C21 C16 104.7(3) . .
C12 C21 C30 151.7(4) . .
C12 C21 C37 86.2(6) . .
C16 C21 C30 80.5(5) . .
C17 C21 C12 69.9(7) . .
C17 C21 C16 156.7(4) . .
C17 C21 C30 94.1(4) . .
C17 C21 C37 17.3(3) . .
C17 C21 C44 107.5(5) . .
C32 C21 C12 149.1(8) . .
C32 C21 C16 44.5(6) . .
C32 C21 C17 136.1(6) . .
C32 C21 C30 42.1(5) . .
C32 C21 C37 118.9(6) . .
C32 C21 C44 28.9(4) . .
C32 C21 C46 98.2(9) . .
C37 C21 C16 148.7(4) . .
C37 C21 C30 76.9(3) . .
C42 C21 C12 48.5(7) . .
C42 C21 C16 153.2(8) . .
C42 C21 C17 27.9(7) . .
C42 C21 C30 121.4(8) . .
C42 C21 C32 161.8(10) . .
C42 C21 C37 44.8(7) . .
C42 C21 C44 134.9(10) . .
C42 C21 C46 99.8(9) . .
C44 C21 C12 155.8(4) . .
C44 C21 C16 67.6(7) . .
C44 C21 C30 13.5(4) . .
C44 C21 C37 90.3(4) . .
C46 C21 C12 51.5(3) . .
C46 C21 C16 53.8(4) . .
C46 C21 C17 119.6(8) . .
C46 C21 C30 130.5(7) . .
C46 C21 C37 133.2(7) . .
C46 C21 C44 119.5(9) . .
C11 C22 C2B 100.8(6) . .
C11 C22 C13 148.6(6) . .
C11 C22 C19 63.8(4) . .
C11 C22 C26 99.5(4) . .
C11 C22 C31 51.5(5) . .
C11 C22 C33 58.3(6) . .
C11 C22 C38 160.3(6) . .
C13 C22 C2B 92.7(6) . .
C13 C22 C26 53.3(3) . .
C13 C22 C31 100.8(6) . .
C13 C22 C38 23.3(2) . .
C19 C22 C2B 39.8(5) . .
C19 C22 C13 132.0(5) . .
C19 C22 C26 152.0(4) . .
C19 C22 C31 113.0(5) . .
C19 C22 C33 121.2(7) . .
C19 C22 C38 111.2(5) . .
C26 C22 C2B 136.5(6) . .
C31 C22 C2B 139.2(6) . .
C31 C22 C26 48.3(5) . .
C33 C22 C2B 148.4(7) . .
C33 C22 C13 96.4(7) . .
C33 C22 C26 43.0(6) . .
C33 C22 C31 9.4(7) . .
C33 C22 C38 119.5(7) . .
C38 C22 C2B 71.4(6) . .
C38 C22 C26 76.5(4) . .
C38 C22 C31 123.2(6) . .
C41 C22 C2B 8.4(9) . .
C41 C22 C11 108.4(10) . .
C41 C22 C13 87.7(9) . .
C41 C22 C19 45.9(8) . .
C41 C22 C26 135.7(10) . .
C41 C22 C31 147.2(10) . .
C41 C22 C33 156.2(12) . .
C41 C22 C38 65.5(9) . .
C1 C23 C2A 117.2(11) . 7_566
C1 C23 C2B 111.7(10) . 7_566
C1 C23 C25 111.1(9) . 7_566
C1 C23 C35 92.4(6) . .
C1 C23 C39 46.0(6) . .
C1 C23 Cl4A 115.4(9) . .
C1 C23 Cl4B 117.1(9) . .
C1 C23 C2 12.1(8) . .
C2A C23 C25 43.3(5) 7_566 7_566
C2A C23 C35 91.8(5) 7_566 .
C2A C23 C39 109.8(6) 7_566 .
C2A C23 Cl4A 110.6(6) 7_566 .
C2A C23 Cl4B 117.1(6) 7_566 .
C2A C23 C2 113.3(10) 7_566 .
C2B C23 C2A 14.5(7) 7_566 7_566
C2B C23 C25 57.3(5) 7_566 7_566
C2B C23 C35 105.8(5) 7_566 .
C2B C23 C39 116.6(6) 7_566 .
C2B C23 Cl4A 103.8(6) 7_566 .
C2B C23 Cl4B 112.8(7) 7_566 .
C2B C23 C2 105.2(9) 7_566 .
C27 C23 C1 81.5(7) . .
C27 C23 C2A 75.8(6) . 7_566
C27 C23 C2B 61.3(6) . 7_566
C27 C23 C25 117.6(5) . 7_566
C27 C23 C35 161.5(5) . .
C27 C23 C39 124.7(5) . .
C27 C23 Cl4A 70.8(4) . .
C27 C23 Cl4B 83.2(4) . .
C27 C23 C2 69.4(6) . .
C35 C23 C25 48.5(3) . 7_566
C35 C23 C39 46.5(3) . .
C35 C23 Cl4A 127.2(4) . .
C35 C23 Cl4B 114.9(4) . .
C39 C23 C25 76.8(3) . 7_566
Cl4A C23 C25 133.5(3) . 7_566
Cl4A C23 C39 139.3(3) . .
Cl4B C23 C25 129.9(3) . 7_566
Cl4B C23 C39 130.4(3) . .
Cl4B C23 Cl4A 12.58(19) . .
C2 C23 C25 116.9(8) . 7_566
C2 C23 C35 104.2(5) . .
C2 C23 C39 57.7(4) . .
C2 C23 Cl4A 108.8(7) . .
C2 C23 Cl4B 113.0(8) . .
C3A C24 C26 49.6(4) . 7_566
C3A C24 C2 136.3(6) . .
C3B C24 C3A 10.8(7) . .
C3B C24 C26 41.1(6) . 7_566
C3B C24 C29 121.0(7) . .
C3B C24 C38 119.9(7) . 7_566
C3B C24 C2 146.6(8) . .
C13 C24 C3A 105.6(6) 7_566 .
C13 C24 C3B 97.7(7) 7_566 .
C13 C24 C26 56.6(4) 7_566 7_566
C13 C24 C29 131.7(6) 7_566 .
C13 C24 C38 22.7(3) 7_566 7_566
C13 C24 C2 97.3(6) 7_566 .
C26 C24 C2 142.0(7) 7_566 .
C28 C24 C3A 51.7(4) . .
C28 C24 C3B 61.2(6) . .
C28 C24 C13 154.0(6) . 7_566
C28 C24 C26 101.0(4) . 7_566
C28 C24 C29 61.3(4) . .
C28 C24 C38 161.4(6) . 7_566
C28 C24 C2 94.5(5) . .
C29 C24 C3A 110.4(5) . .
C29 C24 C26 151.2(4) . 7_566
C29 C24 C38 110.4(5) . 7_566
C29 C24 C2 34.7(4) . .
C36 C24 C3A 142.5(10) . .
C36 C24 C3B 153.1(12) . .
C36 C24 C13 97.0(10) . 7_566
C36 C24 C26 146.3(10) . 7_566
C36 C24 C28 97.5(10) . .
C36 C24 C29 36.4(8) . .
C36 C24 C38 74.7(9) . 7_566
C36 C24 C2 7.3(9) . .
C38 C24 C3A 126.8(6) 7_566 .
C38 C24 C26 78.9(4) 7_566 7_566
C38 C24 C2 75.7(5) 7_566 .
C2A C25 C2B 5.0(11) . .
C2A C25 C6 151.2(8) . .
C2A C25 C9 122.2(8) . 7_566
C2A C25 C14 118.7(8) . .
C2A C25 C23 49.3(7) . 7_566
C2A C25 C35 100.8(8) . 7_566
C2B C25 C6 149.0(7) . .
C2B C25 C23 45.8(6) . 7_566
C6 C25 C23 135.8(4) . 7_566
C9 C25 C2B 118.0(7) 7_566 .
C9 C25 C6 68.2(5) 7_566 .
C9 C25 C23 73.5(4) 7_566 7_566
C9 C25 C35 23.9(2) 7_566 7_566
C14 C25 C2B 120.4(8) . .
C14 C25 C6 42.5(4) . .
C14 C25 C9 110.6(5) . 7_566
C14 C25 C23 156.5(4) . 7_566
C14 C25 C35 134.5(6) . 7_566
C18 C25 C2A 54.1(8) . .
C18 C25 C2B 57.3(7) . .
C18 C25 C6 107.9(5) . .
C18 C25 C9 164.3(6) . 7_566
C18 C25 C14 66.5(5) . .
C18 C25 C23 103.1(5) . 7_566
C18 C25 C35 154.1(7) . 7_566
C35 C25 C2B 97.2(7) 7_566 .
C35 C25 C6 92.1(5) 7_566 .
C35 C25 C23 51.4(3) 7_566 7_566
C43 C25 C2A 166.0(12) . .
C43 C25 C2B 161.7(11) . .
C43 C25 C6 18.5(9) . .
C43 C25 C9 54.2(9) . 7_566
C43 C25 C14 58.4(9) . .
C43 C25 C18 124.9(12) . .
C43 C25 C23 127.1(10) . 7_566
C43 C25 C35 77.7(9) . 7_566
C3A C26 C13 102.5(6) 7_566 .
C3A C26 C22 121.4(5) 7_566 .
C3A C26 C24 60.8(5) 7_566 7_566
C3A C26 C31 107.4(7) 7_566 .
C3A C26 Cl2 113.7(5) 7_566 .
C3B C26 C3A 15.6(8) 7_566 7_566
C3B C26 C13 89.4(6) 7_566 .
C3B C26 C22 117.0(7) 7_566 .
C3B C26 C24 47.2(6) 7_566 7_566
C3B C26 C31 119.3(7) 7_566 .
C3B C26 C33 129.8(7) 7_566 .
C3B C26 Cl2 114.6(6) 7_566 .
C13 C26 C22 45.0(3) . .
C13 C26 C24 42.2(3) . 7_566
C13 C26 Cl2 119.3(4) . .
C24 C26 C22 77.6(3) 7_566 .
C31 C26 C13 103.3(6) . .
C31 C26 C22 59.1(5) . .
C31 C26 C24 119.9(6) . 7_566
C31 C26 Cl2 109.6(5) . .
C33 C26 C3A 120.5(7) . 7_566
C33 C26 C13 90.0(6) . .
C33 C26 C22 45.1(5) . .
C33 C26 C24 115.5(6) . 7_566
C33 C26 C31 16.4(6) . .
C33 C26 Cl2 109.1(6) . .
C45 C26 C3A 77.4(7) . 7_566
C45 C26 C3B 91.7(8) . 7_566
C45 C26 C13 171.4(7) . .
C45 C26 C22 127.7(6) . .
C45 C26 C24 138.2(6) . 7_566
C45 C26 C31 68.8(7) . .
C45 C26 C33 82.7(7) . .
C45 C26 Cl2 67.8(5) . .
Cl2 C26 C22 124.7(3) . .
Cl2 C26 C24 129.7(3) . 7_566
C1 C27 C2A 107.4(10) . 7_566
C1 C27 C36 56.6(6) . .
C1 C27 C38 104.1(7) . 7_566
C1 C27 C41 117.4(8) . 7_566
C1 C27 Cl4A 113.1(8) . .
C1 C27 Cl4B 104.5(8) . .
C2A C27 C36 118.3(6) 7_566 .
C2A C27 C38 103.2(6) 7_566 7_566
C2A C27 C41 57.9(6) 7_566 7_566
C2A C27 Cl4A 113.5(6) 7_566 .
C2A C27 Cl4B 109.6(6) 7_566 .
C2B C27 C1 113.5(11) 7_566 .
C2B C27 C2A 11.6(11) 7_566 7_566
C2B C27 C36 112.7(7) 7_566 .
C2B C27 C38 92.0(7) 7_566 7_566
C2B C27 C41 46.7(6) 7_566 7_566
C2B C27 Cl4A 117.0(8) 7_566 .
C2B C27 Cl4B 115.6(7) 7_566 .
C2B C27 C2 118.7(11) 7_566 .
C23 C27 C1 63.8(7) . .
C23 C27 C2A 71.5(7) . 7_566
C23 C27 C2B 83.0(8) . 7_566
C23 C27 C36 119.9(5) . .
C23 C27 C38 163.1(6) . 7_566
C23 C27 C41 127.5(5) . 7_566
C23 C27 Cl4A 81.9(4) . .
C23 C27 Cl4B 69.5(4) . .
C23 C27 C2 77.0(7) . .
C38 C27 C36 47.6(3) 7_566 .
C38 C27 C41 45.3(3) 7_566 7_566
C38 C27 Cl4A 114.6(4) 7_566 .
C38 C27 Cl4B 126.7(4) 7_566 .
C41 C27 C36 77.4(3) 7_566 .
Cl4A C27 C36 127.8(4) . .
Cl4A C27 C41 128.9(3) . 7_566
Cl4A C27 Cl4B 12.49(19) . .
Cl4B C27 C36 131.7(3) . .
Cl4B C27 C41 138.1(3) . 7_566
C2 C27 C1 13.2(10) . .
C2 C27 C2A 114.8(10) . 7_566
C2 C27 C36 43.8(6) . .
C2 C27 C38 91.4(6) . 7_566
C2 C27 C41 110.9(8) . 7_566
C2 C27 Cl4A 116.5(9) . .
C2 C27 Cl4B 110.3(8) . .
C3A C28 C5 91.0(4) . .
C3A C28 C17 139.2(5) . .
C3A C28 C20 39.4(4) . .
C3A C28 C36 110.9(5) . .
C3A C28 C37 120.0(6) . .
C3B C28 C3A 20.1(4) . .
C3B C28 C5 111.0(5) . .
C3B C28 C17 157.1(6) . .
C3B C28 C20 59.4(4) . .
C3B C28 C29 134.1(5) . .
C3B C28 C36 92.9(5) . .
C3B C28 C37 140.0(6) . .
C17 C28 C5 51.2(3) . .
C20 C28 C5 51.9(3) . .
C20 C28 C17 102.5(4) . .
C24 C28 C3A 86.7(5) . .
C24 C28 C3B 67.5(5) . .
C24 C28 C5 162.7(4) . .
C24 C28 C17 124.4(5) . .
C24 C28 C20 125.5(4) . .
C24 C28 C29 68.6(4) . .
C24 C28 C36 26.5(3) . .
C24 C28 C37 146.3(6) . .
C29 C28 C3A 148.6(5) . .
C29 C28 C5 106.8(4) . .
C29 C28 C17 56.4(4) . .
C29 C28 C20 152.3(4) . .
C29 C28 C36 42.1(3) . .
C29 C28 C37 78.8(5) . .
C36 C28 C5 144.8(4) . .
C36 C28 C17 97.9(4) . .
C36 C28 C20 146.1(4) . .
C37 C28 C5 29.4(3) . .
C37 C28 C17 22.4(3) . .
C37 C28 C20 81.3(5) . .
C37 C28 C36 120.1(5) . .
C1 C29 C12 47.5(5) . .
C1 C29 C24 109.8(7) . .
C1 C29 C37 136.5(7) . .
C1 C29 C42 93.3(6) . .
C12 C29 C37 92.4(4) . .
C12 C29 C42 46.5(3) . .
C17 C29 C1 120.5(7) . .
C17 C29 C12 74.2(4) . .
C17 C29 C24 120.5(5) . .
C17 C29 C37 19.0(3) . .
C17 C29 C42 27.7(4) . .
C24 C29 C12 152.4(4) . .
C24 C29 C37 101.6(4) . .
C24 C29 C42 144.6(4) . .
C28 C29 C1 151.5(9) . .
C28 C29 C12 141.0(4) . .
C28 C29 C17 70.9(4) . .
C28 C29 C24 50.1(3) . .
C28 C29 C37 51.9(4) . .
C28 C29 C42 97.6(3) . .
C36 C29 C1 88.4(7) . .
C36 C29 C12 134.5(5) . .
C36 C29 C17 141.6(6) . .
C36 C29 C24 22.4(4) . .
C36 C29 C28 72.4(4) . .
C36 C29 C37 123.3(5) . .
C36 C29 C42 159.2(5) . .
C36 C29 C2 78.9(7) . .
C37 C29 C42 46.2(3) . .
C2 C29 C1 10.2(9) . .
C2 C29 C12 57.6(5) . .
C2 C29 C17 130.7(7) . .
C2 C29 C24 100.7(7) . .
C2 C29 C28 146.5(9) . .
C2 C29 C37 146.1(8) . .
C2 C29 C42 103.6(6) . .
C4 C30 C11 144.3(7) . .
C4 C30 C18 44.7(7) . .
C4 C30 C19 101.7(9) . .
C4 C30 C21 104.8(7) . .
C4 C30 C32 127.3(8) . .
C4 C30 C34 19.6(5) . .
C11 C30 C18 104.8(4) . .
C11 C30 C21 86.6(6) . .
C18 C30 C21 136.7(4) . .
C19 C30 C11 51.7(3) . .
C19 C30 C18 57.1(4) . .
C19 C30 C21 134.3(6) . .
C19 C30 C32 119.4(6) . .
C19 C30 C34 119.5(7) . .
C32 C30 C11 68.1(5) . .
C32 C30 C18 151.5(4) . .
C32 C30 C21 22.5(3) . .
C32 C30 C34 108.2(5) . .
C34 C30 C11 149.3(4) . .
C34 C30 C18 63.1(5) . .
C34 C30 C21 85.7(4) . .
C44 C30 C4 136.7(14) . .
C44 C30 C11 57.1(8) . .
C44 C30 C18 149.3(9) . .
C44 C30 C19 108.6(10) . .
C44 C30 C21 32.7(9) . .
C44 C30 C32 11.1(8) . .
C44 C30 C34 118.2(12) . .
C7 C31 C11 122.3(9) . .
C7 C31 C22 154.1(10) . .
C7 C31 C26 119.7(10) . .
C7 C31 C40 5.7(5) . .
C7 C31 C45 93.5(8) . .
C11 C31 C22 38.2(4) . .
C11 C31 C26 110.6(6) . .
C11 C31 C40 123.5(7) . .
C11 C31 C45 140.2(7) . .
C16 C31 C7 51.6(5) . .
C16 C31 C11 75.8(8) . .
C16 C31 C22 114.0(10) . .
C16 C31 C26 170.8(10) . .
C16 C31 C40 50.3(4) . .
C16 C31 C45 143.7(10) . .
C22 C31 C40 158.1(8) . .
C26 C31 C22 72.6(5) . .
C26 C31 C40 121.4(8) . .
C45 C31 C22 102.1(6) . .
C45 C31 C26 29.5(3) . .
C45 C31 C40 93.9(7) . .
C16 C32 C11 57.8(3) . .
C16 C32 C30 119.6(6) . .
C16 C32 C42 119.6(6) . .
C16 C32 C46 57.8(3) . .
C21 C32 C11 147.3(5) . .
C21 C32 C16 111.6(8) . .
C21 C32 C30 115.4(7) . .
C21 C32 C42 8.2(5) . .
C21 C32 C44 122.6(7) . .
C21 C32 C46 53.9(7) . .
C30 C32 C11 62.1(4) . .
C30 C32 C42 108.1(5) . .
C30 C32 C46 148.2(4) . .
C42 C32 C11 148.6(4) . .
C42 C32 C46 62.0(4) . .
C44 C32 C11 53.8(7) . .
C44 C32 C16 111.4(9) . .
C44 C32 C30 8.3(6) . .
C44 C32 C42 115.7(7) . .
C44 C32 C46 147.1(5) . .
C46 C32 C11 109.3(3) . .
C7 C33 C41 136.7(7) . .
C11 C33 C7 102.2(7) . .
C11 C33 C16 69.9(6) . .
C11 C33 C22 48.7(6) . .
C11 C33 C26 137.1(9) . .
C11 C33 C41 45.5(4) . .
C11 C33 C45 161.4(10) . .
C16 C33 C7 36.9(3) . .
C16 C33 C41 113.8(8) . .
C16 C33 C45 112.9(7) . .
C22 C33 C7 143.7(9) . .
C22 C33 C16 118.3(10) . .
C22 C33 C41 7.3(4) . .
C22 C33 C45 123.2(8) . .
C26 C33 C7 104.2(8) . .
C26 C33 C16 140.8(9) . .
C26 C33 C22 91.9(7) . .
C26 C33 C41 93.1(6) . .
C26 C33 C45 31.4(4) . .
C45 C33 C7 76.6(6) . .
C45 C33 C41 123.8(7) . .
C4 C34 C5 161.0(11) . .
C4 C34 C14 93.5(9) . .
C4 C34 C17 121.6(9) . .
C4 C34 C18 44.8(7) . .
C4 C34 C20 141.8(8) . .
C4 C34 C30 28.2(8) . .
C4 C34 C37 135.2(11) . .
C4 C34 C44 45.2(8) . .
C5 C34 C14 94.6(9) . .
C5 C34 C17 41.9(5) . .
C5 C34 C18 139.8(7) . .
C5 C34 C20 42.2(7) . .
C5 C34 C30 136.0(6) . .
C5 C34 C37 28.6(4) . .
C5 C34 C44 118.4(6) . .
C14 C34 C17 129.1(7) . .
C14 C34 C18 48.6(3) . .
C14 C34 C20 52.4(4) . .
C14 C34 C30 119.1(8) . .
C14 C34 C37 119.9(9) . .
C14 C34 C44 130.9(7) . .
C18 C34 C17 146.4(4) . .
C18 C34 C20 99.0(3) . .
C18 C34 C44 85.9(6) . .
C20 C34 C17 80.0(5) . .
C30 C34 C17 94.3(4) . .
C30 C34 C18 71.3(7) . .
C30 C34 C20 153.0(4) . .
C30 C34 C37 107.9(5) . .
C30 C34 C44 17.6(3) . .
C37 C34 C17 13.7(4) . .
C37 C34 C18 151.7(4) . .
C37 C34 C20 68.5(7) . .
C37 C34 C44 90.4(5) . .
C44 C34 C17 76.7(3) . .
C44 C34 C20 143.9(4) . .
C9 C35 C10 67.5(9) . .
C9 C35 C23 145.4(11) . .
C9 C35 C25 76.6(9) . 7_566
C9 C35 C39 86.5(10) . .
C9 C35 C43 53.0(9) . 7_566
C9 C35 Cl3 94.8(9) . .
C10 C35 C23 104.0(4) . .
C10 C35 Cl3 109.9(4) . .
C23 C35 Cl3 119.1(4) . .
C25 C35 C10 119.9(4) 7_566 .
C25 C35 C23 80.0(4) 7_566 .
C25 C35 Cl3 119.9(4) 7_566 .
C39 C35 C10 25.4(2) . .
C39 C35 C23 78.8(4) . .
C39 C35 C25 111.8(5) . 7_566
C39 C35 C43 110.2(4) . 7_566
C39 C35 Cl3 127.1(4) . .
C43 C35 C10 107.5(4) 7_566 .
C43 C35 C23 103.2(4) 7_566 .
C43 C35 C25 24.0(2) 7_566 7_566
C43 C35 Cl3 112.3(4) 7_566 .
C1 C36 C3B 148.9(7) . .
C1 C36 C27 47.5(5) . .
C3B C36 C27 138.0(5) . .
C13 C36 C1 120.7(7) 7_566 .
C13 C36 C3B 69.4(5) 7_566 .
C13 C36 C27 74.4(3) 7_566 .
C24 C36 C1 166.2(12) . .
C24 C36 C3B 18.6(8) . .
C24 C36 C13 58.2(8) . 7_566
C24 C36 C27 132.4(10) . .
C24 C36 C28 55.9(8) . .
C24 C36 C29 121.2(11) . .
C24 C36 C38 81.0(9) . 7_566
C24 C36 C2 169.3(14) . .
C28 C36 C1 118.2(6) . .
C28 C36 C3B 41.8(4) . .
C28 C36 C13 111.1(5) . 7_566
C28 C36 C27 156.5(4) . .
C28 C36 C38 133.9(5) . 7_566
C29 C36 C1 56.1(6) . .
C29 C36 C3B 106.6(5) . .
C29 C36 C13 166.5(6) . 7_566
C29 C36 C27 103.6(5) . .
C29 C36 C28 65.5(4) . .
C29 C36 C38 155.4(7) . 7_566
C29 C36 C2 56.0(7) . .
C38 C36 C1 99.7(6) 7_566 .
C38 C36 C3B 92.4(5) 7_566 .
C38 C36 C13 23.1(2) 7_566 7_566
C38 C36 C27 52.3(3) 7_566 .
C2 C36 C1 3.2(16) . .
C2 C36 C3B 151.7(9) . .
C2 C36 C13 121.6(8) . 7_566
C2 C36 C27 47.8(6) . .
C2 C36 C28 119.2(7) . .
C2 C36 C38 100.2(7) . 7_566
C5 C37 C4 40.7(5) . .
C5 C37 C20 42.0(7) . .
C5 C37 C21 116.6(6) . .
C5 C37 C28 94.6(10) . .
C5 C37 C29 140.6(8) . .
C5 C37 C34 27.5(4) . .
C5 C37 C42 135.8(7) . .
C17 C37 C4 119.4(12) . .
C17 C37 C5 158.7(14) . .
C17 C37 C20 145.4(10) . .
C17 C37 C21 43.5(10) . .
C17 C37 C28 97.5(10) . .
C17 C37 C29 48.2(8) . .
C17 C37 C34 132.9(13) . .
C17 C37 C42 24.7(9) . .
C20 C37 C4 78.4(4) . .
C21 C37 C4 76.1(3) . .
C21 C37 C20 142.9(4) . .
C28 C37 C4 127.9(6) . .
C28 C37 C20 52.7(4) . .
C28 C37 C21 132.5(6) . .
C28 C37 C29 49.3(3) . .
C28 C37 C34 119.1(8) . .
C28 C37 C42 119.8(7) . .
C29 C37 C4 146.7(4) . .
C29 C37 C20 100.0(4) . .
C29 C37 C21 87.3(6) . .
C34 C37 C4 13.5(3) . .
C34 C37 C20 67.3(6) . .
C34 C37 C21 89.5(5) . .
C34 C37 C29 152.3(4) . .
C42 C37 C4 95.3(4) . .
C42 C37 C20 153.5(4) . .
C42 C37 C21 19.3(2) . .
C42 C37 C29 71.2(6) . .
C42 C37 C34 108.7(5) . .
C13 C38 C22 68.7(11) . .
C13 C38 C24 56.3(10) . 7_566
C13 C38 C27 152.2(13) . 7_566
C13 C38 C36 80.2(11) . 7_566
C13 C38 C41 92.1(12) . .
C13 C38 Cl1 88.2(11) . .
C22 C38 C24 106.3(5) . 7_566
C22 C38 C27 103.6(5) . 7_566
C22 C38 Cl1 113.8(4) . .
C24 C38 C27 104.0(5) 7_566 7_566
C24 C38 Cl1 109.6(4) 7_566 .
C27 C38 Cl1 118.5(4) 7_566 .
C36 C38 C22 116.7(5) 7_566 .
C36 C38 C24 24.3(2) 7_566 7_566
C36 C38 C27 80.0(4) 7_566 7_566
C36 C38 Cl1 119.0(4) 7_566 .
C41 C38 C22 24.5(2) . .
C41 C38 C24 116.4(5) . 7_566
C41 C38 C27 79.4(4) . 7_566
C41 C38 C36 116.0(5) . 7_566
C41 C38 Cl1 124.2(5) . .
C1 C39 C9 121.0(8) . .
C1 C39 C23 45.6(7) . .
C1 C39 C35 100.2(8) . .
C1 C39 C46 121.2(8) . .
C1 C39 C2 4.9(12) . .
C9 C39 C23 76.2(4) . .
C9 C39 C2 124.3(7) . .
C10 C39 C1 167.4(12) . .
C10 C39 C9 69.1(8) . .
C10 C39 C12 112.4(9) . .
C10 C39 C23 141.3(9) . .
C10 C39 C35 87.5(8) . .
C10 C39 C46 55.8(7) . .
C10 C39 C2 166.1(11) . .
C12 C39 C1 59.0(8) . .
C12 C39 C9 171.0(5) . .
C12 C39 C23 104.6(5) . .
C12 C39 C35 159.0(6) . .
C12 C39 C46 66.0(4) . .
C12 C39 C2 55.1(6) . .
C35 C39 C9 24.5(2) . .
C35 C39 C23 54.7(3) . .
C35 C39 C46 134.5(5) . .
C35 C39 C2 104.4(6) . .
C46 C39 C9 110.1(5) . .
C46 C39 C23 158.7(4) . .
C46 C39 C2 116.4(6) . .
C2 C39 C23 49.7(5) . .
C7 C40 C10 126.4(16) . .
C7 C40 C16 39.2(12) . .
C7 C40 C31 14.2(13) . .
C7 C40 C46 90.0(14) . .
C7 C40 C47 91.9(14) . 7_566
C7 C40 C48 72.8(13) . .
C7 C40 O1 161.3(16) . .
C10 C40 C31 138.3(6) . .
C10 C40 C48 119.7(5) . .
C16 C40 C10 116.7(5) . .
C16 C40 C31 34.4(5) . .
C16 C40 C48 109.0(5) . .
C46 C40 C10 49.8(4) . .
C46 C40 C16 67.2(4) . .
C46 C40 C31 95.6(6) . .
C46 C40 C47 126.7(6) . 7_566
C46 C40 C48 146.8(6) . .
C46 C40 O1 82.2(4) . .
C47 C40 C10 89.0(5) 7_566 .
C47 C40 C16 131.1(5) 7_566 .
C47 C40 C31 98.9(6) 7_566 .
C47 C40 C48 30.8(3) 7_566 .
C47 C40 O1 106.4(5) 7_566 .
C48 C40 C31 74.6(5) . .
O1 C40 C10 59.2(3) . .
O1 C40 C16 122.4(5) . .
O1 C40 C31 150.0(6) . .
O1 C40 C48 121.9(5) . .
C2A C41 C27 50.7(5) . 7_566
C2A C41 C33 145.9(6) . .
C2B C41 C2A 7.9(11) . .
C2B C41 C11 121.9(8) . .
C2B C41 C13 118.9(8) . .
C2B C41 C27 43.2(7) . 7_566
C2B C41 C33 152.0(8) . .
C11 C41 C2A 114.1(6) . .
C11 C41 C13 110.1(5) . .
C11 C41 C27 155.8(4) . 7_566
C11 C41 C33 38.5(4) . .
C13 C41 C2A 125.6(7) . .
C13 C41 C27 76.4(4) . 7_566
C13 C41 C33 71.8(5) . .
C19 C41 C2A 54.4(6) . .
C19 C41 C2B 62.0(8) . .
C19 C41 C11 63.3(4) . .
C19 C41 C13 166.9(6) . .
C19 C41 C27 105.1(5) . 7_566
C19 C41 C33 101.6(6) . .
C19 C41 C38 160.2(7) . .
C22 C41 C2A 160.5(11) . .
C22 C41 C2B 167.8(13) . .
C22 C41 C11 46.9(8) . .
C22 C41 C13 67.9(9) . .
C22 C41 C19 108.9(11) . .
C22 C41 C27 144.2(10) . 7_566
C22 C41 C33 16.5(8) . .
C22 C41 C38 90.0(10) . .
C27 C41 C33 142.4(5) 7_566 .
C38 C41 C2A 105.9(7) . .
C38 C41 C2B 98.5(8) . .
C38 C41 C11 133.2(6) . .
C38 C41 C13 23.2(3) . .
C38 C41 C27 55.3(4) . 7_566
C38 C41 C33 95.0(6) . .
C12 C42 C29 57.5(4) . .
C12 C42 C32 120.3(6) . .
C12 C42 C37 119.3(7) . .
C12 C42 C44 135.0(6) . .
C12 C42 C46 53.9(3) . .
C17 C42 C12 104.4(10) . .
C17 C42 C29 47.0(7) . .
C17 C42 C32 123.5(8) . .
C17 C42 C37 16.7(6) . .
C17 C42 C44 101.2(6) . .
C17 C42 C46 146.1(6) . .
C21 C42 C12 110.5(8) . .
C21 C42 C17 131.9(11) . .
C21 C42 C29 149.0(7) . .
C21 C42 C32 10.0(6) . .
C21 C42 C37 116.0(9) . .
C21 C42 C44 31.2(7) . .
C21 C42 C46 56.8(7) . .
C29 C42 C44 135.8(4) . .
C32 C42 C29 150.7(4) . .
C32 C42 C44 22.2(3) . .
C32 C42 C46 66.7(5) . .
C37 C42 C29 62.5(4) . .
C37 C42 C32 107.2(5) . .
C37 C42 C44 85.0(4) . .
C37 C42 C46 148.2(4) . .
C46 C42 C29 106.6(3) . .
C46 C42 C44 85.0(6) . .
C6 C43 C2A 146.6(7) . .
C6 C43 C15 10.5(6) . .
C6 C43 C18 120.9(6) . .
C6 C43 C35 121.5(7) . 7_566
C6 C43 C47 40.2(5) . .
C9 C43 C2A 99.6(6) 7_566 .
C9 C43 C6 97.9(7) 7_566 .
C9 C43 C15 106.7(5) 7_566 .
C9 C43 C18 132.8(6) 7_566 .
C9 C43 C35 23.7(3) 7_566 7_566
C9 C43 C47 57.7(4) 7_566 .
C14 C43 C2A 93.7(6) . .
C14 C43 C6 61.4(5) . .
C14 C43 C9 155.9(6) . 7_566
C14 C43 C15 51.5(4) . .
C14 C43 C18 61.3(4) . .
C14 C43 C35 165.8(5) . 7_566
C14 C43 C47 100.9(4) . .
C15 C43 C2A 137.0(6) . .
C15 C43 C47 49.5(3) . .
C18 C43 C2A 33.4(5) . .
C18 C43 C15 110.5(4) . .
C18 C43 C35 111.0(5) . 7_566
C18 C43 C47 152.5(4) . .
C25 C43 C2A 9.6(8) . .
C25 C43 C6 153.0(12) . .
C25 C43 C9 101.4(11) . 7_566
C25 C43 C14 95.0(10) . .
C25 C43 C15 142.7(11) . .
C25 C43 C18 33.8(8) . .
C25 C43 C35 78.3(10) . 7_566
C25 C43 C47 153.4(10) . .
C35 C43 C2A 77.6(6) 7_566 .
C35 C43 C15 129.8(5) 7_566 .
C35 C43 C47 81.3(4) 7_566 .
C47 C43 C2A 145.9(5) . .
C4 C44 C16 156.4(4) . .
C4 C44 C19 70.6(6) . .
C4 C44 C21 108.5(5) . .
C4 C44 C34 18.8(3) . .
C4 C44 C42 94.7(4) . .
C11 C44 C4 119.0(7) . .
C11 C44 C16 53.8(4) . .
C11 C44 C19 50.0(3) . .
C11 C44 C21 119.1(9) . .
C11 C44 C34 134.2(7) . .
C11 C44 C42 130.5(7) . .
C16 C44 C42 80.4(5) . .
C19 C44 C16 103.2(4) . .
C19 C44 C34 88.4(6) . .
C19 C44 C42 151.7(4) . .
C21 C44 C16 67.1(6) . .
C21 C44 C19 154.9(4) . .
C21 C44 C34 89.8(5) . .
C21 C44 C42 13.9(3) . .
C30 C44 C4 26.0(9) . .
C30 C44 C11 101.2(9) . .
C30 C44 C16 154.3(10) . .
C30 C44 C19 51.3(8) . .
C30 C44 C21 133.9(13) . .
C30 C44 C32 160.6(14) . .
C30 C44 C34 44.2(9) . .
C30 C44 C42 120.0(11) . .
C32 C44 C4 136.7(7) . .
C32 C44 C11 98.0(10) . .
C32 C44 C16 44.3(7) . .
C32 C44 C19 147.4(9) . .
C32 C44 C21 28.5(4) . .
C32 C44 C34 117.9(6) . .
C32 C44 C42 42.1(5) . .
C34 C44 C16 148.1(4) . .
C34 C44 C42 76.0(3) . .
C3A C45 C48 87.0(4) 7_566 .
C3A C45 Cl2 120.3(5) 7_566 .
C3B C45 C3A 17.7(4) 7_566 7_566
C3B C45 C48 104.7(4) 7_566 .
C3B C45 Cl2 110.3(5) 7_566 .
C26 C45 C3A 73.9(6) . 7_566
C26 C45 C3B 57.1(6) . 7_566
C26 C45 C31 81.6(6) . .
C26 C45 C33 65.9(6) . .
C26 C45 C48 152.1(6) . .
C26 C45 Cl2 87.8(5) . .
C31 C45 C3A 110.7(7) . 7_566
C31 C45 C3B 110.4(7) . 7_566
C31 C45 C33 18.0(4) . .
C31 C45 C48 86.5(4) . .
C31 C45 Cl2 122.3(5) . .
C33 C45 C3A 111.7(7) . 7_566
C33 C45 C3B 105.7(7) . 7_566
C33 C45 C48 104.5(4) . .
C33 C45 Cl2 110.9(5) . .
C48 C45 Cl2 119.7(3) . .
C7 C46 C16 43.5(3) . .
C7 C46 C32 93.2(4) . .
C7 C46 C39 111.0(5) . .
C7 C46 C42 141.6(5) . .
C7 C46 O1 75.2(3) . .
C10 C46 C7 93.0(5) . .
C10 C46 C12 67.9(4) . .
C10 C46 C16 136.1(5) . .
C10 C46 C21 144.8(6) . .
C10 C46 C32 172.1(5) . .
C10 C46 C39 27.2(3) . .
C10 C46 C40 74.6(5) . .
C10 C46 C42 121.4(5) . .
C10 C46 O1 53.8(3) . .
C12 C46 C7 152.6(5) . .
C12 C46 C16 153.5(4) . .
C12 C46 C21 76.8(5) . .
C12 C46 C32 104.5(4) . .
C12 C46 C39 44.5(3) . .
C12 C46 C42 53.5(4) . .
C12 C46 O1 105.6(3) . .
C16 C46 C32 50.7(3) . .
C16 C46 C42 101.8(4) . .
C16 C46 O1 99.7(3) . .
C21 C46 C7 120.1(6) . .
C21 C46 C16 78.5(5) . .
C21 C46 C32 27.9(4) . .
C21 C46 C39 119.5(6) . .
C21 C46 C42 23.4(3) . .
C21 C46 O1 141.4(3) . .
C32 C46 O1 132.8(3) . .
C39 C46 C16 152.0(4) . .
C39 C46 C32 145.0(4) . .
C39 C46 C42 97.0(4) . .
C39 C46 O1 79.4(3) . .
C40 C46 C7 23.2(2) . .
C40 C46 C12 142.1(5) . .
C40 C46 C16 61.9(4) . .
C40 C46 C21 140.4(6) . .
C40 C46 C32 112.5(5) . .
C40 C46 C39 97.8(5) . .
C40 C46 C42 163.6(5) . .
C40 C46 O1 52.8(3) . .
C42 C46 C32 51.2(3) . .
C42 C46 O1 137.5(3) . .
C6 C47 C7 118.4(6) . 7_566
C6 C47 C9 88.5(6) . 7_566
C6 C47 C15 16.2(7) . .
C6 C47 C40 136.2(6) . 7_566
C6 C47 C43 47.2(5) . .
C6 C47 Cl5 112.9(5) . 7_566
C7 C47 C9 103.6(4) 7_566 7_566
C7 C47 C15 107.6(5) 7_566 .
C7 C47 C43 119.8(4) 7_566 .
C7 C47 Cl5 111.4(4) 7_566 7_566
C9 C47 C43 41.3(3) 7_566 .
C9 C47 Cl5 120.6(3) 7_566 7_566
C15 C47 C9 103.2(5) . 7_566
C15 C47 C43 62.3(5) . .
C15 C47 Cl5 109.6(4) . 7_566
C40 C47 C7 21.2(2) 7_566 7_566
C40 C47 C9 91.2(5) 7_566 7_566
C40 C47 C15 127.9(5) 7_566 .
C40 C47 C43 120.1(5) 7_566 .
C40 C47 Cl5 104.7(4) 7_566 7_566
C43 C47 Cl5 128.3(3) . 7_566
C48 C47 C6 93.7(7) 7_566 .
C48 C47 C7 70.1(6) 7_566 7_566
C48 C47 C9 173.7(6) 7_566 7_566
C48 C47 C15 78.3(6) 7_566 .
C48 C47 C40 83.1(6) 7_566 7_566
C48 C47 C43 140.7(6) 7_566 .
C48 C47 Cl5 63.9(4) 7_566 7_566
C6 C48 C15 18.5(3) 7_566 7_566
C6 C48 C40 107.4(5) 7_566 .
C6 C48 C45 103.8(4) 7_566 .
C6 C48 Cl5 110.0(4) 7_566 .
C7 C48 C6 106.2(5) . 7_566
C7 C48 C15 108.8(5) . 7_566
C7 C48 C40 21.2(2) . .
C7 C48 C45 84.5(4) . .
C7 C48 Cl5 127.1(4) . .
C15 C48 C45 85.7(4) 7_566 .
C15 C48 Cl5 117.8(4) 7_566 .
C40 C48 C15 116.7(5) . 7_566
C40 C48 C45 104.4(4) . .
C40 C48 Cl5 109.1(3) . .
C45 C48 Cl5 121.2(3) . .
C47 C48 C6 54.3(5) 7_566 7_566
C47 C48 C7 79.5(6) 7_566 .
C47 C48 C15 72.3(6) 7_566 7_566
C47 C48 C40 66.2(5) 7_566 .
C47 C48 C45 146.6(6) 7_566 .
C47 C48 Cl5 91.6(5) 7_566 .
C38 Cl1 C13 19.11(18) . .
C45 Cl2 C26 24.38(17) . .
C35 Cl3 C9 19.57(19) . .
C27 Cl4A C23 27.4(2) . .
C23 Cl4B C27 27.3(2) . .
C48 Cl5 C47 24.46(18) . 7_566
C10 O1 C46 41.2(2) . .
C40 O1 C10 62.2(4) . .
C40 O1 C46 45.0(3) . .
C12 C2 C23 111.4(9) . .
C12 C2 C24 119.9(10) . .
C12 C2 C27 143.6(12) . .
C12 C2 C39 39.0(4) . .
C23 C2 C24 120.9(8) . .
C23 C2 C39 72.6(7) . .
C27 C2 C23 33.5(4) . .
C27 C2 C24 88.7(7) . .
C27 C2 C39 104.7(10) . .
C29 C2 C12 77.7(8) . .
C29 C2 C23 162.6(17) . .
C29 C2 C24 44.5(5) . .
C29 C2 C27 133.2(11) . .
C29 C2 C36 45.1(6) . .
C29 C2 C39 114.0(9) . .
C36 C2 C12 121.5(11) . .
C36 C2 C23 121.1(10) . .
C36 C2 C24 3.4(4) . .
C36 C2 C27 88.4(7) . .
C36 C2 C39 148.8(14) . .
C39 C2 C24 145.6(12) . .

loop_
_geom_bond_atom_site_label_1
_geom_bond_atom_site_label_2
_geom_bond_distance
_geom_bond_site_symmetry_2
C1 C10 2.030(14) .
C1 C12 1.237(14) .
C1 C23 1.372(16) .
C1 C27 1.512(15) .
C1 C29 1.423(15) .
C1 C36 1.713(15) .
C1 C39 1.380(14) .
C2A C18 1.129(13) .
C2A C19 1.393(17) .
C2A C23 1.526(16) 7_566
C2A C25 1.380(13) .
C2A C27 1.561(13) 7_566
C2A C41 1.710(14) .
C2A C43 2.003(13) .
C2B C18 1.462(11) .
C2B C19 1.295(19) .
C2B C22 2.013(16) .
C2B C23 1.48(2) 7_566
C2B C25 1.738(13) .
C2B C27 1.309(17) 7_566
C2B C41 1.391(15) .
C3A C6 1.879(13) .
C3A C15 1.396(11) .
C3A C20 1.002(10) .
C3A C24 1.774(12) .
C3A C26 1.547(10) 7_566
C3A C28 1.393(13) .
C3A C45 1.572(12) 7_566
C3B C13 2.029(10) 7_566
C3B C15 1.862(12) .
C3B C20 1.436(7) .
C3B C24 1.398(13) .
C3B C26 1.254(14) 7_566
C3B C28 1.326(15) .
C3B C36 1.987(14) .
C3B C45 1.492(16) 7_566
C4 C5 1.431(7) .
C4 C14 1.581(8) .
C4 C18 1.403(7) .
C4 C19 1.830(9) .
C4 C30 0.912(8) .
C4 C34 0.649(6) .
C4 C37 1.954(8) .
C4 C44 1.428(9) .
C5 C14 1.671(9) .
C5 C17 1.421(7) .
C5 C20 1.420(7) .
C5 C28 1.684(9) .
C5 C34 0.802(7) .
C5 C37 0.829(7) .
C6 C9 1.985(9) 7_566
C6 C14 1.328(13) .
C6 C15 0.502(7) .
C6 C20 1.441(7) .
C6 C25 1.966(12) .
C6 C43 1.377(11) .
C6 C47 1.213(12) .
C6 C48 1.490(13) 7_566
C7 C10 1.893(9) .
C7 C16 1.096(8) .
C7 C31 1.369(10) .
C7 C33 1.826(10) .
C7 C40 0.555(6) .
C7 C46 1.406(9) .
C7 C47 1.534(8) 7_566
C7 C48 1.467(8) .
C9 C6 1.985(9) 7_566
C9 C10 1.423(8) .
C9 C25 1.513(9) 7_566
C9 C35 0.631(5) .
C9 C39 1.518(8) .
C9 C43 1.253(8) 7_566
C9 C47 1.604(8) 7_566
C9 Cl3 1.878(6) .
C10 C12 1.459(6) .
C10 C35 1.539(7) .
C10 C39 0.661(5) .
C10 C40 1.510(9) .
C10 C46 1.195(6) .
C10 O1 1.466(6) .
C11 C16 1.540(6) .
C11 C19 1.349(6) .
C11 C22 1.104(7) .
C11 C30 1.646(8) .
C11 C31 1.396(14) .
C11 C32 1.729(9) .
C11 C33 1.251(15) .
C11 C41 1.435(7) .
C11 C44 1.409(7) .
C12 C17 1.836(10) .
C12 C21 1.741(9) .
C12 C29 1.618(6) .
C12 C39 1.074(7) .
C12 C42 1.393(7) .
C12 C46 1.399(6) .
C12 C2 1.398(10) .
C13 C3B 2.029(10) 7_566
C13 C22 1.418(8) .
C13 C24 1.294(8) 7_566
C13 C26 1.609(8) .
C13 C36 1.511(8) 7_566
C13 C38 0.601(5) .
C13 C41 1.529(8) .
C13 Cl1 1.837(6) .
C14 C15 1.404(11) .
C14 C18 1.359(6) .
C14 C20 1.530(6) .
C14 C25 1.415(7) .
C14 C34 1.403(6) .
C14 C43 1.210(7) .
C15 C20 0.989(8) .
C15 C43 1.789(11) .
C15 C47 1.536(8) .
C15 C48 1.579(10) 7_566
C16 C21 1.862(11) .
C16 C31 1.077(11) .
C16 C32 1.403(6) .
C16 C33 1.426(9) .
C16 C40 1.468(7) .
C16 C44 1.869(11) .
C16 C46 1.534(6) .
C17 C21 1.431(10) .
C17 C28 1.602(8) .
C17 C29 1.412(8) .
C17 C34 1.913(9) .
C17 C37 0.616(5) .
C17 C42 0.898(8) .
C18 C19 1.637(6) .
C18 C25 0.969(7) .
C18 C30 1.897(10) .
C18 C34 1.786(9) .
C18 C43 1.431(6) .
C19 C22 1.403(7) .
C19 C30 1.412(8) .
C19 C41 1.065(7) .
C19 C44 1.714(8) .
C20 C28 1.547(6) .
C20 C34 1.908(11) .
C20 C37 1.924(11) .
C21 C30 1.917(8) .
C21 C32 0.812(7) .
C21 C37 1.813(9) .
C21 C42 0.665(6) .
C21 C44 1.435(8) .
C21 C46 1.404(6) .
C22 C26 1.984(8) .
C22 C31 1.784(12) .
C22 C33 1.405(12) .
C22 C38 1.521(8) .
C22 C41 0.631(5) .
C23 C2A 1.526(16) 7_566
C23 C2B 1.48(2) 7_566
C23 C25 2.010(8) 7_566
C23 C27 0.870(6) .
C23 C35 1.596(8) .
C23 C39 1.919(7) .
C23 Cl4A 1.875(7) .
C23 Cl4B 1.779(7) .
C23 C2 1.535(16) .
C24 C13 1.294(8) 7_566
C24 C26 1.905(8) 7_566
C24 C28 1.181(7) .
C24 C29 1.433(7) .
C24 C36 0.637(5) .
C24 C38 1.527(8) 7_566
C24 C2 2.007(15) .
C25 C9 1.513(9) 7_566
C25 C23 2.010(8) 7_566
C25 C35 1.529(8) 7_566
C25 C43 0.636(5) .
C26 C3A 1.547(10) 7_566
C26 C3B 1.254(14) 7_566
C26 C24 1.905(8) 7_566
C26 C31 1.552(12) .
C26 C33 1.355(14) .
C26 C45 0.773(5) .
C26 Cl2 1.872(4) .
C27 C2A 1.561(13) 7_566
C27 C2B 1.309(17) 7_566
C27 C36 1.989(7) .
C27 C38 1.599(8) 7_566
C27 C41 1.912(8) 7_566
C27 Cl4A 1.788(7) .
C27 Cl4B 1.886(7) .
C27 C2 1.474(14) .
C28 C29 1.349(6) .
C28 C36 1.414(7) .
C28 C37 1.400(7) .
C29 C36 0.995(7) .
C29 C37 1.746(8) .
C29 C42 1.863(10) .
C29 C2 1.164(16) .
C30 C32 1.423(7) .
C30 C34 1.432(9) .
C30 C44 0.620(6) .
C31 C40 1.900(11) .
C31 C45 1.462(14) .
C32 C42 1.459(7) .
C32 C44 0.824(7) .
C32 C46 1.719(9) .
C33 C41 1.999(13) .
C33 C45 1.472(15) .
C34 C37 1.439(8) .
C34 C44 1.809(8) .
C35 C25 1.529(8) 7_566
C35 C39 1.419(8) .
C35 C43 1.526(8) 7_566
C35 Cl3 1.716(6) .
C36 C13 1.511(8) 7_566
C36 C38 1.492(8) 7_566
C36 C2 1.378(15) .
C37 C42 1.420(9) .
C38 C24 1.528(8) 7_566
C38 C27 1.599(8) 7_566
C38 C36 1.492(8) 7_566
C38 C41 1.384(9) .
C38 Cl1 1.754(7) .
C39 C46 1.434(7) .
C39 C2 1.701(13) .
C40 C46 1.292(8) .
C40 C47 1.412(8) 7_566
C40 C48 1.532(8) .
C40 O1 1.455(6) .
C41 C27 1.912(8) 7_566
C42 C44 1.962(8) .
C42 C46 1.653(8) .
C43 C9 1.253(8) 7_566
C43 C35 1.526(8) 7_566
C43 C47 1.875(8) .
C45 C3A 1.572(12) 7_566
C45 C3B 1.492(16) 7_566
C45 C48 1.598(7) .
C45 Cl2 1.734(4) .
C46 O1 1.810(5) .
C47 C7 1.534(8) 7_566
C47 C9 1.604(8) 7_566
C47 C40 1.412(8) 7_566
C47 C48 0.790(5) 7_566
C47 Cl5 1.908(4) 7_566
C48 C6 1.490(13) 7_566
C48 C15 1.579(10) 7_566
C48 C47 0.790(5) 7_566
C48 Cl5 1.714(4) .
Cl5 C47 1.908(4) 7_566

loop_
_geom_torsion_atom_site_label_1
_geom_torsion_atom_site_label_2
_geom_torsion_atom_site_label_3
_geom_torsion_atom_site_label_4
_geom_torsion
_geom_torsion_site_symmetry_1
_geom_torsion_site_symmetry_4
C1 C10 C12 C17 -129.9(12) . .
C1 C10 C12 C21 -149.6(11) . .
C1 C10 C12 C29 -30.1(12) . .
C1 C10 C12 C39 -10.0(13) . .
C1 C10 C12 C42 -152.1(11) . .
C1 C10 C12 C46 -149.2(11) . .
C1 C10 C12 C2 -2.6(19) . .
C1 C10 C35 C9 142.9(12) . .
C1 C10 C35 C23 -1.6(7) . .
C1 C10 C35 C25 84.8(8) . 7_566
C1 C10 C35 C39 7.0(9) . .
C1 C10 C35 C43 107.4(8) . 7_566
C1 C10 C35 Cl3 -130.1(7) . .
C1 C10 C39 C9 -145(5) . .
C1 C10 C39 C12 45(5) . .
C1 C10 C39 C23 -117(6) . .
C1 C10 C39 C35 -128(5) . .
C1 C10 C39 C46 81(5) . .
C1 C10 C39 C2 20(6) . .
C1 C10 C40 C7 -8(2) . .
C1 C10 C40 C16 36.6(13) . .
C1 C10 C40 C31 2.2(16) . .
C1 C10 C40 C46 42.9(11) . .
C1 C10 C40 C47 -100.0(11) . 7_566
C1 C10 C40 C48 -98.3(11) . .
C1 C10 C40 O1 150.1(11) . .
C1 C10 C46 C7 -141.6(7) . .
C1 C10 C46 C12 18.1(6) . .
C1 C10 C46 C16 -148.2(7) . .
C1 C10 C46 C21 19.1(10) . .
C1 C10 C46 C39 -8.5(9) . .
C1 C10 C46 C40 -156.0(7) . .
C1 C10 C46 C42 20.6(8) . .
C1 C10 C46 O1 149.1(7) . .
C1 C10 O1 C40 -144.6(12) . .
C1 C10 O1 C46 -92.3(11) . .
C1 C12 C17 C5 -80.3(17) . .
C1 C12 C17 C21 -155.0(11) . .
C1 C12 C17 C28 -3.6(11) . .
C1 C12 C17 C29 11.3(11) . .
C1 C12 C17 C34 -114.7(12) . .
C1 C12 C17 C37 -53(4) . .
C1 C12 C17 C42 -170.7(12) . .
C1 C12 C21 C16 -111.4(16) . .
C1 C12 C21 C17 44.8(17) . .
C1 C12 C21 C30 -14(2) . .
C1 C12 C21 C32 -107(2) . .
C1 C12 C21 C37 38.8(17) . .
C1 C12 C21 C42 65.9(18) . .
C1 C12 C21 C44 -43(3) . .
C1 C12 C21 C46 -119.6(16) . .
C1 C12 C29 C17 -167.0(12) . .
C1 C12 C29 C24 -40.3(14) . .
C1 C12 C29 C28 -139.7(13) . .
C1 C12 C29 C36 -17.1(13) . .
C1 C12 C29 C37 -161.3(12) . .
C1 C12 C29 C42 -168.1(12) . .
C1 C12 C29 C2 2(2) . .
C1 C12 C39 C10 -169.6(14) . .
C1 C12 C39 C23 -1.4(11) . .
C1 C12 C39 C35 -9.7(17) . .
C1 C12 C39 C46 158.4(11) . .
C1 C12 C39 C2 3.4(19) . .
C1 C12 C42 C17 12.2(16) . .
C1 C12 C42 C21 -134.1(15) . .
C1 C12 C42 C29 13.8(14) . .
C1 C12 C42 C32 -131.9(15) . .
C1 C12 C42 C37 4.2(16) . .
C1 C12 C42 C44 -110.5(16) . .
C1 C12 C42 C46 -138.6(14) . .
C1 C12 C46 C7 0.7(17) . .
C1 C12 C46 C10 -48.0(13) . .
C1 C12 C46 C16 110.4(15) . .
C1 C12 C46 C21 132.5(13) . .
C1 C12 C46 C32 129.5(13) . .
C1 C12 C46 C39 -31.0(13) . .
C1 C12 C46 C40 -38.8(15) . .
C1 C12 C46 C42 134.6(13) . .
C1 C12 C46 O1 -87.2(13) . .
C1 C12 C2 C23 -8(7) . .
C1 C12 C2 C24 -158(9) . .
C1 C12 C2 C27 -20(6) . .
C1 C12 C2 C29 -173(9) . .
C1 C12 C2 C36 -161(10) . .
C1 C12 C2 C39 -14(8) . .
C1 C23 C27 C2A 121.0(11) . 7_566
C1 C23 C27 C2B 120.6(12) . 7_566
C1 C23 C27 C36 8.4(10) . .
C1 C23 C27 C38 47(2) . 7_566
C1 C23 C27 C41 105.6(10) . 7_566
C1 C23 C27 Cl4A -120.8(9) . .
C1 C23 C27 Cl4B -118.8(9) . .
C1 C23 C27 C2 -1.0(18) . .
C1 C23 C35 C9 -68(2) . .
C1 C23 C35 C10 2.3(10) . .
C1 C23 C35 C25 -116.3(10) . 7_566
C1 C23 C35 C39 -1.5(9) . .
C1 C23 C35 C43 -109.9(10) . 7_566
C1 C23 C35 Cl3 124.9(10) . .
C1 C23 Cl4A C27 70.1(9) . .
C1 C23 Cl4B C27 76.8(8) . .
C1 C23 C2 C12 8(7) . .
C1 C23 C2 C24 157(9) . .
C1 C23 C2 C27 175(8) . .
C1 C23 C2 C29 127(12) . .
C1 C23 C2 C36 161(10) . .
C1 C23 C2 C39 12(8) . .
C1 C27 Cl4A C23 -57.0(8) . .
C1 C27 Cl4B C23 -54.3(8) . .
C1 C27 C2 C12 17(5) . .
C1 C27 C2 C23 -4(7) . .
C1 C27 C2 C24 161(8) . .
C1 C27 C2 C29 158(9) . .
C1 C27 C2 C36 164(8) . .
C1 C27 C2 C39 13(6) . .
C1 C29 C36 C3B -151.2(10) . .
C1 C29 C36 C13 -81(3) . 7_566
C1 C29 C36 C24 -163.9(14) . .
C1 C29 C36 C27 -0.8(9) . .
C1 C29 C36 C28 -158.7(9) . .
C1 C29 C36 C38 -12.2(17) . 7_566
C1 C29 C36 C2 3.9(19) . .
C1 C29 C37 C4 43.3(18) . .
C1 C29 C37 C5 114.4(18) . .
C1 C29 C37 C17 -37.4(17) . .
C1 C29 C37 C20 127.3(13) . .
C1 C29 C37 C21 -16.0(13) . .
C1 C29 C37 C28 142.8(13) . .
C1 C29 C37 C34 68(2) . .
C1 C29 C37 C42 -26.9(13) . .
C1 C29 C42 C12 -8.8(9) . .
C1 C29 C42 C17 169.1(11) . .
C1 C29 C42 C21 66.4(18) . .
C1 C29 C42 C32 86.1(13) . .
C1 C29 C42 C37 161.8(9) . .
C1 C29 C42 C44 114.3(10) . .
C1 C29 C42 C46 14.2(9) . .
C1 C29 C2 C12 8(10) . .
C1 C29 C2 C23 -115(14) . .
C1 C29 C2 C24 -153(11) . .
C1 C29 C2 C27 -149(13) . .
C1 C29 C2 C36 -158(11) . .
C1 C29 C2 C39 -6(10) . .
C1 C36 C2 C12 75(18) . .
C1 C36 C2 C23 -75(18) . .
C1 C36 C2 C24 13(22) . .
C1 C36 C2 C27 -83(18) . .
C1 C36 C2 C29 91(18) . .
C1 C36 C2 C39 34(16) . .
C1 C39 C46 C7 -143.3(11) . .
C1 C39 C46 C10 165.4(15) . .
C1 C39 C46 C12 21.7(11) . .
C1 C39 C46 C16 -122.0(13) . .
C1 C39 C46 C21 3.2(12) . .
C1 C39 C46 C32 -12.5(14) . .
C1 C39 C46 C40 -163.1(11) . .
C1 C39 C46 C42 10.1(11) . .
C1 C39 C46 O1 147.2(11) . .
C1 C39 C2 C12 143(19) . .
C1 C39 C2 C23 -31(18) . .
C1 C39 C2 C24 -151(20) . .
C1 C39 C2 C27 -41(17) . .
C1 C39 C2 C29 166(20) . .
C1 C39 C2 C36 -153(20) . .
C2A C18 C19 C2B -3.6(17) . .
C2A C18 C19 C4 -173.1(10) . .
C2A C18 C19 C11 -132.8(11) . .
C2A C18 C19 C22 -47.8(11) . .
C2A C18 C19 C30 -173.6(10) . .
C2A C18 C19 C41 -25.6(10) . .
C2A C18 C19 C44 -163.6(9) . .
C2A C18 C25 C2B 4.8(13) . .
C2A C18 C25 C6 154.5(9) . .
C2A C18 C25 C9 82(3) . 7_566
C2A C18 C25 C14 164.2(8) . .
C2A C18 C25 C23 6.4(8) . 7_566
C2A C18 C25 C35 15.8(15) . 7_566
C2A C18 C25 C43 162.9(15) . .
C2A C18 C30 C4 -173.3(10) . .
C2A C18 C30 C11 -15.3(9) . .
C2A C18 C30 C19 5.5(8) . .
C2A C18 C30 C21 -116.3(10) . .
C2A C18 C30 C32 -86.6(13) . .
C2A C18 C30 C34 -165.0(9) . .
C2A C18 C30 C44 -64(2) . .
C2A C18 C34 C4 38.7(18) . .
C2A C18 C34 C5 -113.9(19) . .
C2A C18 C34 C14 -142.5(16) . .
C2A C18 C34 C17 -41(2) . .
C2A C18 C34 C20 -126.9(15) . .
C2A C18 C34 C30 27.0(16) . .
C2A C18 C34 C37 -66(3) . .
C2A C18 C34 C44 17.1(16) . .
C2A C18 C43 C6 149.3(9) . .
C2A C18 C43 C9 8.7(11) . 7_566
C2A C18 C43 C14 164.3(8) . .
C2A C18 C43 C15 148.5(8) . .
C2A C18 C43 C25 -17.3(15) . .
C2A C18 C43 C35 -2.6(9) . 7_566
C2A C18 C43 C47 110.2(12) . .
C2A C19 C22 C2B 3.9(13) . .
C2A C19 C22 C11 -152.9(8) . .
C2A C19 C22 C13 -6.1(10) . .
C2A C19 C22 C26 -95.1(11) . .
C2A C19 C22 C31 -137.1(8) . .
C2A C19 C22 C33 -142.1(9) . .
C2A C19 C22 C38 6.2(8) . .
C2A C19 C22 C41 12.3(13) . .
C2A C19 C30 C4 -4.0(10) . .
C2A C19 C30 C11 149.2(8) . .
C2A C19 C30 C18 -4.9(7) . .
C2A C19 C30 C21 120.5(10) . .
C2A C19 C30 C32 141.8(8) . .
C2A C19 C30 C34 4.9(10) . .
C2A C19 C30 C44 144.7(11) . .
C2A C19 C41 C2B 2.6(13) . .
C2A C19 C41 C11 -157.2(7) . .
C2A C19 C41 C13 -95(3) . .
C2A C19 C41 C22 -168.5(12) . .
C2A C19 C41 C27 0.0(7) . 7_566
C2A C19 C41 C33 -153.2(7) . .
C2A C19 C41 C38 -7.3(19) . .
C2A C19 C44 C4 -25.0(10) . .
C2A C19 C44 C11 140.3(9) . .
C2A C19 C44 C16 131.2(9) . .
C2A C19 C44 C21 67(2) . .
C2A C19 C44 C30 -45.1(13) . .
C2A C19 C44 C32 126.9(15) . .
C2A C19 C44 C34 -18.7(10) . .
C2A C19 C44 C42 36.9(18) . .
C2A C23 C27 C1 -121.0(11) 7_566 .
C2A C23 C27 C2B -0.4(12) 7_566 7_566
C2A C23 C27 C36 -112.6(7) 7_566 .
C2A C23 C27 C38 -74(2) 7_566 7_566
C2A C23 C27 C41 -15.5(8) 7_566 7_566
C2A C23 C27 Cl4A 118.2(6) 7_566 .
C2A C23 C27 Cl4B 120.2(6) 7_566 .
C2A C23 C27 C2 -122.1(11) 7_566 .
C2A C23 C35 C9 49(2) 7_566 .
C2A C23 C35 C10 119.7(6) 7_566 .
C2A C23 C35 C25 1.1(6) 7_566 7_566
C2A C23 C35 C39 115.9(6) 7_566 .
C2A C23 C35 C43 7.5(7) 7_566 7_566
C2A C23 C35 Cl3 -117.7(7) 7_566 .
C2A C23 Cl4A C27 -65.9(6) 7_566 .
C2A C23 Cl4B C27 -70.2(6) 7_566 .
C2A C23 C2 C12 -103.5(13) 7_566 .
C2A C23 C2 C24 45.6(14) 7_566 .
C2A C23 C2 C27 63.5(8) 7_566 .
C2A C23 C2 C29 16(4) 7_566 .
C2A C23 C2 C36 49.6(17) 7_566 .
C2A C23 C2 C39 -99.4(7) 7_566 .
C2A C25 C43 C6 55(7) . .
C2A C25 C43 C9 -80(6) . 7_566
C2A C25 C43 C14 82(6) . .
C2A C25 C43 C15 59(6) . .
C2A C25 C43 C18 81(5) . .
C2A C25 C43 C35 -85(6) . 7_566
C2A C25 C43 C47 -44(7) . .
C2A C27 Cl4A C23 65.7(7) 7_566 .
C2A C27 Cl4B C23 60.5(7) 7_566 .
C2A C27 C2 C12 -42(3) 7_566 .
C2A C27 C2 C23 -62.2(9) 7_566 .
C2A C27 C2 C24 102.5(8) 7_566 .
C2A C27 C2 C29 100(2) 7_566 .
C2A C27 C2 C36 105.9(10) 7_566 .
C2A C27 C2 C39 -45.4(14) 7_566 .
C2A C43 C47 C6 124.1(12) . .
C2A C43 C47 C7 21.7(12) . 7_566
C2A C43 C47 C9 -54.4(10) . 7_566
C2A C43 C47 C15 117.0(11) . .
C2A C43 C47 C40 -2.8(12) . 7_566
C2A C43 C47 C48 116.3(13) . 7_566
C2A C43 C47 Cl5 -149.1(9) . 7_566
C2B C18 C19 C2A 3.6(17) . .
C2B C18 C19 C4 -169.5(9) . .
C2B C18 C19 C11 -129.2(10) . .
C2B C18 C19 C22 -44.3(10) . .
C2B C18 C19 C30 -170.1(9) . .
C2B C18 C19 C41 -22.1(9) . .
C2B C18 C19 C44 -160.1(8) . .
C2B C18 C25 C2A -4.8(13) . .
C2B C18 C25 C6 149.7(7) . .
C2B C18 C25 C9 77(3) . 7_566
C2B C18 C25 C14 159.5(7) . .
C2B C18 C25 C23 1.7(7) . 7_566
C2B C18 C25 C35 11.0(15) . 7_566
C2B C18 C25 C43 158.1(13) . .
C2B C18 C30 C4 -171.3(9) . .
C2B C18 C30 C11 -13.2(7) . .
C2B C18 C30 C19 7.5(7) . .
C2B C18 C30 C21 -114.3(9) . .
C2B C18 C30 C32 -84.5(12) . .
C2B C18 C30 C34 -162.9(7) . .
C2B C18 C30 C44 -62(2) . .
C2B C18 C34 C4 37.5(14) . .
C2B C18 C34 C5 -115.1(16) . .
C2B C18 C34 C14 -143.7(11) . .
C2B C18 C34 C17 -42.6(17) . .
C2B C18 C34 C20 -128.2(11) . .
C2B C18 C34 C30 25.8(11) . .
C2B C18 C34 C37 -67(2) . .
C2B C18 C34 C44 15.9(11) . .
C2B C18 C43 C2A -5.8(13) . .
C2B C18 C43 C6 143.5(9) . .
C2B C18 C43 C9 2.9(10) . 7_566
C2B C18 C43 C14 158.5(7) . .
C2B C18 C43 C15 142.7(7) . .
C2B C18 C43 C25 -23.1(14) . .
C2B C18 C43 C35 -8.4(8) . 7_566
C2B C18 C43 C47 104.4(11) . .
C2B C19 C22 C11 -156.8(8) . .
C2B C19 C22 C13 -10.0(10) . .
C2B C19 C22 C26 -99.0(11) . .
C2B C19 C22 C31 -141.0(8) . .
C2B C19 C22 C33 -146.0(10) . .
C2B C19 C22 C38 2.3(8) . .
C2B C19 C22 C41 8.5(13) . .
C2B C19 C30 C4 -10.9(13) . .
C2B C19 C30 C11 142.3(10) . .
C2B C19 C30 C18 -11.8(10) . .
C2B C19 C30 C21 113.7(12) . .
C2B C19 C30 C32 135.0(11) . .
C2B C19 C30 C34 -2.0(13) . .
C2B C19 C30 C44 137.8(12) . .
C2B C19 C41 C2A -2.6(13) . .
C2B C19 C41 C11 -159.8(8) . .
C2B C19 C41 C13 -97(3) . .
C2B C19 C41 C22 -171.1(13) . .
C2B C19 C41 C27 -2.6(8) . 7_566
C2B C19 C41 C33 -155.8(8) . .
C2B C19 C41 C38 -9.9(19) . .
C2B C19 C44 C4 -41.3(13) . .
C2B C19 C44 C11 124.0(12) . .
C2B C19 C44 C16 114.9(12) . .
C2B C19 C44 C21 51(3) . .
C2B C19 C44 C30 -61.4(15) . .
C2B C19 C44 C32 110.6(17) . .
C2B C19 C44 C34 -35.0(13) . .
C2B C19 C44 C42 21(2) . .
C2B C22 C31 C7 -6(3) . .
C2B C22 C31 C11 -56.3(11) . .
C2B C22 C31 C16 -56.2(15) . .
C2B C22 C31 C26 117.0(9) . .
C2B C22 C31 C40 -16(3) . .
C2B C22 C31 C45 119.6(9) . .
C2B C22 C33 C7 -11(3) . .
C2B C22 C33 C11 -54.4(15) . .
C2B C22 C33 C16 -47.3(19) . .
C2B C22 C33 C26 106.7(14) . .
C2B C22 C33 C41 7(2) . .
C2B C22 C33 C45 104.4(15) . .
C2B C22 C38 C13 -154.8(12) . .
C2B C22 C38 C24 -112.0(7) . 7_566
C2B C22 C38 C27 -2.8(5) . 7_566
C2B C22 C38 C36 -88.3(7) . 7_566
C2B C22 C38 C41 6.4(9) . .
C2B C22 C38 Cl1 127.2(6) . .
C2B C22 C41 C2A 11(5) . .
C2B C22 C41 C11 26(6) . .
C2B C22 C41 C13 -126(6) . .
C2B C22 C41 C19 40(6) . .
C2B C22 C41 C27 -121(7) . 7_566
C2B C22 C41 C33 -26(8) . .
C2B C22 C41 C38 -134(6) . .
C2B C23 C27 C1 -120.6(12) 7_566 .
C2B C23 C27 C2A 0.4(12) 7_566 7_566
C2B C23 C27 C36 -112.2(8) 7_566 .
C2B C23 C27 C38 -74(2) 7_566 7_566
C2B C23 C27 C41 -15.0(8) 7_566 7_566
C2B C23 C27 Cl4A 118.7(7) 7_566 .
C2B C23 C27 Cl4B 120.6(7) 7_566 .
C2B C23 C27 C2 -121.6(11) 7_566 .
C2B C23 C35 C9 45(2) 7_566 .
C2B C23 C35 C10 115.7(7) 7_566 .
C2B C23 C35 C25 -2.9(7) 7_566 7_566
C2B C23 C35 C39 111.9(7) 7_566 .
C2B C23 C35 C43 3.5(7) 7_566 7_566
C2B C23 C35 Cl3 -121.7(7) 7_566 .
C2B C23 Cl4A C27 -52.4(6) 7_566 .
C2B C23 Cl4B C27 -54.9(6) 7_566 .
C2B C23 C2 C12 -116.3(13) 7_566 .
C2B C23 C2 C24 32.9(14) 7_566 .
C2B C23 C2 C27 50.7(8) 7_566 .
C2B C23 C2 C29 3(4) 7_566 .
C2B C23 C2 C36 36.8(17) 7_566 .
C2B C23 C2 C39 -112.2(7) 7_566 .
C2B C25 C43 C2A 10(5) . .
C2B C25 C43 C6 65(5) . .
C2B C25 C43 C9 -70(4) . 7_566
C2B C25 C43 C14 92(4) . .
C2B C25 C43 C15 68(5) . .
C2B C25 C43 C18 90(4) . .
C2B C25 C43 C35 -75(4) . 7_566
C2B C25 C43 C47 -35(6) . .
C2B C27 Cl4A C23 77.9(9) 7_566 .
C2B C27 Cl4B C23 71.2(9) 7_566 .
C2B C27 C2 C12 -54(3) 7_566 .
C2B C27 C2 C23 -74.4(10) 7_566 .
C2B C27 C2 C24 90.3(10) 7_566 .
C2B C27 C2 C29 88(2) 7_566 .
C2B C27 C2 C36 93.7(11) 7_566 .
C2B C27 C2 C39 -57.6(14) 7_566 .
C3A C6 C14 C4 40.0(15) . .
C3A C6 C14 C5 -2.4(6) . .
C3A C6 C14 C15 -10.5(17) . .
C3A C6 C14 C18 139.1(6) . .
C3A C6 C14 C20 -10.7(4) . .
C3A C6 C14 C25 151.0(5) . .
C3A C6 C14 C34 5.7(10) . .
C3A C6 C14 C43 157.1(7) . .
C3A C6 C15 C3B -4(3) . .
C3A C6 C15 C14 131(8) . .
C3A C6 C15 C20 131(11) . .
C3A C6 C15 C43 115(8) . .
C3A C6 C15 C47 -28(10) . .
C3A C6 C15 C48 -37(8) . 7_566
C3A C6 C20 C3B 1.8(11) . .
C3A C6 C20 C5 149.0(9) . .
C3A C6 C20 C14 159.6(7) . .
C3A C6 C20 C15 -20(5) . .
C3A C6 C20 C28 46.2(11) . .
C3A C6 C20 C34 151.8(7) . .
C3A C6 C20 C37 130.2(10) . .
C3A C6 C43 C2A 5(2) . .
C3A C6 C43 C9 126.3(12) . 7_566
C3A C6 C43 C14 -40.6(11) . .
C3A C6 C43 C15 -21(3) . .
C3A C6 C43 C18 -25.6(15) . .
C3A C6 C43 C25 -9(3) . .
C3A C6 C43 C35 123.4(12) . 7_566
C3A C6 C43 C47 127.6(15) . .
C3A C6 C47 C7 -44.5(9) . 7_566
C3A C6 C47 C9 -149.1(6) . 7_566
C3A C6 C47 C15 7(2) . .
C3A C6 C47 C40 -58.9(12) . 7_566
C3A C6 C47 C43 -150.1(9) . .
C3A C6 C47 C48 24.9(8) . 7_566
C3A C6 C47 Cl5 88.1(7) . 7_566
C3A C15 C20 C3B 1.1(11) . .
C3A C15 C20 C5 147.7(10) . .
C3A C15 C20 C6 160(5) . .
C3A C15 C20 C14 159.9(7) . .
C3A C15 C20 C28 32.0(12) . .
C3A C15 C20 C34 151.7(7) . .
C3A C15 C20 C37 122.4(13) . .
C3A C15 C43 C2A -18(2) . .
C3A C15 C43 C6 141(5) . .
C3A C15 C43 C9 107.2(19) . 7_566
C3A C15 C43 C14 -61.0(18) . .
C3A C15 C43 C18 -43(2) . .
C3A C15 C43 C25 -30(3) . .
C3A C15 C43 C35 100.8(19) . 7_566
C3A C15 C43 C47 115(2) . .
C3A C15 C47 C6 -170(3) . .
C3A C15 C47 C7 -36.1(10) . 7_566
C3A C15 C47 C9 -145.2(8) . 7_566
C3A C15 C47 C40 -43.0(12) . 7_566
C3A C15 C47 C43 -151.1(10) . .
C3A C15 C47 C48 28.5(10) . 7_566
C3A C15 C47 Cl5 85.1(9) . 7_566
C3A C20 C28 C3B -2.8(13) . .
C3A C20 C28 C5 170.5(8) . .
C3A C20 C28 C17 162.1(8) . .
C3A C20 C28 C24 11.9(9) . .
C3A C20 C28 C29 125.1(11) . .
C3A C20 C28 C36 36.4(10) . .
C3A C20 C28 C37 169.5(8) . .
C3A C24 C28 C3B 6.1(10) . .
C3A C24 C28 C5 -82.5(17) . .
C3A C24 C28 C17 -151.5(7) . .
C3A C24 C28 C20 -7.5(5) . .
C3A C24 C28 C29 -160.2(6) . .
C3A C24 C28 C36 -156.4(10) . .
C3A C24 C28 C37 -144.7(10) . .
C3A C24 C29 C1 -140.0(10) . .
C3A C24 C29 C12 -109.5(9) . .
C3A C24 C29 C17 7.0(7) . .
C3A C24 C29 C28 16.4(5) . .
C3A C24 C29 C36 -157.1(14) . .
C3A C24 C29 C37 9.5(6) . .
C3A C24 C29 C42 -12.1(9) . .
C3A C24 C29 C2 -144.9(12) . .
C3A C24 C36 C1 -38(6) . .
C3A C24 C36 C3B -5(2) . .
C3A C24 C36 C13 -127.3(17) . 7_566
C3A C24 C36 C27 -120.8(14) . .
C3A C24 C36 C28 31.1(13) . .
C3A C24 C36 C29 37(2) . .
C3A C24 C36 C38 -131.7(15) . 7_566
C3A C24 C36 C2 -35(8) . .
C3A C26 C31 C7 38.4(12) 7_566 .
C3A C26 C31 C11 -112.2(8) 7_566 .
C3A C26 C31 C22 -116.6(6) 7_566 .
C3A C26 C31 C40 44.7(10) 7_566 .
C3A C26 C31 C45 68.6(7) 7_566 .
C3A C26 C33 C7 41.8(10) 7_566 .
C3A C26 C33 C11 -84.5(12) 7_566 .
C3A C26 C33 C16 36.9(19) 7_566 .
C3A C26 C33 C22 -105.4(7) 7_566 .
C3A C26 C33 C41 -98.2(7) 7_566 .
C3A C26 C33 C45 70.8(8) 7_566 .
C3A C26 C45 C3B 6.5(9) 7_566 7_566
C3A C26 C45 C31 -114.5(6) 7_566 .
C3A C26 C45 C33 -123.5(7) 7_566 .
C3A C26 C45 C48 -48.5(13) 7_566 .
C3A C26 C45 Cl2 122.4(5) 7_566 .
C3A C26 Cl2 C45 -64.2(7) 7_566 .
C3A C28 C29 C1 12(2) . .
C3A C28 C29 C12 103.1(11) . .
C3A C28 C29 C17 131.0(10) . .
C3A C28 C29 C24 -40.4(10) . .
C3A C28 C29 C36 -37.8(10) . .
C3A C28 C29 C37 130.9(10) . .
C3A C28 C29 C42 123.4(10) . .
C3A C28 C29 C2 -6(2) . .
C3A C28 C36 C1 140.0(10) . .
C3A C28 C36 C3B -9.2(9) . .
C3A C28 C36 C13 -5.8(7) . 7_566
C3A C28 C36 C24 -25.4(10) . .
C3A C28 C36 C27 93.6(12) . .
C3A C28 C36 C29 160.0(6) . .
C3A C28 C36 C38 -1.4(9) . 7_566
C3A C28 C36 C2 143.5(12) . .
C3A C28 C37 C4 -16.3(10) . .
C3A C28 C37 C5 9.4(9) . .
C3A C28 C37 C17 -153.1(10) . .
C3A C28 C37 C20 7.7(6) . .
C3A C28 C37 C21 -123.7(9) . .
C3A C28 C37 C29 -152.9(7) . .
C3A C28 C37 C34 -3.9(10) . .
C3A C28 C37 C42 -141.7(8) . .
C3A C45 C48 C6 -5.0(6) 7_566 7_566
C3A C45 C48 C7 -110.4(5) 7_566 .
C3A C45 C48 C15 -1.0(6) 7_566 7_566
C3A C45 C48 C40 -117.5(5) 7_566 .
C3A C45 C48 C47 -49.1(12) 7_566 7_566
C3A C45 C48 Cl5 119.1(5) 7_566 .
C3A C45 Cl2 C26 69.9(7) 7_566 .
C3B C13 C22 C2B -121.3(6) 7_566 .
C3B C13 C22 C11 -5.3(13) 7_566 .
C3B C13 C22 C19 -114.9(7) 7_566 .
C3B C13 C22 C26 29.3(5) 7_566 .
C3B C13 C22 C31 20.1(7) 7_566 .
C3B C13 C22 C33 28.4(7) 7_566 .
C3B C13 C22 C38 -145.1(13) 7_566 .
C3B C13 C22 C41 -128.0(10) 7_566 .
C3B C13 C26 C3A -8.6(9) 7_566 7_566
C3B C13 C26 C22 -130.7(6) 7_566 .
C3B C13 C26 C24 0.0(6) 7_566 7_566
C3B C13 C26 C31 -120.0(7) 7_566 .
C3B C13 C26 C33 -129.8(7) 7_566 .
C3B C13 C26 Cl2 118.1(6) 7_566 .
C3B C13 C38 C22 115.2(19) 7_566 .
C3B C13 C38 C24 -13.3(14) 7_566 7_566
C3B C13 C38 C27 37(4) 7_566 7_566
C3B C13 C38 C36 -8.6(19) 7_566 7_566
C3B C13 C38 C41 107.5(18) 7_566 .
C3B C13 C38 Cl1 -128.4(17) 7_566 .
C3B C13 C41 C2A -103.0(9) 7_566 .
C3B C13 C41 C2B -107.9(10) 7_566 .
C3B C13 C41 C11 39.8(8) 7_566 .
C3B C13 C41 C19 -18(3) 7_566 .
C3B C13 C41 C22 60.9(11) 7_566 .
C3B C13 C41 C27 -115.8(6) 7_566 7_566
C3B C13 C41 C33 43.8(7) 7_566 .
C3B C13 C41 C38 -138.1(14) 7_566 .
C3B C13 Cl1 C38 143.8(15) 7_566 .
C3B C15 C20 C3A -1.1(11) . .
C3B C15 C20 C5 146.5(9) . .
C3B C15 C20 C6 159(5) . .
C3B C15 C20 C14 158.8(6) . .
C3B C15 C20 C28 30.8(10) . .
C3B C15 C20 C34 150.5(7) . .
C3B C15 C20 C37 121.3(13) . .
C3B C15 C43 C2A -26.8(18) . .
C3B C15 C43 C6 132(4) . .
C3B C15 C43 C9 98.6(14) . 7_566
C3B C15 C43 C14 -69.6(14) . .
C3B C15 C43 C18 -51.8(15) . .
C3B C15 C43 C25 -39(2) . .
C3B C15 C43 C35 92.2(15) . 7_566
C3B C15 C43 C47 106.2(15) . .
C3B C15 C47 C6 -170(3) . .
C3B C15 C47 C7 -36.0(8) . 7_566
C3B C15 C47 C9 -145.2(6) . 7_566
C3B C15 C47 C40 -43.0(10) . 7_566
C3B C15 C47 C43 -151.0(8) . .
C3B C15 C47 C48 28.5(8) . 7_566
C3B C15 C47 Cl5 85.2(7) . 7_566
C3B C20 C28 C3A 2.8(13) . .
C3B C20 C28 C5 173.3(7) . .
C3B C20 C28 C17 164.8(7) . .
C3B C20 C28 C24 14.6(7) . .
C3B C20 C28 C29 127.8(10) . .
C3B C20 C28 C36 39.2(9) . .
C3B C20 C28 C37 172.2(7) . .
C3B C24 C28 C3A -6.1(10) . .
C3B C24 C28 C5 -88.6(17) . .
C3B C24 C28 C17 -157.6(7) . .
C3B C24 C28 C20 -13.6(7) . .
C3B C24 C28 C29 -166.3(6) . .
C3B C24 C28 C36 -162.5(11) . .
C3B C24 C28 C37 -150.8(10) . .
C3B C24 C29 C1 -142.4(11) . .
C3B C24 C29 C12 -111.9(10) . .
C3B C24 C29 C17 4.5(9) . .
C3B C24 C29 C28 14.0(7) . .
C3B C24 C29 C36 -159.6(15) . .
C3B C24 C29 C37 7.0(8) . .
C3B C24 C29 C42 -14.5(11) . .
C3B C24 C29 C2 -147.3(12) . .
C3B C24 C36 C1 -33(7) . .
C3B C24 C36 C13 -123(3) . 7_566
C3B C24 C36 C27 -116(2) . .
C3B C24 C36 C28 36(2) . .
C3B C24 C36 C29 41(3) . .
C3B C24 C36 C38 -127(2) . 7_566
C3B C24 C36 C2 -30(8) . .
C3B C26 C31 C7 49.4(14) 7_566 .
C3B C26 C31 C11 -101.2(10) 7_566 .
C3B C26 C31 C22 -105.7(8) 7_566 .
C3B C26 C31 C40 55.7(12) 7_566 .
C3B C26 C31 C45 79.5(9) 7_566 .
C3B C26 C33 C7 57.1(12) 7_566 .
C3B C26 C33 C11 -69.2(15) 7_566 .
C3B C26 C33 C16 52(2) 7_566 .
C3B C26 C33 C22 -90.1(10) 7_566 .
C3B C26 C33 C41 -82.9(10) 7_566 .
C3B C26 C33 C45 86.1(11) 7_566 .
C3B C26 C45 C3A -6.5(9) 7_566 7_566
C3B C26 C45 C31 -120.9(7) 7_566 .
C3B C26 C45 C33 -130.0(7) 7_566 .
C3B C26 C45 C48 -55.0(14) 7_566 .
C3B C26 C45 Cl2 116.0(6) 7_566 .
C3B C26 Cl2 C45 -81.3(8) 7_566 .
C3B C28 C29 C1 34.5(18) . .
C3B C28 C29 C12 125.7(8) . .
C3B C28 C29 C17 153.6(8) . .
C3B C28 C29 C24 -17.7(8) . .
C3B C28 C29 C36 -15.1(8) . .
C3B C28 C29 C37 153.6(8) . .
C3B C28 C29 C42 146.1(8) . .
C3B C28 C29 C2 17.0(19) . .
C3B C28 C36 C1 149.2(10) . .
C3B C28 C36 C13 3.4(7) . 7_566
C3B C28 C36 C24 -16.2(10) . .
C3B C28 C36 C27 102.8(12) . .
C3B C28 C36 C29 169.2(6) . .
C3B C28 C36 C38 7.8(8) . 7_566
C3B C28 C36 C2 152.6(12) . .
C3B C28 C37 C4 -13.6(13) . .
C3B C28 C37 C5 12.1(12) . .
C3B C28 C37 C17 -150.3(11) . .
C3B C28 C37 C20 10.4(9) . .
C3B C28 C37 C21 -120.9(12) . .
C3B C28 C37 C29 -150.2(10) . .
C3B C28 C37 C34 -1.1(13) . .
C3B C28 C37 C42 -139.0(10) . .
C3B C36 C2 C12 43(3) . .
C3B C36 C2 C23 -107.9(15) . .
C3B C36 C2 C24 -20(6) . .
C3B C36 C2 C27 -115.5(14) . .
C3B C36 C2 C29 58(2) . .
C3B C36 C2 C39 1(4) . .
C3B C45 C48 C6 -4.3(7) 7_566 7_566
C3B C45 C48 C7 -109.6(6) 7_566 .
C3B C45 C48 C15 -0.3(6) 7_566 7_566
C3B C45 C48 C40 -116.7(6) 7_566 .
C3B C45 C48 C47 -48.3(12) 7_566 7_566
C3B C45 C48 Cl5 119.8(5) 7_566 .
C3B C45 Cl2 C26 53.6(6) 7_566 .
C4 C5 C14 C6 160.3(6) . .
C4 C5 C14 C15 163.1(5) . .
C4 C5 C14 C18 9.9(4) . .
C4 C5 C14 C20 169.3(4) . .
C4 C5 C14 C25 31.8(7) . .
C4 C5 C14 C34 -8.8(5) . .
C4 C5 C14 C43 82.0(15) . .
C4 C5 C17 C12 -64.8(13) . .
C4 C5 C17 C21 -0.2(5) . .
C4 C5 C17 C28 -151.2(4) . .
C4 C5 C17 C29 -141.1(5) . .
C4 C5 C17 C34 5.0(5) . .
C4 C5 C17 C37 158(3) . .
C4 C5 C17 C42 3.9(9) . .
C4 C5 C20 C3A 136.8(11) . .
C4 C5 C20 C3B 141.5(8) . .
C4 C5 C20 C6 -1.5(8) . .
C4 C5 C20 C14 -10.6(4) . .
C4 C5 C20 C15 1.1(10) . .
C4 C5 C20 C28 147.7(5) . .
C4 C5 C20 C34 -8.9(5) . .
C4 C5 C20 C37 145.8(8) . .
C4 C5 C28 C3A -87.4(13) . .
C4 C5 C28 C3B -87.2(13) . .
C4 C5 C28 C17 76.0(12) . .
C4 C5 C28 C20 -93.4(13) . .
C4 C5 C28 C24 -6(3) . .
C4 C5 C28 C29 66.3(13) . .
C4 C5 C28 C36 42.6(16) . .
C4 C5 C28 C37 84.4(12) . .
C4 C5 C34 C14 115(3) . .
C4 C5 C34 C17 -34(3) . .
C4 C5 C34 C18 94(3) . .
C4 C5 C34 C20 113(3) . .
C4 C5 C34 C30 -27(3) . .
C4 C5 C34 C37 -39(3) . .
C4 C5 C34 C44 -27(3) . .
C4 C5 C37 C17 -24(3) . .
C4 C5 C37 C20 -146.3(8) . .
C4 C5 C37 C21 -5.4(7) . .
C4 C5 C37 C28 -148.3(5) . .
C4 C5 C37 C29 -127.1(11) . .
C4 C5 C37 C34 6.0(5) . .
C4 C5 C37 C42 -5.4(10) . .
C4 C14 C15 C3A 12.1(13) . .
C4 C14 C15 C3B 9.3(12) . .
C4 C14 C15 C6 -151.5(17) . .
C4 C14 C15 C20 28.7(10) . .
C4 C14 C15 C43 -140.2(8) . .
C4 C14 C15 C47 -136.0(6) . .
C4 C14 C15 C48 -133.3(8) . 7_566
C4 C14 C18 C2A 137.6(17) . .
C4 C14 C18 C2B 120.7(17) . .
C4 C14 C18 C19 27.6(5) . .
C4 C14 C18 C25 170.3(5) . .
C4 C14 C18 C30 7.9(3) . .
C4 C14 C18 C34 0.4(3) . .
C4 C14 C18 C43 169.7(4) . .
C4 C14 C20 C3A -123.1(13) . .
C4 C14 C20 C3B -109.2(14) . .
C4 C14 C20 C5 8.7(3) . .
C4 C14 C20 C6 -161.6(6) . .
C4 C14 C20 C15 -161.5(7) . .
C4 C14 C20 C28 -19.4(5) . .
C4 C14 C20 C34 7.8(3) . .
C4 C14 C20 C37 -0.3(4) . .
C4 C14 C25 C2A 6.5(9) . .
C4 C14 C25 C2B 11.9(7) . .
C4 C14 C25 C6 158.1(5) . .
C4 C14 C25 C9 155.3(4) . 7_566
C4 C14 C25 C18 -8.1(4) . .
C4 C14 C25 C23 59.4(12) . 7_566
C4 C14 C25 C35 153.2(6) . 7_566
C4 C14 C25 C43 170.6(9) . .
C4 C14 C34 C5 -162.8(10) . .
C4 C14 C34 C17 -136.4(11) . .
C4 C14 C34 C18 -0.9(7) . .
C4 C14 C34 C20 -161.3(7) . .
C4 C14 C34 C30 -12.2(6) . .
C4 C14 C34 C37 -148.7(11) . .
C4 C14 C34 C44 -28.2(8) . .
C4 C14 C43 C2A -1.6(6) . .
C4 C14 C43 C6 155.2(6) . .
C4 C14 C43 C9 122.0(14) . 7_566
C4 C14 C43 C15 150.7(6) . .
C4 C14 C43 C18 -10.2(4) . .
C4 C14 C43 C25 -11.1(11) . .
C4 C14 C43 C35 50(3) . 7_566
C4 C14 C43 C47 147.4(4) . .
C4 C18 C19 C2A 173.1(10) . .
C4 C18 C19 C2B 169.5(9) . .
C4 C18 C19 C11 40.3(6) . .
C4 C18 C19 C22 125.2(7) . .
C4 C18 C19 C30 -0.6(4) . .
C4 C18 C19 C41 147.4(6) . .
C4 C18 C19 C44 9.4(4) . .
C4 C18 C25 C2A -149.6(11) . .
C4 C18 C25 C2B -144.9(10) . .
C4 C18 C25 C6 4.9(10) . .
C4 C18 C25 C9 -68(3) . 7_566
C4 C18 C25 C14 14.6(7) . .
C4 C18 C25 C23 -143.2(7) . 7_566
C4 C18 C25 C35 -133.9(12) . 7_566
C4 C18 C25 C43 13.2(17) . .
C4 C18 C30 C11 158.0(9) . .
C4 C18 C30 C19 178.8(8) . .
C4 C18 C30 C21 57.0(7) . .
C4 C18 C30 C32 86.7(11) . .
C4 C18 C30 C34 8.3(6) . .
C4 C18 C30 C44 109(2) . .
C4 C18 C34 C5 -152.6(16) . .
C4 C18 C34 C14 178.8(10) . .
C4 C18 C34 C17 -80.1(14) . .
C4 C18 C34 C20 -165.6(10) . .
C4 C18 C34 C30 -11.7(8) . .
C4 C18 C34 C37 -105(2) . .
C4 C18 C34 C44 -21.6(8) . .
C4 C18 C43 C2A -153.1(9) . .
C4 C18 C43 C6 -3.8(8) . .
C4 C18 C43 C9 -144.4(6) . 7_566
C4 C18 C43 C14 11.2(5) . .
C4 C18 C43 C15 -4.7(6) . .
C4 C18 C43 C25 -170.5(13) . .
C4 C18 C43 C35 -155.7(4) . 7_566
C4 C18 C43 C47 -42.9(11) . .
C4 C19 C22 C2B 125.9(10) . .
C4 C19 C22 C11 -30.9(7) . .
C4 C19 C22 C13 116.0(7) . .
C4 C19 C22 C26 27.0(13) . .
C4 C19 C22 C31 -15.0(9) . .
C4 C19 C22 C33 -20.1(10) . .
C4 C19 C22 C38 128.3(6) . .
C4 C19 C22 C41 134.4(11) . .
C4 C19 C30 C11 153.2(7) . .
C4 C19 C30 C18 -0.9(6) . .
C4 C19 C30 C21 124.5(8) . .
C4 C19 C30 C32 145.9(9) . .
C4 C19 C30 C34 8.9(4) . .
C4 C19 C30 C44 148.7(13) . .
C4 C19 C41 C2A 83.8(13) . .
C4 C19 C41 C2B 86.4(13) . .
C4 C19 C41 C11 -73.4(11) . .
C4 C19 C41 C13 -11(4) . .
C4 C19 C41 C22 -84.7(15) . .
C4 C19 C41 C27 83.8(12) . 7_566
C4 C19 C41 C33 -69.4(12) . .
C4 C19 C41 C38 77(2) . .
C4 C19 C44 C11 165.2(4) . .
C4 C19 C44 C16 156.2(4) . .
C4 C19 C44 C21 92.4(19) . .
C4 C19 C44 C30 -20.2(9) . .
C4 C19 C44 C32 151.9(12) . .
C4 C19 C44 C34 6.3(3) . .
C4 C19 C44 C42 61.9(12) . .
C4 C30 C32 C11 142.5(8) . .
C4 C30 C32 C16 136.6(7) . .
C4 C30 C32 C21 -0.9(10) . .
C4 C30 C32 C42 -5.0(8) . .
C4 C30 C32 C44 150(4) . .
C4 C30 C32 C46 61.0(13) . .
C4 C30 C34 C5 161.7(17) . .
C4 C30 C34 C14 26.6(12) . .
C4 C30 C34 C17 166.5(13) . .
C4 C30 C34 C18 17.6(12) . .
C4 C30 C34 C20 90.2(19) . .
C4 C30 C34 C37 167.8(14) . .
C4 C30 C34 C44 162.9(17) . .
C4 C30 C44 C11 136.3(12) . .
C4 C30 C44 C16 123.9(19) . .
C4 C30 C44 C19 132.1(17) . .
C4 C30 C44 C21 -15(2) . .
C4 C30 C44 C32 -35(4) . .
C4 C30 C44 C34 -8.3(9) . .
C4 C30 C44 C42 -15.1(19) . .
C4 C34 C37 C5 -163.0(15) . .
C4 C34 C37 C17 3(2) . .
C4 C34 C37 C20 -143.4(12) . .
C4 C34 C37 C21 6.8(12) . .
C4 C34 C37 C28 -133.4(12) . .
C4 C34 C37 C29 -76(2) . .
C4 C34 C37 C42 8.6(13) . .
C4 C34 C44 C11 -41.1(11) . .
C4 C34 C44 C16 -131.3(11) . .
C4 C34 C44 C19 -18.6(9) . .
C4 C34 C44 C21 -173.6(9) . .
C4 C34 C44 C30 11.3(12) . .
C4 C34 C44 C32 -178.4(10) . .
C4 C34 C44 C42 -174.8(9) . .
C4 C37 C42 C12 -139.6(5) . .
C4 C37 C42 C17 -167.6(18) . .
C4 C37 C42 C21 -3.5(8) . .
C4 C37 C42 C29 -148.7(3) . .
C4 C37 C42 C32 1.6(4) . .
C4 C37 C42 C44 0.2(3) . .
C4 C37 C42 C46 -71.8(12) . .
C5 C4 C14 C6 -52.4(13) . .
C5 C4 C14 C15 -26.9(8) . .
C5 C4 C14 C18 -168.6(4) . .
C5 C4 C14 C20 -8.7(3) . .
C5 C4 C14 C25 -162.3(4) . .
C5 C4 C14 C34 10.3(6) . .
C5 C4 C14 C43 -157.3(5) . .
C5 C4 C18 C2A -141.9(11) . .
C5 C4 C18 C2B -140.2(9) . .
C5 C4 C18 C14 12.1(5) . .
C5 C4 C18 C19 -149.5(5) . .
C5 C4 C18 C25 -2.8(11) . .
C5 C4 C18 C30 -150.4(9) . .
C5 C4 C18 C34 11.1(6) . .
C5 C4 C18 C43 2.8(7) . .
C5 C4 C19 C2A 91.2(14) . .
C5 C4 C19 C2B 86.6(14) . .
C5 C4 C19 C11 -59.3(13) . .
C5 C4 C19 C18 95.9(13) . .
C5 C4 C19 C22 -36.9(16) . .
C5 C4 C19 C30 -85.3(12) . .
C5 C4 C19 C41 8(2) . .
C5 C4 C19 C44 -71.3(12) . .
C5 C4 C30 C11 110.7(15) . .
C5 C4 C30 C18 149.0(8) . .
C5 C4 C30 C19 147.9(5) . .
C5 C4 C30 C21 5.4(7) . .
C5 C4 C30 C32 5.8(10) . .
C5 C4 C30 C34 -8.5(8) . .
C5 C4 C30 C44 13.8(18) . .
C5 C4 C34 C14 -115(3) . .
C5 C4 C34 C17 26(3) . .
C5 C4 C34 C18 -114(3) . .
C5 C4 C34 C20 -91(3) . .
C5 C4 C34 C30 42(4) . .
C5 C4 C34 C37 25(2) . .
C5 C4 C34 C44 35(3) . .
C5 C4 C44 C11 141.1(5) . .
C5 C4 C44 C16 75.6(15) . .
C5 C4 C44 C19 154.0(4) . .
C5 C4 C44 C21 0.5(5) . .
C5 C4 C44 C30 -168.1(16) . .
C5 C4 C44 C32 -4.2(10) . .
C5 C4 C44 C34 -6.2(6) . .
C5 C4 C44 C42 -1.2(4) . .
C5 C14 C15 C3A -8.8(9) . .
C5 C14 C15 C3B -11.6(7) . .
C5 C14 C15 C6 -172(2) . .
C5 C14 C15 C20 7.8(5) . .
C5 C14 C15 C43 -161.1(4) . .
C5 C14 C15 C47 -156.9(5) . .
C5 C14 C15 C48 -154.2(10) . 7_566
C5 C14 C18 C2A 128.2(16) . .
C5 C14 C18 C2B 111.3(16) . .
C5 C14 C18 C4 -9.4(3) . .
C5 C14 C18 C19 18.2(6) . .
C5 C14 C18 C25 161.0(5) . .
C5 C14 C18 C30 -1.5(4) . .
C5 C14 C18 C34 -9.0(3) . .
C5 C14 C18 C43 160.3(4) . .
C5 C14 C20 C3A -131.8(13) . .
C5 C14 C20 C3B -117.9(15) . .
C5 C14 C20 C6 -170.3(6) . .
C5 C14 C20 C15 -170.2(7) . .
C5 C14 C20 C28 -28.0(4) . .
C5 C14 C20 C34 -0.9(3) . .
C5 C14 C20 C37 -9.0(2) . .
C5 C14 C25 C2A -18.3(12) . .
C5 C14 C25 C2B -12.8(11) . .
C5 C14 C25 C6 133.4(8) . .
C5 C14 C25 C9 130.6(7) . 7_566
C5 C14 C25 C18 -32.8(8) . .
C5 C14 C25 C23 34.7(16) . 7_566
C5 C14 C25 C35 128.5(7) . 7_566
C5 C14 C25 C43 145.9(9) . .
C5 C14 C34 C4 162.8(10) . .
C5 C14 C34 C17 26.4(5) . .
C5 C14 C34 C18 161.9(6) . .
C5 C14 C34 C20 1.5(5) . .
C5 C14 C34 C30 150.6(7) . .
C5 C14 C34 C37 14.0(4) . .
C5 C14 C34 C44 134.6(8) . .
C5 C14 C43 C2A -70.3(16) . .
C5 C14 C43 C6 86.4(15) . .
C5 C14 C43 C9 53(2) . 7_566
C5 C14 C43 C15 82.0(15) . .
C5 C14 C43 C18 -78.9(15) . .
C5 C14 C43 C25 -79.8(18) . .
C5 C14 C43 C35 -19(4) . 7_566
C5 C14 C43 C47 78.7(15) . .
C5 C17 C21 C12 -154.1(4) . .
C5 C17 C21 C16 -73.5(17) . .
C5 C17 C21 C30 2.0(4) . .
C5 C17 C21 C32 5.7(9) . .
C5 C17 C21 C37 5.2(8) . .
C5 C17 C21 C42 170.7(13) . .
C5 C17 C21 C44 0.5(5) . .
C5 C17 C21 C46 -140.2(5) . .
C5 C17 C28 C3A 25.9(9) . .
C5 C17 C28 C3B 43.9(15) . .
C5 C17 C28 C20 8.5(4) . .
C5 C17 C28 C24 159.1(5) . .
C5 C17 C28 C29 168.9(4) . .
C5 C17 C28 C36 161.3(4) . .
C5 C17 C28 C37 -10.9(8) . .
C5 C17 C29 C1 139.4(11) . .
C5 C17 C29 C12 150.4(5) . .
C5 C17 C29 C24 -4.1(7) . .
C5 C17 C29 C28 -11.7(5) . .
C5 C17 C29 C36 5.6(11) . .
C5 C17 C29 C37 -11.6(8) . .
C5 C17 C29 C42 152.0(9) . .
C5 C17 C29 C2 138.2(15) . .
C5 C17 C37 C4 -18(3) . .
C5 C17 C37 C20 97(4) . .
C5 C17 C37 C21 -24(4) . .
C5 C17 C37 C28 124(3) . .
C5 C17 C37 C29 124(3) . .
C5 C17 C37 C34 -18(2) . .
C5 C17 C37 C42 -32(4) . .
C5 C17 C42 C12 -146.9(6) . .
C5 C17 C42 C21 -11.2(15) . .
C5 C17 C42 C29 -148.7(9) . .
C5 C17 C42 C32 -4.3(10) . .
C5 C17 C42 C37 8.1(11) . .
C5 C17 C42 C44 -4.3(8) . .
C5 C17 C42 C46 -102.1(16) . .
C5 C20 C28 C3A -170.5(8) . .
C5 C20 C28 C3B -173.3(7) . .
C5 C20 C28 C17 -8.4(3) . .
C5 C20 C28 C24 -158.6(5) . .
C5 C20 C28 C29 -45.5(8) . .
C5 C20 C28 C36 -134.1(7) . .
C5 C20 C28 C37 -1.1(3) . .
C5 C28 C29 C1 -110.2(15) . .
C5 C28 C29 C12 -18.9(6) . .
C5 C28 C29 C17 9.0(3) . .
C5 C28 C29 C24 -162.3(4) . .
C5 C28 C29 C36 -159.8(4) . .
C5 C28 C29 C37 9.0(3) . .
C5 C28 C29 C42 1.5(4) . .
C5 C28 C29 C2 -127.6(16) . .
C5 C28 C36 C1 15.0(12) . .
C5 C28 C36 C3B -134.1(9) . .
C5 C28 C36 C13 -130.7(7) . 7_566
C5 C28 C36 C24 -150.3(9) . .
C5 C28 C36 C27 -31.3(16) . .
C5 C28 C36 C29 35.0(8) . .
C5 C28 C36 C38 -126.3(8) . 7_566
C5 C28 C36 C2 18.5(14) . .
C5 C28 C37 C4 -25.7(4) . .
C5 C28 C37 C17 -162.5(13) . .
C5 C28 C37 C20 -1.7(5) . .
C5 C28 C37 C21 -133.1(8) . .
C5 C28 C37 C29 -162.3(6) . .
C5 C28 C37 C34 -13.3(4) . .
C5 C28 C37 C42 -151.1(8) . .
C5 C34 C37 C4 163.0(15) . .
C5 C34 C37 C17 165.8(16) . .
C5 C34 C37 C20 19.7(7) . .
C5 C34 C37 C21 169.9(8) . .
C5 C34 C37 C28 29.6(8) . .
C5 C34 C37 C29 86.6(19) . .
C5 C34 C37 C42 171.7(9) . .
C5 C34 C44 C4 167.8(12) . .
C5 C34 C44 C11 126.7(8) . .
C5 C34 C44 C16 36.5(11) . .
C5 C34 C44 C19 149.2(6) . .
C5 C34 C44 C21 -5.8(6) . .
C5 C34 C44 C30 179.1(11) . .
C5 C34 C44 C32 -10.6(8) . .
C5 C34 C44 C42 -7.0(6) . .
C5 C37 C42 C12 -136.1(8) . .
C5 C37 C42 C17 -164(2) . .
C5 C37 C42 C21 0.0(12) . .
C5 C37 C42 C29 -145.2(9) . .
C5 C37 C42 C32 5.0(9) . .
C5 C37 C42 C44 3.7(8) . .
C5 C37 C42 C46 -68.3(15) . .
C6 C3A C15 C3B 21(16) . .
C6 C3A C15 C14 -124(9) . .
C6 C3A C15 C20 -147(9) . .
C6 C3A C15 C43 -81(8) . .
C6 C3A C15 C47 21(8) . .
C6 C3A C15 C48 35(8) . 7_566
C6 C3A C20 C3B -170(6) . .
C6 C3A C20 C5 -144.8(10) . .
C6 C3A C20 C14 -30.2(11) . .
C6 C3A C20 C15 3.6(9) . .
C6 C3A C20 C28 -156.4(5) . .
C6 C3A C20 C34 -121.9(14) . .
C6 C3A C20 C37 -148.5(6) . .
C6 C3A C24 C3B -141(6) . .
C6 C3A C24 C13 -97.0(16) . 7_566
C6 C3A C24 C26 -105.3(17) . 7_566
C6 C3A C24 C28 68.7(15) . .
C6 C3A C24 C29 50.3(17) . .
C6 C3A C24 C36 28(3) . .
C6 C3A C24 C38 -87.8(16) . 7_566
C6 C3A C24 C2 22(2) . .
C6 C3A C28 C3B -166(3) . .
C6 C3A C28 C5 13.9(8) . .
C6 C3A C28 C17 -6.1(14) . .
C6 C3A C28 C20 21.3(5) . .
C6 C3A C28 C24 -149.0(8) . .
C6 C3A C28 C29 -111.8(9) . .
C6 C3A C28 C36 -138.0(7) . .
C6 C3A C28 C37 9.3(11) . .
C6 C9 C10 C1 116.8(7) 7_566 .
C6 C9 C10 C7 -13.6(6) 7_566 .
C6 C9 C10 C12 103.7(6) 7_566 .
C6 C9 C10 C35 152.0(12) 7_566 .
C6 C9 C10 C39 111.9(8) 7_566 .
C6 C9 C10 C40 -27.3(6) 7_566 .
C6 C9 C10 C46 16.9(10) 7_566 .
C6 C9 C10 O1 -85.6(6) 7_566 .
C6 C9 C35 C10 -128.2(18) 7_566 .
C6 C9 C35 C23 -46(3) 7_566 .
C6 C9 C35 C25 2.6(17) 7_566 7_566
C6 C9 C35 C39 -110.8(17) 7_566 .
C6 C9 C35 C43 7.9(13) 7_566 7_566
C6 C9 C35 Cl3 122.3(16) 7_566 .
C6 C9 C39 C1 108.5(12) 7_566 .
C6 C9 C39 C10 -80.0(9) 7_566 .
C6 C9 C39 C23 117.5(6) 7_566 .
C6 C9 C39 C35 143.6(12) 7_566 .
C6 C9 C39 C46 -41.2(7) 7_566 .
C6 C9 C39 C2 104.3(11) 7_566 .
C6 C9 Cl3 C35 -143.5(13) 7_566 .
C6 C14 C15 C3A 164(3) . .
C6 C14 C15 C3B 161(3) . .
C6 C14 C15 C20 -180(2) . .
C6 C14 C15 C43 11(2) . .
C6 C14 C15 C47 15.6(16) . .
C6 C14 C15 C48 18.2(12) . 7_566
C6 C14 C18 C2A -14.4(18) . .
C6 C14 C18 C2B -31.3(18) . .
C6 C14 C18 C4 -152.0(7) . .
C6 C14 C18 C19 -124.4(7) . .
C6 C14 C18 C25 18.4(7) . .
C6 C14 C18 C30 -144.1(6) . .
C6 C14 C18 C34 -151.6(7) . .
C6 C14 C18 C43 17.7(7) . .
C6 C14 C20 C3A 38.5(14) . .
C6 C14 C20 C3B 52.4(14) . .
C6 C14 C20 C5 170.3(6) . .
C6 C14 C20 C15 0.1(10) . .
C6 C14 C20 C28 142.3(7) . .
C6 C14 C20 C34 169.4(6) . .
C6 C14 C20 C37 161.3(6) . .
C6 C14 C25 C2A -151.7(9) . .
C6 C14 C25 C2B -146.2(8) . .
C6 C14 C25 C9 -2.8(6) . 7_566
C6 C14 C25 C18 -166.2(6) . .
C6 C14 C25 C23 -98.8(12) . 7_566
C6 C14 C25 C35 -4.9(8) . 7_566
C6 C14 C25 C43 12.5(10) . .
C6 C14 C34 C4 147.0(10) . .
C6 C14 C34 C5 -15.8(11) . .
C6 C14 C34 C17 10.6(12) . .
C6 C14 C34 C18 146.2(9) . .
C6 C14 C34 C20 -14.3(8) . .
C6 C14 C34 C30 134.8(9) . .
C6 C14 C34 C37 -1.7(12) . .
C6 C14 C34 C44 118.8(11) . .
C6 C14 C43 C2A -156.8(6) . .
C6 C14 C43 C9 -33.2(15) . 7_566
C6 C14 C43 C15 -4.4(8) . .
C6 C14 C43 C18 -165.4(6) . .
C6 C14 C43 C25 -166.3(11) . .
C6 C14 C43 C35 -105(2) . 7_566
C6 C14 C43 C47 -7.7(5) . .
C6 C15 C20 C3A -160(5) . .
C6 C15 C20 C3B -159(5) . .
C6 C15 C20 C5 -13(5) . .
C6 C15 C20 C14 0(4) . .
C6 C15 C20 C28 -128(4) . .
C6 C15 C20 C34 -9(5) . .
C6 C15 C20 C37 -38(5) . .
C6 C15 C43 C2A -159(3) . .
C6 C15 C43 C9 -34(4) . 7_566
C6 C15 C43 C14 158(4) . .
C6 C15 C43 C18 176(4) . .
C6 C15 C43 C25 -171(4) . .
C6 C15 C43 C35 -40(4) . 7_566
C6 C15 C43 C47 -26(3) . .
C6 C15 C47 C7 134(3) . 7_566
C6 C15 C47 C9 25(3) . 7_566
C6 C15 C47 C40 127(3) . 7_566
C6 C15 C47 C43 19(3) . .
C6 C15 C47 C48 -161(3) . 7_566
C6 C15 C47 Cl5 -105(3) . 7_566
C6 C20 C28 C3A -53.9(14) . .
C6 C20 C28 C3B -56.7(12) . .
C6 C20 C28 C5 116.6(12) . .
C6 C20 C28 C17 108.2(12) . .
C6 C20 C28 C24 -42.0(13) . .
C6 C20 C28 C29 71.1(15) . .
C6 C20 C28 C36 -17.5(15) . .
C6 C20 C28 C37 115.5(12) . .
C6 C25 C43 C2A -55(7) . .
C6 C25 C43 C9 -135(3) . 7_566
C6 C25 C43 C14 27(2) . .
C6 C25 C43 C15 3.6(16) . .
C6 C25 C43 C18 26(3) . .
C6 C25 C43 C35 -140(2) . 7_566
C6 C25 C43 C47 -99(3) . .
C6 C43 C47 C7 -102.5(8) . 7_566
C6 C43 C47 C9 -178.5(8) . 7_566
C6 C43 C47 C15 -7.1(9) . .
C6 C43 C47 C40 -127.0(8) . 7_566
C6 C43 C47 C48 -7.9(10) . 7_566
C6 C43 C47 Cl5 86.7(7) . 7_566
C6 C48 Cl5 C47 -52.3(5) 7_566 7_566
C7 C10 C12 C1 133.5(11) . .
C7 C10 C12 C17 3.6(8) . .
C7 C10 C12 C21 -16.1(4) . .
C7 C10 C12 C29 103.4(7) . .
C7 C10 C12 C39 123.5(10) . .
C7 C10 C12 C42 -18.6(6) . .
C7 C10 C12 C46 -15.7(3) . .
C7 C10 C12 C2 130.9(10) . .
C7 C10 C35 C9 16.4(10) . .
C7 C10 C35 C23 -128.2(4) . .
C7 C10 C35 C25 -41.8(7) . 7_566
C7 C10 C35 C39 -119.5(9) . .
C7 C10 C35 C43 -19.2(6) . 7_566
C7 C10 C35 Cl3 103.3(4) . .
C7 C10 C39 C1 -122(5) . .
C7 C10 C39 C9 92.8(8) . .
C7 C10 C39 C12 -77.6(10) . .
C7 C10 C39 C23 120.7(10) . .
C7 C10 C39 C35 109.4(8) . .
C7 C10 C39 C46 -41.9(6) . .
C7 C10 C39 C2 -102(4) . .
C7 C10 C40 C16 45.0(16) . .
C7 C10 C40 C31 10.6(15) . .
C7 C10 C40 C46 51.4(18) . .
C7 C10 C40 C47 -91.6(19) . 7_566
C7 C10 C40 C48 -89.8(19) . .
C7 C10 C40 O1 159(2) . .
C7 C10 C46 C12 159.7(4) . .
C7 C10 C46 C16 -6.6(5) . .
C7 C10 C46 C21 160.7(8) . .
C7 C10 C46 C39 133.1(8) . .
C7 C10 C46 C40 -14.4(5) . .
C7 C10 C46 C42 162.2(5) . .
C7 C10 C46 O1 -69.2(4) . .
C7 C10 O1 C40 -5.2(5) . .
C7 C10 O1 C46 47.1(3) . .
C7 C16 C21 C12 7.8(5) . .
C7 C16 C21 C17 -65.6(17) . .
C7 C16 C21 C30 -143.8(5) . .
C7 C16 C21 C32 -169.3(8) . .
C7 C16 C21 C37 -99.7(10) . .
C7 C16 C21 C42 3.3(18) . .
C7 C16 C21 C44 -148.0(5) . .
C7 C16 C21 C46 15.7(4) . .
C7 C16 C31 C11 154.7(7) . .
C7 C16 C31 C22 154.6(9) . .
C7 C16 C31 C40 -7.2(6) . .
C7 C16 C31 C45 -18.5(16) . .
C7 C16 C32 C11 -131.5(7) . .
C7 C16 C32 C21 13.6(10) . .
C7 C16 C32 C30 -125.3(8) . .
C7 C16 C32 C42 11.9(9) . .
C7 C16 C32 C44 -127.4(9) . .
C7 C16 C32 C46 17.6(6) . .
C7 C16 C33 C11 149.7(6) . .
C7 C16 C33 C22 144.0(9) . .
C7 C16 C33 C26 8.0(16) . .
C7 C16 C33 C41 137.5(7) . .
C7 C16 C33 C45 -10.4(9) . .
C7 C16 C40 C10 -116(2) . .
C7 C16 C40 C31 22(2) . .
C7 C16 C40 C46 -121(2) . .
C7 C16 C40 C47 -1.5(14) . 7_566
C7 C16 C40 C48 23.6(16) . .
C7 C16 C40 O1 175(2) . .
C7 C16 C44 C4 -28.7(19) . .
C7 C16 C44 C11 -108.9(8) . .
C7 C16 C44 C19 -100.3(8) . .
C7 C16 C44 C21 55.3(9) . .
C7 C16 C44 C30 -94(2) . .
C7 C16 C44 C32 76.3(10) . .
C7 C16 C44 C34 8.4(14) . .
C7 C16 C44 C42 51.0(9) . .
C7 C16 C46 C10 9.5(7) . .
C7 C16 C46 C12 -141.0(8) . .
C7 C16 C46 C21 -163.0(5) . .
C7 C16 C46 C32 -165.2(5) . .
C7 C16 C46 C39 -29.5(9) . .
C7 C16 C46 C40 18.1(6) . .
C7 C16 C46 C42 -160.7(5) . .
C7 C16 C46 O1 56.2(4) . .
C7 C31 C40 C10 -37(5) . .
C7 C31 C40 C16 -101(5) . .
C7 C31 C40 C46 -67(5) . .
C7 C31 C40 C47 61(5) . 7_566
C7 C31 C40 C48 81(5) . .
C7 C31 C40 O1 -151(6) . .
C7 C31 C45 C3A 84.9(8) . 7_566
C7 C31 C45 C3B 103.8(7) . 7_566
C7 C31 C45 C26 154.0(8) . .
C7 C31 C45 C33 -178(3) . .
C7 C31 C45 C48 -0.6(6) . .
C7 C31 C45 Cl2 -123.9(6) . .
C7 C33 C45 C3A 91.5(6) . 7_566
C7 C33 C45 C3B 109.1(5) . 7_566
C7 C33 C45 C26 151.1(7) . .
C7 C33 C45 C31 1(3) . .
C7 C33 C45 C48 -1.1(5) . .
C7 C33 C45 Cl2 -131.4(4) . .
C7 C40 C46 C10 141.0(14) . .
C7 C40 C46 C12 132.2(13) . .
C7 C40 C46 C16 -32.8(12) . .
C7 C40 C46 C21 -34.5(17) . .
C7 C40 C46 C32 -35.5(15) . .
C7 C40 C46 C39 126.7(13) . .
C7 C40 C46 C42 -29(3) . .
C7 C40 C46 O1 -163.0(16) . .
C7 C40 C48 C6 -89.9(14) . 7_566
C7 C40 C48 C15 -72.5(15) . 7_566
C7 C40 C48 C45 19.9(14) . .
C7 C40 C48 C47 -126.0(15) . 7_566
C7 C40 C48 Cl5 150.9(13) . .
C7 C40 O1 C10 113(5) . .
C7 C40 O1 C46 66(5) . .
C7 C46 O1 C10 -105.1(5) . .
C7 C46 O1 C40 -6.8(6) . .
C7 C48 Cl5 C47 78.0(7) . 7_566
C9 C6 C14 C4 -109.0(12) 7_566 .
C9 C6 C14 C5 -151.3(3) 7_566 .
C9 C6 C14 C15 -159(2) 7_566 .
C9 C6 C14 C18 -9.9(7) 7_566 .
C9 C6 C14 C20 -159.6(6) 7_566 .
C9 C6 C14 C25 2.0(4) 7_566 .
C9 C6 C14 C34 -143.3(7) 7_566 .
C9 C6 C14 C43 8.1(4) 7_566 .
C9 C6 C15 C3A -43(15) 7_566 .
C9 C6 C15 C3B -46(13) 7_566 .
C9 C6 C15 C14 88(8) 7_566 .
C9 C6 C15 C20 88(9) 7_566 .
C9 C6 C15 C43 72(7) 7_566 .
C9 C6 C15 C47 -70(7) 7_566 .
C9 C6 C15 C48 -80(7) 7_566 7_566
C9 C6 C20 C3A -114.7(16) 7_566 .
C9 C6 C20 C3B -112.9(15) 7_566 .
C9 C6 C20 C5 34.3(18) 7_566 .
C9 C6 C20 C14 44.9(14) 7_566 .
C9 C6 C20 C15 -135(6) 7_566 .
C9 C6 C20 C28 -68(2) 7_566 .
C9 C6 C20 C34 37.1(16) 7_566 .
C9 C6 C20 C37 15(2) 7_566 .
C9 C6 C43 C2A -121.2(13) 7_566 .
C9 C6 C43 C14 -166.9(6) 7_566 .
C9 C6 C43 C15 -148(4) 7_566 .
C9 C6 C43 C18 -152.0(8) 7_566 .
C9 C6 C43 C25 -136(3) 7_566 .
C9 C6 C43 C35 -3.0(5) 7_566 7_566
C9 C6 C43 C47 1.3(7) 7_566 .
C9 C6 C47 C7 104.7(6) 7_566 7_566
C9 C6 C47 C15 156(3) 7_566 .
C9 C6 C47 C40 90.2(9) 7_566 7_566
C9 C6 C47 C43 -1.0(5) 7_566 .
C9 C6 C47 C48 174.0(6) 7_566 7_566
C9 C6 C47 Cl5 -122.7(5) 7_566 7_566
C9 C10 C12 C1 22.0(12) . .
C9 C10 C12 C17 -107.9(7) . .
C9 C10 C12 C21 -127.6(5) . .
C9 C10 C12 C29 -8.1(10) . .
C9 C10 C12 C39 12.0(7) . .
C9 C10 C12 C42 -130.1(5) . .
C9 C10 C12 C46 -127.2(6) . .
C9 C10 C12 C2 19.4(11) . .
C9 C10 C35 C23 -144.6(11) . .
C9 C10 C35 C25 -58.2(9) . 7_566
C9 C10 C35 C39 -135.9(12) . .
C9 C10 C35 C43 -35.6(8) . 7_566
C9 C10 C35 Cl3 86.9(10) . .
C9 C10 C39 C1 145(5) . .
C9 C10 C39 C12 -170.5(6) . .
C9 C10 C39 C23 27.9(12) . .
C9 C10 C39 C35 16.6(4) . .
C9 C10 C39 C46 -134.7(5) . .
C9 C10 C39 C2 165(4) . .
C9 C10 C40 C7 91.8(19) . .
C9 C10 C40 C16 136.8(5) . .
C9 C10 C40 C31 102.4(9) . .
C9 C10 C40 C46 143.2(5) . .
C9 C10 C40 C47 0.2(4) . 7_566
C9 C10 C40 C48 2.0(6) . .
C9 C10 C40 O1 -109.6(4) . .
C9 C10 C46 C7 -43.0(8) . .
C9 C10 C46 C12 116.7(8) . .
C9 C10 C46 C16 -49.6(10) . .
C9 C10 C46 C21 117.7(8) . .
C9 C10 C46 C39 90.1(11) . .
C9 C10 C46 C40 -57.4(8) . .
C9 C10 C46 C42 119.2(7) . .
C9 C10 C46 O1 -112.3(8) . .
C9 C10 O1 C40 83.7(5) . .
C9 C10 O1 C46 136.0(6) . .
C9 C25 C43 C2A 80(6) 7_566 .
C9 C25 C43 C6 135(3) 7_566 .
C9 C25 C43 C14 162.3(8) 7_566 .
C9 C25 C43 C15 138.5(18) 7_566 .
C9 C25 C43 C18 160.8(7) 7_566 .
C9 C25 C43 C35 -5.1(6) 7_566 7_566
C9 C25 C43 C47 35.5(19) 7_566 .
C9 C35 C39 C1 150.0(13) . .
C9 C35 C39 C10 -40.1(11) . .
C9 C35 C39 C12 158.4(14) . .
C9 C35 C39 C23 148.5(10) . .
C9 C35 C39 C46 -6.3(12) . .
C9 C35 C39 C2 147.3(12) . .
C9 C39 C46 C7 6.3(6) . .
C9 C39 C46 C10 -45.0(7) . .
C9 C39 C46 C12 171.3(5) . .
C9 C39 C46 C16 27.6(10) . .
C9 C39 C46 C21 152.8(4) . .
C9 C39 C46 C32 137.1(6) . .
C9 C39 C46 C40 -13.5(5) . .
C9 C39 C46 C42 159.7(4) . .
C9 C39 C46 O1 -63.2(4) . .
C9 C39 C2 C12 -169.1(6) . .
C9 C39 C2 C23 17.0(12) . .
C9 C39 C2 C24 -102.7(16) . .
C9 C39 C2 C27 7.3(16) . .
C9 C39 C2 C29 -145.7(11) . .
C9 C39 C2 C36 -105(2) . .
C9 C43 C47 C6 178.5(8) 7_566 .
C9 C43 C47 C7 76.1(6) 7_566 7_566
C9 C43 C47 C15 171.4(6) 7_566 .
C9 C43 C47 C40 51.6(6) 7_566 7_566
C9 C43 C47 C48 170.7(10) 7_566 7_566
C9 C43 C47 Cl5 -94.7(5) 7_566 7_566
C10 C1 C12 C17 153.4(6) . .
C10 C1 C12 C21 121.1(15) . .
C10 C1 C12 C29 163.2(6) . .
C10 C1 C12 C39 4.4(6) . .
C10 C1 C12 C42 147.4(12) . .
C10 C1 C12 C46 34.7(9) . .
C10 C1 C12 C2 169(8) . .
C10 C1 C23 C2A -95.0(8) . 7_566
C10 C1 C23 C2B -109.8(8) . 7_566
C10 C1 C23 C25 -47.8(9) . 7_566
C10 C1 C23 C27 -164.2(9) . .
C10 C1 C23 C35 -1.7(7) . .
C10 C1 C23 C39 -3.2(4) . .
C10 C1 C23 Cl4A 131.9(5) . .
C10 C1 C23 Cl4B 118.0(6) . .
C10 C1 C23 C2 -169(9) . .
C10 C1 C27 C2A -39.1(16) . 7_566
C10 C1 C27 C2B -49.5(17) . 7_566
C10 C1 C27 C23 19.2(10) . .
C10 C1 C27 C36 -152.0(18) . .
C10 C1 C27 C38 -148.1(11) . 7_566
C10 C1 C27 C41 -101.4(12) . 7_566
C10 C1 C27 Cl4A 86.9(14) . .
C10 C1 C27 Cl4B 77.3(14) . .
C10 C1 C27 C2 -165(8) . .
C10 C1 C29 C12 -13.5(5) . .
C10 C1 C29 C17 1.0(17) . .
C10 C1 C29 C24 147.9(9) . .
C10 C1 C29 C28 107.8(13) . .
C10 C1 C29 C36 154.4(12) . .
C10 C1 C29 C37 14(2) . .
C10 C1 C29 C42 -4.8(12) . .
C10 C1 C29 C2 176(12) . .
C10 C1 C36 C3B 18(3) . .
C10 C1 C36 C13 118.8(19) . 7_566
C10 C1 C36 C24 38(6) . .
C10 C1 C36 C27 133(3) . .
C10 C1 C36 C28 -24(3) . .
C10 C1 C36 C29 -45.6(18) . .
C10 C1 C36 C38 129(2) . 7_566
C10 C1 C36 C2 -132(19) . .
C10 C1 C39 C9 141(6) . .
C10 C1 C39 C12 -49(5) . .
C10 C1 C39 C23 129(5) . .
C10 C1 C39 C35 127(5) . .
C10 C1 C39 C46 -73(5) . .
C10 C1 C39 C2 -85(20) . .
C10 C7 C16 C11 -127.7(5) . .
C10 C7 C16 C21 -17.6(6) . .
C10 C7 C16 C31 -158.5(8) . .
C10 C7 C16 C32 -23.4(8) . .
C10 C7 C16 C33 -159.3(6) . .
C10 C7 C16 C40 44.4(17) . .
C10 C7 C16 C44 -55.5(9) . .
C10 C7 C16 C46 -4.5(3) . .
C10 C7 C31 C11 25(2) . .
C10 C7 C31 C16 54.3(18) . .
C10 C7 C31 C22 -9(4) . .
C10 C7 C31 C26 -122.1(15) . .
C10 C7 C31 C40 129(6) . .
C10 C7 C31 C45 -136.5(15) . .
C10 C7 C33 C11 25.8(19) . .
C10 C7 C33 C16 54.8(15) . .
C10 C7 C33 C22 -6(3) . .
C10 C7 C33 C26 -120.0(14) . .
C10 C7 C33 C41 -10(2) . .
C10 C7 C33 C45 -135.1(14) . .
C10 C7 C40 C16 -88.8(19) . .
C10 C7 C40 C31 -150(4) . .
C10 C7 C40 C46 -36.6(11) . .
C10 C7 C40 C47 90.1(14) . 7_566
C10 C7 C40 C48 114.6(13) . .
C10 C7 C40 O1 -101(6) . .
C10 C7 C46 C12 -44.2(8) . .
C10 C7 C46 C16 173.4(5) . .
C10 C7 C46 C21 -167.3(6) . .
C10 C7 C46 C32 -175.1(4) . .
C10 C7 C46 C39 -21.0(3) . .
C10 C7 C46 C40 37.4(14) . .
C10 C7 C46 C42 -155.2(8) . .
C10 C7 C46 O1 51.3(3) . .
C10 C7 C48 C6 59.9(5) . 7_566
C10 C7 C48 C15 79.2(5) . 7_566
C10 C7 C48 C40 -36.7(12) . .
C10 C7 C48 C45 162.7(4) . .
C10 C7 C48 C47 12.1(5) . 7_566
C10 C7 C48 Cl5 -71.9(6) . .
C10 C9 C35 C23 82.0(17) . .
C10 C9 C35 C25 130.8(4) . 7_566
C10 C9 C35 C39 17.4(4) . .
C10 C9 C35 C43 136.0(7) . 7_566
C10 C9 C35 Cl3 -109.6(4) . .
C10 C9 C39 C1 -171.5(14) . .
C10 C9 C39 C23 -162.5(8) . .
C10 C9 C39 C35 -136.4(12) . .
C10 C9 C39 C46 38.8(6) . .
C10 C9 C39 C2 -175.8(13) . .
C10 C9 Cl3 C35 80.1(10) . .
C10 C12 C17 C5 47.8(16) . .
C10 C12 C17 C21 -26.9(7) . .
C10 C12 C17 C28 124.5(6) . .
C10 C12 C17 C29 139.5(6) . .
C10 C12 C17 C34 13.4(11) . .
C10 C12 C17 C37 75(4) . .
C10 C12 C17 C42 -42.6(10) . .
C10 C12 C21 C16 8.7(4) . .
C10 C12 C21 C17 164.9(4) . .
C10 C12 C21 C30 106.1(12) . .
C10 C12 C21 C32 12.7(13) . .
C10 C12 C21 C37 158.9(4) . .
C10 C12 C21 C42 -174.0(8) . .
C10 C12 C21 C44 77(2) . .
C10 C12 C21 C46 0.4(3) . .
C10 C12 C29 C1 35.9(14) . .
C10 C12 C29 C17 -131.2(8) . .
C10 C12 C29 C24 -4.5(13) . .
C10 C12 C29 C28 -103.8(9) . .
C10 C12 C29 C36 18.7(11) . .
C10 C12 C29 C37 -125.4(7) . .
C10 C12 C29 C42 -132.2(8) . .
C10 C12 C29 C2 37.9(15) . .
C10 C12 C39 C1 169.6(14) . .
C10 C12 C39 C23 168.3(10) . .
C10 C12 C39 C35 160(2) . .
C10 C12 C39 C46 -32.0(8) . .
C10 C12 C39 C2 173.1(12) . .
C10 C12 C42 C17 153.2(7) . .
C10 C12 C42 C21 6.9(10) . .
C10 C12 C42 C29 154.8(4) . .
C10 C12 C42 C32 9.1(7) . .
C10 C12 C42 C37 145.2(5) . .
C10 C12 C42 C44 30.5(9) . .
C10 C12 C42 C46 2.4(4) . .
C10 C12 C46 C7 48.7(9) . .
C10 C12 C46 C16 158.4(9) . .
C10 C12 C46 C21 -179.4(4) . .
C10 C12 C46 C32 177.5(4) . .
C10 C12 C46 C39 17.0(4) . .
C10 C12 C46 C40 9.3(7) . .
C10 C12 C46 C42 -177.4(4) . .
C10 C12 C46 O1 -39.2(3) . .
C10 C12 C2 C23 3.1(16) . .
C10 C12 C2 C24 -146.4(10) . .
C10 C12 C2 C27 -9(3) . .
C10 C12 C2 C29 -161.3(7) . .
C10 C12 C2 C36 -149.9(13) . .
C10 C12 C2 C39 -3.1(5) . .
C10 C35 C39 C1 -169.9(13) . .
C10 C35 C39 C9 40.1(11) . .
C10 C35 C39 C12 -161.5(19) . .
C10 C35 C39 C23 -171.4(8) . .
C10 C35 C39 C46 33.9(6) . .
C10 C35 C39 C2 -172.6(12) . .
C10 C35 Cl3 C9 -67.8(9) . .
C10 C39 C46 C7 51.3(9) . .
C10 C39 C46 C12 -143.7(9) . .
C10 C39 C46 C16 72.6(11) . .
C10 C39 C46 C21 -162.1(8) . .
C10 C39 C46 C32 -177.9(9) . .
C10 C39 C46 C40 31.5(8) . .
C10 C39 C46 C42 -155.3(8) . .
C10 C39 C46 O1 -18.2(7) . .
C10 C39 C2 C12 28(4) . .
C10 C39 C2 C23 -146(4) . .
C10 C39 C2 C24 94(5) . .
C10 C39 C2 C27 -156(4) . .
C10 C39 C2 C29 51(5) . .
C10 C39 C2 C36 92(5) . .
C10 C40 C46 C7 -141.0(14) . .
C10 C40 C46 C12 -8.9(6) . .
C10 C40 C46 C16 -173.9(4) . .
C10 C40 C46 C21 -175.5(7) . .
C10 C40 C46 C32 -176.6(5) . .
C10 C40 C46 C39 -14.4(4) . .
C10 C40 C46 C42 -169.7(16) . .
C10 C40 C46 O1 56.0(4) . .
C10 C40 C48 C6 32.7(7) . 7_566
C10 C40 C48 C7 122.6(16) . .
C10 C40 C48 C15 50.1(7) . 7_566
C10 C40 C48 C45 142.5(5) . .
C10 C40 C48 C47 -3.4(6) . 7_566
C10 C40 C48 Cl5 -86.5(5) . .
C10 C40 O1 C46 -47.4(4) . .
C10 C46 O1 C40 98.2(5) . .
C11 C16 C21 C12 144.2(3) . .
C11 C16 C21 C17 70.8(17) . .
C11 C16 C21 C30 -7.4(3) . .
C11 C16 C21 C32 -32.9(6) . .
C11 C16 C21 C37 36.7(10) . .
C11 C16 C21 C42 139.7(17) . .
C11 C16 C21 C44 -11.6(4) . .
C11 C16 C21 C46 152.1(3) . .
C11 C16 C31 C7 -154.7(7) . .
C11 C16 C31 C22 -0.1(4) . .
C11 C16 C31 C40 -161.9(5) . .
C11 C16 C31 C45 -173(2) . .
C11 C16 C32 C21 145.2(6) . .
C11 C16 C32 C30 6.2(5) . .
C11 C16 C32 C42 143.4(5) . .
C11 C16 C32 C44 4.1(6) . .
C11 C16 C32 C46 149.1(3) . .
C11 C16 C33 C7 -149.7(6) . .
C11 C16 C33 C22 -5.7(5) . .
C11 C16 C33 C26 -141.8(18) . .
C11 C16 C33 C41 -12.2(3) . .
C11 C16 C33 C45 -160.2(11) . .
C11 C16 C40 C7 12(2) . .
C11 C16 C40 C10 -103.7(9) . .
C11 C16 C40 C31 34.5(10) . .
C11 C16 C40 C46 -109.0(8) . .
C11 C16 C40 C47 10.6(14) . 7_566
C11 C16 C40 C48 35.7(11) . .
C11 C16 C40 O1 -172.7(6) . .
C11 C16 C44 C4 80.2(15) . .
C11 C16 C44 C19 8.6(3) . .
C11 C16 C44 C21 164.2(5) . .
C11 C16 C44 C30 15(2) . .
C11 C16 C44 C32 -174.8(7) . .
C11 C16 C44 C34 117.4(10) . .
C11 C16 C44 C42 159.9(4) . .
C11 C16 C46 C7 123.8(6) . .
C11 C16 C46 C10 133.3(6) . .
C11 C16 C46 C12 -17.2(10) . .
C11 C16 C46 C21 -39.2(5) . .
C11 C16 C46 C32 -41.3(4) . .
C11 C16 C46 C39 94.3(9) . .
C11 C16 C46 C40 141.9(5) . .
C11 C16 C46 C42 -36.9(5) . .
C11 C16 C46 O1 -180.0(4) . .
C11 C19 C22 C2B 156.8(8) . .
C11 C19 C22 C13 146.8(8) . .
C11 C19 C22 C26 57.8(8) . .
C11 C19 C22 C31 15.8(5) . .
C11 C19 C22 C33 10.8(6) . .
C11 C19 C22 C38 159.1(6) . .
C11 C19 C22 C41 165.3(12) . .
C11 C19 C30 C4 -153.2(7) . .
C11 C19 C30 C18 -154.1(3) . .
C11 C19 C30 C21 -28.7(7) . .
C11 C19 C30 C32 -7.4(5) . .
C11 C19 C30 C34 -144.3(6) . .
C11 C19 C30 C44 -4.5(9) . .
C11 C19 C41 C2A 157.2(7) . .
C11 C19 C41 C2B 159.8(8) . .
C11 C19 C41 C13 62(3) . .
C11 C19 C41 C22 -11.4(10) . .
C11 C19 C41 C27 157.2(4) . 7_566
C11 C19 C41 C33 4.0(4) . .
C11 C19 C41 C38 149.9(19) . .
C11 C19 C44 C4 -165.2(4) . .
C11 C19 C44 C16 -9.0(3) . .
C11 C19 C44 C21 -73(2) . .
C11 C19 C44 C30 174.6(11) . .
C11 C19 C44 C32 -13.4(12) . .
C11 C19 C44 C34 -159.0(4) . .
C11 C19 C44 C42 -103.3(13) . .
C11 C22 C31 C7 50(2) . .
C11 C22 C31 C16 0.1(7) . .
C11 C22 C31 C26 173.3(7) . .
C11 C22 C31 C40 40(2) . .
C11 C22 C31 C45 175.9(9) . .
C11 C22 C33 C7 43.8(14) . .
C11 C22 C33 C16 7.2(6) . .
C11 C22 C33 C26 161.1(8) . .
C11 C22 C33 C41 61(3) . .
C11 C22 C33 C45 158.8(10) . .
C11 C22 C38 C13 -85(2) . .
C11 C22 C38 C24 -42(2) . 7_566
C11 C22 C38 C27 66.8(19) . 7_566
C11 C22 C38 C36 -19(2) . 7_566
C11 C22 C38 C41 76.0(18) . .
C11 C22 C38 Cl1 -163.2(16) . .
C11 C22 C41 C2A -15(4) . .
C11 C22 C41 C2B -26(6) . .
C11 C22 C41 C13 -152.5(8) . .
C11 C22 C41 C19 13.9(11) . .
C11 C22 C41 C27 -147.0(11) . 7_566
C11 C22 C41 C33 -52(3) . .
C11 C22 C41 C38 -159.8(5) . .
C11 C30 C32 C16 -6.0(4) . .
C11 C30 C32 C21 -143.4(5) . .
C11 C30 C32 C42 -147.5(4) . .
C11 C30 C32 C44 8(3) . .
C11 C30 C32 C46 -81.6(10) . .
C11 C30 C34 C4 -90.5(18) . .
C11 C30 C34 C5 71.2(16) . .
C11 C30 C34 C14 -64.0(16) . .
C11 C30 C34 C17 76.0(14) . .
C11 C30 C34 C18 -72.9(14) . .
C11 C30 C34 C20 0(3) . .
C11 C30 C34 C37 77.3(14) . .
C11 C30 C34 C44 72.3(15) . .
C11 C30 C44 C4 -136.3(12) . .
C11 C30 C44 C16 -12.4(17) . .
C11 C30 C44 C19 -4.2(8) . .
C11 C30 C44 C21 -151.4(13) . .
C11 C30 C44 C32 -171(3) . .
C11 C30 C44 C34 -144.6(5) . .
C11 C30 C44 C42 -151.4(9) . .
C11 C31 C40 C7 79(5) . .
C11 C31 C40 C10 42.2(14) . .
C11 C31 C40 C16 -21.2(6) . .
C11 C31 C40 C46 12.2(10) . .
C11 C31 C40 C47 140.8(9) . 7_566
C11 C31 C40 C48 159.9(10) . .
C11 C31 C40 O1 -71.8(16) . .
C11 C31 C45 C3A -70.3(14) . 7_566
C11 C31 C45 C3B -51.4(14) . 7_566
C11 C31 C45 C26 -1.2(14) . .
C11 C31 C45 C33 26.5(18) . .
C11 C31 C45 C48 -155.8(13) . .
C11 C31 C45 Cl2 80.9(15) . .
C11 C32 C42 C12 75.2(12) . .
C11 C32 C42 C17 -61.8(12) . .
C11 C32 C42 C21 87(3) . .
C11 C32 C42 C29 -1.4(18) . .
C11 C32 C42 C37 -65.5(10) . .
C11 C32 C42 C44 -62.0(11) . .
C11 C32 C42 C46 81.2(10) . .
C11 C32 C44 C4 149.9(9) . .
C11 C32 C44 C16 4.3(6) . .
C11 C32 C44 C19 10.3(9) . .
C11 C32 C44 C21 140.4(6) . .
C11 C32 C44 C30 171(3) . .
C11 C32 C44 C34 150.6(6) . .
C11 C32 C44 C42 145.3(4) . .
C11 C32 C46 C7 17.2(4) . .
C11 C32 C46 C12 -141.7(3) . .
C11 C32 C46 C16 27.4(3) . .
C11 C32 C46 C21 -148.1(6) . .
C11 C32 C46 C39 -117.7(6) . .
C11 C32 C46 C40 30.5(5) . .
C11 C32 C46 C42 -147.0(5) . .
C11 C32 C46 O1 90.0(4) . .
C11 C33 C45 C3A 3(2) . 7_566
C11 C33 C45 C3B 21(2) . 7_566
C11 C33 C45 C26 63(2) . .
C11 C33 C45 C31 -87(3) . .
C11 C33 C45 C48 -89(2) . .
C11 C33 C45 Cl2 140.3(19) . .
C12 C1 C23 C2A -94(2) . 7_566
C12 C1 C23 C2B -109(2) . 7_566
C12 C1 C23 C25 -47(3) . 7_566
C12 C1 C23 C27 -163(3) . .
C12 C1 C23 C35 0(2) . .
C12 C1 C23 C39 -2.0(16) . .
C12 C1 C23 Cl4A 133(2) . .
C12 C1 C23 Cl4B 119(2) . .
C12 C1 C23 C2 -168(10) . .
C12 C1 C27 C2A -1(6) . 7_566
C12 C1 C27 C2B -11(6) . 7_566
C12 C1 C27 C23 57(6) . .
C12 C1 C27 C36 -114(6) . .
C12 C1 C27 C38 -110(6) . 7_566
C12 C1 C27 C41 -63(6) . 7_566
C12 C1 C27 Cl4A 125(6) . .
C12 C1 C27 Cl4B 115(6) . .
C12 C1 C27 C2 -127(12) . .
C12 C1 C29 C17 14.5(14) . .
C12 C1 C29 C24 161.4(6) . .
C12 C1 C29 C28 121.3(11) . .
C12 C1 C29 C36 167.9(9) . .
C12 C1 C29 C37 27.8(17) . .
C12 C1 C29 C42 8.7(9) . .
C12 C1 C29 C2 -170(12) . .
C12 C1 C36 C3B 51(2) . .
C12 C1 C36 C13 152.0(10) . 7_566
C12 C1 C36 C24 71(5) . .
C12 C1 C36 C27 167(2) . .
C12 C1 C36 C28 9.6(17) . .
C12 C1 C36 C29 -12.4(9) . .
C12 C1 C36 C38 162.5(13) . 7_566
C12 C1 C36 C2 -99(18) . .
C12 C1 C39 C9 -169.5(6) . .
C12 C1 C39 C10 49(5) . .
C12 C1 C39 C23 178.2(14) . .
C12 C1 C39 C35 176.5(6) . .
C12 C1 C39 C46 -23.2(11) . .
C12 C1 C39 C2 -35(18) . .
C12 C10 C35 C9 141.0(9) . .
C12 C10 C35 C23 -3.6(5) . .
C12 C10 C35 C25 82.8(6) . 7_566
C12 C10 C35 C39 5.1(6) . .
C12 C10 C35 C43 105.4(5) . 7_566
C12 C10 C35 Cl3 -132.1(4) . .
C12 C10 C39 C1 -45(5) . .
C12 C10 C39 C9 170.5(6) . .
C12 C10 C39 C23 -161.7(16) . .
C12 C10 C39 C35 -172.9(8) . .
C12 C10 C39 C46 35.8(8) . .
C12 C10 C39 C2 -24(4) . .
C12 C10 C40 C7 -45(2) . .
C12 C10 C40 C16 -0.4(7) . .
C12 C10 C40 C31 -34.8(11) . .
C12 C10 C40 C46 5.9(4) . .
C12 C10 C40 C47 -137.0(4) . 7_566
C12 C10 C40 C48 -135.3(5) . .
C12 C10 C40 O1 113.1(5) . .
C12 C10 C46 C7 -159.7(4) . .
C12 C10 C46 C16 -166.3(5) . .
C12 C10 C46 C21 1.0(7) . .
C12 C10 C46 C39 -26.6(7) . .
C12 C10 C46 C40 -174.1(4) . .
C12 C10 C46 C42 2.5(4) . .
C12 C10 C46 O1 131.0(3) . .
C12 C10 O1 C40 -105.1(5) . .
C12 C10 O1 C46 -52.8(4) . .
C12 C17 C21 C16 80.6(16) . .
C12 C17 C21 C30 156.0(3) . .
C12 C17 C21 C32 159.8(8) . .
C12 C17 C21 C37 159.3(11) . .
C12 C17 C21 C42 -35.2(11) . .
C12 C17 C21 C44 154.6(4) . .
C12 C17 C21 C46 13.9(5) . .
C12 C17 C28 C3A -127.0(9) . .
C12 C17 C28 C3B -109.1(15) . .
C12 C17 C28 C5 -153.0(5) . .
C12 C17 C28 C20 -144.4(3) . .
C12 C17 C28 C24 6.2(6) . .
C12 C17 C28 C29 15.9(3) . .
C12 C17 C28 C36 8.4(4) . .
C12 C17 C28 C37 -163.9(11) . .
C12 C17 C29 C1 -11.1(10) . .
C12 C17 C29 C24 -154.5(5) . .
C12 C17 C29 C28 -162.2(3) . .
C12 C17 C29 C36 -144.8(8) . .
C12 C17 C29 C37 -162.0(11) . .
C12 C17 C29 C42 1.6(6) . .
C12 C17 C29 C2 -12.2(15) . .
C12 C17 C37 C4 -85(4) . .
C12 C17 C37 C5 -68(5) . .
C12 C17 C37 C20 29(5) . .
C12 C17 C37 C21 -92(3) . .
C12 C17 C37 C28 56(4) . .
C12 C17 C37 C29 56(3) . .
C12 C17 C37 C34 -86(4) . .
C12 C17 C37 C42 -99(4) . .
C12 C17 C42 C21 135.7(13) . .
C12 C17 C42 C29 -1.8(7) . .
C12 C17 C42 C32 142.6(8) . .
C12 C17 C42 C37 155.0(15) . .
C12 C17 C42 C44 142.6(5) . .
C12 C17 C42 C46 44.8(13) . .
C12 C21 C32 C11 58(2) . .
C12 C21 C32 C16 -5.6(15) . .
C12 C21 C32 C30 135.2(10) . .
C12 C21 C32 C42 164(4) . .
C12 C21 C32 C44 130.5(10) . .
C12 C21 C32 C46 -9.7(9) . .
C12 C21 C37 C4 -154.6(3) . .
C12 C21 C37 C5 -151.0(6) . .
C12 C21 C37 C17 19.4(10) . .
C12 C21 C37 C20 -106.8(8) . .
C12 C21 C37 C28 -25.6(7) . .
C12 C21 C37 C29 -3.8(3) . .
C12 C21 C37 C34 -156.3(3) . .
C12 C21 C37 C42 29.0(7) . .
C12 C21 C42 C17 -133.8(13) . .
C12 C21 C42 C29 -60.5(13) . .
C12 C21 C42 C32 -169(3) . .
C12 C21 C42 C37 -139.8(9) . .
C12 C21 C42 C44 -147.0(7) . .
C12 C21 C42 C46 4.4(7) . .
C12 C21 C44 C4 79(2) . .
C12 C21 C44 C11 -61(2) . .
C12 C21 C44 C16 -76(2) . .
C12 C21 C44 C19 -4(4) . .
C12 C21 C44 C30 86(2) . .
C12 C21 C44 C32 -108(2) . .
C12 C21 C44 C34 81(2) . .
C12 C21 C44 C42 86(2) . .
C12 C21 C46 C7 156.7(5) . .
C12 C21 C46 C10 -0.9(7) . .
C12 C21 C46 C16 170.1(3) . .
C12 C21 C46 C32 173.7(6) . .
C12 C21 C46 C39 13.2(3) . .
C12 C21 C46 C40 171.6(7) . .
C12 C21 C46 C42 -4.2(7) . .
C12 C21 C46 O1 -98.6(8) . .
C12 C29 C36 C1 12.5(10) . .
C12 C29 C36 C3B -138.6(6) . .
C12 C29 C36 C13 -68(3) . 7_566
C12 C29 C36 C24 -151.3(10) . .
C12 C29 C36 C27 11.8(7) . .
C12 C29 C36 C28 -146.2(6) . .
C12 C29 C36 C38 0.4(18) . 7_566
C12 C29 C36 C2 16.4(12) . .
C12 C29 C37 C4 63.3(12) . .
C12 C29 C37 C5 134.4(12) . .
C12 C29 C37 C17 -17.3(10) . .
C12 C29 C37 C20 147.4(3) . .
C12 C29 C37 C21 4.0(3) . .
C12 C29 C37 C28 162.9(4) . .
C12 C29 C37 C34 87.8(19) . .
C12 C29 C37 C42 -6.8(3) . .
C12 C29 C42 C17 177.9(8) . .
C12 C29 C42 C21 75.2(16) . .
C12 C29 C42 C32 94.9(10) . .
C12 C29 C42 C37 170.6(5) . .
C12 C29 C42 C44 123.1(7) . .
C12 C29 C42 C46 23.0(3) . .
C12 C29 C2 C23 -124(5) . .
C12 C29 C2 C24 -161.5(6) . .
C12 C29 C2 C27 -158(3) . .
C12 C29 C2 C36 -166.2(10) . .
C12 C29 C2 C39 -14.8(6) . .
C12 C39 C46 C7 -165.0(4) . .
C12 C39 C46 C10 143.7(9) . .
C12 C39 C46 C16 -143.7(8) . .
C12 C39 C46 C21 -18.4(5) . .
C12 C39 C46 C32 -34.2(7) . .
C12 C39 C46 C40 175.2(5) . .
C12 C39 C46 C42 -11.6(4) . .
C12 C39 C46 O1 125.5(3) . .
C12 C39 C2 C23 -173.9(12) . .
C12 C39 C2 C24 66.4(15) . .
C12 C39 C2 C27 176.4(16) . .
C12 C39 C2 C29 23.4(11) . .
C12 C39 C2 C36 64(2) . .
C12 C42 C46 C7 147.7(7) . .
C12 C42 C46 C10 -2.9(5) . .
C12 C42 C46 C16 169.2(3) . .
C12 C42 C46 C21 174.9(8) . .
C12 C42 C46 C32 173.6(4) . .
C12 C42 C46 C39 10.1(3) . .
C12 C42 C46 C40 165.5(16) . .
C12 C42 C46 O1 -71.9(5) . .
C12 C46 O1 C10 46.6(4) . .
C12 C46 O1 C40 144.8(5) . .
C13 C3B C15 C3A -132(12) 7_566 .
C13 C3B C15 C6 30(7) 7_566 .
C13 C3B C15 C14 -95.1(15) 7_566 .
C13 C3B C15 C20 -120.2(15) 7_566 .
C13 C3B C15 C43 -46(2) 7_566 .
C13 C3B C15 C47 48.3(16) 7_566 .
C13 C3B C15 C48 61.8(14) 7_566 7_566
C13 C3B C20 C3A 118(7) 7_566 .
C13 C3B C20 C5 -40(2) 7_566 .
C13 C3B C20 C6 106.8(17) 7_566 .
C13 C3B C20 C14 65(3) 7_566 .
C13 C3B C20 C15 110.7(18) 7_566 .
C13 C3B C20 C28 -47.7(15) 7_566 .
C13 C3B C20 C34 -24(2) 7_566 .
C13 C3B C20 C37 -42.1(18) 7_566 .
C13 C3B C24 C3A 138(5) 7_566 .
C13 C3B C24 C26 0.0(7) 7_566 7_566
C13 C3B C24 C28 163.9(6) 7_566 .
C13 C3B C24 C29 149.9(8) 7_566 .
C13 C3B C24 C36 123(3) 7_566 .
C13 C3B C24 C38 5.2(6) 7_566 7_566
C13 C3B C24 C2 116.0(15) 7_566 .
C13 C3B C28 C3A 152(3) 7_566 .
C13 C3B C28 C5 151.3(3) 7_566 .
C13 C3B C28 C17 116.0(13) 7_566 .
C13 C3B C28 C20 157.0(7) 7_566 .
C13 C3B C28 C24 -10.1(4) 7_566 .
C13 C3B C28 C29 7.8(9) 7_566 .
C13 C3B C28 C36 -2.4(5) 7_566 .
C13 C3B C28 C37 145.0(7) 7_566 .
C13 C22 C31 C7 -113(2) . .
C13 C22 C31 C11 -163.4(6) . .
C13 C22 C31 C16 -163.3(9) . .
C13 C22 C31 C26 9.9(5) . .
C13 C22 C31 C40 -123(2) . .
C13 C22 C31 C45 12.5(7) . .
C13 C22 C33 C7 -116.4(15) . .
C13 C22 C33 C11 -160.1(6) . .
C13 C22 C33 C16 -153.0(8) . .
C13 C22 C33 C26 1.0(6) . .
C13 C22 C33 C41 -99(3) . .
C13 C22 C33 C45 -1.3(10) . .
C13 C22 C38 C24 42.7(9) . 7_566
C13 C22 C38 C27 152.0(13) . 7_566
C13 C22 C38 C36 66.4(10) . 7_566
C13 C22 C38 C41 161.2(15) . .
C13 C22 C38 Cl1 -78.0(11) . .
C13 C22 C41 C2A 137(3) . .
C13 C22 C41 C2B 126(6) . .
C13 C22 C41 C11 152.5(8) . .
C13 C22 C41 C19 166.4(6) . .
C13 C22 C41 C27 5.5(17) . 7_566
C13 C22 C41 C33 100(3) . .
C13 C22 C41 C38 -7.3(6) . .
C13 C24 C28 C3A 32.8(15) 7_566 .
C13 C24 C28 C3B 38.9(15) 7_566 .
C13 C24 C28 C5 -50(3) 7_566 .
C13 C24 C28 C17 -118.7(14) 7_566 .
C13 C24 C28 C20 25.3(16) 7_566 .
C13 C24 C28 C29 -127.4(14) 7_566 .
C13 C24 C28 C36 -123.6(19) 7_566 .
C13 C24 C28 C37 -111.9(15) 7_566 .
C13 C24 C29 C1 -4.2(12) 7_566 .
C13 C24 C29 C12 26.3(13) 7_566 .
C13 C24 C29 C17 142.7(6) 7_566 .
C13 C24 C29 C28 152.2(8) 7_566 .
C13 C24 C29 C36 -21.3(9) 7_566 .
C13 C24 C29 C37 145.2(6) 7_566 .
C13 C24 C29 C42 123.7(8) 7_566 .
C13 C24 C29 C2 -9.1(13) 7_566 .
C13 C24 C36 C1 90(5) 7_566 .
C13 C24 C36 C3B 123(3) 7_566 .
C13 C24 C36 C27 6.6(13) 7_566 .
C13 C24 C36 C28 158.4(7) 7_566 .
C13 C24 C36 C29 164.1(7) 7_566 .
C13 C24 C36 C38 -4.3(6) 7_566 7_566
C13 C24 C36 C2 93(7) 7_566 .
C13 C26 C31 C7 146.2(9) . .
C13 C26 C31 C11 -4.4(8) . .
C13 C26 C31 C22 -8.8(5) . .
C13 C26 C31 C40 152.6(7) . .
C13 C26 C31 C45 176.4(7) . .
C13 C26 C33 C7 146.3(6) . .
C13 C26 C33 C11 20.0(11) . .
C13 C26 C33 C16 141.4(15) . .
C13 C26 C33 C22 -0.9(6) . .
C13 C26 C33 C41 6.4(4) . .
C13 C26 C33 C45 175.3(6) . .
C13 C26 Cl2 C45 174.7(7) . .
C13 C36 C2 C12 148.2(12) 7_566 .
C13 C36 C2 C23 -2(2) 7_566 .
C13 C36 C2 C24 86(7) 7_566 .
C13 C36 C2 C27 -9.8(14) 7_566 .
C13 C36 C2 C29 164.1(7) 7_566 .
C13 C36 C2 C39 107(2) 7_566 .
C13 C38 C41 C2A -150.9(12) . .
C13 C38 C41 C2B -153.6(13) . .
C13 C38 C41 C11 -2.7(14) . .
C13 C38 C41 C19 -144.8(18) . .
C13 C38 C41 C22 17.5(14) . .
C13 C38 C41 C27 -153.4(12) . 7_566
C13 C38 C41 C33 1.8(12) . .
C14 C4 C5 C17 151.6(4) . .
C14 C4 C5 C20 10.4(4) . .
C14 C4 C5 C28 87.5(12) . .
C14 C4 C5 C34 -61(3) . .
C14 C4 C5 C37 155.5(6) . .
C14 C4 C18 C2A -154.0(11) . .
C14 C4 C18 C2B -152.3(8) . .
C14 C4 C18 C19 -161.6(3) . .
C14 C4 C18 C25 -14.8(8) . .
C14 C4 C18 C30 -162.5(7) . .
C14 C4 C18 C34 -1.0(8) . .
C14 C4 C18 C43 -9.3(4) . .
C14 C4 C19 C2A 11.1(7) . .
C14 C4 C19 C2B 6.5(8) . .
C14 C4 C19 C11 -139.5(4) . .
C14 C4 C19 C18 15.8(3) . .
C14 C4 C19 C22 -117.0(6) . .
C14 C4 C19 C30 -165.4(8) . .
C14 C4 C19 C41 -72.1(12) . .
C14 C4 C19 C44 -151.4(5) . .
C14 C4 C30 C11 -1(4) . .
C14 C4 C30 C18 37(2) . .
C14 C4 C30 C19 36(3) . .
C14 C4 C30 C21 -107(2) . .
C14 C4 C30 C32 -106(2) . .
C14 C4 C30 C34 -120(3) . .
C14 C4 C30 C44 -98(3) . .
C14 C4 C34 C5 115(3) . .
C14 C4 C34 C17 141.1(8) . .
C14 C4 C34 C18 0.9(7) . .
C14 C4 C34 C20 24.3(10) . .
C14 C4 C34 C30 156.9(10) . .
C14 C4 C34 C37 140.4(11) . .
C14 C4 C34 C44 149.8(5) . .
C14 C4 C44 C11 67.8(17) . .
C14 C4 C44 C16 2(3) . .
C14 C4 C44 C19 80.7(15) . .
C14 C4 C44 C21 -72.8(15) . .
C14 C4 C44 C30 119(2) . .
C14 C4 C44 C32 -77.5(17) . .
C14 C4 C44 C34 -79.5(16) . .
C14 C4 C44 C42 -74.4(15) . .
C14 C5 C17 C12 -2(2) . .
C14 C5 C17 C21 62.3(13) . .
C14 C5 C17 C28 -88.8(12) . .
C14 C5 C17 C29 -78.7(14) . .
C14 C5 C17 C34 67.5(12) . .
C14 C5 C17 C37 -140(3) . .
C14 C5 C17 C42 66.3(15) . .
C14 C5 C20 C3A 147.4(10) . .
C14 C5 C20 C3B 152.1(7) . .
C14 C5 C20 C6 9.1(5) . .
C14 C5 C20 C15 11.7(8) . .
C14 C5 C20 C28 158.3(3) . .
C14 C5 C20 C34 1.7(6) . .
C14 C5 C20 C37 156.4(7) . .
C14 C5 C28 C3A -14.3(6) . .
C14 C5 C28 C3B -14.1(7) . .
C14 C5 C28 C17 149.1(5) . .
C14 C5 C28 C20 -20.3(3) . .
C14 C5 C28 C24 67.6(17) . .
C14 C5 C28 C29 139.5(3) . .
C14 C5 C28 C36 115.8(7) . .
C14 C5 C28 C37 157.6(7) . .
C14 C5 C34 C4 -115(3) . .
C14 C5 C34 C17 -149.0(4) . .
C14 C5 C34 C18 -21.2(8) . .
C14 C5 C34 C20 -1.7(6) . .
C14 C5 C34 C30 -141.8(9) . .
C14 C5 C34 C37 -153.9(6) . .
C14 C5 C34 C44 -142.2(6) . .
C14 C5 C37 C4 78(2) . .
C14 C5 C37 C17 55(5) . .
C14 C5 C37 C20 -68(2) . .
C14 C5 C37 C21 73(2) . .
C14 C5 C37 C28 -70(2) . .
C14 C5 C37 C29 -49(3) . .
C14 C5 C37 C34 85(2) . .
C14 C5 C37 C42 73(3) . .
C14 C6 C15 C3A -131(8) . .
C14 C6 C15 C3B -134(6) . .
C14 C6 C15 C20 0(4) . .
C14 C6 C15 C43 -15(3) . .
C14 C6 C15 C47 -158(2) . .
C14 C6 C15 C48 -167.6(7) . 7_566
C14 C6 C20 C3A -159.6(7) . .
C14 C6 C20 C3B -157.8(6) . .
C14 C6 C20 C5 -10.6(6) . .
C14 C6 C20 C15 -180(100) . .
C14 C6 C20 C28 -113.4(11) . .
C14 C6 C20 C34 -7.8(4) . .
C14 C6 C20 C37 -29.4(9) . .
C14 C6 C43 C2A 45.7(12) . .
C14 C6 C43 C9 166.9(6) . 7_566
C14 C6 C43 C15 19(3) . .
C14 C6 C43 C18 15.0(6) . .
C14 C6 C43 C25 31(2) . .
C14 C6 C43 C35 163.9(6) . 7_566
C14 C6 C43 C47 168.2(7) . .
C14 C6 C47 C7 89.5(14) . 7_566
C14 C6 C47 C9 -15.2(13) . 7_566
C14 C6 C47 C15 141(4) . .
C14 C6 C47 C40 75.0(17) . 7_566
C14 C6 C47 C43 -16.1(10) . .
C14 C6 C47 C48 158.9(13) . 7_566
C14 C6 C47 Cl5 -137.9(12) . 7_566
C14 C15 C20 C3A -159.9(7) . .
C14 C15 C20 C3B -158.8(6) . .
C14 C15 C20 C5 -12.2(8) . .
C14 C15 C20 C6 0(4) . .
C14 C15 C20 C28 -127.9(9) . .
C14 C15 C20 C34 -8.2(5) . .
C14 C15 C20 C37 -37.5(13) . .
C14 C15 C43 C2A 42.8(9) . .
C14 C15 C43 C6 -158(4) . .
C14 C15 C43 C9 168.1(6) . 7_566
C14 C15 C43 C18 17.8(4) . .
C14 C15 C43 C25 30.8(16) . .
C14 C15 C43 C35 161.8(7) . 7_566
C14 C15 C43 C47 175.7(6) . .
C14 C15 C47 C6 -22(2) . .
C14 C15 C47 C7 111.9(6) . 7_566
C14 C15 C47 C9 2.8(7) . 7_566
C14 C15 C47 C40 104.9(8) . 7_566
C14 C15 C47 C43 -3.1(4) . .
C14 C15 C47 C48 176.5(7) . 7_566
C14 C15 C47 Cl5 -126.9(5) . 7_566
C14 C18 C19 C2A 146.1(11) . .
C14 C18 C19 C2B 142.5(10) . .
C14 C18 C19 C4 -26.9(5) . .
C14 C18 C19 C11 13.4(9) . .
C14 C18 C19 C22 98.3(8) . .
C14 C18 C19 C30 -27.5(6) . .
C14 C18 C19 C41 120.5(7) . .
C14 C18 C19 C44 -17.5(6) . .
C14 C18 C25 C2A -164.2(8) . .
C14 C18 C25 C2B -159.5(7) . .
C14 C18 C25 C6 -9.7(4) . .
C14 C18 C25 C9 -82(3) . 7_566
C14 C18 C25 C23 -157.8(4) . 7_566
C14 C18 C25 C35 -148.5(14) . 7_566
C14 C18 C25 C43 -1.3(12) . .
C14 C18 C30 C4 -16.4(7) . .
C14 C18 C30 C11 141.6(4) . .
C14 C18 C30 C19 162.3(4) . .
C14 C18 C30 C21 40.5(7) . .
C14 C18 C30 C32 70.3(11) . .
C14 C18 C30 C34 -8.1(4) . .
C14 C18 C30 C44 92(2) . .
C14 C18 C34 C4 -178.8(10) . .
C14 C18 C34 C5 28.7(11) . .
C14 C18 C34 C17 101.1(11) . .
C14 C18 C34 C20 15.6(3) . .
C14 C18 C34 C30 169.5(5) . .
C14 C18 C34 C37 76.5(18) . .
C14 C18 C34 C44 159.6(4) . .
C14 C18 C43 C2A -164.3(8) . .
C14 C18 C43 C6 -15.0(6) . .
C14 C18 C43 C9 -155.6(8) . 7_566
C14 C18 C43 C15 -15.8(4) . .
C14 C18 C43 C25 178.4(14) . .
C14 C18 C43 C35 -166.9(5) . 7_566
C14 C18 C43 C47 -54.1(9) . .
C14 C20 C28 C3A -142.5(9) . .
C14 C20 C28 C3B -145.3(7) . .
C14 C20 C28 C5 28.0(4) . .
C14 C20 C28 C17 19.6(5) . .
C14 C20 C28 C24 -130.6(6) . .
C14 C20 C28 C29 -17.5(10) . .
C14 C20 C28 C36 -106.1(8) . .
C14 C20 C28 C37 26.9(5) . .
C14 C25 C43 C2A -82(6) . .
C14 C25 C43 C6 -27(2) . .
C14 C25 C43 C9 -162.3(8) . 7_566
C14 C25 C43 C15 -23.7(12) . .
C14 C25 C43 C18 -1.4(13) . .
C14 C25 C43 C35 -167.4(5) . 7_566
C14 C25 C43 C47 -127(2) . .
C14 C34 C37 C4 132.7(14) . .
C14 C34 C37 C5 -30.3(8) . .
C14 C34 C37 C17 135.4(13) . .
C14 C34 C37 C20 -10.7(5) . .
C14 C34 C37 C21 139.5(6) . .
C14 C34 C37 C28 -0.7(10) . .
C14 C34 C37 C29 56(2) . .
C14 C34 C37 C42 141.3(6) . .
C14 C34 C44 C4 41.7(9) . .
C14 C34 C44 C11 0.6(13) . .
C14 C34 C44 C16 -89.7(13) . .
C14 C34 C44 C19 23.1(8) . .
C14 C34 C44 C21 -131.9(7) . .
C14 C34 C44 C30 53.0(13) . .
C14 C34 C44 C32 -136.7(7) . .
C14 C34 C44 C42 -133.1(7) . .
C14 C43 C47 C6 10.5(7) . .
C14 C43 C47 C7 -91.9(5) . 7_566
C14 C43 C47 C9 -168.0(6) . 7_566
C14 C43 C47 C15 3.4(5) . .
C14 C43 C47 C40 -116.4(5) . 7_566
C14 C43 C47 C48 2.7(10) . 7_566
C14 C43 C47 Cl5 97.3(5) . 7_566
C15 C3A C6 C9 153(9) . 7_566
C15 C3A C6 C14 50(8) . .
C15 C3A C6 C20 31(8) . .
C15 C3A C6 C25 80(8) . .
C15 C3A C6 C43 82(9) . .
C15 C3A C6 C47 -155(9) . .
C15 C3A C6 C48 -142(9) . 7_566
C15 C3A C20 C3B -173(6) . .
C15 C3A C20 C5 -148.4(9) . .
C15 C3A C20 C6 -3.6(9) . .
C15 C3A C20 C14 -33.8(12) . .
C15 C3A C20 C28 -160.0(7) . .
C15 C3A C20 C34 -125.5(14) . .
C15 C3A C20 C37 -152.1(7) . .
C15 C3A C24 C3B -152(7) . .
C15 C3A C24 C13 -108(2) . 7_566
C15 C3A C24 C26 -116(2) . 7_566
C15 C3A C24 C28 58(2) . .
C15 C3A C24 C29 40(2) . .
C15 C3A C24 C36 17(3) . .
C15 C3A C24 C38 -98(2) . 7_566
C15 C3A C24 C2 11(3) . .
C15 C3A C28 C3B -171(4) . .
C15 C3A C28 C5 8.9(10) . .
C15 C3A C28 C17 -11.0(16) . .
C15 C3A C28 C20 16.4(6) . .
C15 C3A C28 C24 -153.9(10) . .
C15 C3A C28 C29 -116.7(10) . .
C15 C3A C28 C36 -142.9(9) . .
C15 C3A C28 C37 4.3(13) . .
C15 C3B C20 C3A 7(7) . .
C15 C3B C20 C5 -151.1(8) . .
C15 C3B C20 C6 -3.9(9) . .
C15 C3B C20 C14 -45.7(13) . .
C15 C3B C20 C28 -158.4(7) . .
C15 C3B C20 C34 -134.2(10) . .
C15 C3B C20 C37 -152.8(7) . .
C15 C3B C24 C3A 15(4) . .
C15 C3B C24 C13 -122.6(14) . 7_566
C15 C3B C24 C26 -122.6(17) . 7_566
C15 C3B C24 C28 41.3(13) . .
C15 C3B C24 C29 27.3(17) . .
C15 C3B C24 C36 0(3) . .
C15 C3B C24 C38 -117.4(14) . 7_566
C15 C3B C24 C2 -7(3) . .
C15 C3B C28 C3A 6(2) . .
C15 C3B C28 C5 5.6(7) . .
C15 C3B C28 C17 -29.8(18) . .
C15 C3B C28 C20 11.2(3) . .
C15 C3B C28 C24 -155.9(7) . .
C15 C3B C28 C29 -138.0(6) . .
C15 C3B C28 C36 -148.1(5) . .
C15 C3B C28 C37 -0.8(12) . .
C15 C6 C14 C4 50(3) . .
C15 C6 C14 C5 8(2) . .
C15 C6 C14 C18 149.6(17) . .
C15 C6 C14 C20 -0.2(18) . .
C15 C6 C14 C25 161(2) . .
C15 C6 C14 C34 16(2) . .
C15 C6 C14 C43 168(2) . .
C15 C6 C20 C3A 20(5) . .
C15 C6 C20 C3B 22(5) . .
C15 C6 C20 C5 169(4) . .
C15 C6 C20 C14 180(100) . .
C15 C6 C20 C28 66(5) . .
C15 C6 C20 C34 172(5) . .
C15 C6 C20 C37 150(4) . .
C15 C6 C43 C2A 26(4) . .
C15 C6 C43 C9 148(4) . 7_566
C15 C6 C43 C14 -19(3) . .
C15 C6 C43 C18 -4(4) . .
C15 C6 C43 C25 12(5) . .
C15 C6 C43 C35 145(3) . 7_566
C15 C6 C43 C47 149(4) . .
C15 C6 C47 C7 -51(3) . 7_566
C15 C6 C47 C9 -156(3) . 7_566
C15 C6 C47 C40 -66(3) . 7_566
C15 C6 C47 C43 -157(3) . .
C15 C6 C47 C48 18(3) . 7_566
C15 C6 C47 Cl5 81(3) . 7_566
C15 C14 C18 C2A 5(2) . .
C15 C14 C18 C2B -12(2) . .
C15 C14 C18 C4 -132.3(9) . .
C15 C14 C18 C19 -104.7(10) . .
C15 C14 C18 C25 38.1(10) . .
C15 C14 C18 C30 -124.3(9) . .
C15 C14 C18 C34 -131.8(9) . .
C15 C14 C18 C43 37.5(9) . .
C15 C14 C20 C3A 38.4(14) . .
C15 C14 C20 C3B 52.3(15) . .
C15 C14 C20 C5 170.2(7) . .
C15 C14 C20 C6 -0.1(10) . .
C15 C14 C20 C28 142.2(8) . .
C15 C14 C20 C34 169.3(7) . .
C15 C14 C20 C37 161.2(7) . .
C15 C14 C25 C2A -144.7(9) . .
C15 C14 C25 C2B -139.2(8) . .
C15 C14 C25 C6 7.0(7) . .
C15 C14 C25 C9 4.2(7) . 7_566
C15 C14 C25 C18 -159.2(6) . .
C15 C14 C25 C23 -91.7(13) . 7_566
C15 C14 C25 C35 2.1(8) . 7_566
C15 C14 C25 C43 19.5(10) . .
C15 C14 C34 C4 153.6(8) . .
C15 C14 C34 C5 -9.2(8) . .
C15 C14 C34 C17 17.2(9) . .
C15 C14 C34 C18 152.7(6) . .
C15 C14 C34 C20 -7.7(5) . .
C15 C14 C34 C30 141.4(7) . .
C15 C14 C34 C37 4.8(9) . .
C15 C14 C34 C44 125.4(8) . .
C15 C14 C43 C2A -152.3(6) . .
C15 C14 C43 C6 4.4(8) . .
C15 C14 C43 C9 -28.8(15) . 7_566
C15 C14 C43 C18 -160.9(5) . .
C15 C14 C43 C25 -161.8(10) . .
C15 C14 C43 C35 -101(2) . 7_566
C15 C14 C43 C47 -3.3(5) . .
C15 C20 C28 C3A -36.9(14) . .
C15 C20 C28 C3B -39.6(13) . .
C15 C20 C28 C5 133.7(12) . .
C15 C20 C28 C17 125.2(12) . .
C15 C20 C28 C24 -25.0(13) . .
C15 C20 C28 C29 88.2(14) . .
C15 C20 C28 C36 -0.5(15) . .
C15 C20 C28 C37 132.6(11) . .
C15 C43 C47 C6 7.1(9) . .
C15 C43 C47 C7 -95.3(6) . 7_566
C15 C43 C47 C9 -171.4(6) . 7_566
C15 C43 C47 C40 -119.8(6) . 7_566
C15 C43 C47 C48 -0.7(9) . 7_566
C15 C43 C47 Cl5 93.9(5) . 7_566
C15 C48 Cl5 C47 -70.8(6) 7_566 7_566
C16 C7 C10 C1 60.7(9) . .
C16 C7 C10 C9 157.9(5) . .
C16 C7 C10 C12 25.8(6) . .
C16 C7 C10 C35 151.2(5) . .
C16 C7 C10 C39 70.1(12) . .
C16 C7 C10 C40 -113(2) . .
C16 C7 C10 C46 6.9(5) . .
C16 C7 C10 O1 -93.6(5) . .
C16 C7 C31 C11 -29.3(8) . .
C16 C7 C31 C22 -64(2) . .
C16 C7 C31 C26 -176.4(13) . .
C16 C7 C31 C40 75(5) . .
C16 C7 C31 C45 169.2(10) . .
C16 C7 C33 C11 -29.0(6) . .
C16 C7 C33 C22 -61.1(15) . .
C16 C7 C33 C26 -174.8(10) . .
C16 C7 C33 C41 -64.3(11) . .
C16 C7 C33 C45 170.1(8) . .
C16 C7 C40 C10 88.8(19) . .
C16 C7 C40 C31 -61(5) . .
C16 C7 C40 C46 52.2(15) . .
C16 C7 C40 C47 178.9(10) . 7_566
C16 C7 C40 C48 -156.6(15) . .
C16 C7 C40 O1 -13(6) . .
C16 C7 C46 C10 -173.4(5) . .
C16 C7 C46 C12 142.4(8) . .
C16 C7 C46 C21 19.3(6) . .
C16 C7 C46 C32 11.5(4) . .
C16 C7 C46 C39 165.6(4) . .
C16 C7 C46 C40 -136.0(16) . .
C16 C7 C46 C42 31.4(8) . .
C16 C7 C46 O1 -122.1(4) . .
C16 C7 C48 C6 -118.6(10) . 7_566
C16 C7 C48 C15 -99.3(11) . 7_566
C16 C7 C48 C40 145(2) . .
C16 C7 C48 C45 -15.8(10) . .
C16 C7 C48 C47 -166.3(10) . 7_566
C16 C7 C48 Cl5 109.7(9) . .
C16 C11 C19 C2A -92.8(14) . .
C16 C11 C19 C2B -112.5(12) . .
C16 C11 C19 C4 13.2(8) . .
C16 C11 C19 C18 -15.6(11) . .
C16 C11 C19 C22 -148.6(9) . .
C16 C11 C19 C30 26.1(8) . .
C16 C11 C19 C41 -142.0(8) . .
C16 C11 C19 C44 24.2(7) . .
C16 C11 C22 C2B 146.3(6) . .
C16 C11 C22 C13 32.4(14) . .
C16 C11 C22 C19 161.2(5) . .
C16 C11 C22 C26 4.9(6) . .
C16 C11 C22 C31 -0.1(6) . .
C16 C11 C22 C33 -8.0(7) . .
C16 C11 C22 C38 81.5(19) . .
C16 C11 C22 C41 150.0(9) . .
C16 C11 C30 C4 -119.2(16) . .
C16 C11 C30 C18 -146.0(3) . .
C16 C11 C30 C19 -168.3(4) . .
C16 C11 C30 C21 -8.4(3) . .
C16 C11 C30 C32 4.8(3) . .
C16 C11 C30 C34 -84.2(14) . .
C16 C11 C30 C44 6.6(9) . .
C16 C11 C31 C7 23.3(6) . .
C16 C11 C31 C22 179.9(6) . .
C16 C11 C31 C26 173.1(11) . .
C16 C11 C31 C40 16.7(4) . .
C16 C11 C31 C45 173.7(18) . .
C16 C11 C32 C21 -79.8(15) . .
C16 C11 C32 C30 -173.9(4) . .
C16 C11 C32 C42 -95.0(10) . .
C16 C11 C32 C44 -175.3(6) . .
C16 C11 C32 C46 -27.4(3) . .
C16 C11 C33 C7 18.0(3) . .
C16 C11 C33 C22 173.3(6) . .
C16 C11 C33 C26 145.0(13) . .
C16 C11 C33 C41 164.2(4) . .
C16 C11 C33 C45 102(2) . .
C16 C11 C41 C2A 123.2(9) . .
C16 C11 C41 C2B 122.3(11) . .
C16 C11 C41 C13 -24.3(10) . .
C16 C11 C41 C19 143.4(8) . .
C16 C11 C41 C22 -51.4(14) . .
C16 C11 C41 C27 77.5(15) . 7_566
C16 C11 C41 C33 -30.3(8) . .
C16 C11 C41 C38 -23.1(13) . .
C16 C11 C44 C4 -153.1(5) . .
C16 C11 C44 C19 -169.1(3) . .
C16 C11 C44 C21 -16.7(6) . .
C16 C11 C44 C30 -173.4(9) . .
C16 C11 C44 C32 3.7(5) . .
C16 C11 C44 C34 -139.1(7) . .
C16 C11 C44 C42 -26.4(7) . .
C16 C21 C32 C11 63.5(11) . .
C16 C21 C32 C30 140.8(7) . .
C16 C21 C32 C42 169(3) . .
C16 C21 C32 C44 136.0(9) . .
C16 C21 C32 C46 -4.1(6) . .
C16 C21 C37 C4 -42.3(9) . .
C16 C21 C37 C5 -38.7(12) . .
C16 C21 C37 C17 131.8(13) . .
C16 C21 C37 C20 5.6(15) . .
C16 C21 C37 C28 86.8(13) . .
C16 C21 C37 C29 108.6(9) . .
C16 C21 C37 C34 -43.9(10) . .
C16 C21 C37 C42 141.3(13) . .
C16 C21 C42 C12 6(2) . .
C16 C21 C42 C17 -128.0(14) . .
C16 C21 C42 C29 -55(3) . .
C16 C21 C42 C32 -163(4) . .
C16 C21 C42 C37 -134.0(14) . .
C16 C21 C42 C44 -141(2) . .
C16 C21 C42 C46 10.2(13) . .
C16 C21 C44 C4 155.1(4) . .
C16 C21 C44 C11 14.5(5) . .
C16 C21 C44 C19 71(2) . .
C16 C21 C44 C30 162.0(13) . .
C16 C21 C44 C32 -31.7(7) . .
C16 C21 C44 C34 157.3(3) . .
C16 C21 C44 C42 162.2(11) . .
C16 C21 C46 C7 -13.4(4) . .
C16 C21 C46 C10 -171.0(8) . .
C16 C21 C46 C12 -170.1(3) . .
C16 C21 C46 C32 3.6(5) . .
C16 C21 C46 C39 -157.0(4) . .
C16 C21 C46 C40 1.5(6) . .
C16 C21 C46 C42 -174.3(7) . .
C16 C21 C46 O1 91.2(8) . .
C16 C31 C40 C7 101(5) . .
C16 C31 C40 C10 63.4(10) . .
C16 C31 C40 C46 33.4(7) . .
C16 C31 C40 C47 162.0(8) . 7_566
C16 C31 C40 C48 -178.9(8) . .
C16 C31 C40 O1 -50.6(14) . .
C16 C31 C45 C3A 99.3(18) . 7_566
C16 C31 C45 C3B 118.2(17) . 7_566
C16 C31 C45 C26 168.4(18) . .
C16 C31 C45 C33 -164(5) . .
C16 C31 C45 C48 13.8(17) . .
C16 C31 C45 Cl2 -109.5(16) . .
C16 C32 C42 C12 -0.5(8) . .
C16 C32 C42 C17 -137.6(6) . .
C16 C32 C42 C21 12(3) . .
C16 C32 C42 C29 -77.1(12) . .
C16 C32 C42 C37 -141.3(5) . .
C16 C32 C42 C44 -137.7(8) . .
C16 C32 C42 C46 5.4(5) . .
C16 C32 C44 C4 145.6(7) . .
C16 C32 C44 C11 -4.3(6) . .
C16 C32 C44 C19 6.0(14) . .
C16 C32 C44 C21 136.1(9) . .
C16 C32 C44 C30 167(3) . .
C16 C32 C44 C34 146.3(5) . .
C16 C32 C44 C42 141.0(7) . .
C16 C32 C46 C7 -10.2(4) . .
C16 C32 C46 C12 -169.1(4) . .
C16 C32 C46 C21 -175.5(6) . .
C16 C32 C46 C39 -145.1(7) . .
C16 C32 C46 C40 3.1(4) . .
C16 C32 C46 C42 -174.4(4) . .
C16 C32 C46 O1 62.6(5) . .
C16 C33 C45 C3A 97.9(9) . 7_566
C16 C33 C45 C3B 115.5(8) . 7_566
C16 C33 C45 C26 157.5(10) . .
C16 C33 C45 C31 8(2) . .
C16 C33 C45 C48 5.3(9) . .
C16 C33 C45 Cl2 -124.9(7) . .
C16 C40 C46 C7 32.8(12) . .
C16 C40 C46 C10 173.9(4) . .
C16 C40 C46 C12 165.0(6) . .
C16 C40 C46 C21 -1.7(7) . .
C16 C40 C46 C32 -2.7(4) . .
C16 C40 C46 C39 159.5(4) . .
C16 C40 C46 C42 4.2(16) . .
C16 C40 C46 O1 -130.2(4) . .
C16 C40 C48 C6 -105.2(6) . 7_566
C16 C40 C48 C7 -15.4(10) . .
C16 C40 C48 C15 -87.9(6) . 7_566
C16 C40 C48 C45 4.6(6) . .
C16 C40 C48 C47 -141.4(6) . 7_566
C16 C40 C48 Cl5 135.5(4) . .
C16 C40 O1 C10 103.9(6) . .
C16 C40 O1 C46 56.5(5) . .
C16 C46 O1 C10 -141.3(5) . .
C16 C46 O1 C40 -43.1(4) . .
C17 C5 C14 C4 -74.3(13) . .
C17 C5 C14 C6 86.0(13) . .
C17 C5 C14 C15 88.9(13) . .
C17 C5 C14 C18 -64.3(13) . .
C17 C5 C14 C20 95.1(13) . .
C17 C5 C14 C25 -42.5(16) . .
C17 C5 C14 C34 -83.1(12) . .
C17 C5 C14 C43 8(2) . .
C17 C5 C20 C3A -0.2(12) . .
C17 C5 C20 C3B 4.5(9) . .
C17 C5 C20 C6 -138.6(7) . .
C17 C5 C20 C14 -147.6(5) . .
C17 C5 C20 C15 -135.9(9) . .
C17 C5 C20 C28 10.7(5) . .
C17 C5 C20 C34 -145.9(8) . .
C17 C5 C20 C37 8.8(6) . .
C17 C5 C28 C3A -163.4(6) . .
C17 C5 C28 C3B -163.2(7) . .
C17 C5 C28 C20 -169.4(4) . .
C17 C5 C28 C24 -81.6(17) . .
C17 C5 C28 C29 -9.6(4) . .
C17 C5 C28 C36 -33.4(7) . .
C17 C5 C28 C37 8.5(6) . .
C17 C5 C34 C4 34(3) . .
C17 C5 C34 C14 149.0(4) . .
C17 C5 C34 C18 127.8(9) . .
C17 C5 C34 C20 147.2(7) . .
C17 C5 C34 C30 7.1(10) . .
C17 C5 C34 C37 -5.0(6) . .
C17 C5 C34 C44 6.8(7) . .
C17 C5 C37 C4 24(3) . .
C17 C5 C37 C20 -123(3) . .
C17 C5 C37 C21 18(3) . .
C17 C5 C37 C28 -125(3) . .
C17 C5 C37 C29 -103(3) . .
C17 C5 C37 C34 30(3) . .
C17 C5 C37 C42 18(3) . .
C17 C12 C21 C16 -156.2(4) . .
C17 C12 C21 C30 -58.8(11) . .
C17 C12 C21 C32 -152.2(12) . .
C17 C12 C21 C37 -6.0(3) . .
C17 C12 C21 C42 21.1(7) . .
C17 C12 C21 C44 -88.2(19) . .
C17 C12 C21 C46 -164.5(4) . .
C17 C12 C29 C1 167.0(12) . .
C17 C12 C29 C24 126.7(9) . .
C17 C12 C29 C28 27.3(5) . .
C17 C12 C29 C36 149.9(7) . .
C17 C12 C29 C37 5.8(3) . .
C17 C12 C29 C42 -1.0(4) . .
C17 C12 C29 C2 169.1(13) . .
C17 C12 C39 C1 -90.0(14) . .
C17 C12 C39 C10 100.3(11) . .
C17 C12 C39 C23 -91.4(9) . .
C17 C12 C39 C35 -99.8(16) . .
C17 C12 C39 C46 68.3(9) . .
C17 C12 C39 C2 -86.6(13) . .
C17 C12 C42 C21 -146.3(11) . .
C17 C12 C42 C29 1.6(6) . .
C17 C12 C42 C32 -144.1(8) . .
C17 C12 C42 C37 -8.0(5) . .
C17 C12 C42 C44 -122.7(8) . .
C17 C12 C42 C46 -150.8(7) . .
C17 C12 C46 C7 -120.4(9) . .
C17 C12 C46 C10 -169.2(4) . .
C17 C12 C46 C16 -10.7(8) . .
C17 C12 C46 C21 11.4(3) . .
C17 C12 C46 C32 8.4(4) . .
C17 C12 C46 C39 -152.2(4) . .
C17 C12 C46 C40 -159.9(6) . .
C17 C12 C46 C42 13.5(3) . .
C17 C12 C46 O1 151.6(3) . .
C17 C12 C2 C23 156.4(12) . .
C17 C12 C2 C24 6.8(13) . .
C17 C12 C2 C27 144(3) . .
C17 C12 C2 C29 -8.1(10) . .
C17 C12 C2 C36 3.4(17) . .
C17 C12 C2 C39 150.2(4) . .
C17 C21 C32 C11 -82.8(15) . .
C17 C21 C32 C16 -146.4(7) . .
C17 C21 C32 C30 -5.6(10) . .
C17 C21 C32 C42 23(2) . .
C17 C21 C32 C44 -10.3(11) . .
C17 C21 C32 C46 -150.5(9) . .
C17 C21 C37 C4 -174.0(11) . .
C17 C21 C37 C5 -170.4(14) . .
C17 C21 C37 C20 -126.2(15) . .
C17 C21 C37 C28 -45.0(10) . .
C17 C21 C37 C29 -23.2(10) . .
C17 C21 C37 C34 -175.7(12) . .
C17 C21 C37 C42 9.6(11) . .
C17 C21 C42 C12 133.8(13) . .
C17 C21 C42 C29 73.3(16) . .
C17 C21 C42 C32 -35(4) . .
C17 C21 C42 C37 -6.0(7) . .
C17 C21 C42 C44 -13.2(18) . .
C17 C21 C42 C46 138.2(9) . .
C17 C21 C44 C4 -0.6(5) . .
C17 C21 C44 C11 -141.2(6) . .
C17 C21 C44 C16 -155.8(4) . .
C17 C21 C44 C19 -84(2) . .
C17 C21 C44 C30 6.2(14) . .
C17 C21 C44 C32 172.5(8) . .
C17 C21 C44 C34 1.5(4) . .
C17 C21 C44 C42 6.4(9) . .
C17 C21 C46 C7 139.9(7) . .
C17 C21 C46 C10 -17.7(10) . .
C17 C21 C46 C12 -16.8(6) . .
C17 C21 C46 C16 153.3(6) . .
C17 C21 C46 C32 156.9(7) . .
C17 C21 C46 C39 -3.6(7) . .
C17 C21 C46 C40 154.8(8) . .
C17 C21 C46 C42 -21.0(6) . .
C17 C21 C46 O1 -115.5(6) . .
C17 C28 C29 C1 -119.2(15) . .
C17 C28 C29 C12 -27.9(5) . .
C17 C28 C29 C24 -171.4(4) . .
C17 C28 C29 C36 -168.8(5) . .
C17 C28 C29 C37 -0.1(4) . .
C17 C28 C29 C42 -7.5(3) . .
C17 C28 C29 C2 -136.6(17) . .
C17 C28 C36 C1 -10.6(9) . .
C17 C28 C36 C3B -159.8(6) . .
C17 C28 C36 C13 -156.4(4) . 7_566
C17 C28 C36 C24 -175.9(9) . .
C17 C28 C36 C27 -57.0(12) . .
C17 C28 C36 C29 9.4(4) . .
C17 C28 C36 C38 -152.0(6) . 7_566
C17 C28 C36 C2 -7.1(12) . .
C17 C28 C37 C4 136.8(13) . .
C17 C28 C37 C5 162.5(13) . .
C17 C28 C37 C20 160.8(9) . .
C17 C28 C37 C21 29.4(9) . .
C17 C28 C37 C29 0.1(9) . .
C17 C28 C37 C34 149.2(13) . .
C17 C28 C37 C42 11.4(7) . .
C17 C29 C36 C1 141.5(12) . .
C17 C29 C36 C3B -9.7(10) . .
C17 C29 C36 C13 61(3) . 7_566
C17 C29 C36 C24 -22.4(16) . .
C17 C29 C36 C27 140.7(7) . .
C17 C29 C36 C28 -17.2(7) . .
C17 C29 C36 C38 129.3(13) . 7_566
C17 C29 C36 C2 145.4(13) . .
C17 C29 C37 C4 80.6(16) . .
C17 C29 C37 C5 152(2) . .
C17 C29 C37 C20 164.7(12) . .
C17 C29 C37 C21 21.3(10) . .
C17 C29 C37 C28 -179.8(12) . .
C17 C29 C37 C34 105(2) . .
C17 C29 C37 C42 10.5(9) . .
C17 C29 C42 C12 -177.9(8) . .
C17 C29 C42 C21 -102.7(18) . .
C17 C29 C42 C32 -83.0(10) . .
C17 C29 C42 C37 -7.3(7) . .
C17 C29 C42 C44 -54.8(6) . .
C17 C29 C42 C46 -154.9(8) . .
C17 C29 C2 C12 13.9(17) . .
C17 C29 C2 C23 -110(3) . .
C17 C29 C2 C24 -147.6(13) . .
C17 C29 C2 C27 -143.9(13) . .
C17 C29 C2 C36 -152.3(10) . .
C17 C29 C2 C39 -1(2) . .
C17 C34 C37 C4 -3(2) . .
C17 C34 C37 C5 -165.8(16) . .
C17 C34 C37 C20 -146.1(14) . .
C17 C34 C37 C21 4.1(12) . .
C17 C34 C37 C28 -136.2(16) . .
C17 C34 C37 C29 -79(2) . .
C17 C34 C37 C42 5.9(11) . .
C17 C34 C44 C4 172.4(9) . .
C17 C34 C44 C11 131.3(7) . .
C17 C34 C44 C16 41.1(9) . .
C17 C34 C44 C19 153.9(3) . .
C17 C34 C44 C21 -1.1(3) . .
C17 C34 C44 C30 -176.3(11) . .
C17 C34 C44 C32 -6.0(6) . .
C17 C34 C44 C42 -2.3(2) . .
C17 C37 C42 C12 28.0(17) . .
C17 C37 C42 C21 164.1(19) . .
C17 C37 C42 C29 18.9(16) . .
C17 C37 C42 C32 169.2(17) . .
C17 C37 C42 C44 167.8(17) . .
C17 C37 C42 C46 95.8(19) . .
C17 C42 C46 C7 90(2) . .
C17 C42 C46 C10 -60.6(18) . .
C17 C42 C46 C12 -57.7(17) . .
C17 C42 C46 C16 111.5(17) . .
C17 C42 C46 C21 117.2(19) . .
C17 C42 C46 C32 115.9(17) . .
C17 C42 C46 C39 -47.7(18) . .
C17 C42 C46 C40 108(2) . .
C17 C42 C46 O1 -129.7(15) . .
C18 C2A C19 C2B 169(5) . .
C18 C2A C19 C4 5.1(7) . .
C18 C2A C19 C11 113.7(10) . .
C18 C2A C19 C22 154.5(6) . .
C18 C2A C19 C30 7.1(11) . .
C18 C2A C19 C41 159.7(8) . .
C18 C2A C19 C44 23.2(13) . .
C18 C2A C25 C2B -127(15) . .
C18 C2A C25 C6 -58.1(17) . .
C18 C2A C25 C9 -161.6(7) . 7_566
C18 C2A C25 C14 -16.5(8) . .
C18 C2A C25 C23 -171.8(10) . 7_566
C18 C2A C25 C35 -173.1(6) . 7_566
C18 C2A C25 C43 -91(6) . .
C18 C2A C41 C2B 175(9) . .
C18 C2A C41 C11 -0.1(14) . .
C18 C2A C41 C13 141.5(10) . .
C18 C2A C41 C19 -22.4(9) . .
C18 C2A C41 C22 12(4) . .
C18 C2A C41 C27 157.7(15) . 7_566
C18 C2A C41 C33 30(2) . .
C18 C2A C41 C38 155.1(11) . .
C18 C2B C19 C2A -9(4) . .
C18 C2B C19 C4 8.0(6) . .
C18 C2B C19 C11 132.0(7) . .
C18 C2B C19 C22 157.7(5) . .
C18 C2B C19 C30 13.5(11) . .
C18 C2B C19 C41 161.5(8) . .
C18 C2B C19 C44 38.2(14) . .
C18 C2B C25 C2A 50(14) . .
C18 C2B C25 C6 -68.8(14) . .
C18 C2B C25 C9 -162.7(7) . 7_566
C18 C2B C25 C14 -21.9(7) . .
C18 C2B C25 C23 -177.8(9) . 7_566
C18 C2B C25 C35 -175.2(6) . 7_566
C18 C2B C25 C43 -103(4) . .
C18 C2B C41 C2A -4(7) . .
C18 C2B C41 C11 1.5(16) . .
C18 C2B C41 C13 145.3(9) . .
C18 C2B C41 C19 -19.8(8) . .
C18 C2B C41 C22 24(7) . .
C18 C2B C41 C27 156.6(17) . 7_566
C18 C2B C41 C33 39(3) . .
C18 C2B C41 C38 156.8(10) . .
C18 C4 C5 C14 -10.6(4) . .
C18 C4 C5 C17 141.1(5) . .
C18 C4 C5 C20 -0.2(7) . .
C18 C4 C5 C28 76.9(14) . .
C18 C4 C5 C34 -71(3) . .
C18 C4 C5 C37 144.9(6) . .
C18 C4 C14 C5 168.6(4) . .
C18 C4 C14 C6 116.3(13) . .
C18 C4 C14 C15 141.8(8) . .
C18 C4 C14 C20 159.9(4) . .
C18 C4 C14 C25 6.3(3) . .
C18 C4 C14 C34 179.0(8) . .
C18 C4 C14 C43 11.3(5) . .
C18 C4 C19 C2A -4.7(6) . .
C18 C4 C19 C2B -9.3(7) . .
C18 C4 C19 C11 -155.3(4) . .
C18 C4 C19 C22 -132.8(6) . .
C18 C4 C19 C30 178.8(8) . .
C18 C4 C19 C41 -87.9(12) . .
C18 C4 C19 C44 -167.2(5) . .
C18 C4 C30 C11 -38.3(18) . .
C18 C4 C30 C19 -1.1(7) . .
C18 C4 C30 C21 -143.5(4) . .
C18 C4 C30 C32 -143.2(6) . .
C18 C4 C30 C34 -157.4(15) . .
C18 C4 C30 C44 -135.2(15) . .
C18 C4 C34 C5 114(3) . .
C18 C4 C34 C14 -0.9(7) . .
C18 C4 C34 C17 140.2(5) . .
C18 C4 C34 C20 23.3(16) . .
C18 C4 C34 C30 156.0(15) . .
C18 C4 C34 C37 139.4(8) . .
C18 C4 C34 C44 148.8(10) . .
C18 C4 C44 C11 -0.2(8) . .
C18 C4 C44 C16 -65.7(17) . .
C18 C4 C44 C19 12.7(5) . .
C18 C4 C44 C21 -140.8(5) . .
C18 C4 C44 C30 50.5(17) . .
C18 C4 C44 C32 -145.6(8) . .
C18 C4 C44 C34 -147.6(12) . .
C18 C4 C44 C42 -142.5(5) . .
C18 C14 C15 C3A 118.0(10) . .
C18 C14 C15 C3B 115.3(9) . .
C18 C14 C15 C6 -46(2) . .
C18 C14 C15 C20 134.6(7) . .
C18 C14 C15 C43 -34.3(8) . .
C18 C14 C15 C47 -30.0(12) . .
C18 C14 C15 C48 -27.4(16) . 7_566
C18 C14 C20 C3A -83.8(16) . .
C18 C14 C20 C3B -69.9(17) . .
C18 C14 C20 C5 48.0(8) . .
C18 C14 C20 C6 -122.3(10) . .
C18 C14 C20 C15 -122.2(10) . .
C18 C14 C20 C28 20.0(11) . .
C18 C14 C20 C34 47.1(8) . .
C18 C14 C20 C37 39.0(9) . .
C18 C14 C25 C2A 14.5(7) . .
C18 C14 C25 C2B 20.0(7) . .
C18 C14 C25 C6 166.2(6) . .
C18 C14 C25 C9 163.4(6) . 7_566
C18 C14 C25 C23 67.5(11) . 7_566
C18 C14 C25 C35 161.3(8) . 7_566
C18 C14 C25 C43 178.7(11) . .
C18 C14 C34 C4 0.9(7) . .
C18 C14 C34 C5 -161.9(6) . .
C18 C14 C34 C17 -135.6(7) . .
C18 C14 C34 C20 -160.4(3) . .
C18 C14 C34 C30 -11.3(6) . .
C18 C14 C34 C37 -147.9(7) . .
C18 C14 C34 C44 -27.4(7) . .
C18 C14 C43 C2A 8.6(4) . .
C18 C14 C43 C6 165.4(6) . .
C18 C14 C43 C9 132.2(15) . 7_566
C18 C14 C43 C15 160.9(5) . .
C18 C14 C43 C25 -0.9(8) . .
C18 C14 C43 C35 60(2) . 7_566
C18 C14 C43 C47 157.6(4) . .
C18 C19 C22 C2B 36.8(9) . .
C18 C19 C22 C11 -120.0(7) . .
C18 C19 C22 C13 26.8(11) . .
C18 C19 C22 C26 -62.2(13) . .
C18 C19 C22 C31 -104.2(8) . .
C18 C19 C22 C33 -109.2(9) . .
C18 C19 C22 C38 39.1(9) . .
C18 C19 C22 C41 45.2(14) . .
C18 C19 C30 C4 0.9(6) . .
C18 C19 C30 C11 154.1(3) . .
C18 C19 C30 C21 125.4(7) . .
C18 C19 C30 C32 146.7(5) . .
C18 C19 C30 C34 9.8(5) . .
C18 C19 C30 C44 149.6(10) . .
C18 C19 C41 C2A 17.1(7) . .
C18 C19 C41 C2B 19.7(8) . .
C18 C19 C41 C11 -140.1(5) . .
C18 C19 C41 C13 -78(3) . .
C18 C19 C41 C22 -151.4(9) . .
C18 C19 C41 C27 17.2(6) . 7_566
C18 C19 C41 C33 -136.1(5) . .
C18 C19 C41 C38 10(2) . .
C18 C19 C44 C4 -9.4(3) . .
C18 C19 C44 C11 155.8(3) . .
C18 C19 C44 C16 146.8(3) . .
C18 C19 C44 C21 83(2) . .
C18 C19 C44 C30 -29.6(9) . .
C18 C19 C44 C32 142.5(12) . .
C18 C19 C44 C34 -3.1(3) . .
C18 C19 C44 C42 52.5(13) . .
C18 C25 C43 C2A -81(6) . .
C18 C25 C43 C6 -26(3) . .
C18 C25 C43 C9 -160.8(7) . 7_566
C18 C25 C43 C14 1.4(13) . .
C18 C25 C43 C15 -22(2) . .
C18 C25 C43 C35 -166.0(10) . 7_566
C18 C25 C43 C47 -125.3(19) . .
C18 C30 C32 C11 80.7(10) . .
C18 C30 C32 C16 74.7(12) . .
C18 C30 C32 C21 -62.8(12) . .
C18 C30 C32 C42 -66.8(11) . .
C18 C30 C32 C44 89(3) . .
C18 C30 C32 C46 -0.9(19) . .
C18 C30 C34 C4 -17.6(12) . .
C18 C30 C34 C5 144.1(8) . .
C18 C30 C34 C14 9.0(4) . .
C18 C30 C34 C17 148.9(3) . .
C18 C30 C34 C20 72.6(13) . .
C18 C30 C34 C37 150.2(4) . .
C18 C30 C34 C44 145.3(11) . .
C18 C30 C44 C4 -75.8(19) . .
C18 C30 C44 C11 60(2) . .
C18 C30 C44 C16 48(4) . .
C18 C30 C44 C19 56.3(16) . .
C18 C30 C44 C21 -91(2) . .
C18 C30 C44 C32 -111(3) . .
C18 C30 C44 C34 -84.1(18) . .
C18 C30 C44 C42 -90.9(19) . .
C18 C34 C37 C4 75.3(19) . .
C18 C34 C37 C5 -87.7(18) . .
C18 C34 C37 C17 78(2) . .
C18 C34 C37 C20 -68.0(17) . .
C18 C34 C37 C21 82.1(17) . .
C18 C34 C37 C28 -58(2) . .
C18 C34 C37 C29 -1(3) . .
C18 C34 C37 C42 84.0(17) . .
C18 C34 C44 C4 21.5(8) . .
C18 C34 C44 C11 -19.7(8) . .
C18 C34 C44 C16 -109.9(9) . .
C18 C34 C44 C19 2.9(3) . .
C18 C34 C44 C21 -152.1(3) . .
C18 C34 C44 C30 32.7(10) . .
C18 C34 C44 C32 -157.0(5) . .
C18 C34 C44 C42 -153.3(3) . .
C18 C43 C47 C6 56.8(11) . .
C18 C43 C47 C7 -45.6(11) . 7_566
C18 C43 C47 C9 -121.7(11) . 7_566
C18 C43 C47 C15 49.7(10) . .
C18 C43 C47 C40 -70.1(11) . 7_566
C18 C43 C47 C48 49.0(14) . 7_566
C18 C43 C47 Cl5 143.6(8) . 7_566
C19 C2A C18 C2B -19(9) . .
C19 C2A C18 C4 -8.7(12) . .
C19 C2A C18 C14 -132.9(13) . .
C19 C2A C18 C25 -164.3(7) . .
C19 C2A C18 C30 -4.7(7) . .
C19 C2A C18 C34 -24.2(17) . .
C19 C2A C18 C43 -158.0(5) . .
C19 C2A C25 C2B -109(15) . .
C19 C2A C25 C6 -40(2) . .
C19 C2A C25 C9 -143.2(9) . 7_566
C19 C2A C25 C14 1.9(15) . .
C19 C2A C25 C18 18.4(8) . .
C19 C2A C25 C23 -153.4(16) . 7_566
C19 C2A C25 C35 -154.7(10) . 7_566
C19 C2A C25 C43 -72(6) . .
C19 C2A C41 C2B -163(9) . .
C19 C2A C41 C11 22.3(7) . .
C19 C2A C41 C13 163.8(7) . .
C19 C2A C41 C22 34(3) . .
C19 C2A C41 C27 -179.9(9) . 7_566
C19 C2A C41 C33 52.0(13) . .
C19 C2A C41 C38 177.4(7) . .
C19 C2B C18 C2A 159(10) . .
C19 C2B C18 C4 -11.9(10) . .
C19 C2B C18 C14 -120.2(14) . .
C19 C2B C18 C25 -166.9(7) . .
C19 C2B C18 C30 -7.2(6) . .
C19 C2B C18 C34 -25.4(13) . .
C19 C2B C18 C43 -158.6(5) . .
C19 C2B C25 C2A 63(14) . .
C19 C2B C25 C6 -55.8(18) . .
C19 C2B C25 C9 -149.7(8) . 7_566
C19 C2B C25 C14 -8.9(12) . .
C19 C2B C25 C18 13.0(7) . .
C19 C2B C25 C23 -164.8(13) . 7_566
C19 C2B C25 C35 -162.2(8) . 7_566
C19 C2B C25 C43 -90(4) . .
C19 C2B C41 C2A 16(8) . .
C19 C2B C41 C11 21.3(8) . .
C19 C2B C41 C13 165.1(7) . .
C19 C2B C41 C22 44(6) . .
C19 C2B C41 C27 176.4(11) . 7_566
C19 C2B C41 C33 58.9(19) . .
C19 C2B C41 C38 176.6(6) . .
C19 C4 C5 C14 -90.8(12) . .
C19 C4 C5 C17 60.9(13) . .
C19 C4 C5 C20 -80.4(14) . .
C19 C4 C5 C28 -3(2) . .
C19 C4 C5 C34 -151(4) . .
C19 C4 C5 C37 64.7(14) . .
C19 C4 C14 C5 151.8(4) . .
C19 C4 C14 C6 99.5(13) . .
C19 C4 C14 C15 124.9(7) . .
C19 C4 C14 C18 -16.8(3) . .
C19 C4 C14 C20 143.1(3) . .
C19 C4 C14 C25 -10.5(4) . .
C19 C4 C14 C34 162.1(9) . .
C19 C4 C14 C43 -5.5(6) . .
C19 C4 C18 C2A 7.6(11) . .
C19 C4 C18 C2B 9.3(8) . .
C19 C4 C18 C14 161.6(3) . .
C19 C4 C18 C25 146.8(8) . .
C19 C4 C18 C30 -0.9(6) . .
C19 C4 C18 C34 160.6(9) . .
C19 C4 C18 C43 152.3(4) . .
C19 C4 C30 C11 -37.2(12) . .
C19 C4 C30 C18 1.1(7) . .
C19 C4 C30 C21 -142.5(6) . .
C19 C4 C30 C32 -142.1(8) . .
C19 C4 C30 C34 -156.4(11) . .
C19 C4 C30 C44 -134.1(17) . .
C19 C4 C34 C5 44(5) . .
C19 C4 C34 C14 -71(3) . .
C19 C4 C34 C17 70(3) . .
C19 C4 C34 C18 -70(3) . .
C19 C4 C34 C20 -47(4) . .
C19 C4 C34 C30 86(3) . .
C19 C4 C34 C37 70(3) . .
C19 C4 C34 C44 79(3) . .
C19 C4 C44 C11 -12.9(4) . .
C19 C4 C44 C16 -78.4(14) . .
C19 C4 C44 C21 -153.5(4) . .
C19 C4 C44 C30 37.9(15) . .
C19 C4 C44 C32 -158.3(9) . .
C19 C4 C44 C34 -160.3(9) . .
C19 C4 C44 C42 -155.2(3) . .
C19 C11 C16 C7 103.8(10) . .
C19 C11 C16 C21 -12.9(8) . .
C19 C11 C16 C31 138.5(10) . .
C19 C11 C16 C32 -26.3(8) . .
C19 C11 C16 C33 147.1(10) . .
C19 C11 C16 C40 98.5(11) . .
C19 C11 C16 C44 -24.0(7) . .
C19 C11 C16 C46 15.0(10) . .
C19 C11 C22 C2B -14.9(5) . .
C19 C11 C22 C13 -128.7(11) . .
C19 C11 C22 C26 -156.2(4) . .
C19 C11 C22 C31 -161.3(6) . .
C19 C11 C22 C33 -169.1(6) . .
C19 C11 C22 C38 -79.6(18) . .
C19 C11 C22 C41 -11.1(9) . .
C19 C11 C30 C4 49.1(16) . .
C19 C11 C30 C18 22.3(3) . .
C19 C11 C30 C21 159.9(4) . .
C19 C11 C30 C32 173.1(4) . .
C19 C11 C30 C34 84.1(14) . .
C19 C11 C30 C44 174.9(10) . .
C19 C11 C31 C7 -116.4(11) . .
C19 C11 C31 C16 -139.7(9) . .
C19 C11 C31 C22 40.1(10) . .
C19 C11 C31 C26 33.3(15) . .
C19 C11 C31 C40 -123.1(10) . .
C19 C11 C31 C45 34(2) . .
C19 C11 C32 C16 168.0(4) . .
C19 C11 C32 C21 88.3(15) . .
C19 C11 C32 C30 -5.9(4) . .
C19 C11 C32 C42 73.0(10) . .
C19 C11 C32 C44 -7.3(6) . .
C19 C11 C32 C46 140.6(3) . .
C19 C11 C33 C7 -139.2(6) . .
C19 C11 C33 C16 -157.3(6) . .
C19 C11 C33 C22 16.0(9) . .
C19 C11 C33 C26 -12.3(17) . .
C19 C11 C33 C41 7.0(7) . .
C19 C11 C33 C45 -55(2) . .
C19 C11 C41 C2A -20.2(6) . .
C19 C11 C41 C2B -21.1(9) . .
C19 C11 C41 C13 -167.6(6) . .
C19 C11 C41 C22 165.2(12) . .
C19 C11 C41 C27 -65.9(11) . 7_566
C19 C11 C41 C33 -173.7(6) . .
C19 C11 C41 C38 -166.5(9) . .
C19 C11 C44 C4 16.0(5) . .
C19 C11 C44 C16 169.1(3) . .
C19 C11 C44 C21 152.4(7) . .
C19 C11 C44 C30 -4.3(8) . .
C19 C11 C44 C32 172.8(6) . .
C19 C11 C44 C34 30.0(7) . .
C19 C11 C44 C42 142.7(7) . .
C19 C18 C25 C2A -19.1(9) . .
C19 C18 C25 C2B -14.3(8) . .
C19 C18 C25 C6 135.4(6) . .
C19 C18 C25 C9 63(3) . 7_566
C19 C18 C25 C14 145.1(6) . .
C19 C18 C25 C23 -12.7(8) . 7_566
C19 C18 C25 C35 -3.3(18) . 7_566
C19 C18 C25 C43 143.8(11) . .
C19 C18 C30 C4 -178.8(8) . .
C19 C18 C30 C11 -20.7(3) . .
C19 C18 C30 C21 -121.8(7) . .
C19 C18 C30 C32 -92.0(11) . .
C19 C18 C30 C34 -170.4(5) . .
C19 C18 C30 C44 -70(2) . .
C19 C18 C34 C4 18.6(9) . .
C19 C18 C34 C5 -134.0(11) . .
C19 C18 C34 C14 -162.6(3) . .
C19 C18 C34 C17 -61.5(11) . .
C19 C18 C34 C20 -147.0(3) . .
C19 C18 C34 C30 6.9(3) . .
C19 C18 C34 C37 -86.1(18) . .
C19 C18 C34 C44 -3.0(3) . .
C19 C18 C43 C2A -40.5(9) . .
C19 C18 C43 C6 108.8(9) . .
C19 C18 C43 C9 -31.8(12) . 7_566
C19 C18 C43 C14 123.8(8) . .
C19 C18 C43 C15 107.9(8) . .
C19 C18 C43 C25 -57.9(16) . .
C19 C18 C43 C35 -43.1(10) . 7_566
C19 C18 C43 C47 69.7(13) . .
C19 C22 C31 C7 32(2) . .
C19 C22 C31 C11 -18.2(6) . .
C19 C22 C31 C16 -18.1(11) . .
C19 C22 C31 C26 155.1(5) . .
C19 C22 C31 C40 22(2) . .
C19 C22 C31 C45 157.7(5) . .
C19 C22 C33 C7 32.4(18) . .
C19 C22 C33 C11 -11.4(7) . .
C19 C22 C33 C16 -4.2(12) . .
C19 C22 C33 C26 149.7(5) . .
C19 C22 C33 C41 50(3) . .
C19 C22 C33 C45 147.4(7) . .
C19 C22 C38 C13 -156.4(11) . .
C19 C22 C38 C24 -113.6(5) . 7_566
C19 C22 C38 C27 -4.4(6) . 7_566
C19 C22 C38 C36 -89.9(6) . 7_566
C19 C22 C38 C41 4.8(7) . .
C19 C22 C38 Cl1 125.7(4) . .
C19 C22 C41 C2A -29(3) . .
C19 C22 C41 C2B -40(6) . .
C19 C22 C41 C11 -13.9(11) . .
C19 C22 C41 C13 -166.4(6) . .
C19 C22 C41 C27 -161(2) . 7_566
C19 C22 C41 C33 -66(3) . .
C19 C22 C41 C38 -173.7(9) . .
C19 C30 C32 C11 6.2(4) . .
C19 C30 C32 C16 0.3(8) . .
C19 C30 C32 C21 -137.2(6) . .
C19 C30 C32 C42 -141.3(5) . .
C19 C30 C32 C44 14(3) . .
C19 C30 C32 C46 -75.3(12) . .
C19 C30 C34 C4 -26.8(13) . .
C19 C30 C34 C5 134.9(8) . .
C19 C30 C34 C14 -0.2(9) . .
C19 C30 C34 C17 139.7(5) . .
C19 C30 C34 C18 -9.2(5) . .
C19 C30 C34 C20 63.3(17) . .
C19 C30 C34 C37 141.0(5) . .
C19 C30 C34 C44 136.1(13) . .
C19 C30 C44 C4 -132.1(17) . .
C19 C30 C44 C11 4.2(8) . .
C19 C30 C44 C16 -8(2) . .
C19 C30 C44 C21 -147.2(8) . .
C19 C30 C44 C32 -167(3) . .
C19 C30 C44 C34 -140.4(11) . .
C19 C30 C44 C42 -147.2(4) . .
C20 C3A C6 C9 122.2(15) . 7_566
C20 C3A C6 C14 18.8(7) . .
C20 C3A C6 C15 -31(8) . .
C20 C3A C6 C25 48.6(10) . .
C20 C3A C6 C43 50.5(14) . .
C20 C3A C6 C47 173.6(10) . .
C20 C3A C6 C48 -173.3(9) . 7_566
C20 C3A C15 C3B 167(12) . .
C20 C3A C15 C6 147(9) . .
C20 C3A C15 C14 22.9(9) . .
C20 C3A C15 C43 66.0(19) . .
C20 C3A C15 C47 167.7(10) . .
C20 C3A C15 C48 -178.7(9) . 7_566
C20 C3A C24 C3B 161(6) . .
C20 C3A C24 C13 -154.8(10) . 7_566
C20 C3A C24 C26 -163.1(13) . 7_566
C20 C3A C24 C28 10.9(8) . .
C20 C3A C24 C29 -7.5(12) . .
C20 C3A C24 C36 -30(2) . .
C20 C3A C24 C38 -145.6(10) . 7_566
C20 C3A C24 C2 -35.9(17) . .
C20 C3A C28 C3B 173(3) . .
C20 C3A C28 C5 -7.5(6) . .
C20 C3A C28 C17 -27.4(12) . .
C20 C3A C28 C24 -170.3(7) . .
C20 C3A C28 C29 -133.1(8) . .
C20 C3A C28 C36 -159.3(6) . .
C20 C3A C28 C37 -12.0(10) . .
C20 C3B C15 C3A -12(11) . .
C20 C3B C15 C6 151(7) . .
C20 C3B C15 C14 25.1(7) . .
C20 C3B C15 C43 74.4(14) . .
C20 C3B C15 C47 168.5(10) . .
C20 C3B C15 C48 -178.0(9) . 7_566
C20 C3B C24 C3A -13(4) . .
C20 C3B C24 C13 -150.3(9) . 7_566
C20 C3B C24 C26 -150.4(13) . 7_566
C20 C3B C24 C28 13.6(7) . .
C20 C3B C24 C29 -0.4(12) . .
C20 C3B C24 C36 -28(3) . .
C20 C3B C24 C38 -145.1(8) . 7_566
C20 C3B C24 C2 -34(2) . .
C20 C3B C28 C3A -5(2) . .
C20 C3B C28 C5 -5.7(6) . .
C20 C3B C28 C17 -41.0(16) . .
C20 C3B C28 C24 -167.1(6) . .
C20 C3B C28 C29 -149.3(5) . .
C20 C3B C28 C36 -159.4(4) . .
C20 C3B C28 C37 -12.0(11) . .
C20 C5 C14 C4 -169.3(4) . .
C20 C5 C14 C6 -9.1(5) . .
C20 C5 C14 C15 -6.2(4) . .
C20 C5 C14 C18 -159.4(4) . .
C20 C5 C14 C25 -137.6(7) . .
C20 C5 C14 C34 -178.2(6) . .
C20 C5 C14 C43 -87.3(15) . .
C20 C5 C17 C12 76.0(15) . .
C20 C5 C17 C21 140.6(5) . .
C20 C5 C17 C28 -10.5(5) . .
C20 C5 C17 C29 -0.4(8) . .
C20 C5 C17 C34 145.8(8) . .
C20 C5 C17 C37 -61(3) . .
C20 C5 C17 C42 144.6(7) . .
C20 C5 C28 C3A 6.0(5) . .
C20 C5 C28 C3B 6.2(6) . .
C20 C5 C28 C17 169.4(4) . .
C20 C5 C28 C24 87.8(16) . .
C20 C5 C28 C29 159.8(4) . .
C20 C5 C28 C36 136.0(7) . .
C20 C5 C28 C37 177.9(7) . .
C20 C5 C34 C4 -113(3) . .
C20 C5 C34 C14 1.7(6) . .
C20 C5 C34 C17 -147.2(7) . .
C20 C5 C34 C18 -19.4(13) . .
C20 C5 C34 C30 -140.1(7) . .
C20 C5 C34 C37 -152.2(9) . .
C20 C5 C34 C44 -140.5(5) . .
C20 C5 C37 C4 146.3(8) . .
C20 C5 C37 C17 123(3) . .
C20 C5 C37 C21 140.9(5) . .
C20 C5 C37 C28 -2.0(7) . .
C20 C5 C37 C29 19.2(15) . .
C20 C5 C37 C34 152.3(9) . .
C20 C5 C37 C42 140.9(7) . .
C20 C6 C14 C4 50.6(14) . .
C20 C6 C14 C5 8.3(5) . .
C20 C6 C14 C15 0.2(18) . .
C20 C6 C14 C18 149.7(5) . .
C20 C6 C14 C25 161.6(4) . .
C20 C6 C14 C34 16.3(9) . .
C20 C6 C14 C43 167.7(6) . .
C20 C6 C15 C3A -131(11) . .
C20 C6 C15 C3B -135(9) . .
C20 C6 C15 C14 0(4) . .
C20 C6 C15 C43 -16(7) . .
C20 C6 C15 C47 -159(3) . .
C20 C6 C15 C48 -168(4) . 7_566
C20 C6 C43 C2A 32.8(16) . .
C20 C6 C43 C9 154.0(7) . 7_566
C20 C6 C43 C14 -12.9(6) . .
C20 C6 C43 C15 6(3) . .
C20 C6 C43 C18 2.1(11) . .
C20 C6 C43 C25 18(3) . .
C20 C6 C43 C35 151.0(6) . 7_566
C20 C6 C43 C47 155.3(11) . .
C20 C6 C47 C7 -39.2(15) . 7_566
C20 C6 C47 C9 -143.8(12) . 7_566
C20 C6 C47 C15 12.0(16) . .
C20 C6 C47 C40 -53.6(18) . 7_566
C20 C6 C47 C43 -144.8(16) . .
C20 C6 C47 C48 30.2(14) . 7_566
C20 C6 C47 Cl5 93.4(12) . 7_566
C20 C14 C15 C3A -16.6(7) . .
C20 C14 C15 C3B -19.4(5) . .
C20 C14 C15 C6 180(2) . .
C20 C14 C15 C43 -168.9(6) . .
C20 C14 C15 C47 -164.7(10) . .
C20 C14 C15 C48 -162.0(14) . 7_566
C20 C14 C18 C2A 90.0(19) . .
C20 C14 C18 C2B 73.1(19) . .
C20 C14 C18 C4 -47.6(8) . .
C20 C14 C18 C19 -20.0(12) . .
C20 C14 C18 C25 122.7(9) . .
C20 C14 C18 C30 -39.7(9) . .
C20 C14 C18 C34 -47.2(8) . .
C20 C14 C18 C43 122.1(9) . .
C20 C14 C25 C2A -121.9(10) . .
C20 C14 C25 C2B -116.5(9) . .
C20 C14 C25 C6 29.8(7) . .
C20 C14 C25 C9 26.9(9) . 7_566
C20 C14 C25 C18 -136.5(7) . .
C20 C14 C25 C23 -69.0(15) . 7_566
C20 C14 C25 C35 24.9(11) . 7_566
C20 C14 C25 C43 42.3(12) . .
C20 C14 C34 C4 161.3(7) . .
C20 C14 C34 C5 -1.5(5) . .
C20 C14 C34 C17 24.9(7) . .
C20 C14 C34 C18 160.4(3) . .
C20 C14 C34 C30 149.1(5) . .
C20 C14 C34 C37 12.6(6) . .
C20 C14 C34 C44 133.1(7) . .
C20 C14 C43 C2A -143.9(5) . .
C20 C14 C43 C6 12.9(6) . .
C20 C14 C43 C9 -20.3(17) . 7_566
C20 C14 C43 C15 8.5(5) . .
C20 C14 C43 C18 -152.5(5) . .
C20 C14 C43 C25 -153.4(8) . .
C20 C14 C43 C35 -93(2) . 7_566
C20 C14 C43 C47 5.2(5) . .
C20 C15 C43 C2A 30.4(13) . .
C20 C15 C43 C6 -171(4) . .
C20 C15 C43 C9 155.7(8) . 7_566
C20 C15 C43 C14 -12.4(7) . .
C20 C15 C43 C18 5.4(10) . .
C20 C15 C43 C25 18(2) . .
C20 C15 C43 C35 149.4(8) . 7_566
C20 C15 C43 C47 163.3(10) . .
C20 C15 C47 C6 -138(5) . .
C20 C15 C47 C7 -4(3) . 7_566
C20 C15 C47 C9 -113(3) . 7_566
C20 C15 C47 C40 -11(4) . 7_566
C20 C15 C47 C43 -119(3) . .
C20 C15 C47 C48 61(3) . 7_566
C20 C15 C47 Cl5 117(3) . 7_566
C20 C28 C29 C1 -74.3(18) . .
C20 C28 C29 C12 17.0(11) . .
C20 C28 C29 C17 44.9(8) . .
C20 C28 C29 C24 -126.4(9) . .
C20 C28 C29 C36 -123.9(8) . .
C20 C28 C29 C37 44.8(8) . .
C20 C28 C29 C42 37.4(8) . .
C20 C28 C29 C2 -91.7(18) . .
C20 C28 C36 C1 116.2(10) . .
C20 C28 C36 C3B -33.0(7) . .
C20 C28 C36 C13 -29.6(9) . 7_566
C20 C28 C36 C24 -49.1(12) . .
C20 C28 C36 C27 69.8(14) . .
C20 C28 C36 C29 136.2(7) . .
C20 C28 C36 C38 -25.2(11) . 7_566
C20 C28 C36 C2 119.7(12) . .
C20 C28 C37 C4 -24.0(6) . .
C20 C28 C37 C5 1.7(5) . .
C20 C28 C37 C17 -160.8(9) . .
C20 C28 C37 C21 -131.4(7) . .
C20 C28 C37 C29 -160.6(3) . .
C20 C28 C37 C34 -11.6(6) . .
C20 C28 C37 C42 -149.4(5) . .
C20 C34 C37 C4 143.4(12) . .
C20 C34 C37 C5 -19.7(7) . .
C20 C34 C37 C17 146.1(14) . .
C20 C34 C37 C21 150.2(3) . .
C20 C34 C37 C28 10.0(5) . .
C20 C34 C37 C29 67.0(18) . .
C20 C34 C37 C42 152.0(4) . .
C20 C34 C44 C4 121.2(13) . .
C20 C34 C44 C11 80.1(13) . .
C20 C34 C44 C16 -10.1(16) . .
C20 C34 C44 C19 102.6(9) . .
C20 C34 C44 C21 -52.4(9) . .
C20 C34 C44 C30 132.5(13) . .
C20 C34 C44 C32 -57.2(10) . .
C20 C34 C44 C42 -53.6(9) . .
C20 C37 C42 C12 -65.2(15) . .
C20 C37 C42 C17 -93(2) . .
C20 C37 C42 C21 71.0(15) . .
C20 C37 C42 C29 -74.3(12) . .
C20 C37 C42 C32 76.0(12) . .
C20 C37 C42 C44 74.7(12) . .
C20 C37 C42 C46 3(2) . .
C21 C12 C17 C5 74.7(12) . .
C21 C12 C17 C28 151.4(5) . .
C21 C12 C17 C29 166.3(5) . .
C21 C12 C17 C34 40.3(6) . .
C21 C12 C17 C37 102(4) . .
C21 C12 C17 C42 -15.7(6) . .
C21 C12 C29 C1 157.1(12) . .
C21 C12 C29 C17 -10.0(4) . .
C21 C12 C29 C24 116.7(8) . .
C21 C12 C29 C28 17.4(6) . .
C21 C12 C29 C36 139.9(6) . .
C21 C12 C29 C37 -4.2(3) . .
C21 C12 C29 C42 -11.0(3) . .
C21 C12 C29 C2 159.1(13) . .
C21 C12 C39 C1 -143.6(11) . .
C21 C12 C39 C10 46.7(10) . .
C21 C12 C39 C23 -145.0(3) . .
C21 C12 C39 C35 -153.3(13) . .
C21 C12 C39 C46 14.7(4) . .
C21 C12 C39 C2 -140.2(10) . .
C21 C12 C42 C17 146.3(11) . .
C21 C12 C42 C29 147.9(8) . .
C21 C12 C42 C32 2.2(5) . .
C21 C12 C42 C37 138.3(11) . .
C21 C12 C42 C44 23.5(7) . .
C21 C12 C42 C46 -4.5(7) . .
C21 C12 C46 C7 -131.8(9) . .
C21 C12 C46 C10 179.4(4) . .
C21 C12 C46 C16 -22.1(7) . .
C21 C12 C46 C32 -3.1(3) . .
C21 C12 C46 C39 -163.6(4) . .
C21 C12 C46 C40 -171.3(8) . .
C21 C12 C46 C42 2.1(3) . .
C21 C12 C46 O1 140.2(3) . .
C21 C12 C2 C23 134.4(8) . .
C21 C12 C2 C24 -15(2) . .
C21 C12 C2 C27 122(2) . .
C21 C12 C2 C29 -30.1(18) . .
C21 C12 C2 C36 -19(2) . .
C21 C12 C2 C39 128.2(10) . .
C21 C16 C31 C7 -104.0(11) . .
C21 C16 C31 C11 50.7(11) . .
C21 C16 C31 C22 50.7(14) . .
C21 C16 C31 C40 -111.1(10) . .
C21 C16 C31 C45 -122.4(16) . .
C21 C16 C32 C11 -145.2(6) . .
C21 C16 C32 C30 -139.0(8) . .
C21 C16 C32 C42 -1.8(5) . .
C21 C16 C32 C44 -141.1(8) . .
C21 C16 C32 C46 3.9(6) . .
C21 C16 C33 C7 -119.4(8) . .
C21 C16 C33 C11 30.4(10) . .
C21 C16 C33 C22 24.6(14) . .
C21 C16 C33 C26 -111.4(15) . .
C21 C16 C33 C41 18.1(12) . .
C21 C16 C33 C45 -129.8(7) . .
C21 C16 C40 C7 121.8(19) . .
C21 C16 C40 C10 6.1(5) . .
C21 C16 C40 C31 144.3(7) . .
C21 C16 C40 C46 0.8(3) . .
C21 C16 C40 C47 120.4(7) . 7_566
C21 C16 C40 C48 145.5(4) . .
C21 C16 C40 O1 -62.9(6) . .
C21 C16 C44 C4 -84.0(13) . .
C21 C16 C44 C11 -164.2(5) . .
C21 C16 C44 C19 -155.6(5) . .
C21 C16 C44 C30 -149(2) . .
C21 C16 C44 C32 21.0(5) . .
C21 C16 C44 C34 -46.9(7) . .
C21 C16 C44 C42 -4.3(3) . .
C21 C16 C46 C7 163.0(5) . .
C21 C16 C46 C10 172.5(7) . .
C21 C16 C46 C12 22.0(7) . .
C21 C16 C46 C32 -2.1(3) . .
C21 C16 C46 C39 133.5(9) . .
C21 C16 C46 C40 -178.9(5) . .
C21 C16 C46 C42 2.3(3) . .
C21 C16 C46 O1 -140.8(3) . .
C21 C17 C28 C3A -60(2) . .
C21 C17 C28 C3B -42(3) . .
C21 C17 C28 C5 -85.6(16) . .
C21 C17 C28 C20 -77.1(17) . .
C21 C17 C28 C24 73.5(18) . .
C21 C17 C28 C29 83.3(16) . .
C21 C17 C28 C36 75.7(17) . .
C21 C17 C28 C37 -97(2) . .
C21 C17 C29 C1 3.0(13) . .
C21 C17 C29 C12 14.0(6) . .
C21 C17 C29 C24 -140.5(6) . .
C21 C17 C29 C28 -148.2(6) . .
C21 C17 C29 C36 -130.8(9) . .
C21 C17 C29 C37 -148.0(14) . .
C21 C17 C29 C42 15.6(4) . .
C21 C17 C29 C2 1.8(17) . .
C21 C17 C37 C4 6.6(13) . .
C21 C17 C37 C5 24(4) . .
C21 C17 C37 C20 120.8(14) . .
C21 C17 C37 C28 148.3(5) . .
C21 C17 C37 C29 148.2(12) . .
C21 C17 C37 C34 5.9(17) . .
C21 C17 C37 C42 -7.5(9) . .
C21 C17 C42 C12 -135.7(13) . .
C21 C17 C42 C29 -137.5(11) . .
C21 C17 C42 C32 6.9(7) . .
C21 C17 C42 C37 19(2) . .
C21 C17 C42 C44 6.9(9) . .
C21 C17 C42 C46 -90.9(18) . .
C21 C30 C32 C11 143.4(5) . .
C21 C30 C32 C16 137.5(8) . .
C21 C30 C32 C42 -4.1(5) . .
C21 C30 C32 C44 151(3) . .
C21 C30 C32 C46 61.9(10) . .
C21 C30 C34 C4 -166.5(13) . .
C21 C30 C34 C5 -4.8(8) . .
C21 C30 C34 C14 -139.9(5) . .
C21 C30 C34 C17 0.0(3) . .
C21 C30 C34 C18 -148.9(3) . .
C21 C30 C34 C20 -76.4(13) . .
C21 C30 C34 C37 1.3(4) . .
C21 C30 C34 C44 -3.6(9) . .
C21 C30 C44 C4 15(2) . .
C21 C30 C44 C11 151.4(13) . .
C21 C30 C44 C16 139(3) . .
C21 C30 C44 C19 147.2(8) . .
C21 C30 C44 C32 -20(2) . .
C21 C30 C44 C34 6.7(16) . .
C21 C30 C44 C42 0.0(5) . .
C21 C32 C42 C12 -12(3) . .
C21 C32 C42 C17 -149(3) . .
C21 C32 C42 C29 -89(3) . .
C21 C32 C42 C37 -153(3) . .
C21 C32 C42 C44 -149(3) . .
C21 C32 C42 C46 -6(3) . .
C21 C32 C44 C4 9.5(12) . .
C21 C32 C44 C11 -140.4(6) . .
C21 C32 C44 C16 -136.1(9) . .
C21 C32 C44 C19 -130.1(11) . .
C21 C32 C44 C30 31(3) . .
C21 C32 C44 C34 10.2(9) . .
C21 C32 C44 C42 4.9(5) . .
C21 C32 C46 C7 165.3(6) . .
C21 C32 C46 C12 6.4(6) . .
C21 C32 C46 C16 175.5(6) . .
C21 C32 C46 C39 30.4(9) . .
C21 C32 C46 C40 178.6(6) . .
C21 C32 C46 C42 1.1(5) . .
C21 C32 C46 O1 -121.9(6) . .
C21 C37 C42 C12 -136.1(10) . .
C21 C37 C42 C17 -164.1(19) . .
C21 C37 C42 C29 -145.2(8) . .
C21 C37 C42 C32 5.1(6) . .
C21 C37 C42 C44 3.7(7) . .
C21 C37 C42 C46 -68.3(12) . .
C21 C42 C46 C7 -27.2(10) . .
C21 C42 C46 C10 -177.8(8) . .
C21 C42 C46 C12 -174.9(8) . .
C21 C42 C46 C16 -5.7(7) . .
C21 C42 C46 C32 -1.3(6) . .
C21 C42 C46 C39 -164.8(7) . .
C21 C42 C46 C40 -9.4(18) . .
C21 C42 C46 O1 113.1(8) . .
C21 C46 O1 C10 134.9(10) . .
C21 C46 O1 C40 -126.9(10) . .
C22 C2B C18 C2A 176(10) . .
C22 C2B C18 C4 4.7(12) . .
C22 C2B C18 C14 -103.6(17) . .
C22 C2B C18 C19 16.6(4) . .
C22 C2B C18 C25 -150.3(8) . .
C22 C2B C18 C30 9.4(9) . .
C22 C2B C18 C34 -8.8(16) . .
C22 C2B C18 C43 -142.0(7) . .
C22 C2B C19 C2A -167(5) . .
C22 C2B C19 C4 -149.7(5) . .
C22 C2B C19 C11 -25.8(8) . .
C22 C2B C19 C18 -157.7(5) . .
C22 C2B C19 C30 -144.3(10) . .
C22 C2B C19 C41 3.8(6) . .
C22 C2B C19 C44 -119.6(12) . .
C22 C2B C25 C2A 96(15) . .
C22 C2B C25 C6 -23(3) . .
C22 C2B C25 C9 -116.8(14) . 7_566
C22 C2B C25 C14 24.0(17) . .
C22 C2B C25 C18 45.9(13) . .
C22 C2B C25 C23 -131.9(17) . 7_566
C22 C2B C25 C35 -129.3(14) . 7_566
C22 C2B C25 C43 -57(5) . .
C22 C2B C41 C2A -28(12) . .
C22 C2B C41 C11 -22(6) . .
C22 C2B C41 C13 122(6) . .
C22 C2B C41 C19 -44(6) . .
C22 C2B C41 C27 133(6) . 7_566
C22 C2B C41 C33 15(5) . .
C22 C2B C41 C38 133(6) . .
C22 C11 C16 C7 -34.6(10) . .
C22 C11 C16 C21 -151.2(6) . .
C22 C11 C16 C31 0.2(9) . .
C22 C11 C16 C32 -164.6(6) . .
C22 C11 C16 C33 8.8(8) . .
C22 C11 C16 C40 -39.8(11) . .
C22 C11 C16 C44 -162.3(7) . .
C22 C11 C16 C46 -123.4(6) . .
C22 C11 C19 C2A 55.7(12) . .
C22 C11 C19 C2B 36.0(11) . .
C22 C11 C19 C4 161.8(4) . .
C22 C11 C19 C18 133.0(6) . .
C22 C11 C19 C30 174.7(4) . .
C22 C11 C19 C41 6.6(5) . .
C22 C11 C19 C44 172.8(4) . .
C22 C11 C30 C4 43.1(18) . .
C22 C11 C30 C18 16.3(6) . .
C22 C11 C30 C19 -6.0(5) . .
C22 C11 C30 C21 153.9(5) . .
C22 C11 C30 C32 167.1(5) . .
C22 C11 C30 C34 78.2(15) . .
C22 C11 C30 C44 168.9(9) . .
C22 C11 C31 C7 -156.5(10) . .
C22 C11 C31 C16 -179.9(6) . .
C22 C11 C31 C26 -6.8(7) . .
C22 C11 C31 C40 -163.2(8) . .
C22 C11 C31 C45 -6.2(14) . .
C22 C11 C32 C16 111(2) . .
C22 C11 C32 C21 32(3) . .
C22 C11 C32 C30 -63(2) . .
C22 C11 C32 C42 16(3) . .
C22 C11 C32 C44 -64(2) . .
C22 C11 C32 C46 84(2) . .
C22 C11 C33 C7 -155.3(7) . .
C22 C11 C33 C16 -173.3(6) . .
C22 C11 C33 C26 -28.3(10) . .
C22 C11 C33 C41 -9.0(5) . .
C22 C11 C33 C45 -71(2) . .
C22 C11 C41 C2A 174.6(14) . .
C22 C11 C41 C2B 173.7(16) . .
C22 C11 C41 C13 27.1(9) . .
C22 C11 C41 C19 -165.2(12) . .
C22 C11 C41 C27 128.9(18) . 7_566
C22 C11 C41 C33 21.1(12) . .
C22 C11 C41 C38 28.3(9) . .
C22 C11 C44 C4 4.1(11) . .
C22 C11 C44 C16 157.2(8) . .
C22 C11 C44 C19 -11.8(7) . .
C22 C11 C44 C21 140.6(9) . .
C22 C11 C44 C30 -16.1(13) . .
C22 C11 C44 C32 160.9(8) . .
C22 C11 C44 C34 18.2(13) . .
C22 C11 C44 C42 130.8(10) . .
C22 C13 C26 C3A 122.2(6) . 7_566
C22 C13 C26 C3B 130.7(6) . 7_566
C22 C13 C26 C24 130.8(5) . 7_566
C22 C13 C26 C31 10.7(6) . .
C22 C13 C26 C33 0.9(6) . .
C22 C13 C26 Cl2 -111.2(4) . .
C22 C13 C38 C24 -128.4(7) . 7_566
C22 C13 C38 C27 -79(3) . 7_566
C22 C13 C38 C36 -123.8(4) . 7_566
C22 C13 C38 C41 -7.7(6) . .
C22 C13 C38 Cl1 116.4(3) . .
C22 C13 C41 C2A -163.9(13) . .
C22 C13 C41 C2B -168.8(14) . .
C22 C13 C41 C11 -21.1(7) . .
C22 C13 C41 C19 -78(3) . .
C22 C13 C41 C27 -176.7(10) . 7_566
C22 C13 C41 C33 -17.1(9) . .
C22 C13 C41 C38 161.0(15) . .
C22 C13 Cl1 C38 -79.5(11) . .
C22 C19 C30 C4 -148.7(7) . .
C22 C19 C30 C11 4.5(4) . .
C22 C19 C30 C18 -149.6(5) . .
C22 C19 C30 C21 -24.1(9) . .
C22 C19 C30 C32 -2.8(7) . .
C22 C19 C30 C34 -139.8(6) . .
C22 C19 C30 C44 0.0(11) . .
C22 C19 C41 C2A 168.5(12) . .
C22 C19 C41 C2B 171.1(13) . .
C22 C19 C41 C11 11.4(10) . .
C22 C19 C41 C13 74(3) . .
C22 C19 C41 C27 168.6(13) . 7_566
C22 C19 C41 C33 15.4(9) . .
C22 C19 C41 C38 161(3) . .
C22 C19 C44 C4 -159.8(4) . .
C22 C19 C44 C11 5.4(3) . .
C22 C19 C44 C16 -3.6(4) . .
C22 C19 C44 C21 -67(2) . .
C22 C19 C44 C30 -180.0(10) . .
C22 C19 C44 C32 -8.0(13) . .
C22 C19 C44 C34 -153.6(4) . .
C22 C19 C44 C42 -97.9(13) . .
C22 C26 C31 C7 155.0(12) . .
C22 C26 C31 C11 4.4(5) . .
C22 C26 C31 C40 161.4(10) . .
C22 C26 C31 C45 -174.8(7) . .
C22 C26 C33 C7 147.2(10) . .
C22 C26 C33 C11 20.9(7) . .
C22 C26 C33 C16 142.3(19) . .
C22 C26 C33 C41 7.2(4) . .
C22 C26 C33 C45 176.2(7) . .
C22 C26 C45 C3A 120.1(7) . 7_566
C22 C26 C45 C3B 126.6(8) . 7_566
C22 C26 C45 C31 5.7(7) . .
C22 C26 C45 C33 -3.4(6) . .
C22 C26 C45 C48 71.6(15) . .
C22 C26 C45 Cl2 -117.5(5) . .
C22 C26 Cl2 C45 121.4(7) . .
C22 C31 C40 C7 51(5) . .
C22 C31 C40 C10 14(3) . .
C22 C31 C40 C16 -49.9(19) . .
C22 C31 C40 C46 -16(2) . .
C22 C31 C40 C47 112(2) . 7_566
C22 C31 C40 C48 131(2) . .
C22 C31 C40 O1 -100(2) . .
C22 C31 C45 C3A -74.3(7) . 7_566
C22 C31 C45 C3B -55.3(7) . 7_566
C22 C31 C45 C26 -5.1(7) . .
C22 C31 C45 C33 23(2) . .
C22 C31 C45 C48 -159.7(6) . .
C22 C31 C45 Cl2 77.0(7) . .
C22 C33 C45 C3A -55.1(10) . 7_566
C22 C33 C45 C3B -37.4(10) . 7_566
C22 C33 C45 C26 4.5(8) . .
C22 C33 C45 C31 -145(4) . .
C22 C33 C45 C48 -147.6(7) . .
C22 C33 C45 Cl2 82.1(10) . .
C22 C38 C41 C2A -168.5(12) . .
C22 C38 C41 C2B -171.1(13) . .
C22 C38 C41 C11 -20.2(6) . .
C22 C38 C41 C13 -17.5(14) . .
C22 C38 C41 C19 -162(3) . .
C22 C38 C41 C27 -170.9(9) . 7_566
C22 C38 C41 C33 -15.8(8) . .
C22 C38 Cl1 C13 65.8(10) . .
C23 C1 C12 C10 -2(3) . .
C23 C1 C12 C17 152(2) . .
C23 C1 C12 C21 119.4(18) . .
C23 C1 C12 C29 162(3) . .
C23 C1 C12 C39 3(2) . .
C23 C1 C12 C42 145.7(16) . .
C23 C1 C12 C46 33(3) . .
C23 C1 C12 C2 168(10) . .
C23 C1 C27 C2A -58.3(9) . 7_566
C23 C1 C27 C2B -68.8(10) . 7_566
C23 C1 C27 C36 -171.3(10) . .
C23 C1 C27 C38 -167.4(6) . 7_566
C23 C1 C27 C41 -120.7(7) . 7_566
C23 C1 C27 Cl4A 67.6(7) . .
C23 C1 C27 Cl4B 58.0(7) . .
C23 C1 C27 C2 176(7) . .
C23 C1 C29 C12 -157(4) . .
C23 C1 C29 C17 -143(2) . .
C23 C1 C29 C24 4(3) . .
C23 C1 C29 C28 -36(4) . .
C23 C1 C29 C36 10(3) . .
C23 C1 C29 C37 -130(2) . .
C23 C1 C29 C42 -149(3) . .
C23 C1 C29 C2 32(8) . .
C23 C1 C36 C3B -110.2(13) . .
C23 C1 C36 C13 -9.3(17) . 7_566
C23 C1 C36 C24 -90(5) . .
C23 C1 C36 C27 5.3(6) . .
C23 C1 C36 C28 -151.7(9) . .
C23 C1 C36 C29 -173.7(17) . .
C23 C1 C36 C38 1.2(14) . 7_566
C23 C1 C36 C2 100(18) . .
C23 C1 C39 C9 12.3(15) . .
C23 C1 C39 C10 -129(5) . .
C23 C1 C39 C12 -178.2(14) . .
C23 C1 C39 C35 -1.7(11) . .
C23 C1 C39 C46 158.7(6) . .
C23 C1 C39 C2 146(19) . .
C23 C2A C18 C2B 135(10) 7_566 .
C23 C2A C18 C4 144.7(10) 7_566 .
C23 C2A C18 C14 21(3) 7_566 .
C23 C2A C18 C19 153.4(18) 7_566 .
C23 C2A C18 C25 -10.9(13) 7_566 .
C23 C2A C18 C30 148.7(12) 7_566 .
C23 C2A C18 C34 129.2(13) 7_566 .
C23 C2A C18 C43 -4.6(16) 7_566 .
C23 C2A C19 C2B 21(3) 7_566 .
C23 C2A C19 C4 -142.3(17) 7_566 .
C23 C2A C19 C11 -34(3) 7_566 .
C23 C2A C19 C18 -147(2) 7_566 .
C23 C2A C19 C22 7.1(19) 7_566 .
C23 C2A C19 C30 -140.3(14) 7_566 .
C23 C2A C19 C41 12.3(17) 7_566 .
C23 C2A C19 C44 -124.2(13) 7_566 .
C23 C2A C25 C2B 44(14) 7_566 .
C23 C2A C25 C6 113.6(15) 7_566 .
C23 C2A C25 C9 10.2(10) 7_566 7_566
C23 C2A C25 C14 155.3(5) 7_566 .
C23 C2A C25 C18 171.8(10) 7_566 .
C23 C2A C25 C35 -1.3(7) 7_566 7_566
C23 C2A C25 C43 81(6) 7_566 .
C23 C2A C41 C2B 25(8) 7_566 .
C23 C2A C41 C11 -149.8(6) 7_566 .
C23 C2A C41 C13 -8.2(12) 7_566 .
C23 C2A C41 C19 -172.1(11) 7_566 .
C23 C2A C41 C22 -138(3) 7_566 .
C23 C2A C41 C27 8.0(4) 7_566 7_566
C23 C2A C41 C33 -120.1(11) 7_566 .
C23 C2A C41 C38 5.3(10) 7_566 .
C23 C2B C18 C2A -36(9) 7_566 .
C23 C2B C18 C4 152.7(7) 7_566 .
C23 C2B C18 C14 44(2) 7_566 .
C23 C2B C18 C19 164.5(14) 7_566 .
C23 C2B C18 C25 -2.3(9) 7_566 .
C23 C2B C18 C30 157.4(8) 7_566 .
C23 C2B C18 C34 139.2(8) 7_566 .
C23 C2B C18 C43 5.9(11) 7_566 .
C23 C2B C19 C2A -114(7) 7_566 .
C23 C2B C19 C4 -97(4) 7_566 .
C23 C2B C19 C11 27(4) 7_566 .
C23 C2B C19 C18 -105(4) 7_566 .
C23 C2B C19 C22 53(4) 7_566 .
C23 C2B C19 C30 -91(4) 7_566 .
C23 C2B C19 C41 57(4) 7_566 .
C23 C2B C19 C44 -67(4) 7_566 .
C23 C2B C25 C2A -132(15) 7_566 .
C23 C2B C25 C6 109.0(13) 7_566 .
C23 C2B C25 C9 15.1(8) 7_566 7_566
C23 C2B C25 C14 155.9(5) 7_566 .
C23 C2B C25 C18 177.8(9) 7_566 .
C23 C2B C25 C35 2.6(6) 7_566 7_566
C23 C2B C25 C43 75(4) 7_566 .
C23 C2B C41 C2A -149(9) 7_566 .
C23 C2B C41 C11 -143.6(9) 7_566 .
C23 C2B C41 C13 0.2(16) 7_566 .
C23 C2B C41 C19 -164.9(15) 7_566 .
C23 C2B C41 C22 -121(6) 7_566 .
C23 C2B C41 C27 11.5(6) 7_566 7_566
C23 C2B C41 C33 -106.0(19) 7_566 .
C23 C2B C41 C38 11.7(13) 7_566 .
C23 C25 C43 C2A 70(5) 7_566 .
C23 C25 C43 C6 125(2) 7_566 .
C23 C25 C43 C9 -10.0(12) 7_566 7_566
C23 C25 C43 C14 152.3(7) 7_566 .
C23 C25 C43 C15 128.5(13) 7_566 .
C23 C25 C43 C18 150.8(17) 7_566 .
C23 C25 C43 C35 -15.1(9) 7_566 7_566
C23 C25 C43 C47 26(3) 7_566 .
C23 C27 C2 C12 21(2) . .
C23 C27 C2 C24 164.8(9) . .
C23 C27 C2 C29 162(2) . .
C23 C27 C2 C36 168.1(11) . .
C23 C27 C2 C39 16.8(9) . .
C23 C35 C39 C1 1.5(10) . .
C23 C35 C39 C9 -148.5(10) . .
C23 C35 C39 C10 171.4(8) . .
C23 C35 C39 C12 9.9(15) . .
C23 C35 C39 C46 -154.7(6) . .
C23 C35 C39 C2 -1.2(8) . .
C23 C35 Cl3 C9 172.5(12) . .
C23 C39 C46 C7 -97.6(12) . .
C23 C39 C46 C10 -148.9(17) . .
C23 C39 C46 C12 67.4(12) . .
C23 C39 C46 C16 -76.3(16) . .
C23 C39 C46 C21 49.0(13) . .
C23 C39 C46 C32 33.2(16) . .
C23 C39 C46 C40 -117.4(12) . .
C23 C39 C46 C42 55.8(12) . .
C23 C39 C46 O1 -167.1(12) . .
C23 C39 C2 C12 173.9(12) . .
C23 C39 C2 C24 -120(2) . .
C23 C39 C2 C27 -9.7(5) . .
C23 C39 C2 C29 -163(2) . .
C23 C39 C2 C36 -122(3) . .
C24 C3A C6 C9 46(2) . 7_566
C24 C3A C6 C14 -57.2(17) . .
C24 C3A C6 C15 -107(8) . .
C24 C3A C6 C20 -76.0(15) . .
C24 C3A C6 C25 -27(2) . .
C24 C3A C6 C43 -26(2) . .
C24 C3A C6 C47 97.6(17) . .
C24 C3A C6 C48 110.7(16) . 7_566
C24 C3A C15 C3B 103(12) . .
C24 C3A C15 C6 82(9) . .
C24 C3A C15 C14 -41(3) . .
C24 C3A C15 C20 -64(2) . .
C24 C3A C15 C43 2(4) . .
C24 C3A C15 C47 104(2) . .
C24 C3A C15 C48 117(2) . 7_566
C24 C3A C20 C3B -21(6) . .
C24 C3A C20 C5 4.2(15) . .
C24 C3A C20 C6 149.0(8) . .
C24 C3A C20 C14 118.8(12) . .
C24 C3A C20 C15 152.6(10) . .
C24 C3A C20 C28 -7.4(6) . .
C24 C3A C20 C34 27(2) . .
C24 C3A C20 C37 0.5(11) . .
C24 C3A C28 C3B -17(3) . .
C24 C3A C28 C5 162.9(4) . .
C24 C3A C28 C17 142.9(8) . .
C24 C3A C28 C20 170.3(7) . .
C24 C3A C28 C29 37.2(9) . .
C24 C3A C28 C36 11.1(4) . .
C24 C3A C28 C37 158.3(6) . .
C24 C3B C15 C3A -63(11) . .
C24 C3B C15 C6 99(6) . .
C24 C3B C15 C14 -26.3(18) . .
C24 C3B C15 C20 -51.4(15) . .
C24 C3B C15 C43 23(2) . .
C24 C3B C15 C47 117.0(14) . .
C24 C3B C15 C48 130.6(14) . 7_566
C24 C3B C20 C3A 154(7) . .
C24 C3B C20 C5 -4.0(12) . .
C24 C3B C20 C6 143.1(9) . .
C24 C3B C20 C14 101.3(16) . .
C24 C3B C20 C15 147.0(10) . .
C24 C3B C20 C28 -11.4(6) . .
C24 C3B C20 C34 12.8(16) . .
C24 C3B C20 C37 -5.7(10) . .
C24 C3B C28 C3A 162(3) . .
C24 C3B C28 C5 161.4(4) . .
C24 C3B C28 C17 126.1(14) . .
C24 C3B C28 C20 167.1(6) . .
C24 C3B C28 C29 17.9(8) . .
C24 C3B C28 C36 7.7(5) . .
C24 C3B C28 C37 155.1(8) . .
C24 C13 C22 C2B -78.6(8) 7_566 .
C24 C13 C22 C11 37.4(15) 7_566 .
C24 C13 C22 C19 -72.2(10) 7_566 .
C24 C13 C22 C26 72.0(7) 7_566 .
C24 C13 C22 C31 62.8(8) 7_566 .
C24 C13 C22 C33 71.1(9) 7_566 .
C24 C13 C22 C38 -102.4(13) 7_566 .
C24 C13 C22 C41 -85.3(11) 7_566 .
C24 C13 C26 C3A -8.6(6) 7_566 7_566
C24 C13 C26 C3B 0.0(6) 7_566 7_566
C24 C13 C26 C22 -130.8(5) 7_566 .
C24 C13 C26 C31 -120.1(6) 7_566 .
C24 C13 C26 C33 -129.9(6) 7_566 .
C24 C13 C26 Cl2 118.1(4) 7_566 .
C24 C13 C38 C22 128.4(7) 7_566 .
C24 C13 C38 C27 50(3) 7_566 7_566
C24 C13 C38 C36 4.7(6) 7_566 7_566
C24 C13 C38 C41 120.7(6) 7_566 .
C24 C13 C38 Cl1 -115.1(5) 7_566 .
C24 C13 C41 C2A -52.1(10) 7_566 .
C24 C13 C41 C2B -57.0(11) 7_566 .
C24 C13 C41 C11 90.7(7) 7_566 .
C24 C13 C41 C19 33(3) 7_566 .
C24 C13 C41 C22 111.7(10) 7_566 .
C24 C13 C41 C27 -65.0(6) 7_566 7_566
C24 C13 C41 C33 94.6(7) 7_566 .
C24 C13 C41 C38 -87.2(12) 7_566 .
C24 C13 Cl1 C38 93.7(13) 7_566 .
C24 C26 C31 C7 104.2(10) 7_566 .
C24 C26 C31 C11 -46.4(9) 7_566 .
C24 C26 C31 C22 -50.9(6) 7_566 .
C24 C26 C31 C40 110.5(8) 7_566 .
C24 C26 C31 C45 134.4(7) 7_566 .
C24 C26 C33 C7 111.5(6) 7_566 .
C24 C26 C33 C11 -14.8(13) 7_566 .
C24 C26 C33 C16 106.6(15) 7_566 .
C24 C26 C33 C22 -35.7(7) 7_566 .
C24 C26 C33 C41 -28.5(6) 7_566 .
C24 C26 C33 C45 140.5(7) 7_566 .
C24 C26 C45 C3A 2.9(8) 7_566 7_566
C24 C26 C45 C3B 9.4(8) 7_566 7_566
C24 C26 C45 C31 -111.6(9) 7_566 .
C24 C26 C45 C33 -120.6(9) 7_566 .
C24 C26 C45 C48 -45.6(18) 7_566 .
C24 C26 C45 Cl2 125.3(7) 7_566 .
C24 C26 Cl2 C45 -135.0(7) 7_566 .
C24 C28 C29 C1 52.2(15) . .
C24 C28 C29 C12 143.5(6) . .
C24 C28 C29 C17 171.4(4) . .
C24 C28 C29 C36 2.6(5) . .
C24 C28 C29 C37 171.3(4) . .
C24 C28 C29 C42 163.8(4) . .
C24 C28 C29 C2 34.7(17) . .
C24 C28 C36 C1 165.3(13) . .
C24 C28 C36 C3B 16.2(10) . .
C24 C28 C36 C13 19.6(7) . 7_566
C24 C28 C36 C27 119.0(16) . .
C24 C28 C36 C29 -174.7(11) . .
C24 C28 C36 C38 24.0(7) . 7_566
C24 C28 C36 C2 168.8(16) . .
C24 C28 C37 C4 121.9(10) . .
C24 C28 C37 C5 147.6(9) . .
C24 C28 C37 C17 -14.8(14) . .
C24 C28 C37 C20 145.9(9) . .
C24 C28 C37 C21 14.6(13) . .
C24 C28 C37 C29 -14.7(8) . .
C24 C28 C37 C34 134.4(10) . .
C24 C28 C37 C42 -3.5(11) . .
C24 C29 C36 C1 163.9(14) . .
C24 C29 C36 C3B 12.7(10) . .
C24 C29 C36 C13 83(3) . 7_566
C24 C29 C36 C27 163.1(13) . .
C24 C29 C36 C28 5.2(10) . .
C24 C29 C36 C38 152(2) . 7_566
C24 C29 C36 C2 167.7(16) . .
C24 C29 C37 C4 -92.7(12) . .
C24 C29 C37 C5 -21.6(13) . .
C24 C29 C37 C17 -173.4(11) . .
C24 C29 C37 C20 -8.7(4) . .
C24 C29 C37 C21 -152.0(4) . .
C24 C29 C37 C28 6.8(3) . .
C24 C29 C37 C34 -68.3(19) . .
C24 C29 C37 C42 -162.9(4) . .
C24 C29 C42 C12 -140.7(7) . .
C24 C29 C42 C17 37.2(9) . .
C24 C29 C42 C21 -65.5(18) . .
C24 C29 C42 C32 -45.8(13) . .
C24 C29 C42 C37 29.9(7) . .
C24 C29 C42 C44 -17.6(10) . .
C24 C29 C42 C46 -117.8(6) . .
C24 C29 C2 C12 161.5(6) . .
C24 C29 C2 C23 38(4) . .
C24 C29 C2 C27 4(2) . .
C24 C29 C2 C36 -4.7(6) . .
C24 C29 C2 C39 146.7(11) . .
C24 C36 C2 C12 62(7) . .
C24 C36 C2 C23 -88(7) . .
C24 C36 C2 C27 -96(7) . .
C24 C36 C2 C29 78(7) . .
C24 C36 C2 C39 21(8) . .
C24 C38 C41 C2A -98.0(8) 7_566 .
C24 C38 C41 C2B -100.7(9) 7_566 .
C24 C38 C41 C11 50.2(9) 7_566 .
C24 C38 C41 C13 52.9(9) 7_566 .
C24 C38 C41 C19 -91.8(19) 7_566 .
C24 C38 C41 C22 70.5(10) 7_566 .
C24 C38 C41 C27 -100.5(6) 7_566 7_566
C24 C38 C41 C33 54.7(6) 7_566 .
C24 C38 Cl1 C13 -53.1(10) 7_566 .
C25 C2A C18 C2B 146(10) . .
C25 C2A C18 C4 155.6(9) . .
C25 C2A C18 C14 31.4(15) . .
C25 C2A C18 C19 164.3(7) . .
C25 C2A C18 C30 159.6(5) . .
C25 C2A C18 C34 140.1(13) . .
C25 C2A C18 C43 6.3(5) . .
C25 C2A C19 C2B 156(6) . .
C25 C2A C19 C4 -7.8(11) . .
C25 C2A C19 C11 100.8(12) . .
C25 C2A C19 C18 -12.9(6) . .
C25 C2A C19 C22 141.6(10) . .
C25 C2A C19 C30 -5.8(15) . .
C25 C2A C19 C41 146.9(12) . .
C25 C2A C19 C44 10.4(17) . .
C25 C2A C41 C2B 132(10) . .
C25 C2A C41 C11 -42(2) . .
C25 C2A C41 C13 99(2) . .
C25 C2A C41 C19 -65(2) . .
C25 C2A C41 C22 -30(5) . .
C25 C2A C41 C27 115(2) . 7_566
C25 C2A C41 C33 -13(3) . .
C25 C2A C41 C38 113(2) . .
C25 C2B C18 C2A -34(9) . .
C25 C2B C18 C4 155.0(7) . .
C25 C2B C18 C14 46.7(15) . .
C25 C2B C18 C19 166.9(7) . .
C25 C2B C18 C30 159.7(5) . .
C25 C2B C18 C34 141.5(10) . .
C25 C2B C18 C43 8.2(5) . .
C25 C2B C19 C2A -16(4) . .
C25 C2B C19 C4 0.4(9) . .
C25 C2B C19 C11 124.4(7) . .
C25 C2B C19 C18 -7.5(4) . .
C25 C2B C19 C22 150.2(7) . .
C25 C2B C19 C30 5.9(14) . .
C25 C2B C19 C41 154.0(10) . .
C25 C2B C19 C44 30.6(16) . .
C25 C2B C41 C2A -31(7) . .
C25 C2B C41 C11 -25(2) . .
C25 C2B C41 C13 118.5(18) . .
C25 C2B C41 C19 -46.6(18) . .
C25 C2B C41 C22 -3(7) . .
C25 C2B C41 C27 130(2) . 7_566
C25 C2B C41 C33 12(3) . .
C25 C2B C41 C38 130.1(19) . .
C25 C6 C14 C4 -111.0(13) . .
C25 C6 C14 C5 -153.3(5) . .
C25 C6 C14 C15 -161(2) . .
C25 C6 C14 C18 -11.9(5) . .
C25 C6 C14 C20 -161.6(4) . .
C25 C6 C14 C34 -145.3(9) . .
C25 C6 C14 C43 6.1(5) . .
C25 C6 C15 C3A -113(8) . .
C25 C6 C15 C3B -117(6) . .
C25 C6 C15 C14 17.7(19) . .
C25 C6 C15 C20 18(6) . .
C25 C6 C15 C43 2.3(10) . .
C25 C6 C15 C47 -140(4) . .
C25 C6 C15 C48 -150(2) . 7_566
C25 C6 C20 C3A -145.5(8) . .
C25 C6 C20 C3B -143.7(6) . .
C25 C6 C20 C5 3.5(8) . .
C25 C6 C20 C14 14.1(3) . .
C25 C6 C20 C15 -165(5) . .
C25 C6 C20 C28 -99.3(12) . .
C25 C6 C20 C34 6.3(6) . .
C25 C6 C20 C37 -15.4(11) . .
C25 C6 C43 C2A 14(2) . .
C25 C6 C43 C9 136(3) . 7_566
C25 C6 C43 C14 -31(2) . .
C25 C6 C43 C15 -12(5) . .
C25 C6 C43 C18 -16(2) . .
C25 C6 C43 C35 133(3) . 7_566
C25 C6 C43 C47 137(2) . .
C25 C6 C47 C7 99.8(6) . 7_566
C25 C6 C47 C9 -4.9(4) . 7_566
C25 C6 C47 C15 151(3) . .
C25 C6 C47 C40 85.3(10) . 7_566
C25 C6 C47 C43 -5.8(3) . .
C25 C6 C47 C48 169.2(6) . 7_566
C25 C6 C47 Cl5 -127.6(4) . 7_566
C25 C9 C10 C1 39.7(9) 7_566 .
C25 C9 C10 C7 -90.8(7) 7_566 .
C25 C9 C10 C12 26.6(9) 7_566 .
C25 C9 C10 C35 74.8(10) 7_566 .
C25 C9 C10 C39 34.8(10) 7_566 .
C25 C9 C10 C40 -104.5(7) 7_566 .
C25 C9 C10 C46 -60.2(11) 7_566 .
C25 C9 C10 O1 -162.8(6) 7_566 .
C25 C9 C35 C10 -130.8(4) 7_566 .
C25 C9 C35 C23 -48.8(17) 7_566 .
C25 C9 C35 C39 -113.4(4) 7_566 .
C25 C9 C35 C43 5.2(6) 7_566 7_566
C25 C9 C35 Cl3 119.6(3) 7_566 .
C25 C9 C39 C1 35.9(12) 7_566 .
C25 C9 C39 C10 -152.6(8) 7_566 .
C25 C9 C39 C23 44.9(4) 7_566 .
C25 C9 C39 C35 71.0(9) 7_566 .
C25 C9 C39 C46 -113.8(5) 7_566 .
C25 C9 C39 C2 31.7(11) 7_566 .
C25 C9 Cl3 C35 -66.7(9) 7_566 .
C25 C14 C15 C3A 143.7(8) . .
C25 C14 C15 C3B 140.9(7) . .
C25 C14 C15 C6 -20(2) . .
C25 C14 C15 C20 160.3(5) . .
C25 C14 C15 C43 -8.6(4) . .
C25 C14 C15 C47 -4.4(7) . .
C25 C14 C15 C48 -1.7(12) . 7_566
C25 C14 C18 C2A -32.7(16) . .
C25 C14 C18 C2B -49.7(16) . .
C25 C14 C18 C4 -170.3(5) . .
C25 C14 C18 C19 -142.8(7) . .
C25 C14 C18 C30 -162.4(5) . .
C25 C14 C18 C34 -169.9(5) . .
C25 C14 C18 C43 -0.6(5) . .
C25 C14 C20 C3A 3.5(16) . .
C25 C14 C20 C3B 17.4(18) . .
C25 C14 C20 C5 135.3(7) . .
C25 C14 C20 C6 -35.0(8) . .
C25 C14 C20 C15 -34.9(9) . .
C25 C14 C20 C28 107.3(8) . .
C25 C14 C20 C34 134.4(8) . .
C25 C14 C20 C37 126.3(7) . .
C25 C14 C34 C4 8.5(9) . .
C25 C14 C34 C5 -154.3(6) . .
C25 C14 C34 C17 -127.9(7) . .
C25 C14 C34 C18 7.6(4) . .
C25 C14 C34 C20 -152.8(5) . .
C25 C14 C34 C30 -3.7(7) . .
C25 C14 C34 C37 -140.2(7) . .
C25 C14 C34 C44 -19.7(9) . .
C25 C14 C43 C2A 9.5(8) . .
C25 C14 C43 C6 166.3(11) . .
C25 C14 C43 C9 133(2) . 7_566
C25 C14 C43 C15 161.8(10) . .
C25 C14 C43 C18 0.9(8) . .
C25 C14 C43 C35 61(2) . 7_566
C25 C14 C43 C47 158.5(11) . .
C25 C18 C19 C2A 22.7(11) . .
C25 C18 C19 C2B 19.1(10) . .
C25 C18 C19 C4 -150.3(8) . .
C25 C18 C19 C11 -110.0(8) . .
C25 C18 C19 C22 -25.1(11) . .
C25 C18 C19 C30 -150.9(7) . .
C25 C18 C19 C41 -2.9(10) . .
C25 C18 C19 C44 -140.9(7) . .
C25 C18 C30 C4 -71.3(17) . .
C25 C18 C30 C11 86.7(16) . .
C25 C18 C30 C19 107.4(15) . .
C25 C18 C30 C21 -14.4(18) . .
C25 C18 C30 C32 15(2) . .
C25 C18 C30 C34 -63.0(16) . .
C25 C18 C30 C44 38(3) . .
C25 C18 C34 C4 169.8(10) . .
C25 C18 C34 C5 17.2(13) . .
C25 C18 C34 C14 -11.5(5) . .
C25 C18 C34 C17 89.7(12) . .
C25 C18 C34 C20 4.1(6) . .
C25 C18 C34 C30 158.1(6) . .
C25 C18 C34 C37 65.1(19) . .
C25 C18 C34 C44 148.2(6) . .
C25 C18 C43 C2A 17.3(15) . .
C25 C18 C43 C6 166.6(16) . .
C25 C18 C43 C9 26.0(11) . 7_566
C25 C18 C43 C14 -178.4(14) . .
C25 C18 C43 C15 165.8(15) . .
C25 C18 C43 C35 14.7(11) . 7_566
C25 C18 C43 C47 127.6(18) . .
C25 C23 C27 C1 -109.4(10) 7_566 .
C25 C23 C27 C2A 11.6(7) 7_566 7_566
C25 C23 C27 C2B 11.2(8) 7_566 7_566
C25 C23 C27 C36 -101.0(5) 7_566 .
C25 C23 C27 C38 -62(2) 7_566 7_566
C25 C23 C27 C41 -3.8(8) 7_566 7_566
C25 C23 C27 Cl4A 129.9(4) 7_566 .
C25 C23 C27 Cl4B 131.8(5) 7_566 .
C25 C23 C27 C2 -110.4(9) 7_566 .
C25 C23 C35 C9 48.1(18) 7_566 .
C25 C23 C35 C10 118.6(5) 7_566 .
C25 C23 C35 C39 114.8(4) 7_566 .
C25 C23 C35 C43 6.4(4) 7_566 7_566
C25 C23 C35 Cl3 -118.8(5) 7_566 .
C25 C23 Cl4A C27 -110.2(6) 7_566 .
C25 C23 Cl4B C27 -120.6(6) 7_566 .
C25 C23 C2 C12 -55.6(16) 7_566 .
C25 C23 C2 C24 93.6(10) 7_566 .
C25 C23 C2 C27 111.4(6) 7_566 .
C25 C23 C2 C29 63(4) 7_566 .
C25 C23 C2 C36 97.5(14) 7_566 .
C25 C23 C2 C39 -51.5(8) 7_566 .
C25 C35 C39 C1 75.9(10) 7_566 .
C25 C35 C39 C9 -74.1(9) 7_566 .
C25 C35 C39 C10 -114.2(8) 7_566 .
C25 C35 C39 C12 84.3(15) 7_566 .
C25 C35 C39 C23 74.4(5) 7_566 .
C25 C35 C39 C46 -80.3(8) 7_566 .
C25 C35 C39 C2 73.2(9) 7_566 .
C25 C35 Cl3 C9 77.3(10) 7_566 .
C25 C43 C47 C6 136(3) . .
C25 C43 C47 C7 34(2) . 7_566
C25 C43 C47 C9 -42(2) . 7_566
C25 C43 C47 C15 129(2) . .
C25 C43 C47 C40 9(3) . 7_566
C25 C43 C47 C48 128(2) . 7_566
C25 C43 C47 Cl5 -137(2) . 7_566
C26 C3A C6 C9 -47.6(16) 7_566 7_566
C26 C3A C6 C14 -151.0(7) 7_566 .
C26 C3A C6 C15 159(8) 7_566 .
C26 C3A C6 C20 -169.8(12) 7_566 .
C26 C3A C6 C25 -121.3(8) 7_566 .
C26 C3A C6 C43 -119.4(12) 7_566 .
C26 C3A C6 C47 3.8(10) 7_566 .
C26 C3A C6 C48 16.9(7) 7_566 7_566
C26 C3A C15 C3B -1(11) 7_566 .
C26 C3A C15 C6 -22(9) 7_566 .
C26 C3A C15 C14 -145.4(8) 7_566 .
C26 C3A C15 C20 -168.3(12) 7_566 .
C26 C3A C15 C43 -102.3(19) 7_566 .
C26 C3A C15 C47 -0.6(13) 7_566 .
C26 C3A C15 C48 13.0(10) 7_566 7_566
C26 C3A C20 C3B -138(9) 7_566 .
C26 C3A C20 C5 -113(3) 7_566 .
C26 C3A C20 C6 31(4) 7_566 .
C26 C3A C20 C14 1(4) 7_566 .
C26 C3A C20 C15 35(3) 7_566 .
C26 C3A C20 C28 -125(4) 7_566 .
C26 C3A C20 C34 -90(4) 7_566 .
C26 C3A C20 C37 -117(3) 7_566 .
C26 C3A C24 C3B -36(5) 7_566 .
C26 C3A C24 C13 8.3(6) 7_566 7_566
C26 C3A C24 C28 174.1(7) 7_566 .
C26 C3A C24 C29 155.6(5) 7_566 .
C26 C3A C24 C36 133.3(16) 7_566 .
C26 C3A C24 C38 17.5(7) 7_566 7_566
C26 C3A C24 C2 127.3(9) 7_566 .
C26 C3A C28 C3B -23(2) 7_566 .
C26 C3A C28 C5 156.9(7) 7_566 .
C26 C3A C28 C17 137.0(6) 7_566 .
C26 C3A C28 C20 164.4(12) 7_566 .
C26 C3A C28 C24 -6.0(7) 7_566 .
C26 C3A C28 C29 31.2(14) 7_566 .
C26 C3A C28 C36 5.1(9) 7_566 .
C26 C3A C28 C37 152.3(5) 7_566 .
C26 C3B C15 C3A 179(100) 7_566 .
C26 C3B C15 C6 -19(7) 7_566 .
C26 C3B C15 C14 -144.1(8) 7_566 .
C26 C3B C15 C20 -169.2(11) 7_566 .
C26 C3B C15 C43 -94.8(15) 7_566 .
C26 C3B C15 C47 -0.7(11) 7_566 .
C26 C3B C15 C48 12.8(8) 7_566 7_566
C26 C3B C20 C3A 23(5) 7_566 .
C26 C3B C20 C5 -135.4(13) 7_566 .
C26 C3B C20 C6 11.8(17) 7_566 .
C26 C3B C20 C14 -30(3) 7_566 .
C26 C3B C20 C15 15.7(17) 7_566 .
C26 C3B C20 C28 -142.7(17) 7_566 .
C26 C3B C20 C34 -118.5(15) 7_566 .
C26 C3B C20 C37 -137.1(14) 7_566 .
C26 C3B C24 C3A 138(5) 7_566 .
C26 C3B C24 C13 0.0(7) 7_566 7_566
C26 C3B C24 C28 163.9(8) 7_566 .
C26 C3B C24 C29 149.9(5) 7_566 .
C26 C3B C24 C36 123(2) 7_566 .
C26 C3B C24 C38 5.2(9) 7_566 7_566
C26 C3B C24 C2 116.0(14) 7_566 .
C26 C3B C28 C3A 136(4) 7_566 .
C26 C3B C28 C5 135.9(12) 7_566 .
C26 C3B C28 C17 100.5(15) 7_566 .
C26 C3B C28 C20 141.5(16) 7_566 .
C26 C3B C28 C24 -25.6(12) 7_566 .
C26 C3B C28 C29 -7.7(18) 7_566 .
C26 C3B C28 C36 -17.8(14) 7_566 .
C26 C3B C28 C37 129.5(10) 7_566 .
C26 C13 C22 C2B -150.5(5) . .
C26 C13 C22 C11 -34.6(11) . .
C26 C13 C22 C19 -144.2(6) . .
C26 C13 C22 C31 -9.2(5) . .
C26 C13 C22 C33 -0.9(5) . .
C26 C13 C22 C38 -174.4(12) . .
C26 C13 C22 C41 -157.3(9) . .
C26 C13 C38 C22 28(6) . .
C26 C13 C38 C24 -100(6) . 7_566
C26 C13 C38 C27 -50(8) . 7_566
C26 C13 C38 C36 -95(6) . 7_566
C26 C13 C38 C41 21(7) . .
C26 C13 C38 Cl1 145(6) . .
C26 C13 C41 C2A -140.7(7) . .
C26 C13 C41 C2B -145.6(8) . .
C26 C13 C41 C11 2.1(6) . .
C26 C13 C41 C19 -55(3) . .
C26 C13 C41 C22 23.2(9) . .
C26 C13 C41 C27 -153.5(4) . 7_566
C26 C13 C41 C33 6.1(4) . .
C26 C13 C41 C38 -175.8(14) . .
C26 C13 Cl1 C38 -172.5(14) . .
C26 C22 C31 C7 -123(2) . .
C26 C22 C31 C11 -173.3(7) . .
C26 C22 C31 C16 -173.2(12) . .
C26 C22 C31 C40 -133(2) . .
C26 C22 C31 C45 2.6(3) . .
C26 C22 C33 C7 -117.4(17) . .
C26 C22 C33 C11 -161.1(8) . .
C26 C22 C33 C16 -154.0(12) . .
C26 C22 C33 C41 -100(3) . .
C26 C22 C33 C45 -2.4(4) . .
C26 C22 C38 C13 -4.6(10) . .
C26 C22 C38 C24 38.1(4) . 7_566
C26 C22 C38 C27 147.3(4) . 7_566
C26 C22 C38 C36 61.8(5) . 7_566
C26 C22 C38 C41 156.5(10) . .
C26 C22 C38 Cl1 -82.6(4) . .
C26 C22 C41 C2A 111(3) . .
C26 C22 C41 C2B 100(6) . .
C26 C22 C41 C11 126.2(15) . .
C26 C22 C41 C13 -26.3(10) . .
C26 C22 C41 C19 140.1(8) . .
C26 C22 C41 C27 -21(3) . 7_566
C26 C22 C41 C33 74(3) . .
C26 C22 C41 C38 -33.6(13) . .
C26 C24 C28 C3A 4.6(6) 7_566 .
C26 C24 C28 C3B 10.7(6) 7_566 .
C26 C24 C28 C5 -77.9(17) 7_566 .
C26 C24 C28 C17 -146.9(4) 7_566 .
C26 C24 C28 C20 -2.9(6) 7_566 .
C26 C24 C28 C29 -155.6(4) 7_566 .
C26 C24 C28 C36 -151.8(10) 7_566 .
C26 C24 C28 C37 -140.1(7) 7_566 .
C26 C24 C29 C1 -99.3(13) 7_566 .
C26 C24 C29 C12 -68.8(14) 7_566 .
C26 C24 C29 C17 47.6(11) 7_566 .
C26 C24 C29 C28 57.1(9) 7_566 .
C26 C24 C29 C36 -116.5(16) 7_566 .
C26 C24 C29 C37 50.1(10) 7_566 .
C26 C24 C29 C42 28.6(13) 7_566 .
C26 C24 C29 C2 -104.2(14) 7_566 .
C26 C24 C36 C1 54(6) 7_566 .
C26 C24 C36 C3B 87(3) 7_566 .
C26 C24 C36 C13 -35.3(14) 7_566 7_566
C26 C24 C36 C27 -29(2) 7_566 .
C26 C24 C36 C28 123.1(18) 7_566 .
C26 C24 C36 C29 128.8(14) 7_566 .
C26 C24 C36 C38 -39.6(16) 7_566 7_566
C26 C24 C36 C2 57(8) 7_566 .
C26 C31 C40 C7 -75(5) . .
C26 C31 C40 C10 -111.7(10) . .
C26 C31 C40 C16 -175.1(13) . .
C26 C31 C40 C46 -141.7(8) . .
C26 C31 C40 C47 -13.2(9) . 7_566
C26 C31 C40 C48 6.0(7) . .
C26 C31 C40 O1 134.3(11) . .
C26 C31 C45 C3A -69.2(6) . 7_566
C26 C31 C45 C3B -50.2(6) . 7_566
C26 C31 C45 C33 28(3) . .
C26 C31 C45 C48 -154.6(6) . .
C26 C31 C45 Cl2 82.0(6) . .
C26 C33 C45 C3A -59.6(7) . 7_566
C26 C33 C45 C3B -42.0(6) . 7_566
C26 C33 C45 C31 -150(3) . .
C26 C33 C45 C48 -152.2(6) . .
C26 C33 C45 Cl2 77.6(6) . .
C26 C45 C48 C6 41.1(14) . 7_566
C26 C45 C48 C7 -64.3(13) . .
C26 C45 C48 C15 45.1(14) . 7_566
C26 C45 C48 C40 -71.4(14) . .
C26 C45 C48 C47 -3.0(19) . 7_566
C26 C45 C48 Cl5 165.2(12) . .
C27 C1 C12 C10 -46(6) . .
C27 C1 C12 C17 108(6) . .
C27 C1 C12 C21 75(6) . .
C27 C1 C12 C29 117(6) . .
C27 C1 C12 C39 -41(6) . .
C27 C1 C12 C42 102(6) . .
C27 C1 C12 C46 -11(7) . .
C27 C1 C12 C2 124(13) . .
C27 C1 C23 C2A 69.2(7) . 7_566
C27 C1 C23 C2B 54.4(7) . 7_566
C27 C1 C23 C25 116.4(6) . 7_566
C27 C1 C23 C35 162.5(5) . .
C27 C1 C23 C39 161.0(11) . .
C27 C1 C23 Cl4A -63.9(6) . .
C27 C1 C23 Cl4B -77.8(6) . .
C27 C1 C23 C2 -5(8) . .
C27 C1 C29 C12 -167(2) . .
C27 C1 C29 C17 -152.3(8) . .
C27 C1 C29 C24 -5.4(16) . .
C27 C1 C29 C28 -46(2) . .
C27 C1 C29 C36 1.0(13) . .
C27 C1 C29 C37 -139.1(7) . .
C27 C1 C29 C42 -158.2(12) . .
C27 C1 C29 C2 23(10) . .
C27 C1 C36 C3B -115.5(12) . .
C27 C1 C36 C13 -14.6(11) . 7_566
C27 C1 C36 C24 -96(5) . .
C27 C1 C36 C28 -157.0(5) . .
C27 C1 C36 C29 -179.0(12) . .
C27 C1 C36 C38 -4.1(8) . 7_566
C27 C1 C36 C2 94(18) . .
C27 C1 C39 C9 0(2) . .
C27 C1 C39 C10 -141(5) . .
C27 C1 C39 C12 169(2) . .
C27 C1 C39 C23 -12.5(7) . .
C27 C1 C39 C35 -14.2(17) . .
C27 C1 C39 C46 146.2(10) . .
C27 C1 C39 C2 134(19) . .
C27 C2A C18 C2B 101(10) 7_566 .
C27 C2A C18 C4 111(3) 7_566 .
C27 C2A C18 C14 -13(5) 7_566 .
C27 C2A C18 C19 120(4) 7_566 .
C27 C2A C18 C25 -45(3) 7_566 .
C27 C2A C18 C30 115(3) 7_566 .
C27 C2A C18 C34 95(4) 7_566 .
C27 C2A C18 C43 -39(3) 7_566 .
C27 C2A C19 C2B 9(4) 7_566 .
C27 C2A C19 C4 -154.7(8) 7_566 .
C27 C2A C19 C11 -46.1(17) 7_566 .
C27 C2A C19 C18 -159.8(15) 7_566 .
C27 C2A C19 C22 -5.3(11) 7_566 .
C27 C2A C19 C30 -152.7(6) 7_566 .
C27 C2A C19 C41 -0.1(9) 7_566 .
C27 C2A C19 C44 -136.6(6) 7_566 .
C27 C2A C25 C2B 35(14) 7_566 .
C27 C2A C25 C6 104.4(17) 7_566 .
C27 C2A C25 C9 0.9(15) 7_566 7_566
C27 C2A C25 C14 146.0(8) 7_566 .
C27 C2A C25 C18 162.5(14) 7_566 .
C27 C2A C25 C23 -9.3(5) 7_566 7_566
C27 C2A C25 C35 -10.6(12) 7_566 7_566
C27 C2A C25 C43 72(6) 7_566 .
C27 C2A C41 C2B 17(8) 7_566 .
C27 C2A C41 C11 -157.8(5) 7_566 .
C27 C2A C41 C13 -16.2(9) 7_566 .
C27 C2A C41 C19 179.9(9) 7_566 .
C27 C2A C41 C22 -146(3) 7_566 .
C27 C2A C41 C33 -128.1(11) 7_566 .
C27 C2A C41 C38 -2.6(7) 7_566 .
C27 C2B C18 C2A -50(9) 7_566 .
C27 C2B C18 C4 139.3(18) 7_566 .
C27 C2B C18 C14 31(3) 7_566 .
C27 C2B C18 C19 151(2) 7_566 .
C27 C2B C18 C25 -16(2) 7_566 .
C27 C2B C18 C30 144(2) 7_566 .
C27 C2B C18 C34 125.8(19) 7_566 .
C27 C2B C18 C43 -7(2) 7_566 .
C27 C2B C19 C2A -165(6) 7_566 .
C27 C2B C19 C4 -148.3(16) 7_566 .
C27 C2B C19 C11 -24(2) 7_566 .
C27 C2B C19 C18 -156(2) 7_566 .
C27 C2B C19 C22 1.5(18) 7_566 .
C27 C2B C19 C30 -142.8(13) 7_566 .
C27 C2B C19 C41 5.3(16) 7_566 .
C27 C2B C19 C44 -118.1(15) 7_566 .
C27 C2B C25 C2A -140(15) 7_566 .
C27 C2B C25 C6 101.6(16) 7_566 .
C27 C2B C25 C9 7.7(13) 7_566 7_566
C27 C2B C25 C14 148.5(8) 7_566 .
C27 C2B C25 C18 170.4(13) 7_566 .
C27 C2B C25 C23 -7.4(5) 7_566 7_566
C27 C2B C25 C35 -4.8(10) 7_566 7_566
C27 C2B C25 C43 68(4) 7_566 .
C27 C2B C41 C2A -161(9) 7_566 .
C27 C2B C41 C11 -155.1(6) 7_566 .
C27 C2B C41 C13 -11.3(11) 7_566 .
C27 C2B C41 C19 -176.4(11) 7_566 .
C27 C2B C41 C22 -133(6) 7_566 .
C27 C2B C41 C33 -117.5(16) 7_566 .
C27 C2B C41 C38 0.2(9) 7_566 .
C27 C23 C35 C9 2(3) . .
C27 C23 C35 C10 72.4(18) . .
C27 C23 C35 C25 -46.2(18) . 7_566
C27 C23 C35 C39 68.6(18) . .
C27 C23 C35 C43 -39.8(19) . 7_566
C27 C23 C35 Cl3 -165.0(16) . .
C27 C23 C2 C12 -167.0(16) . .
C27 C23 C2 C24 -17.8(9) . .
C27 C23 C2 C29 -48(4) . .
C27 C23 C2 C36 -13.9(13) . .
C27 C23 C2 C39 -162.9(9) . .
C27 C36 C2 C12 158(2) . .
C27 C36 C2 C23 7.6(7) . .
C27 C36 C2 C24 96(7) . .
C27 C36 C2 C29 173.9(14) . .
C27 C36 C2 C39 116(3) . .
C27 C38 C41 C2A 2.5(6) 7_566 .
C27 C38 C41 C2B -0.2(7) 7_566 .
C27 C38 C41 C11 150.7(6) 7_566 .
C27 C38 C41 C13 153.4(12) 7_566 .
C27 C38 C41 C19 8.6(19) 7_566 .
C27 C38 C41 C22 170.9(9) 7_566 .
C27 C38 C41 C33 155.2(4) 7_566 .
C27 C38 Cl1 C13 -172.1(15) 7_566 .
C28 C3A C6 C9 94.1(15) . 7_566
C28 C3A C6 C14 -9.2(10) . .
C28 C3A C6 C15 -59(8) . .
C28 C3A C6 C20 -28.0(7) . .
C28 C3A C6 C25 20.5(14) . .
C28 C3A C6 C43 22.4(17) . .
C28 C3A C6 C47 145.6(9) . .
C28 C3A C6 C48 158.7(9) . 7_566
C28 C3A C15 C3B 144(12) . .
C28 C3A C15 C6 124(8) . .
C28 C3A C15 C14 -0.1(15) . .
C28 C3A C15 C20 -23.0(8) . .
C28 C3A C15 C43 43(2) . .
C28 C3A C15 C47 144.7(8) . .
C28 C3A C15 C48 158.3(9) . 7_566
C28 C3A C20 C3B -13(6) . .
C28 C3A C20 C5 11.6(10) . .
C28 C3A C20 C6 156.4(5) . .
C28 C3A C20 C14 126.2(11) . .
C28 C3A C20 C15 160.0(7) . .
C28 C3A C20 C34 34.5(15) . .
C28 C3A C20 C37 7.9(6) . .
C28 C3A C24 C3B 150(5) . .
C28 C3A C24 C13 -165.7(6) . 7_566
C28 C3A C24 C26 -174.1(7) . 7_566
C28 C3A C24 C29 -18.4(5) . .
C28 C3A C24 C36 -40.8(16) . .
C28 C3A C24 C38 -156.6(7) . 7_566
C28 C3A C24 C2 -46.8(11) . .
C28 C3B C15 C3A -32(11) . .
C28 C3B C15 C6 131(6) . .
C28 C3B C15 C14 5.0(10) . .
C28 C3B C15 C20 -20.1(6) . .
C28 C3B C15 C43 54.3(16) . .
C28 C3B C15 C47 148.4(7) . .
C28 C3B C15 C48 161.9(7) . 7_566
C28 C3B C20 C3A 165(7) . .
C28 C3B C20 C5 7.3(7) . .
C28 C3B C20 C6 154.5(6) . .
C28 C3B C20 C14 112.7(13) . .
C28 C3B C20 C15 158.4(7) . .
C28 C3B C20 C34 24.2(11) . .
C28 C3B C20 C37 5.6(5) . .
C28 C3B C24 C3A -26(5) . .
C28 C3B C24 C13 -163.9(6) . 7_566
C28 C3B C24 C26 -163.9(8) . 7_566
C28 C3B C24 C29 -14.0(7) . .
C28 C3B C24 C36 -41(3) . .
C28 C3B C24 C38 -158.7(7) . 7_566
C28 C3B C24 C2 -47.9(15) . .
C28 C5 C14 C4 -149.0(5) . .
C28 C5 C14 C6 11.3(6) . .
C28 C5 C14 C15 14.2(5) . .
C28 C5 C14 C18 -139.0(3) . .
C28 C5 C14 C20 20.4(3) . .
C28 C5 C14 C25 -117.2(7) . .
C28 C5 C14 C34 -157.8(7) . .
C28 C5 C14 C43 -67.0(16) . .
C28 C5 C17 C12 86.4(12) . .
C28 C5 C17 C21 151.0(4) . .
C28 C5 C17 C29 10.1(4) . .
C28 C5 C17 C34 156.2(6) . .
C28 C5 C17 C37 -51(3) . .
C28 C5 C17 C42 155.1(8) . .
C28 C5 C20 C3A -11.0(10) . .
C28 C5 C20 C3B -6.3(6) . .
C28 C5 C20 C6 -149.3(6) . .
C28 C5 C20 C14 -158.3(3) . .
C28 C5 C20 C15 -146.6(9) . .
C28 C5 C20 C34 -156.6(6) . .
C28 C5 C20 C37 -1.9(6) . .
C28 C5 C34 C4 -43(5) . .
C28 C5 C34 C14 72(2) . .
C28 C5 C34 C17 -77(2) . .
C28 C5 C34 C18 50(3) . .
C28 C5 C34 C20 70(2) . .
C28 C5 C34 C30 -70(2) . .
C28 C5 C34 C37 -82(2) . .
C28 C5 C34 C44 -71(2) . .
C28 C5 C37 C4 148.3(5) . .
C28 C5 C37 C17 125(3) . .
C28 C5 C37 C20 2.0(7) . .
C28 C5 C37 C21 143.0(6) . .
C28 C5 C37 C29 21.2(9) . .
C28 C5 C37 C34 154.3(6) . .
C28 C5 C37 C42 143.0(9) . .
C28 C17 C21 C12 -78.7(16) . .
C28 C17 C21 C16 2(3) . .
C28 C17 C21 C30 77.3(16) . .
C28 C17 C21 C32 81.1(18) . .
C28 C17 C21 C37 80.6(19) . .
C28 C17 C21 C42 -114(2) . .
C28 C17 C21 C44 75.9(17) . .
C28 C17 C21 C46 -64.8(19) . .
C28 C17 C29 C1 151.1(11) . .
C28 C17 C29 C12 162.2(3) . .
C28 C17 C29 C24 7.7(4) . .
C28 C17 C29 C36 17.4(8) . .
C28 C17 C29 C37 0.1(10) . .
C28 C17 C29 C42 163.8(7) . .
C28 C17 C29 C2 150.0(15) . .
C28 C17 C37 C4 -141.6(9) . .
C28 C17 C37 C5 -124(3) . .
C28 C17 C37 C20 -27.5(13) . .
C28 C17 C37 C21 -148.3(5) . .
C28 C17 C37 C29 -0.1(9) . .
C28 C17 C37 C34 -142.4(13) . .
C28 C17 C37 C42 -155.8(12) . .
C28 C17 C42 C12 -28(2) . .
C28 C17 C42 C21 107(2) . .
C28 C17 C42 C29 -30.2(17) . .
C28 C17 C42 C32 114(2) . .
C28 C17 C42 C37 127(3) . .
C28 C17 C42 C44 114(2) . .
C28 C17 C42 C46 16(3) . .
C28 C24 C29 C1 -156.4(10) . .
C28 C24 C29 C12 -125.9(8) . .
C28 C24 C29 C17 -9.5(5) . .
C28 C24 C29 C36 -173.6(13) . .
C28 C24 C29 C37 -7.0(4) . .
C28 C24 C29 C42 -28.5(7) . .
C28 C24 C29 C2 -161.3(11) . .
C28 C24 C36 C1 -69(5) . .
C28 C24 C36 C3B -36(2) . .
C28 C24 C36 C13 -158.4(7) . 7_566
C28 C24 C36 C27 -151.9(7) . .
C28 C24 C36 C29 5.7(11) . .
C28 C24 C36 C38 -162.8(5) . 7_566
C28 C24 C36 C2 -66(7) . .
C28 C29 C36 C1 158.7(9) . .
C28 C29 C36 C3B 7.5(4) . .
C28 C29 C36 C13 78(3) . 7_566
C28 C29 C36 C24 -5.2(10) . .
C28 C29 C36 C27 157.9(4) . .
C28 C29 C36 C38 146.5(14) . 7_566
C28 C29 C36 C2 162.6(11) . .
C28 C29 C37 C4 -99.5(12) . .
C28 C29 C37 C5 -28.4(12) . .
C28 C29 C37 C17 179.8(12) . .
C28 C29 C37 C20 -15.5(3) . .
C28 C29 C37 C21 -158.8(4) . .
C28 C29 C37 C34 -75.1(19) . .
C28 C29 C37 C42 -169.7(4) . .
C28 C29 C42 C12 -162.4(4) . .
C28 C29 C42 C17 15.5(7) . .
C28 C29 C42 C21 -87.2(16) . .
C28 C29 C42 C32 -67.5(10) . .
C28 C29 C42 C37 8.2(4) . .
C28 C29 C42 C44 -39.3(7) . .
C28 C29 C42 C46 -139.5(3) . .
C28 C29 C2 C12 135.0(10) . .
C28 C29 C2 C23 11(5) . .
C28 C29 C2 C24 -26.4(12) . .
C28 C29 C2 C27 -23(3) . .
C28 C29 C2 C36 -31.1(16) . .
C28 C29 C2 C39 120.2(10) . .
C28 C36 C2 C12 2(2) . .
C28 C36 C2 C23 -148.1(10) . .
C28 C36 C2 C24 -60(6) . .
C28 C36 C2 C27 -155.7(5) . .
C28 C36 C2 C29 18.2(12) . .
C28 C36 C2 C39 -39(3) . .
C28 C37 C42 C12 0.1(8) . .
C28 C37 C42 C17 -27.9(15) . .
C28 C37 C42 C21 136.2(8) . .
C28 C37 C42 C29 -9.0(4) . .
C28 C37 C42 C32 141.3(5) . .
C28 C37 C42 C44 139.9(5) . .
C28 C37 C42 C46 67.9(14) . .
C29 C1 C12 C10 -163.2(6) . .
C29 C1 C12 C17 -9.9(9) . .
C29 C1 C12 C21 -42.1(19) . .
C29 C1 C12 C39 -158.9(10) . .
C29 C1 C12 C42 -15.8(16) . .
C29 C1 C12 C46 -128.6(8) . .
C29 C1 C12 C2 6(7) . .
C29 C1 C23 C2A 54(3) . 7_566
C29 C1 C23 C2B 39(3) . 7_566
C29 C1 C23 C25 101(3) . 7_566
C29 C1 C23 C27 -15(3) . .
C29 C1 C23 C35 147(3) . .
C29 C1 C23 C39 146(4) . .
C29 C1 C23 Cl4A -79(3) . .
C29 C1 C23 Cl4B -93(3) . .
C29 C1 C23 C2 -20(5) . .
C29 C1 C27 C2A 112.3(13) . 7_566
C29 C1 C27 C2B 101.9(14) . 7_566
C29 C1 C27 C23 170.6(17) . .
C29 C1 C27 C36 -0.6(8) . .
C29 C1 C27 C38 3.3(15) . 7_566
C29 C1 C27 C41 50.0(15) . 7_566
C29 C1 C27 Cl4A -121.7(12) . .
C29 C1 C27 Cl4B -131.3(12) . .
C29 C1 C27 C2 -14(6) . .
C29 C1 C36 C3B 63.5(16) . .
C29 C1 C36 C13 164.4(7) . 7_566
C29 C1 C36 C24 83(5) . .
C29 C1 C36 C27 179.0(12) . .
C29 C1 C36 C28 22.0(9) . .
C29 C1 C36 C38 174.9(7) . 7_566
C29 C1 C36 C2 -87(18) . .
C29 C1 C39 C9 -146.0(11) . .
C29 C1 C39 C10 73(6) . .
C29 C1 C39 C12 23.5(11) . .
C29 C1 C39 C23 -158(2) . .
C29 C1 C39 C35 -160.0(14) . .
C29 C1 C39 C46 0(2) . .
C29 C1 C39 C2 -12(17) . .
C29 C12 C17 C5 -91.6(13) . .
C29 C12 C17 C21 -166.3(5) . .
C29 C12 C17 C28 -14.9(3) . .
C29 C12 C17 C34 -126.1(8) . .
C29 C12 C17 C37 -65(3) . .
C29 C12 C17 C42 177.9(8) . .
C29 C12 C21 C16 -146.1(3) . .
C29 C12 C21 C17 10.1(4) . .
C29 C12 C21 C30 -48.7(13) . .
C29 C12 C21 C32 -142.1(12) . .
C29 C12 C21 C37 4.1(3) . .
C29 C12 C21 C42 31.2(8) . .
C29 C12 C21 C44 -78(2) . .
C29 C12 C21 C46 -154.4(3) . .
C29 C12 C39 C1 -22.5(11) . .
C29 C12 C39 C10 167.9(7) . .
C29 C12 C39 C23 -23.8(6) . .
C29 C12 C39 C35 -32.2(17) . .
C29 C12 C39 C46 135.9(5) . .
C29 C12 C39 C2 -19.0(9) . .
C29 C12 C42 C17 -1.6(6) . .
C29 C12 C42 C21 -147.9(8) . .
C29 C12 C42 C32 -145.6(5) . .
C29 C12 C42 C37 -9.6(5) . .
C29 C12 C42 C44 -124.3(7) . .
C29 C12 C42 C46 -152.4(3) . .
C29 C12 C46 C7 -91.3(10) . .
C29 C12 C46 C10 -140.0(6) . .
C29 C12 C46 C16 18.5(11) . .
C29 C12 C46 C21 40.6(5) . .
C29 C12 C46 C32 37.5(6) . .
C29 C12 C46 C39 -123.0(6) . .
C29 C12 C46 C40 -130.7(7) . .
C29 C12 C46 C42 42.6(5) . .
C29 C12 C46 O1 -179.2(4) . .
C29 C12 C2 C23 164(2) . .
C29 C12 C2 C24 14.9(5) . .
C29 C12 C2 C27 152(3) . .
C29 C12 C2 C36 11.4(8) . .
C29 C12 C2 C39 158.2(10) . .
C29 C17 C21 C12 -13.3(5) . .
C29 C17 C21 C16 67(2) . .
C29 C17 C21 C30 142.7(6) . .
C29 C17 C21 C32 146.5(8) . .
C29 C17 C21 C37 146.0(14) . .
C29 C17 C21 C42 -48.5(13) . .
C29 C17 C21 C44 141.3(6) . .
C29 C17 C21 C46 0.6(9) . .
C29 C17 C28 C3A -143.0(9) . .
C29 C17 C28 C3B -125.0(15) . .
C29 C17 C28 C5 -168.9(4) . .
C29 C17 C28 C20 -160.4(4) . .
C29 C17 C28 C24 -9.8(5) . .
C29 C17 C28 C36 -7.6(3) . .
C29 C17 C28 C37 -179.9(10) . .
C29 C17 C37 C4 -141.5(5) . .
C29 C17 C37 C5 -124(3) . .
C29 C17 C37 C20 -27(2) . .
C29 C17 C37 C21 -148.2(12) . .
C29 C17 C37 C28 0.1(9) . .
C29 C17 C37 C34 -142.3(8) . .
C29 C17 C37 C42 -156(2) . .
C29 C17 C42 C12 1.8(7) . .
C29 C17 C42 C21 137.5(11) . .
C29 C17 C42 C32 144.4(5) . .
C29 C17 C42 C37 156.8(19) . .
C29 C17 C42 C44 144.5(4) . .
C29 C17 C42 C46 46.7(18) . .
C29 C24 C28 C3A 160.2(6) . .
C29 C24 C28 C3B 166.3(6) . .
C29 C24 C28 C5 77.7(16) . .
C29 C24 C28 C17 8.7(4) . .
C29 C24 C28 C20 152.7(5) . .
C29 C24 C28 C36 3.9(8) . .
C29 C24 C28 C37 15.5(8) . .
C29 C24 C36 C1 -75(5) . .
C29 C24 C36 C3B -41(3) . .
C29 C24 C36 C13 -164.1(7) . 7_566
C29 C24 C36 C27 -157.5(17) . .
C29 C24 C36 C28 -5.7(11) . .
C29 C24 C36 C38 -168.5(9) . 7_566
C29 C24 C36 C2 -72(7) . .
C29 C28 C36 C1 -20.0(9) . .
C29 C28 C36 C3B -169.2(6) . .
C29 C28 C36 C13 -165.8(6) . 7_566
C29 C28 C36 C24 174.7(11) . .
C29 C28 C36 C27 -66.4(11) . .
C29 C28 C36 C38 -161.4(8) . 7_566
C29 C28 C36 C2 -16.5(11) . .
C29 C28 C37 C4 136.6(7) . .
C29 C28 C37 C5 162.3(6) . .
C29 C28 C37 C17 -0.1(9) . .
C29 C28 C37 C20 160.6(3) . .
C29 C28 C37 C21 29.3(7) . .
C29 C28 C37 C34 149.1(7) . .
C29 C28 C37 C42 11.3(5) . .
C29 C36 C2 C12 -15.9(11) . .
C29 C36 C2 C23 -166(2) . .
C29 C36 C2 C24 -78(7) . .
C29 C36 C2 C27 -173.9(14) . .
C29 C36 C2 C39 -58(2) . .
C29 C37 C42 C12 9.1(5) . .
C29 C37 C42 C17 -18.9(16) . .
C29 C37 C42 C21 145.2(8) . .
C29 C37 C42 C32 150.3(4) . .
C29 C37 C42 C44 148.9(3) . .
C29 C37 C42 C46 76.9(12) . .
C29 C42 C46 C7 123.7(7) . .
C29 C42 C46 C10 -26.9(5) . .
C29 C42 C46 C12 -24.0(3) . .
C29 C42 C46 C16 145.2(3) . .
C29 C42 C46 C21 150.9(9) . .
C29 C42 C46 C32 149.6(4) . .
C29 C42 C46 C39 -14.0(4) . .
C29 C42 C46 C40 141.4(15) . .
C29 C42 C46 O1 -96.0(5) . .
C30 C4 C5 C14 -156.1(7) . .
C30 C4 C5 C17 -4.5(8) . .
C30 C4 C5 C20 -145.7(7) . .
C30 C4 C5 C28 -68.6(15) . .
C30 C4 C5 C34 143(3) . .
C30 C4 C5 C37 -0.6(10) . .
C30 C4 C14 C5 124(2) . .
C30 C4 C14 C6 71(3) . .
C30 C4 C14 C15 97(3) . .
C30 C4 C14 C18 -45(2) . .
C30 C4 C14 C20 115(2) . .
C30 C4 C14 C25 -39(2) . .
C30 C4 C14 C34 134(3) . .
C30 C4 C14 C43 -34(3) . .
C30 C4 C18 C2A 8.6(13) . .
C30 C4 C18 C2B 10.3(11) . .
C30 C4 C18 C14 162.5(7) . .
C30 C4 C18 C19 0.9(6) . .
C30 C4 C18 C25 147.7(9) . .
C30 C4 C18 C34 161.5(13) . .
C30 C4 C18 C43 153.3(7) . .
C30 C4 C19 C2A 176.5(9) . .
C30 C4 C19 C2B 171.9(10) . .
C30 C4 C19 C11 25.9(7) . .
C30 C4 C19 C18 -178.8(8) . .
C30 C4 C19 C22 48.4(9) . .
C30 C4 C19 C41 93.3(13) . .
C30 C4 C19 C44 14.0(6) . .
C30 C4 C34 C5 -42(4) . .
C30 C4 C34 C14 -156.9(10) . .
C30 C4 C34 C17 -15.8(16) . .
C30 C4 C34 C18 -156.0(15) . .
C30 C4 C34 C20 -132.7(11) . .
C30 C4 C34 C37 -16.6(19) . .
C30 C4 C34 C44 -7.2(7) . .
C30 C4 C44 C11 -50.8(14) . .
C30 C4 C44 C16 -116(2) . .
C30 C4 C44 C19 -37.9(15) . .
C30 C4 C44 C21 168.6(18) . .
C30 C4 C44 C32 164(2) . .
C30 C4 C44 C34 161.9(19) . .
C30 C4 C44 C42 166.9(17) . .
C30 C11 C16 C7 125.3(7) . .
C30 C11 C16 C21 8.7(3) . .
C30 C11 C16 C31 160.0(8) . .
C30 C11 C16 C32 -4.7(3) . .
C30 C11 C16 C33 168.6(7) . .
C30 C11 C16 C40 120.1(9) . .
C30 C11 C16 C44 -2.5(3) . .
C30 C11 C16 C46 36.5(5) . .
C30 C11 C19 C2A -119.0(12) . .
C30 C11 C19 C2B -138.6(11) . .
C30 C11 C19 C4 -12.9(3) . .
C30 C11 C19 C18 -41.7(5) . .
C30 C11 C19 C22 -174.7(4) . .
C30 C11 C19 C41 -168.1(5) . .
C30 C11 C19 C44 -1.9(4) . .
C30 C11 C22 C2B -9.6(7) . .
C30 C11 C22 C13 -123.5(10) . .
C30 C11 C22 C19 5.3(4) . .
C30 C11 C22 C26 -151.0(4) . .
C30 C11 C22 C31 -156.0(7) . .
C30 C11 C22 C33 -163.9(7) . .
C30 C11 C22 C38 -74.4(19) . .
C30 C11 C22 C41 -5.9(12) . .
C30 C11 C31 C7 -7.6(16) . .
C30 C11 C31 C16 -30.9(12) . .
C30 C11 C31 C22 149.0(9) . .
C30 C11 C31 C26 142.2(6) . .
C30 C11 C31 C40 -14.2(15) . .
C30 C11 C31 C45 142.8(9) . .
C30 C11 C32 C16 173.9(4) . .
C30 C11 C32 C21 94.1(14) . .
C30 C11 C32 C42 78.9(10) . .
C30 C11 C32 C44 -1.4(6) . .
C30 C11 C32 C46 146.5(5) . .
C30 C11 C33 C7 -13(2) . .
C30 C11 C33 C16 -30.8(19) . .
C30 C11 C33 C22 142.5(16) . .
C30 C11 C33 C26 114.1(14) . .
C30 C11 C33 C41 133.4(18) . .
C30 C11 C33 C45 71(3) . .
C30 C11 C41 C2A -10.4(7) . .
C30 C11 C41 C2B -11.2(9) . .
C30 C11 C41 C13 -157.8(4) . .
C30 C11 C41 C19 9.9(4) . .
C30 C11 C41 C22 175.1(10) . .
C30 C11 C41 C27 -56.0(12) . 7_566
C30 C11 C41 C33 -163.8(6) . .
C30 C11 C41 C38 -156.7(6) . .
C30 C11 C44 C4 20.2(7) . .
C30 C11 C44 C16 173.4(9) . .
C30 C11 C44 C19 4.3(8) . .
C30 C11 C44 C21 156.7(13) . .
C30 C11 C44 C32 177.1(12) . .
C30 C11 C44 C34 34.3(9) . .
C30 C11 C44 C42 147.0(13) . .
C30 C18 C19 C2A 173.6(10) . .
C30 C18 C19 C2B 170.1(9) . .
C30 C18 C19 C4 0.6(4) . .
C30 C18 C19 C11 40.9(5) . .
C30 C18 C19 C22 125.8(8) . .
C30 C18 C19 C41 148.0(7) . .
C30 C18 C19 C44 10.0(3) . .
C30 C18 C25 C2A -105.8(16) . .
C30 C18 C25 C2B -101.0(16) . .
C30 C18 C25 C6 48.8(17) . .
C30 C18 C25 C9 -24(4) . 7_566
C30 C18 C25 C14 58.5(15) . .
C30 C18 C25 C23 -99.3(15) . 7_566
C30 C18 C25 C35 -90(2) . 7_566
C30 C18 C25 C43 57(2) . .
C30 C18 C34 C4 11.7(8) . .
C30 C18 C34 C5 -140.9(11) . .
C30 C18 C34 C14 -169.5(5) . .
C30 C18 C34 C17 -68.4(10) . .
C30 C18 C34 C20 -154.0(4) . .
C30 C18 C34 C37 -93.0(16) . .
C30 C18 C34 C44 -9.9(3) . .
C30 C18 C43 C2A -133.0(10) . .
C30 C18 C43 C6 16.3(10) . .
C30 C18 C43 C9 -124.3(7) . 7_566
C30 C18 C43 C14 31.3(7) . .
C30 C18 C43 C15 15.5(8) . .
C30 C18 C43 C25 -150.3(12) . .
C30 C18 C43 C35 -135.6(6) . 7_566
C30 C18 C43 C47 -22.7(13) . .
C30 C19 C22 C2B 150.9(9) . .
C30 C19 C22 C11 -5.9(5) . .
C30 C19 C22 C13 140.9(6) . .
C30 C19 C22 C26 51.9(10) . .
C30 C19 C22 C31 9.9(7) . .
C30 C19 C22 C33 4.9(9) . .
C30 C19 C22 C38 153.3(5) . .
C30 C19 C22 C41 159.4(10) . .
C30 C19 C41 C2A 138.0(10) . .
C30 C19 C41 C2B 140.7(11) . .
C30 C19 C41 C11 -19.1(8) . .
C30 C19 C41 C13 43(3) . .
C30 C19 C41 C22 -30.5(15) . .
C30 C19 C41 C27 138.1(7) . 7_566
C30 C19 C41 C33 -15.1(10) . .
C30 C19 C41 C38 130.8(17) . .
C30 C19 C44 C4 20.2(9) . .
C30 C19 C44 C11 -174.6(11) . .
C30 C19 C44 C16 176.4(11) . .
C30 C19 C44 C21 113(2) . .
C30 C19 C44 C32 172.0(19) . .
C30 C19 C44 C34 26.4(9) . .
C30 C19 C44 C42 82.1(16) . .
C30 C21 C32 C11 -77.2(13) . .
C30 C21 C32 C16 -140.8(7) . .
C30 C21 C32 C42 28(3) . .
C30 C21 C32 C44 -4.7(6) . .
C30 C21 C32 C46 -144.9(4) . .
C30 C21 C37 C4 2.6(2) . .
C30 C21 C37 C5 6.2(6) . .
C30 C21 C37 C17 176.6(11) . .
C30 C21 C37 C20 50.5(8) . .
C30 C21 C37 C28 131.7(7) . .
C30 C21 C37 C29 153.5(3) . .
C30 C21 C37 C34 1.0(3) . .
C30 C21 C37 C42 -173.8(9) . .
C30 C21 C42 C12 146.9(4) . .
C30 C21 C42 C17 13.1(15) . .
C30 C21 C42 C29 86.4(16) . .
C30 C21 C42 C32 -22(2) . .
C30 C21 C42 C37 7.1(10) . .
C30 C21 C42 C44 0.0(5) . .
C30 C21 C42 C46 151.3(8) . .
C30 C21 C44 C4 -6.9(10) . .
C30 C21 C44 C11 -147.5(16) . .
C30 C21 C44 C16 -162.0(13) . .
C30 C21 C44 C19 -91(2) . .
C30 C21 C44 C32 166.3(16) . .
C30 C21 C44 C34 -4.7(11) . .
C30 C21 C44 C42 0.2(19) . .
C30 C21 C46 C7 13.5(9) . .
C30 C21 C46 C10 -144.1(8) . .
C30 C21 C46 C12 -143.2(7) . .
C30 C21 C46 C16 26.9(7) . .
C30 C21 C46 C32 30.5(5) . .
C30 C21 C46 C39 -130.0(7) . .
C30 C21 C46 C40 28.4(11) . .
C30 C21 C46 C42 -147.4(11) . .
C30 C21 C46 O1 118.2(6) . .
C30 C32 C42 C12 141.0(5) . .
C30 C32 C42 C17 4.0(8) . .
C30 C32 C42 C21 153(3) . .
C30 C32 C42 C29 64.4(10) . .
C30 C32 C42 C37 0.3(5) . .
C30 C32 C42 C44 3.8(5) . .
C30 C32 C42 C46 147.0(4) . .
C30 C32 C44 C4 -21(3) . .
C30 C32 C44 C11 -171(3) . .
C30 C32 C44 C16 -167(3) . .
C30 C32 C44 C19 -161(4) . .
C30 C32 C44 C21 -31(3) . .
C30 C32 C44 C34 -21(3) . .
C30 C32 C44 C42 -26(3) . .
C30 C32 C46 C7 85.0(11) . .
C30 C32 C46 C12 -74.0(11) . .
C30 C32 C46 C16 95.2(11) . .
C30 C32 C46 C21 -80.3(10) . .
C30 C32 C46 C39 -49.9(14) . .
C30 C32 C46 C40 98.3(11) . .
C30 C32 C46 C42 -79.2(10) . .
C30 C32 C46 O1 157.8(8) . .
C30 C34 C37 C4 -8.1(10) . .
C30 C34 C37 C5 -171.2(9) . .
C30 C34 C37 C17 -5.4(14) . .
C30 C34 C37 C20 -151.5(4) . .
C30 C34 C37 C21 -1.3(4) . .
C30 C34 C37 C28 -141.6(6) . .
C30 C34 C37 C29 -84.5(18) . .
C30 C34 C37 C42 0.5(5) . .
C30 C34 C44 C4 -11.3(12) . .
C30 C34 C44 C11 -52.4(10) . .
C30 C34 C44 C16 -142.6(15) . .
C30 C34 C44 C19 -29.9(9) . .
C30 C34 C44 C21 175.1(12) . .
C30 C34 C44 C32 170.3(14) . .
C30 C34 C44 C42 173.9(11) . .
C31 C7 C10 C1 18(2) . .
C31 C7 C10 C9 114.9(18) . .
C31 C7 C10 C12 -17.1(19) . .
C31 C7 C10 C35 108.3(18) . .
C31 C7 C10 C39 27(2) . .
C31 C7 C10 C40 -156(3) . .
C31 C7 C10 C46 -36.0(17) . .
C31 C7 C10 O1 -136.5(18) . .
C31 C7 C16 C11 30.8(9) . .
C31 C7 C16 C21 140.9(8) . .
C31 C7 C16 C32 135.1(9) . .
C31 C7 C16 C33 -0.8(11) . .
C31 C7 C16 C40 -157(2) . .
C31 C7 C16 C44 103.0(10) . .
C31 C7 C16 C46 154.0(8) . .
C31 C7 C33 C11 3(44) . .
C31 C7 C33 C16 32(44) . .
C31 C7 C33 C22 -29(43) . .
C31 C7 C33 C26 -143(45) . .
C31 C7 C33 C41 -32(43) . .
C31 C7 C33 C45 -158(45) . .
C31 C7 C40 C10 150(4) . .
C31 C7 C40 C16 61(5) . .
C31 C7 C40 C46 113(5) . .
C31 C7 C40 C47 -120(5) . 7_566
C31 C7 C40 C48 -95(5) . .
C31 C7 C40 O1 49(9) . .
C31 C7 C46 C10 163.8(8) . .
C31 C7 C46 C12 119.5(11) . .
C31 C7 C46 C16 -22.8(7) . .
C31 C7 C46 C21 -3.5(10) . .
C31 C7 C46 C32 -11.4(8) . .
C31 C7 C46 C39 142.8(8) . .
C31 C7 C46 C40 -158.9(19) . .
C31 C7 C46 C42 8.6(12) . .
C31 C7 C46 O1 -144.9(8) . .
C31 C7 C48 C6 -103.4(7) . 7_566
C31 C7 C48 C15 -84.1(8) . 7_566
C31 C7 C48 C40 160.0(17) . .
C31 C7 C48 C45 -0.6(6) . .
C31 C7 C48 C47 -151.1(8) . 7_566
C31 C7 C48 Cl5 124.9(7) . .
C31 C11 C16 C7 -34.7(10) . .
C31 C11 C16 C21 -151.4(8) . .
C31 C11 C16 C32 -164.8(8) . .
C31 C11 C16 C33 8.6(13) . .
C31 C11 C16 C40 -40.0(11) . .
C31 C11 C16 C44 -162.5(8) . .
C31 C11 C16 C46 -123.5(9) . .
C31 C11 C19 C2A 12.0(18) . .
C31 C11 C19 C2B -7.6(17) . .
C31 C11 C19 C4 118.1(11) . .
C31 C11 C19 C18 89.3(12) . .
C31 C11 C19 C22 -43.7(11) . .
C31 C11 C19 C30 131.0(11) . .
C31 C11 C19 C41 -37.1(12) . .
C31 C11 C19 C44 129.1(11) . .
C31 C11 C22 C2B 146.4(7) . .
C31 C11 C22 C13 32.5(12) . .
C31 C11 C22 C19 161.3(6) . .
C31 C11 C22 C26 5.1(6) . .
C31 C11 C22 C33 -7.9(10) . .
C31 C11 C22 C38 81.7(18) . .
C31 C11 C22 C41 150.2(11) . .
C31 C11 C30 C4 -98.5(19) . .
C31 C11 C30 C18 -125.3(9) . .
C31 C11 C30 C19 -147.6(9) . .
C31 C11 C30 C21 12.3(10) . .
C31 C11 C30 C32 25.5(10) . .
C31 C11 C30 C34 -63.5(18) . .
C31 C11 C30 C44 27.3(13) . .
C31 C11 C32 C16 10.3(5) . .
C31 C11 C32 C21 -69.5(15) . .
C31 C11 C32 C30 -163.6(6) . .
C31 C11 C32 C42 -84.7(11) . .
C31 C11 C32 C44 -165.0(7) . .
C31 C11 C32 C46 -17.2(6) . .
C31 C11 C33 C7 0(3) . .
C31 C11 C33 C16 -18(3) . .
C31 C11 C33 C22 155(3) . .
C31 C11 C33 C26 127(4) . .
C31 C11 C33 C41 146(3) . .
C31 C11 C33 C45 84(3) . .
C31 C11 C41 C2A 142.2(8) . .
C31 C11 C41 C2B 141.4(10) . .
C31 C11 C41 C13 -5.2(7) . .
C31 C11 C41 C19 162.4(6) . .
C31 C11 C41 C22 -32.3(12) . .
C31 C11 C41 C27 96.6(12) . 7_566
C31 C11 C41 C33 -11.2(9) . .
C31 C11 C41 C38 -4.1(9) . .
C31 C11 C44 C4 -139.6(8) . .
C31 C11 C44 C16 13.5(6) . .
C31 C11 C44 C19 -155.6(7) . .
C31 C11 C44 C21 -3.2(10) . .
C31 C11 C44 C30 -159.9(10) . .
C31 C11 C44 C32 17.2(9) . .
C31 C11 C44 C34 -125.6(10) . .
C31 C11 C44 C42 -12.9(10) . .
C31 C16 C21 C12 101.2(11) . .
C31 C16 C21 C17 28(2) . .
C31 C16 C21 C30 -50.3(11) . .
C31 C16 C21 C32 -75.8(13) . .
C31 C16 C21 C37 -6.2(17) . .
C31 C16 C21 C42 97(2) . .
C31 C16 C21 C44 -54.5(12) . .
C31 C16 C21 C46 109.2(11) . .
C31 C16 C32 C11 -17.8(9) . .
C31 C16 C32 C21 127.3(11) . .
C31 C16 C32 C30 -11.6(11) . .
C31 C16 C32 C42 125.6(10) . .
C31 C16 C32 C44 -13.7(12) . .
C31 C16 C32 C46 131.3(9) . .
C31 C16 C33 C7 -3(5) . .
C31 C16 C33 C11 146(5) . .
C31 C16 C33 C22 141(5) . .
C31 C16 C33 C26 5(3) . .
C31 C16 C33 C41 134(5) . .
C31 C16 C33 C45 -14(4) . .
C31 C16 C40 C7 -22(2) . .
C31 C16 C40 C10 -138.3(8) . .
C31 C16 C40 C46 -143.5(7) . .
C31 C16 C40 C47 -24.0(11) . 7_566
C31 C16 C40 C48 1.1(8) . .
C31 C16 C40 O1 152.8(8) . .
C31 C16 C44 C4 64.1(16) . .
C31 C16 C44 C11 -16.1(7) . .
C31 C16 C44 C19 -7.5(7) . .
C31 C16 C44 C21 148.2(7) . .
C31 C16 C44 C30 -1(2) . .
C31 C16 C44 C32 169.2(9) . .
C31 C16 C44 C34 101.3(11) . .
C31 C16 C44 C42 143.9(7) . .
C31 C16 C46 C7 35.8(11) . .
C31 C16 C46 C10 45.3(12) . .
C31 C16 C46 C12 -105.3(13) . .
C31 C16 C46 C21 -127.2(10) . .
C31 C16 C46 C32 -129.4(11) . .
C31 C16 C46 C39 6.3(14) . .
C31 C16 C46 C40 53.9(10) . .
C31 C16 C46 C42 -124.9(10) . .
C31 C16 C46 O1 92.0(10) . .
C31 C22 C33 C7 3(4) . .
C31 C22 C33 C11 -41(5) . .
C31 C22 C33 C16 -34(5) . .
C31 C22 C33 C26 120(6) . .
C31 C22 C33 C41 20(7) . .
C31 C22 C33 C45 118(6) . .
C31 C22 C38 C13 -17.5(13) . .
C31 C22 C38 C24 25.3(8) . 7_566
C31 C22 C38 C27 134.5(6) . 7_566
C31 C22 C38 C36 49.0(8) . 7_566
C31 C22 C38 C41 143.7(12) . .
C31 C22 C38 Cl1 -95.5(6) . .
C31 C22 C41 C2A 31(5) . .
C31 C22 C41 C2B 20(7) . .
C31 C22 C41 C11 46.0(16) . .
C31 C22 C41 C13 -106.5(19) . .
C31 C22 C41 C19 60(2) . .
C31 C22 C41 C27 -101(2) . 7_566
C31 C22 C41 C33 -6(2) . .
C31 C22 C41 C38 -113.8(18) . .
C31 C26 C33 C7 2(3) . .
C31 C26 C33 C11 -124(4) . .
C31 C26 C33 C16 -3(2) . .
C31 C26 C33 C22 -145(4) . .
C31 C26 C33 C41 -138(4) . .
C31 C26 C33 C45 31(3) . .
C31 C26 C45 C3A 114.5(6) . 7_566
C31 C26 C45 C3B 120.9(7) . 7_566
C31 C26 C45 C33 -9.0(9) . .
C31 C26 C45 C48 65.9(13) . .
C31 C26 C45 Cl2 -123.1(5) . .
C31 C26 Cl2 C45 56.0(6) . .
C31 C40 C46 C7 13.1(12) . .
C31 C40 C46 C10 154.1(6) . .
C31 C40 C46 C12 145.3(6) . .
C31 C40 C46 C16 -19.7(4) . .
C31 C40 C46 C21 -21.4(8) . .
C31 C40 C46 C32 -22.4(6) . .
C31 C40 C46 C39 139.8(5) . .
C31 C40 C46 C42 -15.5(17) . .
C31 C40 C46 O1 -149.9(6) . .
C31 C40 C48 C6 -104.6(6) . 7_566
C31 C40 C48 C7 -14.7(13) . .
C31 C40 C48 C15 -87.2(6) . 7_566
C31 C40 C48 C45 5.2(5) . .
C31 C40 C48 C47 -140.7(6) . 7_566
C31 C40 C48 Cl5 136.2(5) . .
C31 C40 O1 C10 135.0(13) . .
C31 C40 O1 C46 87.6(13) . .
C31 C45 C48 C6 105.9(7) . 7_566
C31 C45 C48 C7 0.6(6) . .
C31 C45 C48 C15 109.9(6) . 7_566
C31 C45 C48 C40 -6.6(6) . .
C31 C45 C48 C47 61.9(12) . 7_566
C31 C45 C48 Cl5 -130.0(6) . .
C31 C45 Cl2 C26 -78.7(7) . .
C32 C11 C16 C7 130.0(7) . .
C32 C11 C16 C21 13.4(2) . .
C32 C11 C16 C31 164.8(8) . .
C32 C11 C16 C33 173.4(7) . .
C32 C11 C16 C40 124.8(9) . .
C32 C11 C16 C44 2.3(3) . .
C32 C11 C16 C46 41.2(4) . .
C32 C11 C19 C2A -113.5(12) . .
C32 C11 C19 C2B -133.2(10) . .
C32 C11 C19 C4 -7.4(4) . .
C32 C11 C19 C18 -36.3(6) . .
C32 C11 C19 C22 -169.2(4) . .
C32 C11 C19 C30 5.4(3) . .
C32 C11 C19 C41 -162.7(4) . .
C32 C11 C19 C44 3.5(3) . .
C32 C11 C22 C2B 45(2) . .
C32 C11 C22 C13 -69(3) . .
C32 C11 C22 C19 60(2) . .
C32 C11 C22 C26 -96(2) . .
C32 C11 C22 C31 -101(2) . .
C32 C11 C22 C33 -109(2) . .
C32 C11 C22 C38 -20(4) . .
C32 C11 C22 C41 49(3) . .
C32 C11 C30 C4 -124.0(16) . .
C32 C11 C30 C18 -150.8(4) . .
C32 C11 C30 C19 -173.1(4) . .
C32 C11 C30 C21 -13.2(2) . .
C32 C11 C30 C34 -88.9(14) . .
C32 C11 C30 C44 1.8(7) . .
C32 C11 C31 C7 11.7(10) . .
C32 C11 C31 C16 -11.7(6) . .
C32 C11 C31 C22 168.2(4) . .
C32 C11 C31 C26 161.4(6) . .
C32 C11 C31 C40 5.0(9) . .
C32 C11 C31 C45 162.0(13) . .
C32 C11 C33 C7 12.6(8) . .
C32 C11 C33 C16 -5.4(6) . .
C32 C11 C33 C22 167.8(5) . .
C32 C11 C33 C26 139.5(9) . .
C32 C11 C33 C41 158.8(5) . .
C32 C11 C33 C45 97(2) . .
C32 C11 C41 C2A 11.0(10) . .
C32 C11 C41 C2B 10.2(12) . .
C32 C11 C41 C13 -136.4(6) . .
C32 C11 C41 C19 31.2(8) . .
C32 C11 C41 C22 -163.6(10) . .
C32 C11 C41 C27 -34.6(15) . 7_566
C32 C11 C41 C33 -142.5(9) . .
C32 C11 C41 C38 -135.3(7) . .
C32 C11 C44 C4 -156.8(7) . .
C32 C11 C44 C16 -3.7(5) . .
C32 C11 C44 C19 -172.8(6) . .
C32 C11 C44 C21 -20.4(4) . .
C32 C11 C44 C30 -177.1(12) . .
C32 C11 C44 C34 -142.8(9) . .
C32 C11 C44 C42 -30.1(5) . .
C32 C16 C21 C12 177.0(7) . .
C32 C16 C21 C17 103.7(16) . .
C32 C16 C21 C30 25.5(6) . .
C32 C16 C21 C37 69.6(9) . .
C32 C16 C21 C42 172.5(19) . .
C32 C16 C21 C44 21.3(5) . .
C32 C16 C21 C46 -175.0(7) . .
C32 C16 C31 C7 -135.4(8) . .
C32 C16 C31 C11 19.3(10) . .
C32 C16 C31 C22 19.2(13) . .
C32 C16 C31 C40 -142.6(9) . .
C32 C16 C31 C45 -153.8(13) . .
C32 C16 C33 C7 -142.4(7) . .
C32 C16 C33 C11 7.3(8) . .
C32 C16 C33 C22 1.6(12) . .
C32 C16 C33 C26 -134.4(14) . .
C32 C16 C33 C41 -4.9(9) . .
C32 C16 C33 C45 -152.8(6) . .
C32 C16 C40 C7 124.7(18) . .
C32 C16 C40 C10 8.9(7) . .
C32 C16 C40 C31 147.1(8) . .
C32 C16 C40 C46 3.6(5) . .
C32 C16 C40 C47 123.2(7) . 7_566
C32 C16 C40 C48 148.3(4) . .
C32 C16 C40 O1 -60.1(7) . .
C32 C16 C44 C4 -105.0(14) . .
C32 C16 C44 C11 174.8(7) . .
C32 C16 C44 C19 -176.7(8) . .
C32 C16 C44 C21 -21.0(5) . .
C32 C16 C44 C30 -170(2) . .
C32 C16 C44 C34 -67.9(8) . .
C32 C16 C44 C42 -25.3(5) . .
C32 C16 C46 C7 165.2(5) . .
C32 C16 C46 C10 174.7(6) . .
C32 C16 C46 C12 24.1(8) . .
C32 C16 C46 C21 2.1(3) . .
C32 C16 C46 C39 135.6(8) . .
C32 C16 C46 C40 -176.8(5) . .
C32 C16 C46 C42 4.4(4) . .
C32 C16 C46 O1 -138.6(3) . .
C32 C21 C37 C4 6.3(5) . .
C32 C21 C37 C5 9.9(8) . .
C32 C21 C37 C17 -179.6(11) . .
C32 C21 C37 C20 54.2(10) . .
C32 C21 C37 C28 135.4(8) . .
C32 C21 C37 C29 157.2(5) . .
C32 C21 C37 C34 4.7(6) . .
C32 C21 C37 C42 -170.1(11) . .
C32 C21 C42 C12 169(3) . .
C32 C21 C42 C17 35(4) . .
C32 C21 C42 C29 108(3) . .
C32 C21 C42 C37 29(3) . .
C32 C21 C42 C44 22(2) . .
C32 C21 C42 C46 173(3) . .
C32 C21 C44 C4 -173.1(8) . .
C32 C21 C44 C11 46.3(9) . .
C32 C21 C44 C16 31.7(7) . .
C32 C21 C44 C19 103(2) . .
C32 C21 C44 C30 -166.3(16) . .
C32 C21 C44 C34 -171.0(8) . .
C32 C21 C44 C42 -166.1(14) . .
C32 C21 C46 C7 -17.0(7) . .
C32 C21 C46 C10 -174.6(7) . .
C32 C21 C46 C12 -173.7(6) . .
C32 C21 C46 C16 -3.6(5) . .
C32 C21 C46 C39 -160.5(6) . .
C32 C21 C46 C40 -2.0(9) . .
C32 C21 C46 C42 -177.9(10) . .
C32 C21 C46 O1 87.7(8) . .
C32 C30 C34 C4 -168.1(13) . .
C32 C30 C34 C5 -6.4(9) . .
C32 C30 C34 C14 -141.5(5) . .
C32 C30 C34 C17 -1.6(4) . .
C32 C30 C34 C18 -150.5(4) . .
C32 C30 C34 C20 -77.9(14) . .
C32 C30 C34 C37 -0.3(5) . .
C32 C30 C34 C44 -5.2(8) . .
C32 C30 C44 C4 35(4) . .
C32 C30 C44 C11 171(3) . .
C32 C30 C44 C16 159(5) . .
C32 C30 C44 C19 167(3) . .
C32 C30 C44 C21 20(2) . .
C32 C30 C44 C34 27(4) . .
C32 C30 C44 C42 20(3) . .
C32 C42 C46 C7 -25.9(8) . .
C32 C42 C46 C10 -176.5(5) . .
C32 C42 C46 C12 -173.6(4) . .
C32 C42 C46 C16 -4.4(4) . .
C32 C42 C46 C21 1.3(6) . .
C32 C42 C46 C39 -163.5(4) . .
C32 C42 C46 C40 -8.2(16) . .
C32 C42 C46 O1 114.4(5) . .
C32 C46 O1 C10 174.5(6) . .
C32 C46 O1 C40 -87.3(6) . .
C33 C7 C10 C1 16.7(18) . .
C33 C7 C10 C9 113.9(15) . .
C33 C7 C10 C12 -18.2(16) . .
C33 C7 C10 C35 107.2(15) . .
C33 C7 C10 C39 26(2) . .
C33 C7 C10 C40 -157(3) . .
C33 C7 C10 C46 -37.1(15) . .
C33 C7 C10 O1 -137.5(15) . .
C33 C7 C16 C11 31.6(6) . .
C33 C7 C16 C21 141.7(6) . .
C33 C7 C16 C31 0.8(11) . .
C33 C7 C16 C32 135.9(8) . .
C33 C7 C16 C40 -156.3(19) . .
C33 C7 C16 C44 103.8(9) . .
C33 C7 C16 C46 154.8(6) . .
C33 C7 C31 C11 -177(100) . .
C33 C7 C31 C16 -147(45) . .
C33 C7 C31 C22 149(46) . .
C33 C7 C31 C26 36(44) . .
C33 C7 C31 C40 -72(45) . .
C33 C7 C31 C45 22(44) . .
C33 C7 C40 C10 153(4) . .
C33 C7 C40 C16 64(4) . .
C33 C7 C40 C31 3(3) . .
C33 C7 C40 C46 117(4) . .
C33 C7 C40 C47 -117(4) . 7_566
C33 C7 C40 C48 -92(5) . .
C33 C7 C40 O1 52(9) . .
C33 C7 C46 C10 163.8(6) . .
C33 C7 C46 C12 119.6(10) . .
C33 C7 C46 C16 -22.8(5) . .
C33 C7 C46 C21 -3.4(8) . .
C33 C7 C46 C32 -11.3(6) . .
C33 C7 C46 C39 142.9(6) . .
C33 C7 C46 C40 -158.8(17) . .
C33 C7 C46 C42 8.6(10) . .
C33 C7 C46 O1 -144.8(6) . .
C33 C7 C48 C6 -103.8(6) . 7_566
C33 C7 C48 C15 -84.5(6) . 7_566
C33 C7 C48 C40 159.6(16) . .
C33 C7 C48 C45 -1.0(5) . .
C33 C7 C48 C47 -151.6(6) . 7_566
C33 C7 C48 Cl5 124.4(6) . .
C33 C11 C16 C7 -43.3(9) . .
C33 C11 C16 C21 -160.0(7) . .
C33 C11 C16 C31 -8.6(13) . .
C33 C11 C16 C32 -173.4(7) . .
C33 C11 C16 C40 -48.6(10) . .
C33 C11 C16 C44 -171.1(7) . .
C33 C11 C16 C46 -132.1(7) . .
C33 C11 C19 C2A 39.3(16) . .
C33 C11 C19 C2B 19.6(15) . .
C33 C11 C19 C4 145.4(9) . .
C33 C11 C19 C18 116.5(9) . .
C33 C11 C19 C22 -16.4(9) . .
C33 C11 C19 C30 158.2(9) . .
C33 C11 C19 C41 -9.9(9) . .
C33 C11 C19 C44 156.3(9) . .
C33 C11 C22 C2B 154.3(8) . .
C33 C11 C22 C13 40.4(12) . .
C33 C11 C22 C19 169.1(6) . .
C33 C11 C22 C26 12.9(6) . .
C33 C11 C22 C31 7.9(10) . .
C33 C11 C22 C38 89.5(19) . .
C33 C11 C22 C41 158.0(12) . .
C33 C11 C30 C4 -92(3) . .
C33 C11 C30 C18 -119.1(17) . .
C33 C11 C30 C19 -141.4(17) . .
C33 C11 C30 C21 18.5(18) . .
C33 C11 C30 C32 31.7(18) . .
C33 C11 C30 C34 -57(2) . .
C33 C11 C30 C44 34(2) . .
C33 C11 C31 C7 180(4) . .
C33 C11 C31 C16 156(4) . .
C33 C11 C31 C22 -24(3) . .
C33 C11 C31 C26 -31(3) . .
C33 C11 C31 C40 173(4) . .
C33 C11 C31 C45 -30(2) . .
C33 C11 C32 C16 6.1(6) . .
C33 C11 C32 C21 -73.6(16) . .
C33 C11 C32 C30 -167.7(7) . .
C33 C11 C32 C42 -88.9(12) . .
C33 C11 C32 C44 -169.2(8) . .
C33 C11 C32 C46 -21.3(7) . .
C33 C11 C41 C2A 153.5(8) . .
C33 C11 C41 C2B 152.6(10) . .
C33 C11 C41 C13 6.0(7) . .
C33 C11 C41 C19 173.7(6) . .
C33 C11 C41 C22 -21.1(12) . .
C33 C11 C41 C27 107.8(12) . 7_566
C33 C11 C41 C38 7.2(9) . .
C33 C11 C44 C4 -141.5(11) . .
C33 C11 C44 C16 11.6(9) . .
C33 C11 C44 C19 -157.5(10) . .
C33 C11 C44 C21 -5.1(13) . .
C33 C11 C44 C30 -161.8(11) . .
C33 C11 C44 C32 15.3(12) . .
C33 C11 C44 C34 -127.5(12) . .
C33 C11 C44 C42 -14.8(13) . .
C33 C16 C21 C12 121.5(8) . .
C33 C16 C21 C17 48(2) . .
C33 C16 C21 C30 -30.1(9) . .
C33 C16 C21 C32 -55.6(11) . .
C33 C16 C21 C37 14.1(14) . .
C33 C16 C21 C42 117.0(18) . .
C33 C16 C21 C44 -34.3(9) . .
C33 C16 C21 C46 129.5(8) . .
C33 C16 C31 C7 177(5) . .
C33 C16 C31 C11 -29(4) . .
C33 C16 C31 C22 -29(4) . .
C33 C16 C31 C40 169(5) . .
C33 C16 C31 C45 158(6) . .
C33 C16 C32 C11 -5.9(6) . .
C33 C16 C32 C21 139.3(8) . .
C33 C16 C32 C30 0.3(8) . .
C33 C16 C32 C42 137.5(7) . .
C33 C16 C32 C44 -1.8(9) . .
C33 C16 C32 C46 143.2(6) . .
C33 C16 C40 C7 -25(2) . .
C33 C16 C40 C10 -140.9(7) . .
C33 C16 C40 C31 -2.6(11) . .
C33 C16 C40 C46 -146.1(6) . .
C33 C16 C40 C47 -26.6(10) . 7_566
C33 C16 C40 C48 -1.5(7) . .
C33 C16 C40 O1 150.2(7) . .
C33 C16 C44 C4 73.4(15) . .
C33 C16 C44 C11 -6.8(5) . .
C33 C16 C44 C19 1.8(6) . .
C33 C16 C44 C21 157.4(6) . .
C33 C16 C44 C30 8(2) . .
C33 C16 C44 C32 178.4(8) . .
C33 C16 C44 C34 110.6(10) . .
C33 C16 C44 C42 153.1(5) . .
C33 C16 C46 C7 47.1(11) . .
C33 C16 C46 C10 56.6(13) . .
C33 C16 C46 C12 -94.0(13) . .
C33 C16 C46 C21 -116.0(11) . .
C33 C16 C46 C32 -118.1(11) . .
C33 C16 C46 C39 17.5(15) . .
C33 C16 C46 C40 65.1(11) . .
C33 C16 C46 C42 -113.7(11) . .
C33 C16 C46 O1 103.3(11) . .
C33 C22 C31 C7 -175(8) . .
C33 C22 C31 C11 134(6) . .
C33 C22 C31 C16 134(6) . .
C33 C22 C31 C26 -52(5) . .
C33 C22 C31 C40 175(7) . .
C33 C22 C31 C45 -50(5) . .
C33 C22 C38 C13 -7.4(13) . .
C33 C22 C38 C24 35.3(8) . 7_566
C33 C22 C38 C27 144.6(6) . 7_566
C33 C22 C38 C36 59.0(9) . 7_566
C33 C22 C38 C41 153.8(13) . .
C33 C22 C38 Cl1 -85.4(7) . .
C33 C22 C41 C2A 37(6) . .
C33 C22 C41 C2B 26(8) . .
C33 C22 C41 C11 52(3) . .
C33 C22 C41 C13 -100(3) . .
C33 C22 C41 C19 66(3) . .
C33 C22 C41 C27 -95(3) . 7_566
C33 C22 C41 C38 -108(3) . .
C33 C26 C31 C7 -177(4) . .
C33 C26 C31 C11 33(3) . .
C33 C26 C31 C22 28(3) . .
C33 C26 C31 C40 -170(4) . .
C33 C26 C31 C45 -147(4) . .
C33 C26 C45 C3A 123.5(7) . 7_566
C33 C26 C45 C3B 130.0(7) . 7_566
C33 C26 C45 C31 9.0(9) . .
C33 C26 C45 C48 75.0(13) . .
C33 C26 C45 Cl2 -114.1(5) . .
C33 C26 Cl2 C45 73.4(7) . .
C33 C45 C48 C6 106.6(7) . 7_566
C33 C45 C48 C7 1.3(6) . .
C33 C45 C48 C15 110.6(6) . 7_566
C33 C45 C48 C40 -5.8(7) . .
C33 C45 C48 C47 62.6(12) . 7_566
C33 C45 C48 Cl5 -129.2(6) . .
C33 C45 Cl2 C26 -63.1(7) . .
C34 C4 C5 C14 61(3) . .
C34 C4 C5 C17 -148(3) . .
C34 C4 C5 C20 71(3) . .
C34 C4 C5 C28 148(3) . .
C34 C4 C5 C37 -144(3) . .
C34 C4 C14 C5 -10.3(6) . .
C34 C4 C14 C6 -62.7(15) . .
C34 C4 C14 C15 -37.2(11) . .
C34 C4 C14 C18 -179.0(8) . .
C34 C4 C14 C20 -19.0(8) . .
C34 C4 C14 C25 -172.6(8) . .
C34 C4 C14 C43 -167.6(8) . .
C34 C4 C18 C2A -153.0(13) . .
C34 C4 C18 C2B -151.3(11) . .
C34 C4 C18 C14 1.0(8) . .
C34 C4 C18 C19 -160.6(9) . .
C34 C4 C18 C25 -13.8(13) . .
C34 C4 C18 C30 -161.5(13) . .
C34 C4 C18 C43 -8.3(10) . .
C34 C4 C19 C2A 74(3) . .
C34 C4 C19 C2B 70(3) . .
C34 C4 C19 C11 -76(3) . .
C34 C4 C19 C18 79(3) . .
C34 C4 C19 C22 -54(3) . .
C34 C4 C19 C30 -102(3) . .
C34 C4 C19 C41 -9(4) . .
C34 C4 C19 C44 -88(3) . .
C34 C4 C30 C11 119.1(16) . .
C34 C4 C30 C18 157.4(15) . .
C34 C4 C30 C19 156.4(11) . .
C34 C4 C30 C21 13.9(13) . .
C34 C4 C30 C32 14.3(16) . .
C34 C4 C30 C44 22(2) . .
C34 C4 C44 C11 147.4(9) . .
C34 C4 C44 C16 81.9(17) . .
C34 C4 C44 C19 160.3(9) . .
C34 C4 C44 C21 6.8(10) . .
C34 C4 C44 C30 -161.9(19) . .
C34 C4 C44 C32 2.0(13) . .
C34 C4 C44 C42 5.1(9) . .
C34 C5 C14 C4 8.8(5) . .
C34 C5 C14 C6 169.1(7) . .
C34 C5 C14 C15 172.0(7) . .
C34 C5 C14 C18 18.8(6) . .
C34 C5 C14 C20 178.2(6) . .
C34 C5 C14 C25 40.6(9) . .
C34 C5 C14 C43 90.8(17) . .
C34 C5 C17 C12 -69.8(14) . .
C34 C5 C17 C21 -5.2(7) . .
C34 C5 C17 C28 -156.2(6) . .
C34 C5 C17 C29 -146.1(6) . .
C34 C5 C17 C37 153(3) . .
C34 C5 C17 C42 -1.1(10) . .
C34 C5 C20 C3A 145.7(11) . .
C34 C5 C20 C3B 150.4(9) . .
C34 C5 C20 C6 7.3(9) . .
C34 C5 C20 C14 -1.7(6) . .
C34 C5 C20 C15 10.0(11) . .
C34 C5 C20 C28 156.6(6) . .
C34 C5 C20 C37 154.7(9) . .
C34 C5 C28 C3A -75(2) . .
C34 C5 C28 C3B -75(2) . .
C34 C5 C28 C17 88(2) . .
C34 C5 C28 C20 -81(2) . .
C34 C5 C28 C24 7(3) . .
C34 C5 C28 C29 79(2) . .
C34 C5 C28 C36 55(3) . .
C34 C5 C28 C37 97(2) . .
C34 C5 C37 C4 -6.0(5) . .
C34 C5 C37 C17 -30(3) . .
C34 C5 C37 C20 -152.3(9) . .
C34 C5 C37 C21 -11.4(9) . .
C34 C5 C37 C28 -154.3(6) . .
C34 C5 C37 C29 -133.1(11) . .
C34 C5 C37 C42 -11.4(12) . .
C34 C14 C15 C3A -4.4(11) . .
C34 C14 C15 C3B -7.2(10) . .
C34 C14 C15 C6 -168.1(18) . .
C34 C14 C15 C20 12.1(8) . .
C34 C14 C15 C43 -156.7(6) . .
C34 C14 C15 C47 -152.5(5) . .
C34 C14 C15 C48 -149.8(8) . 7_566
C34 C14 C18 C2A 137.2(16) . .
C34 C14 C18 C2B 120.3(16) . .
C34 C14 C18 C4 -0.4(3) . .
C34 C14 C18 C19 27.2(6) . .
C34 C14 C18 C25 169.9(5) . .
C34 C14 C18 C30 7.5(3) . .
C34 C14 C18 C43 169.3(4) . .
C34 C14 C20 C3A -130.9(13) . .
C34 C14 C20 C3B -117.0(14) . .
C34 C14 C20 C5 0.9(3) . .
C34 C14 C20 C6 -169.4(6) . .
C34 C14 C20 C15 -169.3(7) . .
C34 C14 C20 C28 -27.1(5) . .
C34 C14 C20 C37 -8.1(3) . .
C34 C14 C25 C2A 3.0(10) . .
C34 C14 C25 C2B 8.4(8) . .
C34 C14 C25 C6 154.6(6) . .
C34 C14 C25 C9 151.8(4) . 7_566
C34 C14 C25 C18 -11.6(5) . .
C34 C14 C25 C23 55.9(13) . 7_566
C34 C14 C25 C35 149.7(6) . 7_566
C34 C14 C25 C43 167.1(9) . .
C34 C14 C43 C2A -10.7(10) . .
C34 C14 C43 C6 146.1(9) . .
C34 C14 C43 C9 112.9(15) . 7_566
C34 C14 C43 C15 141.6(10) . .
C34 C14 C43 C18 -19.3(8) . .
C34 C14 C43 C25 -20.2(14) . .
C34 C14 C43 C35 41(3) . 7_566
C34 C14 C43 C47 138.3(8) . .
C34 C17 C21 C12 -156.1(3) . .
C34 C17 C21 C16 -75.5(16) . .
C34 C17 C21 C30 0.0(3) . .
C34 C17 C21 C32 3.8(8) . .
C34 C17 C21 C37 3.3(9) . .
C34 C17 C21 C42 168.8(12) . .
C34 C17 C21 C44 -1.5(4) . .
C34 C17 C21 C46 -142.1(5) . .
C34 C17 C28 C3A 17.2(9) . .
C34 C17 C28 C3B 35.1(16) . .
C34 C17 C28 C5 -8.7(2) . .
C34 C17 C28 C20 -0.2(4) . .
C34 C17 C28 C24 150.4(5) . .
C34 C17 C28 C29 160.2(4) . .
C34 C17 C28 C36 152.6(4) . .
C34 C17 C28 C37 -19.7(8) . .
C34 C17 C29 C1 121.6(13) . .
C34 C17 C29 C12 132.7(7) . .
C34 C17 C29 C24 -21.8(9) . .
C34 C17 C29 C28 -29.5(7) . .
C34 C17 C29 C36 -12.1(13) . .
C34 C17 C29 C37 -29.4(10) . .
C34 C17 C29 C42 134.2(9) . .
C34 C17 C29 C2 120.5(16) . .
C34 C17 C37 C4 0.7(5) . .
C34 C17 C37 C5 18(2) . .
C34 C17 C37 C20 115(2) . .
C34 C17 C37 C21 -5.9(17) . .
C34 C17 C37 C28 142.4(13) . .
C34 C17 C37 C29 142.3(8) . .
C34 C17 C37 C42 -13(2) . .
C34 C17 C42 C12 -147.4(4) . .
C34 C17 C42 C21 -11.6(13) . .
C34 C17 C42 C29 -149.2(6) . .
C34 C17 C42 C32 -4.8(7) . .
C34 C17 C42 C37 7.7(14) . .
C34 C17 C42 C44 -4.7(5) . .
C34 C17 C42 C46 -102.5(16) . .
C34 C18 C19 C2A 166.8(9) . .
C34 C18 C19 C2B 163.3(8) . .
C34 C18 C19 C4 -6.2(3) . .
C34 C18 C19 C11 34.1(6) . .
C34 C18 C19 C22 119.0(7) . .
C34 C18 C19 C30 -6.8(4) . .
C34 C18 C19 C41 141.2(6) . .
C34 C18 C19 C44 3.2(3) . .
C34 C18 C25 C2A -155.0(9) . .
C34 C18 C25 C2B -150.2(8) . .
C34 C18 C25 C6 -0.5(7) . .
C34 C18 C25 C9 -73(3) . 7_566
C34 C18 C25 C14 9.3(4) . .
C34 C18 C25 C23 -148.6(3) . 7_566
C34 C18 C25 C35 -139.2(12) . 7_566
C34 C18 C25 C43 7.9(15) . .
C34 C18 C30 C4 -8.3(6) . .
C34 C18 C30 C11 149.7(5) . .
C34 C18 C30 C19 170.4(5) . .
C34 C18 C30 C21 48.7(5) . .
C34 C18 C30 C32 78.4(10) . .
C34 C18 C30 C44 101(2) . .
C34 C18 C43 C2A -155.9(8) . .
C34 C18 C43 C6 -6.6(7) . .
C34 C18 C43 C9 -147.2(6) . 7_566
C34 C18 C43 C14 8.4(3) . .
C34 C18 C43 C15 -7.4(5) . .
C34 C18 C43 C25 -173.2(13) . .
C34 C18 C43 C35 -158.4(4) . 7_566
C34 C18 C43 C47 -45.6(10) . .
C34 C20 C28 C3A -161.9(8) . .
C34 C20 C28 C3B -164.6(7) . .
C34 C20 C28 C5 8.7(2) . .
C34 C20 C28 C17 0.2(4) . .
C34 C20 C28 C24 -150.0(5) . .
C34 C20 C28 C29 -36.8(8) . .
C34 C20 C28 C36 -125.5(7) . .
C34 C20 C28 C37 7.6(4) . .
C34 C30 C32 C11 147.5(4) . .
C34 C30 C32 C16 141.6(5) . .
C34 C30 C32 C21 4.1(7) . .
C34 C30 C32 C42 0.0(5) . .
C34 C30 C32 C44 155(3) . .
C34 C30 C32 C46 66.0(11) . .
C34 C30 C44 C4 8.3(9) . .
C34 C30 C44 C11 144.6(5) . .
C34 C30 C44 C16 132.2(18) . .
C34 C30 C44 C19 140.4(11) . .
C34 C30 C44 C21 -6.7(16) . .
C34 C30 C44 C32 -27(4) . .
C34 C30 C44 C42 -6.8(12) . .
C34 C37 C42 C12 -141.6(5) . .
C34 C37 C42 C17 -169.6(19) . .
C34 C37 C42 C21 -5.5(9) . .
C34 C37 C42 C29 -150.7(4) . .
C34 C37 C42 C32 -0.5(5) . .
C34 C37 C42 C44 -1.8(4) . .
C34 C37 C42 C46 -73.8(13) . .
C35 C9 C10 C1 -35.1(11) . .
C35 C9 C10 C7 -165.6(9) . .
C35 C9 C10 C12 -48.2(11) . .
C35 C9 C10 C39 -40.0(11) . .
C35 C9 C10 C40 -179.3(9) . .
C35 C9 C10 C46 -135.0(10) . .
C35 C9 C10 O1 122.4(9) . .
C35 C9 C39 C1 -35.1(14) . .
C35 C9 C39 C10 136.4(12) . .
C35 C9 C39 C23 -26.0(9) . .
C35 C9 C39 C46 175.2(9) . .
C35 C9 C39 C2 -39.3(13) . .
C35 C10 C12 C1 3.1(11) . .
C35 C10 C12 C17 -126.9(6) . .
C35 C10 C12 C21 -146.6(4) . .
C35 C10 C12 C29 -27.0(9) . .
C35 C10 C12 C39 -6.9(7) . .
C35 C10 C12 C42 -149.1(4) . .
C35 C10 C12 C46 -146.1(5) . .
C35 C10 C12 C2 0.5(11) . .
C35 C10 C39 C1 128(5) . .
C35 C10 C39 C9 -16.6(4) . .
C35 C10 C39 C12 172.9(8) . .
C35 C10 C39 C23 11.2(10) . .
C35 C10 C39 C46 -151.3(4) . .
C35 C10 C39 C2 149(4) . .
C35 C10 C40 C7 91.5(19) . .
C35 C10 C40 C16 136.5(5) . .
C35 C10 C40 C31 102.1(9) . .
C35 C10 C40 C46 142.8(6) . .
C35 C10 C40 C47 -0.1(6) . 7_566
C35 C10 C40 C48 1.7(7) . .
C35 C10 C40 O1 -110.0(5) . .
C35 C10 C46 C7 -76.3(10) . .
C35 C10 C46 C12 83.5(10) . .
C35 C10 C46 C16 -82.8(12) . .
C35 C10 C46 C21 84.4(12) . .
C35 C10 C46 C39 56.9(10) . .
C35 C10 C46 C40 -90.7(10) . .
C35 C10 C46 C42 86.0(10) . .
C35 C10 C46 O1 -145.5(11) . .
C35 C10 O1 C40 107.4(5) . .
C35 C10 O1 C46 159.7(6) . .
C35 C23 C27 C1 -71.8(19) . .
C35 C23 C27 C2A 49.3(18) . 7_566
C35 C23 C27 C2B 48.8(19) . 7_566
C35 C23 C27 C36 -63.3(19) . .
C35 C23 C27 C38 -25(3) . 7_566
C35 C23 C27 C41 34(2) . 7_566
C35 C23 C27 Cl4A 167.5(17) . .
C35 C23 C27 Cl4B 169.5(18) . .
C35 C23 C27 C2 -72.8(19) . .
C35 C23 Cl4A C27 -175.1(7) . .
C35 C23 Cl4B C27 -176.3(6) . .
C35 C23 C2 C12 -5.2(15) . .
C35 C23 C2 C24 144.0(9) . .
C35 C23 C2 C27 161.8(6) . .
C35 C23 C2 C29 114(4) . .
C35 C23 C2 C36 147.9(13) . .
C35 C23 C2 C39 -1.1(8) . .
C35 C25 C43 C2A 85(6) 7_566 .
C35 C25 C43 C6 140(2) 7_566 .
C35 C25 C43 C9 5.1(6) 7_566 7_566
C35 C25 C43 C14 167.4(5) 7_566 .
C35 C25 C43 C15 143.7(15) 7_566 .
C35 C25 C43 C18 166.0(10) 7_566 .
C35 C25 C43 C47 41(2) 7_566 .
C35 C39 C46 C7 9.1(8) . .
C35 C39 C46 C10 -42.3(8) . .
C35 C39 C46 C12 174.0(8) . .
C35 C39 C46 C16 30.4(12) . .
C35 C39 C46 C21 155.6(6) . .
C35 C39 C46 C32 139.8(7) . .
C35 C39 C46 C40 -10.8(7) . .
C35 C39 C46 C42 162.4(6) . .
C35 C39 C46 O1 -60.5(6) . .
C35 C39 C2 C12 175.2(6) . .
C35 C39 C2 C23 1.2(9) . .
C35 C39 C2 C24 -118.5(16) . .
C35 C39 C2 C27 -8.4(13) . .
C35 C39 C2 C29 -161.5(13) . .
C35 C39 C2 C36 -121(2) . .
C35 C43 C47 C6 176.3(7) 7_566 .
C35 C43 C47 C7 73.9(5) 7_566 7_566
C35 C43 C47 C9 -2.2(5) 7_566 7_566
C35 C43 C47 C15 169.2(5) 7_566 .
C35 C43 C47 C40 49.4(5) 7_566 7_566
C35 C43 C47 C48 168.5(9) 7_566 7_566
C35 C43 C47 Cl5 -96.9(4) 7_566 7_566
C36 C1 C12 C10 -155.8(10) . .
C36 C1 C12 C17 -2.4(14) . .
C36 C1 C12 C21 -35(2) . .
C36 C1 C12 C29 7.4(5) . .
C36 C1 C12 C39 -151.4(14) . .
C36 C1 C12 C42 -8(2) . .
C36 C1 C12 C46 -121.1(9) . .
C36 C1 C12 C2 14(7) . .
C36 C1 C23 C2A 60.1(14) . 7_566
C36 C1 C23 C2B 45.4(14) . 7_566
C36 C1 C23 C25 107.4(10) . 7_566
C36 C1 C23 C27 -9.0(10) . .
C36 C1 C23 C35 153.5(11) . .
C36 C1 C23 C39 152.0(19) . .
C36 C1 C23 Cl4A -72.9(13) . .
C36 C1 C23 Cl4B -86.8(13) . .
C36 C1 C23 C2 -14(7) . .
C36 C1 C27 C2A 112.9(8) . 7_566
C36 C1 C27 C2B 102.5(9) . 7_566
C36 C1 C27 C23 171.3(10) . .
C36 C1 C27 C38 3.9(8) . 7_566
C36 C1 C27 C41 50.6(9) . 7_566
C36 C1 C27 Cl4A -121.1(6) . .
C36 C1 C27 Cl4B -130.7(5) . .
C36 C1 C27 C2 -13(7) . .
C36 C1 C29 C12 -167.9(9) . .
C36 C1 C29 C17 -153.4(8) . .
C36 C1 C29 C24 -6.4(5) . .
C36 C1 C29 C28 -46.6(14) . .
C36 C1 C29 C37 -140.1(11) . .
C36 C1 C29 C42 -159.2(5) . .
C36 C1 C29 C2 22(11) . .
C36 C1 C39 C9 -114(2) . .
C36 C1 C39 C10 105(6) . .
C36 C1 C39 C12 56(2) . .
C36 C1 C39 C23 -126(3) . .
C36 C1 C39 C35 -128(2) . .
C36 C1 C39 C46 32(3) . .
C36 C1 C39 C2 20(16) . .
C36 C3B C15 C3A -63(11) . .
C36 C3B C15 C6 99(6) . .
C36 C3B C15 C14 -26.3(13) . .
C36 C3B C15 C20 -51.4(10) . .
C36 C3B C15 C43 23(2) . .
C36 C3B C15 C47 117.1(10) . .
C36 C3B C15 C48 130.6(9) . 7_566
C36 C3B C20 C3A 150(7) . .
C36 C3B C20 C5 -8.2(10) . .
C36 C3B C20 C6 139.0(7) . .
C36 C3B C20 C14 97.2(15) . .
C36 C3B C20 C15 142.9(8) . .
C36 C3B C20 C28 -15.5(4) . .
C36 C3B C20 C34 8.7(13) . .
C36 C3B C20 C37 -9.9(7) . .
C36 C3B C24 C3A 15(6) . .
C36 C3B C24 C13 -123(3) . 7_566
C36 C3B C24 C26 -123(2) . 7_566
C36 C3B C24 C28 41(3) . .
C36 C3B C24 C29 27(2) . .
C36 C3B C24 C38 -117(3) . 7_566
C36 C3B C24 C2 -7(2) . .
C36 C3B C28 C3A 154(3) . .
C36 C3B C28 C5 153.7(5) . .
C36 C3B C28 C17 118.3(15) . .
C36 C3B C28 C20 159.4(4) . .
C36 C3B C28 C24 -7.7(5) . .
C36 C3B C28 C29 10.1(6) . .
C36 C3B C28 C37 147.4(9) . .
C36 C13 C22 C2B -49.0(7) 7_566 .
C36 C13 C22 C11 66.9(13) 7_566 .
C36 C13 C22 C19 -42.7(9) 7_566 .
C36 C13 C22 C26 101.5(6) 7_566 .
C36 C13 C22 C31 92.3(7) 7_566 .
C36 C13 C22 C33 100.6(7) 7_566 .
C36 C13 C22 C38 -72.9(11) 7_566 .
C36 C13 C22 C41 -55.8(11) 7_566 .
C36 C13 C26 C3A 0.9(6) 7_566 7_566
C36 C13 C26 C3B 9.5(6) 7_566 7_566
C36 C13 C26 C22 -121.2(5) 7_566 .
C36 C13 C26 C24 9.5(4) 7_566 7_566
C36 C13 C26 C31 -110.5(6) 7_566 .
C36 C13 C26 C33 -120.3(6) 7_566 .
C36 C13 C26 Cl2 127.6(4) 7_566 .
C36 C13 C38 C22 123.8(4) 7_566 .
C36 C13 C38 C24 -4.7(6) 7_566 7_566
C36 C13 C38 C27 45(3) 7_566 7_566
C36 C13 C38 C41 116.1(5) 7_566 .
C36 C13 C38 Cl1 -119.8(3) 7_566 .
C36 C13 C41 C2A -30.8(9) 7_566 .
C36 C13 C41 C2B -35.8(10) 7_566 .
C36 C13 C41 C11 112.0(5) 7_566 .
C36 C13 C41 C19 55(3) 7_566 .
C36 C13 C41 C22 133.0(9) 7_566 .
C36 C13 C41 C27 -43.7(4) 7_566 7_566
C36 C13 C41 C33 115.9(5) 7_566 .
C36 C13 C41 C38 -65.9(11) 7_566 .
C36 C13 Cl1 C38 66.7(11) 7_566 .
C36 C24 C28 C3A 156.4(10) . .
C36 C24 C28 C3B 162.5(11) . .
C36 C24 C28 C5 73.9(19) . .
C36 C24 C28 C17 4.9(11) . .
C36 C24 C28 C20 148.8(8) . .
C36 C24 C28 C29 -3.9(8) . .
C36 C24 C28 C37 11.7(14) . .
C36 C24 C29 C1 17.2(14) . .
C36 C24 C29 C12 47.6(15) . .
C36 C24 C29 C17 164.1(11) . .
C36 C24 C29 C28 173.6(13) . .
C36 C24 C29 C37 166.6(11) . .
C36 C24 C29 C42 145.1(11) . .
C36 C24 C29 C2 12.2(16) . .
C36 C27 Cl4A C23 -121.8(6) . .
C36 C27 Cl4B C23 -112.3(6) . .
C36 C27 C2 C12 -147(3) . .
C36 C27 C2 C23 -168.1(11) . .
C36 C27 C2 C24 -3.4(4) . .
C36 C27 C2 C29 -5.9(13) . .
C36 C27 C2 C39 -151.3(18) . .
C36 C28 C29 C1 49.6(15) . .
C36 C28 C29 C12 140.9(7) . .
C36 C28 C29 C17 168.8(5) . .
C36 C28 C29 C24 -2.6(5) . .
C36 C28 C29 C37 168.7(5) . .
C36 C28 C29 C42 161.2(5) . .
C36 C28 C29 C2 32.2(16) . .
C36 C28 C37 C4 127.9(7) . .
C36 C28 C37 C5 153.6(6) . .
C36 C28 C37 C17 -8.8(11) . .
C36 C28 C37 C20 151.9(5) . .
C36 C28 C37 C21 20.6(9) . .
C36 C28 C37 C29 -8.7(4) . .
C36 C28 C37 C34 140.4(7) . .
C36 C28 C37 C42 2.5(7) . .
C36 C29 C37 C4 -86.7(13) . .
C36 C29 C37 C5 -15.6(15) . .
C36 C29 C37 C17 -167.3(11) . .
C36 C29 C37 C20 -2.6(6) . .
C36 C29 C37 C21 -146.0(6) . .
C36 C29 C37 C28 12.9(5) . .
C36 C29 C37 C34 -62(2) . .
C36 C29 C37 C42 -156.8(6) . .
C36 C29 C42 C12 -103.0(15) . .
C36 C29 C42 C17 74.9(16) . .
C36 C29 C42 C21 -28(2) . .
C36 C29 C42 C32 -8(2) . .
C36 C29 C42 C37 67.6(15) . .
C36 C29 C42 C44 20.1(17) . .
C36 C29 C42 C46 -80.0(15) . .
C36 C29 C2 C12 166.2(10) . .
C36 C29 C2 C23 43(4) . .
C36 C29 C2 C24 4.7(6) . .
C36 C29 C2 C27 8.3(19) . .
C36 C29 C2 C39 151.4(15) . .
C36 C38 C41 C2A -70.8(8) 7_566 .
C36 C38 C41 C2B -73.5(9) 7_566 .
C36 C38 C41 C11 77.4(9) 7_566 .
C36 C38 C41 C13 80.1(11) 7_566 .
C36 C38 C41 C19 -65(2) 7_566 .
C36 C38 C41 C22 97.6(10) 7_566 .
C36 C38 C41 C27 -73.3(5) 7_566 7_566
C36 C38 C41 C33 81.9(6) 7_566 .
C36 C38 Cl1 C13 -77.8(11) 7_566 .
C37 C4 C5 C14 -155.5(6) . .
C37 C4 C5 C17 -3.8(5) . .
C37 C4 C5 C20 -145.1(8) . .
C37 C4 C5 C28 -68.0(12) . .
C37 C4 C5 C34 144(3) . .
C37 C4 C14 C5 9.0(2) . .
C37 C4 C14 C6 -43.3(14) . .
C37 C4 C14 C15 -17.9(8) . .
C37 C4 C14 C18 -159.6(4) . .
C37 C4 C14 C20 0.3(4) . .
C37 C4 C14 C25 -153.3(4) . .
C37 C4 C14 C34 19.4(6) . .
C37 C4 C14 C43 -148.3(5) . .
C37 C4 C18 C2A -123.4(13) . .
C37 C4 C18 C2B -121.6(11) . .
C37 C4 C18 C14 30.6(7) . .
C37 C4 C18 C19 -131.0(7) . .
C37 C4 C18 C25 15.8(13) . .
C37 C4 C18 C30 -131.9(9) . .
C37 C4 C18 C34 29.6(8) . .
C37 C4 C18 C43 21.3(9) . .
C37 C4 C19 C2A 122.9(9) . .
C37 C4 C19 C2B 118.3(9) . .
C37 C4 C19 C11 -27.7(7) . .
C37 C4 C19 C18 127.6(7) . .
C37 C4 C19 C22 -5.2(11) . .
C37 C4 C19 C30 -53.6(6) . .
C37 C4 C19 C41 39.7(15) . .
C37 C4 C19 C44 -39.6(6) . .
C37 C4 C30 C11 110.4(15) . .
C37 C4 C30 C18 148.7(6) . .
C37 C4 C30 C19 147.6(4) . .
C37 C4 C30 C21 5.2(5) . .
C37 C4 C30 C32 5.5(8) . .
C37 C4 C30 C34 -8.7(10) . .
C37 C4 C30 C44 13.5(16) . .
C37 C4 C34 C5 -25(2) . .
C37 C4 C34 C14 -140.4(11) . .
C37 C4 C34 C17 0.8(5) . .
C37 C4 C34 C18 -139.4(8) . .
C37 C4 C34 C20 -116.1(17) . .
C37 C4 C34 C30 16.6(19) . .
C37 C4 C34 C44 9.4(14) . .
C37 C4 C44 C11 142.5(5) . .
C37 C4 C44 C16 77.0(14) . .
C37 C4 C44 C19 155.4(3) . .
C37 C4 C44 C21 1.9(4) . .
C37 C4 C44 C30 -166.7(16) . .
C37 C4 C44 C32 -2.9(8) . .
C37 C4 C44 C34 -4.9(7) . .
C37 C4 C44 C42 0.2(3) . .
C37 C5 C14 C4 -90(2) . .
C37 C5 C14 C6 70(2) . .
C37 C5 C14 C15 73(2) . .
C37 C5 C14 C18 -80(2) . .
C37 C5 C14 C20 79(2) . .
C37 C5 C14 C25 -58(3) . .
C37 C5 C14 C34 -99(2) . .
C37 C5 C14 C43 -8(3) . .
C37 C5 C17 C12 137(4) . .
C37 C5 C17 C21 -158(3) . .
C37 C5 C17 C28 51(3) . .
C37 C5 C17 C29 61(3) . .
C37 C5 C17 C34 -153(3) . .
C37 C5 C17 C42 -154(4) . .
C37 C5 C20 C3A -9.0(13) . .
C37 C5 C20 C3B -4.3(10) . .
C37 C5 C20 C6 -147.3(8) . .
C37 C5 C20 C14 -156.4(7) . .
C37 C5 C20 C15 -144.7(10) . .
C37 C5 C20 C28 1.9(6) . .
C37 C5 C20 C34 -154.7(9) . .
C37 C5 C28 C3A -171.9(8) . .
C37 C5 C28 C3B -171.7(8) . .
C37 C5 C28 C17 -8.5(6) . .
C37 C5 C28 C20 -177.9(7) . .
C37 C5 C28 C24 -90.0(18) . .
C37 C5 C28 C29 -18.1(6) . .
C37 C5 C28 C36 -41.9(10) . .
C37 C5 C34 C4 39(3) . .
C37 C5 C34 C14 153.9(6) . .
C37 C5 C34 C17 5.0(6) . .
C37 C5 C34 C18 132.8(10) . .
C37 C5 C34 C20 152.2(9) . .
C37 C5 C34 C30 12.1(12) . .
C37 C5 C34 C44 11.7(9) . .
C37 C17 C21 C12 -159.3(11) . .
C37 C17 C21 C16 -78.7(19) . .
C37 C17 C21 C30 -3.3(11) . .
C37 C17 C21 C32 0.5(14) . .
C37 C17 C21 C42 165.5(17) . .
C37 C17 C21 C44 -4.7(12) . .
C37 C17 C21 C46 -145.4(10) . .
C37 C17 C28 C3A 36.9(13) . .
C37 C17 C28 C3B 54.8(18) . .
C37 C17 C28 C5 10.9(8) . .
C37 C17 C28 C20 19.5(9) . .
C37 C17 C28 C24 170.1(9) . .
C37 C17 C28 C29 179.9(10) . .
C37 C17 C28 C36 172.3(9) . .
C37 C17 C29 C1 151.0(14) . .
C37 C17 C29 C12 162.0(11) . .
C37 C17 C29 C24 7.6(12) . .
C37 C17 C29 C28 -0.1(10) . .
C37 C17 C29 C36 17.2(15) . .
C37 C17 C29 C42 163.6(15) . .
C37 C17 C29 C2 149.8(17) . .
C37 C17 C42 C12 -155.0(15) . .
C37 C17 C42 C21 -19(2) . .
C37 C17 C42 C29 -156.8(19) . .
C37 C17 C42 C32 -12.4(19) . .
C37 C17 C42 C44 -12.4(17) . .
C37 C17 C42 C46 -110(2) . .
C37 C20 C28 C3A -169.5(8) . .
C37 C20 C28 C3B -172.2(7) . .
C37 C20 C28 C5 1.1(3) . .
C37 C20 C28 C17 -7.4(4) . .
C37 C20 C28 C24 -157.6(6) . .
C37 C20 C28 C29 -44.4(8) . .
C37 C20 C28 C36 -133.1(8) . .
C37 C21 C32 C11 -82.7(14) . .
C37 C21 C32 C16 -146.2(5) . .
C37 C21 C32 C30 -5.4(7) . .
C37 C21 C32 C42 23(3) . .
C37 C21 C32 C44 -10.2(9) . .
C37 C21 C32 C46 -150.3(6) . .
C37 C21 C42 C12 139.8(9) . .
C37 C21 C42 C17 6.0(7) . .
C37 C21 C42 C29 79.3(15) . .
C37 C21 C42 C32 -29(3) . .
C37 C21 C42 C44 -7.1(13) . .
C37 C21 C42 C46 144.2(5) . .
C37 C21 C44 C4 -2.0(4) . .
C37 C21 C44 C11 -142.6(6) . .
C37 C21 C44 C16 -157.2(3) . .
C37 C21 C44 C19 -86(2) . .
C37 C21 C44 C30 4.8(13) . .
C37 C21 C44 C32 171.1(8) . .
C37 C21 C44 C34 0.1(3) . .
C37 C21 C44 C42 5.0(9) . .
C37 C21 C46 C7 126.5(8) . .
C37 C21 C46 C10 -31.1(11) . .
C37 C21 C46 C12 -30.2(7) . .
C37 C21 C46 C16 139.9(7) . .
C37 C21 C46 C32 143.5(8) . .
C37 C21 C46 C39 -17.0(9) . .
C37 C21 C46 C40 141.5(9) . .
C37 C21 C46 C42 -34.4(8) . .
C37 C21 C46 O1 -128.8(5) . .
C37 C28 C29 C1 -119.1(15) . .
C37 C28 C29 C12 -27.8(6) . .
C37 C28 C29 C17 0.1(4) . .
C37 C28 C29 C24 -171.3(4) . .
C37 C28 C29 C36 -168.7(5) . .
C37 C28 C29 C42 -7.5(3) . .
C37 C28 C29 C2 -136.6(16) . .
C37 C28 C36 C1 -7.2(10) . .
C37 C28 C36 C3B -156.4(7) . .
C37 C28 C36 C13 -153.0(5) . 7_566
C37 C28 C36 C24 -172.6(9) . .
C37 C28 C36 C27 -53.6(13) . .
C37 C28 C36 C29 12.8(5) . .
C37 C28 C36 C38 -148.6(6) . 7_566
C37 C28 C36 C2 -3.7(12) . .
C37 C29 C36 C1 148.1(10) . .
C37 C29 C36 C3B -3.1(7) . .
C37 C29 C36 C13 68(3) . 7_566
C37 C29 C36 C24 -15.8(13) . .
C37 C29 C36 C27 147.3(4) . .
C37 C29 C36 C28 -10.6(4) . .
C37 C29 C36 C38 135.9(13) . 7_566
C37 C29 C36 C2 152.0(12) . .
C37 C29 C42 C12 -170.6(5) . .
C37 C29 C42 C17 7.3(7) . .
C37 C29 C42 C21 -95.4(17) . .
C37 C29 C42 C32 -75.7(10) . .
C37 C29 C42 C44 -47.5(6) . .
C37 C29 C42 C46 -147.6(5) . .
C37 C29 C2 C12 31(2) . .
C37 C29 C2 C23 -93(3) . .
C37 C29 C2 C24 -130.5(18) . .
C37 C29 C2 C27 -126.9(12) . .
C37 C29 C2 C36 -135.2(15) . .
C37 C29 C2 C39 16(3) . .
C37 C34 C44 C4 173.4(10) . .
C37 C34 C44 C11 132.3(7) . .
C37 C34 C44 C16 42.1(9) . .
C37 C34 C44 C19 154.8(3) . .
C37 C34 C44 C21 -0.2(4) . .
C37 C34 C44 C30 -175.3(11) . .
C37 C34 C44 C32 -5.0(6) . .
C37 C34 C44 C42 -1.4(3) . .
C37 C42 C46 C7 59.3(16) . .
C37 C42 C46 C10 -91.3(13) . .
C37 C42 C46 C12 -88.5(12) . .
C37 C42 C46 C16 80.8(12) . .
C37 C42 C46 C21 86.4(14) . .
C37 C42 C46 C32 85.2(12) . .
C37 C42 C46 C39 -78.4(12) . .
C37 C42 C46 C40 77(2) . .
C37 C42 C46 O1 -160.4(9) . .
C38 C13 C22 C2B 23.9(12) . .
C38 C13 C22 C11 139.8(13) . .
C38 C13 C22 C19 30.2(14) . .
C38 C13 C22 C26 174.4(12) . .
C38 C13 C22 C31 165.2(11) . .
C38 C13 C22 C33 173.5(12) . .
C38 C13 C22 C41 17.1(14) . .
C38 C13 C26 C3A 93(6) . 7_566
C38 C13 C26 C3B 102(6) . 7_566
C38 C13 C26 C22 -29(6) . .
C38 C13 C26 C24 102(6) . 7_566
C38 C13 C26 C31 -18(6) . .
C38 C13 C26 C33 -28(6) . .
C38 C13 C26 Cl2 -140(6) . .
C38 C13 C41 C2A 35.1(14) . .
C38 C13 C41 C2B 30.2(14) . .
C38 C13 C41 C11 177.9(11) . .
C38 C13 C41 C19 121(3) . .
C38 C13 C41 C22 -161.0(15) . .
C38 C13 C41 C27 22.3(11) . 7_566
C38 C13 C41 C33 -178.1(12) . .
C38 C22 C31 C7 -106(2) . .
C38 C22 C31 C11 -156.5(7) . .
C38 C22 C31 C16 -156.3(8) . .
C38 C22 C31 C26 16.8(7) . .
C38 C22 C31 C40 -116(2) . .
C38 C22 C31 C45 19.5(9) . .
C38 C22 C33 C7 -113.4(15) . .
C38 C22 C33 C11 -157.2(7) . .
C38 C22 C33 C16 -150.0(7) . .
C38 C22 C33 C26 4.0(9) . .
C38 C22 C33 C41 -96(3) . .
C38 C22 C33 C45 1.6(12) . .
C38 C22 C41 C2A 145(3) . .
C38 C22 C41 C2B 134(6) . .
C38 C22 C41 C11 159.8(5) . .
C38 C22 C41 C13 7.3(6) . .
C38 C22 C41 C19 173.7(9) . .
C38 C22 C41 C27 12.8(13) . 7_566
C38 C22 C41 C33 108(3) . .
C38 C24 C28 C3A 92.6(19) 7_566 .
C38 C24 C28 C3B 98.7(19) 7_566 .
C38 C24 C28 C5 10(3) 7_566 .
C38 C24 C28 C17 -59(2) 7_566 .
C38 C24 C28 C20 85.1(19) 7_566 .
C38 C24 C28 C29 -67.6(18) 7_566 .
C38 C24 C28 C36 -63.7(18) 7_566 .
C38 C24 C28 C37 -52(2) 7_566 .
C38 C24 C29 C1 5.3(10) 7_566 .
C38 C24 C29 C12 35.7(10) 7_566 .
C38 C24 C29 C17 152.2(5) 7_566 .
C38 C24 C29 C28 161.7(6) 7_566 .
C38 C24 C29 C36 -11.9(10) 7_566 .
C38 C24 C29 C37 154.7(4) 7_566 .
C38 C24 C29 C42 133.2(6) 7_566 .
C38 C24 C29 C2 0.3(12) 7_566 .
C38 C24 C36 C1 94(5) 7_566 .
C38 C24 C36 C3B 127(2) 7_566 .
C38 C24 C36 C13 4.3(6) 7_566 7_566
C38 C24 C36 C27 10.9(9) 7_566 .
C38 C24 C36 C28 162.8(5) 7_566 .
C38 C24 C36 C29 168.5(9) 7_566 .
C38 C24 C36 C2 97(7) 7_566 .
C38 C27 Cl4A C23 -176.1(6) 7_566 .
C38 C27 Cl4B C23 -174.9(7) 7_566 .
C38 C27 C2 C12 -147(3) 7_566 .
C38 C27 C2 C23 -167.5(6) 7_566 .
C38 C27 C2 C24 -2.8(7) 7_566 .
C38 C27 C2 C29 -5(2) 7_566 .
C38 C27 C2 C36 0.6(9) 7_566 .
C38 C27 C2 C39 -150.7(10) 7_566 .
C38 C36 C2 C12 157.4(15) 7_566 .
C38 C36 C2 C23 7.0(16) 7_566 .
C38 C36 C2 C24 95(7) 7_566 .
C38 C36 C2 C27 -0.7(10) 7_566 .
C38 C36 C2 C29 173.3(7) 7_566 .
C38 C36 C2 C39 116(2) 7_566 .
C39 C1 C12 C10 -4.4(6) . .
C39 C1 C12 C17 149.0(5) . .
C39 C1 C12 C21 116.7(13) . .
C39 C1 C12 C29 158.9(10) . .
C39 C1 C12 C42 143.1(9) . .
C39 C1 C12 C46 30.3(13) . .
C39 C1 C12 C2 165(8) . .
C39 C1 C23 C2A -91.8(10) . 7_566
C39 C1 C23 C2B -106.6(10) . 7_566
C39 C1 C23 C25 -44.6(11) . 7_566
C39 C1 C23 C27 -161.0(11) . .
C39 C1 C23 C35 1.5(10) . .
C39 C1 C23 Cl4A 135.1(7) . .
C39 C1 C23 Cl4B 121.2(8) . .
C39 C1 C23 C2 -166(9) . .
C39 C1 C27 C2A -36.0(18) . 7_566
C39 C1 C27 C2B -46.5(19) . 7_566
C39 C1 C27 C23 22.3(12) . .
C39 C1 C27 C36 -149(2) . .
C39 C1 C27 C38 -145.0(13) . 7_566
C39 C1 C27 C41 -98.4(14) . 7_566
C39 C1 C27 Cl4A 90.0(16) . .
C39 C1 C27 Cl4B 80.3(16) . .
C39 C1 C27 C2 -162(9) . .
C39 C1 C29 C12 -17.9(8) . .
C39 C1 C29 C17 -3(2) . .
C39 C1 C29 C24 143.5(13) . .
C39 C1 C29 C28 103.4(15) . .
C39 C1 C29 C36 149.9(16) . .
C39 C1 C29 C37 10(2) . .
C39 C1 C29 C42 -9.3(16) . .
C39 C1 C29 C2 172(12) . .
C39 C1 C36 C3B 10(4) . .
C39 C1 C36 C13 111(2) . 7_566
C39 C1 C36 C24 30(6) . .
C39 C1 C36 C27 126(3) . .
C39 C1 C36 C28 -31(3) . .
C39 C1 C36 C29 -53(2) . .
C39 C1 C36 C38 122(2) . 7_566
C39 C1 C36 C2 -140(20) . .
C39 C9 C10 C1 4.9(8) . .
C39 C9 C10 C7 -125.6(8) . .
C39 C9 C10 C12 -8.2(5) . .
C39 C9 C10 C35 40.0(11) . .
C39 C9 C10 C40 -139.2(9) . .
C39 C9 C10 C46 -95.0(10) . .
C39 C9 C10 O1 162.5(9) . .
C39 C9 C35 C10 -17.4(4) . .
C39 C9 C35 C23 64.6(16) . .
C39 C9 C35 C25 113.4(4) . 7_566
C39 C9 C35 C43 118.6(5) . 7_566
C39 C9 C35 Cl3 -127.0(4) . .
C39 C9 Cl3 C35 53.2(9) . .
C39 C10 C12 C1 10.0(13) . .
C39 C10 C12 C17 -119.9(10) . .
C39 C10 C12 C21 -139.6(9) . .
C39 C10 C12 C29 -20.1(12) . .
C39 C10 C12 C42 -142.2(9) . .
C39 C10 C12 C46 -139.2(10) . .
C39 C10 C12 C2 7.4(13) . .
C39 C10 C35 C9 135.9(12) . .
C39 C10 C35 C23 -8.7(8) . .
C39 C10 C35 C25 77.7(9) . 7_566
C39 C10 C35 C43 100.3(8) . 7_566
C39 C10 C35 Cl3 -137.2(7) . .
C39 C10 C40 C7 4(3) . .
C39 C10 C40 C16 48.7(16) . .
C39 C10 C40 C31 14.3(19) . .
C39 C10 C40 C46 55.0(14) . .
C39 C10 C40 C47 -88.0(14) . 7_566
C39 C10 C40 C48 -86.2(15) . .
C39 C10 C40 O1 162.2(15) . .
C39 C10 C46 C7 -133.1(8) . .
C39 C10 C46 C12 26.6(7) . .
C39 C10 C46 C16 -139.7(7) . .
C39 C10 C46 C21 27.6(12) . .
C39 C10 C46 C40 -147.5(9) . .
C39 C10 C46 C42 29.1(9) . .
C39 C10 C46 O1 157.6(9) . .
C39 C10 O1 C40 -148(2) . .
C39 C10 O1 C46 -96(2) . .
C39 C12 C17 C5 1.1(19) . .
C39 C12 C17 C21 -73.6(10) . .
C39 C12 C17 C28 77.8(10) . .
C39 C12 C17 C29 92.7(10) . .
C39 C12 C17 C34 -33.4(13) . .
C39 C12 C17 C37 28(4) . .
C39 C12 C17 C42 -89.4(12) . .
C39 C12 C21 C16 -9.4(5) . .
C39 C12 C21 C17 146.8(5) . .
C39 C12 C21 C30 88.0(13) . .
C39 C12 C21 C32 -5.4(14) . .
C39 C12 C21 C37 140.8(5) . .
C39 C12 C21 C42 167.9(9) . .
C39 C12 C21 C44 59(2) . .
C39 C12 C21 C46 -17.7(5) . .
C39 C12 C29 C1 25.5(13) . .
C39 C12 C29 C17 -141.5(6) . .
C39 C12 C29 C24 -14.8(11) . .
C39 C12 C29 C28 -114.2(7) . .
C39 C12 C29 C36 8.4(9) . .
C39 C12 C29 C37 -135.8(5) . .
C39 C12 C29 C42 -142.5(6) . .
C39 C12 C29 C2 27.6(14) . .
C39 C12 C42 C17 129.9(9) . .
C39 C12 C42 C21 -16.4(12) . .
C39 C12 C42 C29 131.4(8) . .
C39 C12 C42 C32 -14.2(10) . .
C39 C12 C42 C37 121.9(8) . .
C39 C12 C42 C44 7.1(12) . .
C39 C12 C42 C46 -21.0(7) . .
C39 C12 C46 C7 31.8(9) . .
C39 C12 C46 C10 -17.0(4) . .
C39 C12 C46 C16 141.5(8) . .
C39 C12 C46 C21 163.6(4) . .
C39 C12 C46 C32 160.5(4) . .
C39 C12 C46 C40 -7.7(7) . .
C39 C12 C46 C42 165.6(4) . .
C39 C12 C46 O1 -56.2(4) . .
C39 C12 C2 C23 6.2(12) . .
C39 C12 C2 C24 -143.3(13) . .
C39 C12 C2 C27 -6(3) . .
C39 C12 C2 C29 -158.2(10) . .
C39 C12 C2 C36 -146.8(17) . .
C39 C23 C27 C1 -16.5(10) . .
C39 C23 C27 C2A 104.5(7) . 7_566
C39 C23 C27 C2B 104.0(8) . 7_566
C39 C23 C27 C36 -8.1(7) . .
C39 C23 C27 C38 30(2) . 7_566
C39 C23 C27 C41 89.0(7) . 7_566
C39 C23 C27 Cl4A -137.3(5) . .
C39 C23 C27 Cl4B -135.3(5) . .
C39 C23 C27 C2 -17.6(10) . .
C39 C23 C35 C9 -66.7(18) . .
C39 C23 C35 C10 3.8(3) . .
C39 C23 C35 C25 -114.8(4) . 7_566
C39 C23 C35 C43 -108.4(5) . 7_566
C39 C23 C35 Cl3 126.4(5) . .
C39 C23 Cl4A C27 121.2(7) . .
C39 C23 Cl4B C27 130.6(6) . .
C39 C23 C2 C12 -4.1(8) . .
C39 C23 C2 C24 145.1(16) . .
C39 C23 C2 C27 162.9(9) . .
C39 C23 C2 C29 115(5) . .
C39 C23 C2 C36 149(2) . .
C39 C35 Cl3 C9 -89.2(11) . .
C39 C46 O1 C10 10.2(4) . .
C39 C46 O1 C40 108.4(5) . .
C40 C7 C10 C1 173.5(19) . .
C40 C7 C10 C9 -89.4(19) . .
C40 C7 C10 C12 138.6(19) . .
C40 C7 C10 C35 -96.0(19) . .
C40 C7 C10 C39 -177(2) . .
C40 C7 C10 C46 120(2) . .
C40 C7 C10 O1 19.2(18) . .
C40 C7 C16 C11 -172.1(16) . .
C40 C7 C16 C21 -62.0(19) . .
C40 C7 C16 C31 157(2) . .
C40 C7 C16 C32 -68(2) . .
C40 C7 C16 C33 156.3(19) . .
C40 C7 C16 C44 -99.9(18) . .
C40 C7 C16 C46 -48.9(18) . .
C40 C7 C31 C11 -104(5) . .
C40 C7 C31 C16 -75(5) . .
C40 C7 C31 C22 -139(5) . .
C40 C7 C31 C26 109(5) . .
C40 C7 C31 C45 94(5) . .
C40 C7 C33 C11 -107(5) . .
C40 C7 C33 C16 -78(5) . .
C40 C7 C33 C22 -139(4) . .
C40 C7 C33 C26 107(5) . .
C40 C7 C33 C41 -143(4) . .
C40 C7 C33 C45 92(5) . .
C40 C7 C46 C10 -37.4(14) . .
C40 C7 C46 C12 -81.6(16) . .
C40 C7 C46 C16 136.0(16) . .
C40 C7 C46 C21 155.3(13) . .
C40 C7 C46 C32 147.5(14) . .
C40 C7 C46 C39 -58.3(14) . .
C40 C7 C46 C42 167.4(12) . .
C40 C7 C46 O1 13.9(13) . .
C40 C7 C48 C6 96.6(14) . 7_566
C40 C7 C48 C15 115.9(14) . 7_566
C40 C7 C48 C45 -160.6(14) . .
C40 C7 C48 C47 48.8(14) . 7_566
C40 C7 C48 Cl5 -35.2(16) . .
C40 C10 C12 C1 143.7(11) . .
C40 C10 C12 C17 13.8(9) . .
C40 C10 C12 C21 -5.9(5) . .
C40 C10 C12 C29 113.6(8) . .
C40 C10 C12 C39 133.7(11) . .
C40 C10 C12 C42 -8.4(7) . .
C40 C10 C12 C46 -5.5(4) . .
C40 C10 C12 C2 141.1(10) . .
C40 C10 C35 C9 0.8(11) . .
C40 C10 C35 C23 -143.8(5) . .
C40 C10 C35 C25 -57.4(7) . 7_566
C40 C10 C35 C39 -135.1(10) . .
C40 C10 C35 C43 -34.8(7) . 7_566
C40 C10 C35 Cl3 87.7(5) . .
C40 C10 C39 C1 -123(5) . .
C40 C10 C39 C9 91.8(12) . .
C40 C10 C39 C12 -78.7(14) . .
C40 C10 C39 C23 119.6(12) . .
C40 C10 C39 C35 108.4(12) . .
C40 C10 C39 C46 -42.9(10) . .
C40 C10 C39 C2 -103(4) . .
C40 C10 C46 C7 14.4(5) . .
C40 C10 C46 C12 174.1(4) . .
C40 C10 C46 C16 7.8(5) . .
C40 C10 C46 C21 175.1(8) . .
C40 C10 C46 C39 147.5(9) . .
C40 C10 C46 C42 176.6(5) . .
C40 C10 C46 O1 -54.9(4) . .
C40 C10 O1 C46 52.3(4) . .
C40 C16 C21 C12 -8.8(4) . .
C40 C16 C21 C17 -82.2(17) . .
C40 C16 C21 C30 -160.4(4) . .
C40 C16 C21 C32 174.1(7) . .
C40 C16 C21 C37 -116.3(10) . .
C40 C16 C21 C42 -13.3(18) . .
C40 C16 C21 C44 -164.6(4) . .
C40 C16 C21 C46 -0.9(4) . .
C40 C16 C31 C7 7.2(6) . .
C40 C16 C31 C11 161.9(5) . .
C40 C16 C31 C22 161.8(7) . .
C40 C16 C31 C45 -11.3(18) . .
C40 C16 C32 C11 -152.1(5) . .
C40 C16 C32 C21 -6.9(8) . .
C40 C16 C32 C30 -145.8(6) . .
C40 C16 C32 C42 -8.6(7) . .
C40 C16 C32 C44 -148.0(7) . .
C40 C16 C32 C46 -3.0(4) . .
C40 C16 C33 C7 7.8(6) . .
C40 C16 C33 C11 157.5(5) . .
C40 C16 C33 C22 151.8(8) . .
C40 C16 C33 C26 15.8(17) . .
C40 C16 C33 C41 145.3(6) . .
C40 C16 C33 C45 -2.6(9) . .
C40 C16 C44 C4 -59.1(17) . .
C40 C16 C44 C11 -139.3(6) . .
C40 C16 C44 C19 -130.7(6) . .
C40 C16 C44 C21 24.9(7) . .
C40 C16 C44 C30 -124(2) . .
C40 C16 C44 C32 45.9(9) . .
C40 C16 C44 C34 -21.9(12) . .
C40 C16 C44 C42 20.6(7) . .
C40 C16 C46 C7 -18.1(6) . .
C40 C16 C46 C10 -8.6(6) . .
C40 C16 C46 C12 -159.1(9) . .
C40 C16 C46 C21 178.9(5) . .
C40 C16 C46 C32 176.8(5) . .
C40 C16 C46 C39 -47.6(8) . .
C40 C16 C46 C42 -178.8(5) . .
C40 C16 C46 O1 38.1(4) . .
C40 C31 C45 C3A 90.6(7) . 7_566
C40 C31 C45 C3B 109.5(6) . 7_566
C40 C31 C45 C26 159.8(7) . .
C40 C31 C45 C33 -173(3) . .
C40 C31 C45 C48 5.1(5) . .
C40 C31 C45 Cl2 -118.2(5) . .
C40 C46 O1 C10 -98.2(5) . .
C40 C48 Cl5 C47 65.3(6) . 7_566
C41 C2A C18 C2B -5(9) . .
C41 C2A C18 C4 5.2(17) . .
C41 C2A C18 C14 -119.0(14) . .
C41 C2A C18 C19 13.9(6) . .
C41 C2A C18 C25 -150.4(11) . .
C41 C2A C18 C30 9.2(12) . .
C41 C2A C18 C34 -10(2) . .
C41 C2A C18 C43 -144.1(9) . .
C41 C2A C19 C2B 9(5) . .
C41 C2A C19 C4 -154.6(5) . .
C41 C2A C19 C11 -46.0(11) . .
C41 C2A C19 C18 -159.7(8) . .
C41 C2A C19 C22 -5.2(5) . .
C41 C2A C19 C30 -152.7(7) . .
C41 C2A C19 C44 -136.5(8) . .
C41 C2A C25 C2B -67(13) . .
C41 C2A C25 C6 2(3) . .
C41 C2A C25 C9 -101(2) . 7_566
C41 C2A C25 C14 44(2) . .
C41 C2A C25 C18 60(2) . .
C41 C2A C25 C23 -112(2) . 7_566
C41 C2A C25 C35 -113(2) . 7_566
C41 C2A C25 C43 -31(7) . .
C41 C2B C18 C2A 174(10) . .
C41 C2B C18 C4 3.1(15) . .
C41 C2B C18 C14 -105.2(18) . .
C41 C2B C18 C19 14.9(7) . .
C41 C2B C18 C25 -151.9(11) . .
C41 C2B C18 C30 7.7(12) . .
C41 C2B C18 C34 -10.5(19) . .
C41 C2B C18 C43 -143.7(10) . .
C41 C2B C19 C2A -170(5) . .
C41 C2B C19 C4 -153.5(5) . .
C41 C2B C19 C11 -29.6(10) . .
C41 C2B C19 C18 -161.5(8) . .
C41 C2B C19 C22 -3.8(6) . .
C41 C2B C19 C30 -148.1(8) . .
C41 C2B C19 C44 -123.3(11) . .
C41 C2B C25 C2A 96(15) . .
C41 C2B C25 C6 -23(3) . .
C41 C2B C25 C9 -116(2) . 7_566
C41 C2B C25 C14 24(2) . .
C41 C2B C25 C18 46.2(19) . .
C41 C2B C25 C23 -132(2) . 7_566
C41 C2B C25 C35 -129(2) . 7_566
C41 C2B C25 C43 -57(5) . .
C41 C11 C16 C7 -8.1(12) . .
C41 C11 C16 C21 -124.7(8) . .
C41 C11 C16 C31 26.6(11) . .
C41 C11 C16 C32 -138.1(8) . .
C41 C11 C16 C33 35.3(10) . .
C41 C11 C16 C40 -13.3(14) . .
C41 C11 C16 C44 -135.9(9) . .
C41 C11 C16 C46 -96.9(9) . .
C41 C11 C19 C2A 49.2(12) . .
C41 C11 C19 C2B 29.5(11) . .
C41 C11 C19 C4 155.2(5) . .
C41 C11 C19 C18 126.4(7) . .
C41 C11 C19 C22 -6.6(5) . .
C41 C11 C19 C30 168.1(5) . .
C41 C11 C19 C44 166.2(4) . .
C41 C11 C22 C2B -3.8(9) . .
C41 C11 C22 C13 -117.6(17) . .
C41 C11 C22 C19 11.1(9) . .
C41 C11 C22 C26 -145.1(12) . .
C41 C11 C22 C31 -150.2(11) . .
C41 C11 C22 C33 -158.0(12) . .
C41 C11 C22 C38 -68.5(18) . .
C41 C11 C30 C4 40.6(17) . .
C41 C11 C30 C18 13.8(4) . .
C41 C11 C30 C19 -8.5(3) . .
C41 C11 C30 C21 151.4(4) . .
C41 C11 C30 C32 164.6(4) . .
C41 C11 C30 C34 75.7(15) . .
C41 C11 C30 C44 166.5(9) . .
C41 C11 C31 C7 -143.6(9) . .
C41 C11 C31 C16 -167.0(5) . .
C41 C11 C31 C22 12.9(4) . .
C41 C11 C31 C26 6.1(9) . .
C41 C11 C31 C40 -150.3(7) . .
C41 C11 C31 C45 6.7(15) . .
C41 C11 C32 C16 145.8(7) . .
C41 C11 C32 C21 66.1(17) . .
C41 C11 C32 C30 -28.1(7) . .
C41 C11 C32 C42 50.8(14) . .
C41 C11 C32 C44 -29.5(9) . .
C41 C11 C32 C46 118.4(7) . .
C41 C11 C33 C7 -146.2(5) . .
C41 C11 C33 C16 -164.2(4) . .
C41 C11 C33 C22 9.0(5) . .
C41 C11 C33 C26 -19.3(11) . .
C41 C11 C33 C45 -62(2) . .
C41 C11 C44 C4 4.7(7) . .
C41 C11 C44 C16 157.8(5) . .
C41 C11 C44 C19 -11.2(4) . .
C41 C11 C44 C21 141.2(7) . .
C41 C11 C44 C30 -15.5(10) . .
C41 C11 C44 C32 161.5(6) . .
C41 C11 C44 C34 18.8(9) . .
C41 C11 C44 C42 131.4(7) . .
C41 C13 C22 C2B 6.8(9) . .
C41 C13 C22 C11 122.7(16) . .
C41 C13 C22 C19 13.1(6) . .
C41 C13 C22 C26 157.3(9) . .
C41 C13 C22 C31 148.1(11) . .
C41 C13 C22 C33 156.4(12) . .
C41 C13 C22 C38 -17.1(14) . .
C41 C13 C26 C3A 112.7(6) . 7_566
C41 C13 C26 C3B 121.3(6) . 7_566
C41 C13 C26 C22 -9.5(4) . .
C41 C13 C26 C24 121.3(6) . 7_566
C41 C13 C26 C31 1.2(6) . .
C41 C13 C26 C33 -8.6(6) . .
C41 C13 C26 Cl2 -120.6(4) . .
C41 C13 C38 C22 7.7(6) . .
C41 C13 C38 C24 -120.7(6) . 7_566
C41 C13 C38 C27 -71(3) . 7_566
C41 C13 C38 C36 -116.1(5) . 7_566
C41 C13 C38 Cl1 124.1(5) . .
C41 C13 Cl1 C38 -53.3(10) . .
C41 C19 C22 C2B -8.5(13) . .
C41 C19 C22 C11 -165.3(12) . .
C41 C19 C22 C13 -18.4(8) . .
C41 C19 C22 C26 -107.4(15) . .
C41 C19 C22 C31 -149.4(13) . .
C41 C19 C22 C33 -154.4(15) . .
C41 C19 C22 C38 -6.1(9) . .
C41 C19 C30 C4 -134.2(10) . .
C41 C19 C30 C11 19.0(8) . .
C41 C19 C30 C18 -135.1(8) . .
C41 C19 C30 C21 -9.7(13) . .
C41 C19 C30 C32 11.6(11) . .
C41 C19 C30 C34 -125.3(9) . .
C41 C19 C30 C44 14.5(14) . .
C41 C19 C44 C4 -149.5(6) . .
C41 C19 C44 C11 15.8(5) . .
C41 C19 C44 C16 6.7(6) . .
C41 C19 C44 C21 -57(2) . .
C41 C19 C44 C30 -169.6(10) . .
C41 C19 C44 C32 2.4(14) . .
C41 C19 C44 C34 -143.2(5) . .
C41 C19 C44 C42 -87.5(14) . .
C41 C22 C31 C7 -10(4) . .
C41 C22 C31 C11 -61(2) . .
C41 C22 C31 C16 -61(2) . .
C41 C22 C31 C26 113(2) . .
C41 C22 C31 C40 -20(3) . .
C41 C22 C31 C45 115(2) . .
C41 C22 C33 C7 -18(4) . .
C41 C22 C33 C11 -61(3) . .
C41 C22 C33 C16 -54(3) . .
C41 C22 C33 C26 100(3) . .
C41 C22 C33 C45 97(3) . .
C41 C22 C38 C13 -161.2(15) . .
C41 C22 C38 C24 -118.4(10) . 7_566
C41 C22 C38 C27 -9.2(9) . 7_566
C41 C22 C38 C36 -94.7(10) . 7_566
C41 C22 C38 Cl1 120.8(9) . .
C41 C27 Cl4A C23 132.5(7) 7_566 .
C41 C27 Cl4B C23 123.9(7) 7_566 .
C41 C27 C2 C12 -105(2) 7_566 .
C41 C27 C2 C23 -125.6(6) 7_566 .
C41 C27 C2 C24 39.2(8) 7_566 .
C41 C27 C2 C29 37(2) 7_566 .
C41 C27 C2 C36 42.6(11) 7_566 .
C41 C27 C2 C39 -108.7(9) 7_566 .
C41 C33 C45 C3A -46.3(8) . 7_566
C41 C33 C45 C3B -28.7(8) . 7_566
C41 C33 C45 C26 13.3(7) . .
C41 C33 C45 C31 -136(3) . .
C41 C33 C45 C48 -138.9(6) . .
C41 C33 C45 Cl2 90.8(7) . .
C41 C38 Cl1 C13 91.3(12) . .
C42 C12 C17 C5 90.4(13) . .
C42 C12 C17 C21 15.7(6) . .
C42 C12 C17 C28 167.2(9) . .
C42 C12 C17 C29 -177.9(8) . .
C42 C12 C17 C34 56.0(7) . .
C42 C12 C17 C37 118(4) . .
C42 C12 C21 C16 -177.3(9) . .
C42 C12 C21 C17 -21.1(7) . .
C42 C12 C21 C30 -79.9(14) . .
C42 C12 C21 C32 -173.3(16) . .
C42 C12 C21 C37 -27.1(7) . .
C42 C12 C21 C44 -109(2) . .
C42 C12 C21 C46 174.5(9) . .
C42 C12 C29 C1 168.1(12) . .
C42 C12 C29 C17 1.0(4) . .
C42 C12 C29 C24 127.7(8) . .
C42 C12 C29 C28 28.4(6) . .
C42 C12 C29 C36 150.9(7) . .
C42 C12 C29 C37 6.8(3) . .
C42 C12 C29 C2 170.1(13) . .
C42 C12 C39 C1 -137.0(12) . .
C42 C12 C39 C10 53.4(12) . .
C42 C12 C39 C23 -138.3(6) . .
C42 C12 C39 C35 -146.7(12) . .
C42 C12 C39 C46 21.4(7) . .
C42 C12 C39 C2 -133.6(12) . .
C42 C12 C46 C7 -133.9(9) . .
C42 C12 C46 C10 177.4(4) . .
C42 C12 C46 C16 -24.2(8) . .
C42 C12 C46 C21 -2.1(3) . .
C42 C12 C46 C32 -5.1(4) . .
C42 C12 C46 C39 -165.6(4) . .
C42 C12 C46 C40 -173.4(7) . .
C42 C12 C46 O1 138.1(3) . .
C42 C12 C2 C23 153.3(8) . .
C42 C12 C2 C24 3.8(18) . .
C42 C12 C2 C27 141(2) . .
C42 C12 C2 C29 -11.1(15) . .
C42 C12 C2 C36 0(2) . .
C42 C12 C2 C39 147.1(7) . .
C42 C17 C21 C12 35.2(11) . .
C42 C17 C21 C16 116(2) . .
C42 C17 C21 C30 -168.8(13) . .
C42 C17 C21 C32 -165.0(16) . .
C42 C17 C21 C37 -165.5(17) . .
C42 C17 C21 C44 -170.2(13) . .
C42 C17 C21 C46 49.1(11) . .
C42 C17 C28 C3A -105(2) . .
C42 C17 C28 C3B -87(3) . .
C42 C17 C28 C5 -131(2) . .
C42 C17 C28 C20 -123(2) . .
C42 C17 C28 C24 28(2) . .
C42 C17 C28 C29 38(2) . .
C42 C17 C28 C36 30(2) . .
C42 C17 C28 C37 -142(3) . .
C42 C17 C29 C1 -12.6(13) . .
C42 C17 C29 C12 -1.6(6) . .
C42 C17 C29 C24 -156.1(7) . .
C42 C17 C29 C28 -163.8(7) . .
C42 C17 C29 C36 -146.4(9) . .
C42 C17 C29 C37 -163.6(15) . .
C42 C17 C29 C2 -13.8(17) . .
C42 C17 C37 C4 14(2) . .
C42 C17 C37 C5 32(4) . .
C42 C17 C37 C20 128.3(15) . .
C42 C17 C37 C21 7.5(9) . .
C42 C17 C37 C28 155.8(12) . .
C42 C17 C37 C29 156(2) . .
C42 C17 C37 C34 13(2) . .
C42 C21 C32 C11 -106(3) . .
C42 C21 C32 C16 -169(3) . .
C42 C21 C32 C30 -28(3) . .
C42 C21 C32 C44 -33(3) . .
C42 C21 C32 C46 -173(3) . .
C42 C21 C37 C4 176.4(8) . .
C42 C21 C37 C5 180.0(10) . .
C42 C21 C37 C17 -9.6(11) . .
C42 C21 C37 C20 -135.8(11) . .
C42 C21 C37 C28 -54.5(11) . .
C42 C21 C37 C29 -32.7(8) . .
C42 C21 C37 C34 174.8(9) . .
C42 C21 C44 C4 -7.1(12) . .
C42 C21 C44 C11 -147.6(11) . .
C42 C21 C44 C16 -162.2(11) . .
C42 C21 C44 C19 -91(2) . .
C42 C21 C44 C30 -0.2(19) . .
C42 C21 C44 C32 166.1(14) . .
C42 C21 C44 C34 -4.9(11) . .
C42 C21 C46 C7 160.9(7) . .
C42 C21 C46 C10 3.3(11) . .
C42 C21 C46 C12 4.2(7) . .
C42 C21 C46 C16 174.3(7) . .
C42 C21 C46 C32 177.9(10) . .
C42 C21 C46 C39 17.4(8) . .
C42 C21 C46 C40 175.8(8) . .
C42 C21 C46 O1 -94.4(10) . .
C42 C29 C36 C1 95.1(17) . .
C42 C29 C36 C3B -56.1(15) . .
C42 C29 C36 C13 15(4) . 7_566
C42 C29 C36 C24 -68.8(19) . .
C42 C29 C36 C27 94.3(14) . .
C42 C29 C36 C28 -63.6(14) . .
C42 C29 C36 C38 83(2) . 7_566
C42 C29 C36 C2 99.0(18) . .
C42 C29 C37 C4 70.2(10) . .
C42 C29 C37 C5 141.3(13) . .
C42 C29 C37 C17 -10.5(9) . .
C42 C29 C37 C20 154.2(4) . .
C42 C29 C37 C21 10.9(3) . .
C42 C29 C37 C28 169.7(4) . .
C42 C29 C37 C34 94.6(18) . .
C42 C29 C2 C12 7.4(10) . .
C42 C29 C2 C23 -116(4) . .
C42 C29 C2 C24 -154.1(6) . .
C42 C29 C2 C27 -150.5(18) . .
C42 C29 C2 C36 -158.8(5) . .
C42 C29 C2 C39 -7.4(16) . .
C42 C32 C44 C4 4.6(10) . .
C42 C32 C44 C11 -145.3(4) . .
C42 C32 C44 C16 -141.0(7) . .
C42 C32 C44 C19 -135.0(11) . .
C42 C32 C44 C21 -4.9(5) . .
C42 C32 C44 C30 26(3) . .
C42 C32 C44 C34 5.3(7) . .
C42 C32 C46 C7 164.2(4) . .
C42 C32 C46 C12 5.3(4) . .
C42 C32 C46 C16 174.4(4) . .
C42 C32 C46 C21 -1.1(5) . .
C42 C32 C46 C39 29.3(7) . .
C42 C32 C46 C40 177.5(5) . .
C42 C32 C46 O1 -123.0(5) . .
C42 C46 O1 C10 99.1(7) . .
C42 C46 O1 C40 -162.7(7) . .
C43 C2A C18 C2B 139(9) . .
C43 C2A C18 C4 149.3(10) . .
C43 C2A C18 C14 25.1(13) . .
C43 C2A C18 C19 158.0(5) . .
C43 C2A C18 C25 -6.3(5) . .
C43 C2A C18 C30 153.3(6) . .
C43 C2A C18 C34 133.8(15) . .
C43 C2A C19 C2B 151(5) . .
C43 C2A C19 C4 -12.6(9) . .
C43 C2A C19 C11 95.9(11) . .
C43 C2A C19 C18 -17.7(4) . .
C43 C2A C19 C22 136.7(7) . .
C43 C2A C19 C30 -10.7(12) . .
C43 C2A C19 C41 142.0(9) . .
C43 C2A C19 C44 5.5(14) . .
C43 C2A C25 C2B -37(17) . .
C43 C2A C25 C6 33(5) . .
C43 C2A C25 C9 -71(5) . 7_566
C43 C2A C25 C14 74(5) . .
C43 C2A C25 C18 91(6) . .
C43 C2A C25 C23 -81(6) . 7_566
C43 C2A C25 C35 -82(6) . 7_566
C43 C2A C41 C2B 128(9) . .
C43 C2A C41 C11 -46.2(17) . .
C43 C2A C41 C13 95.3(16) . .
C43 C2A C41 C19 -68.5(15) . .
C43 C2A C41 C22 -34(4) . .
C43 C2A C41 C27 111.5(17) . 7_566
C43 C2A C41 C33 -17(2) . .
C43 C2A C41 C38 108.9(15) . .
C43 C6 C14 C4 -117.1(13) . .
C43 C6 C14 C5 -159.4(4) . .
C43 C6 C14 C15 -168(2) . .
C43 C6 C14 C18 -18.0(7) . .
C43 C6 C14 C20 -167.7(6) . .
C43 C6 C14 C25 -6.1(5) . .
C43 C6 C14 C34 -151.4(8) . .
C43 C6 C15 C3A -115(8) . .
C43 C6 C15 C3B -119(6) . .
C43 C6 C15 C14 15(3) . .
C43 C6 C15 C20 16(7) . .
C43 C6 C15 C47 -143(4) . .
C43 C6 C15 C48 -152(3) . 7_566
C43 C6 C20 C3A -148.4(9) . .
C43 C6 C20 C3B -146.6(8) . .
C43 C6 C20 C5 0.6(10) . .
C43 C6 C20 C14 11.2(5) . .
C43 C6 C20 C15 -168(5) . .
C43 C6 C20 C28 -102.2(13) . .
C43 C6 C20 C34 3.4(8) . .
C43 C6 C20 C37 -18.2(13) . .
C43 C6 C47 C7 105.7(7) . 7_566
C43 C6 C47 C9 1.0(5) . 7_566
C43 C6 C47 C15 157(3) . .
C43 C6 C47 C40 91.2(10) . 7_566
C43 C6 C47 C48 175.0(6) . 7_566
C43 C6 C47 Cl5 -121.8(5) . 7_566
C43 C9 C10 C1 72.0(10) 7_566 .
C43 C9 C10 C7 -58.5(9) 7_566 .
C43 C9 C10 C12 58.9(10) 7_566 .
C43 C9 C10 C35 107.1(13) 7_566 .
C43 C9 C10 C39 67.0(11) 7_566 .
C43 C9 C10 C40 -72.2(9) 7_566 .
C43 C9 C10 C46 -27.9(13) 7_566 .
C43 C9 C10 O1 -130.5(8) 7_566 .
C43 C9 C35 C10 -136.0(7) 7_566 .
C43 C9 C35 C23 -54(2) 7_566 .
C43 C9 C35 C25 -5.2(6) 7_566 7_566
C43 C9 C35 C39 -118.6(5) 7_566 .
C43 C9 C35 Cl3 114.4(5) 7_566 .
C43 C9 C39 C1 58.0(13) 7_566 .
C43 C9 C39 C10 -130.5(9) 7_566 .
C43 C9 C39 C23 67.0(6) 7_566 .
C43 C9 C39 C35 93.1(11) 7_566 .
C43 C9 C39 C46 -91.7(7) 7_566 .
C43 C9 C39 C2 53.8(11) 7_566 .
C43 C9 Cl3 C35 -92.7(11) 7_566 .
C43 C14 C15 C3A 152.3(9) . .
C43 C14 C15 C3B 149.5(7) . .
C43 C14 C15 C6 -11(2) . .
C43 C14 C15 C20 168.9(6) . .
C43 C14 C15 C47 4.2(6) . .
C43 C14 C15 C48 6.9(10) . 7_566
C43 C14 C18 C2A -32.1(17) . .
C43 C14 C18 C2B -49.0(16) . .
C43 C14 C18 C4 -169.7(4) . .
C43 C14 C18 C19 -142.1(6) . .
C43 C14 C18 C25 0.6(5) . .
C43 C14 C18 C30 -161.8(4) . .
C43 C14 C18 C34 -169.3(4) . .
C43 C14 C20 C3A 24.9(15) . .
C43 C14 C20 C3B 38.8(16) . .
C43 C14 C20 C5 156.7(5) . .
C43 C14 C20 C6 -13.6(6) . .
C43 C14 C20 C15 -13.5(7) . .
C43 C14 C20 C28 128.7(5) . .
C43 C14 C20 C34 155.8(6) . .
C43 C14 C20 C37 147.7(5) . .
C43 C14 C25 C2A -164.2(14) . .
C43 C14 C25 C2B -158.7(12) . .
C43 C14 C25 C6 -12.5(10) . .
C43 C14 C25 C9 -15.3(7) . 7_566
C43 C14 C25 C18 -178.7(11) . .
C43 C14 C25 C23 -111.2(16) . 7_566
C43 C14 C25 C35 -17.4(7) . 7_566
C43 C14 C34 C4 18.9(12) . .
C43 C14 C34 C5 -143.9(9) . .
C43 C14 C34 C17 -117.5(11) . .
C43 C14 C34 C18 18.0(8) . .
C43 C14 C34 C20 -142.4(9) . .
C43 C14 C34 C30 6.7(11) . .
C43 C14 C34 C37 -129.9(11) . .
C43 C14 C34 C44 -9.3(13) . .
C43 C15 C20 C3A -151.4(9) . .
C43 C15 C20 C3B -150.2(8) . .
C43 C15 C20 C5 -3.7(12) . .
C43 C15 C20 C6 9(4) . .
C43 C15 C20 C14 8.6(5) . .
C43 C15 C20 C28 -119.4(10) . .
C43 C15 C20 C34 0.3(9) . .
C43 C15 C20 C37 -28.9(16) . .
C43 C15 C47 C6 -19(3) . .
C43 C15 C47 C7 115.0(5) . 7_566
C43 C15 C47 C9 5.8(4) . 7_566
C43 C15 C47 C40 108.0(7) . 7_566
C43 C15 C47 C48 179.5(6) . 7_566
C43 C15 C47 Cl5 -123.8(4) . 7_566
C43 C18 C19 C2A 49.2(11) . .
C43 C18 C19 C2B 45.7(11) . .
C43 C18 C19 C4 -123.8(9) . .
C43 C18 C19 C11 -83.5(10) . .
C43 C18 C19 C22 1.4(13) . .
C43 C18 C19 C30 -124.4(8) . .
C43 C18 C19 C41 23.6(11) . .
C43 C18 C19 C44 -114.4(8) . .
C43 C18 C25 C2A -162.9(15) . .
C43 C18 C25 C2B -158.1(13) . .
C43 C18 C25 C6 -8.4(10) . .
C43 C18 C25 C9 -81(3) . 7_566
C43 C18 C25 C14 1.3(12) . .
C43 C18 C25 C23 -156.5(14) . 7_566
C43 C18 C25 C35 -147(2) . 7_566
C43 C18 C30 C4 -40.5(9) . .
C43 C18 C30 C11 117.5(6) . .
C43 C18 C30 C19 138.2(6) . .
C43 C18 C30 C21 16.5(10) . .
C43 C18 C30 C32 46.2(14) . .
C43 C18 C30 C34 -32.2(7) . .
C43 C18 C30 C44 68(2) . .
C43 C18 C34 C4 172.7(9) . .
C43 C18 C34 C5 20.2(11) . .
C43 C18 C34 C14 -8.5(3) . .
C43 C18 C34 C17 92.6(11) . .
C43 C18 C34 C20 7.1(4) . .
C43 C18 C34 C30 161.0(4) . .
C43 C18 C34 C37 68.0(18) . .
C43 C18 C34 C44 151.1(4) . .
C43 C35 C39 C1 101.6(10) 7_566 .
C43 C35 C39 C9 -48.4(8) 7_566 .
C43 C35 C39 C10 -88.5(8) 7_566 .
C43 C35 C39 C12 110.0(14) 7_566 .
C43 C35 C39 C23 100.1(5) 7_566 .
C43 C35 C39 C46 -54.6(8) 7_566 .
C43 C35 C39 C2 99.0(9) 7_566 .
C43 C35 Cl3 C9 51.8(9) 7_566 .
C44 C4 C5 C14 -151.9(4) . .
C44 C4 C5 C17 -0.2(5) . .
C44 C4 C5 C20 -141.5(5) . .
C44 C4 C5 C28 -64.4(13) . .
C44 C4 C5 C34 148(3) . .
C44 C4 C5 C37 3.6(7) . .
C44 C4 C14 C5 83.1(14) . .
C44 C4 C14 C6 31(2) . .
C44 C4 C14 C15 56.2(18) . .
C44 C4 C14 C18 -85.6(15) . .
C44 C4 C14 C20 74.4(15) . .
C44 C4 C14 C25 -79.2(15) . .
C44 C4 C14 C34 93.4(17) . .
C44 C4 C14 C43 -74.2(16) . .
C44 C4 C18 C2A -5.4(13) . .
C44 C4 C18 C2B -3.7(10) . .
C44 C4 C18 C14 148.6(6) . .
C44 C4 C18 C19 -13.1(5) . .
C44 C4 C18 C25 133.7(9) . .
C44 C4 C18 C30 -14.0(5) . .
C44 C4 C18 C34 147.5(12) . .
C44 C4 C18 C43 139.3(6) . .
C44 C4 C19 C2A 162.5(7) . .
C44 C4 C19 C2B 157.9(8) . .
C44 C4 C19 C11 11.9(4) . .
C44 C4 C19 C18 167.2(5) . .
C44 C4 C19 C22 34.4(7) . .
C44 C4 C19 C30 -14.0(6) . .
C44 C4 C19 C41 79.3(12) . .
C44 C4 C30 C11 97(2) . .
C44 C4 C30 C18 135.2(15) . .
C44 C4 C30 C19 134.1(17) . .
C44 C4 C30 C21 -8.3(13) . .
C44 C4 C30 C32 -8.0(11) . .
C44 C4 C30 C34 -22(2) . .
C44 C4 C34 C5 -35(3) . .
C44 C4 C34 C14 -149.8(5) . .
C44 C4 C34 C17 -8.6(11) . .
C44 C4 C34 C18 -148.8(10) . .
C44 C4 C34 C20 -125.5(10) . .
C44 C4 C34 C30 7.2(7) . .
C44 C4 C34 C37 -9.4(14) . .
C44 C11 C16 C7 127.8(7) . .
C44 C11 C16 C21 11.1(3) . .
C44 C11 C16 C31 162.5(8) . .
C44 C11 C16 C32 -2.3(3) . .
C44 C11 C16 C33 171.1(7) . .
C44 C11 C16 C40 122.6(9) . .
C44 C11 C16 C46 39.0(5) . .
C44 C11 C19 C2A -117.0(12) . .
C44 C11 C19 C2B -136.7(11) . .
C44 C11 C19 C4 -11.0(3) . .
C44 C11 C19 C18 -39.8(6) . .
C44 C11 C19 C22 -172.8(4) . .
C44 C11 C19 C30 1.9(4) . .
C44 C11 C19 C41 -166.2(4) . .
C44 C11 C22 C2B -2.5(10) . .
C44 C11 C22 C13 -116.4(12) . .
C44 C11 C22 C19 12.4(8) . .
C44 C11 C22 C26 -143.9(7) . .
C44 C11 C22 C31 -148.9(10) . .
C44 C11 C22 C33 -156.8(9) . .
C44 C11 C22 C38 -67(2) . .
C44 C11 C22 C41 1.3(15) . .
C44 C11 C30 C4 -126(2) . .
C44 C11 C30 C18 -152.6(10) . .
C44 C11 C30 C19 -174.9(10) . .
C44 C11 C30 C21 -15.0(8) . .
C44 C11 C30 C32 -1.8(7) . .
C44 C11 C30 C34 -90.8(17) . .
C44 C11 C31 C7 3.6(13) . .
C44 C11 C31 C16 -19.7(9) . .
C44 C11 C31 C22 160.2(7) . .
C44 C11 C31 C26 153.4(5) . .
C44 C11 C31 C40 -3.0(11) . .
C44 C11 C31 C45 154.0(11) . .
C44 C11 C32 C16 175.3(6) . .
C44 C11 C32 C21 95.5(14) . .
C44 C11 C32 C30 1.4(6) . .
C44 C11 C32 C42 80.3(10) . .
C44 C11 C32 C46 147.9(6) . .
C44 C11 C33 C7 5.0(12) . .
C44 C11 C33 C16 -13.1(10) . .
C44 C11 C33 C22 160.2(8) . .
C44 C11 C33 C26 131.9(8) . .
C44 C11 C33 C41 151.2(10) . .
C44 C11 C33 C45 89(2) . .
C44 C11 C41 C2A -4.6(8) . .
C44 C11 C41 C2B -5.5(10) . .
C44 C11 C41 C13 -152.0(5) . .
C44 C11 C41 C19 15.6(5) . .
C44 C11 C41 C22 -179.2(10) . .
C44 C11 C41 C27 -50.2(13) . 7_566
C44 C11 C41 C33 -158.1(7) . .
C44 C11 C41 C38 -150.9(6) . .
C44 C16 C21 C12 155.8(4) . .
C44 C16 C21 C17 82.4(15) . .
C44 C16 C21 C30 4.2(3) . .
C44 C16 C21 C32 -21.3(5) . .
C44 C16 C21 C37 48.3(8) . .
C44 C16 C21 C42 151.3(18) . .
C44 C16 C21 C46 163.7(5) . .
C44 C16 C31 C7 -141.2(5) . .
C44 C16 C31 C11 13.5(6) . .
C44 C16 C31 C22 13.4(9) . .
C44 C16 C31 C40 -148.4(5) . .
C44 C16 C31 C45 -159.7(15) . .
C44 C16 C32 C11 -4.1(6) . .
C44 C16 C32 C21 141.1(8) . .
C44 C16 C32 C30 2.1(5) . .
C44 C16 C32 C42 139.3(8) . .
C44 C16 C32 C46 145.0(6) . .
C44 C16 C33 C7 -143.1(5) . .
C44 C16 C33 C11 6.6(5) . .
C44 C16 C33 C22 0.9(9) . .
C44 C16 C33 C26 -135.2(15) . .
C44 C16 C33 C41 -5.6(7) . .
C44 C16 C33 C45 -153.6(7) . .
C44 C16 C40 C7 104.2(19) . .
C44 C16 C40 C10 -11.5(9) . .
C44 C16 C40 C31 126.7(9) . .
C44 C16 C40 C46 -16.8(7) . .
C44 C16 C40 C47 102.8(9) . 7_566
C44 C16 C40 C48 127.9(6) . .
C44 C16 C40 O1 -80.5(8) . .
C44 C16 C46 C7 151.5(5) . .
C44 C16 C46 C10 161.1(6) . .
C44 C16 C46 C12 10.5(8) . .
C44 C16 C46 C21 -11.5(3) . .
C44 C16 C46 C32 -13.6(2) . .
C44 C16 C46 C39 122.0(8) . .
C44 C16 C46 C40 169.6(4) . .
C44 C16 C46 C42 -9.2(3) . .
C44 C16 C46 O1 -152.2(3) . .
C44 C19 C22 C2B 150.9(8) . .
C44 C19 C22 C11 -5.9(4) . .
C44 C19 C22 C13 140.9(6) . .
C44 C19 C22 C26 52.0(9) . .
C44 C19 C22 C31 9.9(6) . .
C44 C19 C22 C33 4.9(8) . .
C44 C19 C22 C38 153.3(4) . .
C44 C19 C22 C41 159.4(11) . .
C44 C19 C30 C4 -148.7(13) . .
C44 C19 C30 C11 4.5(9) . .
C44 C19 C30 C18 -149.6(10) . .
C44 C19 C30 C21 -24.2(9) . .
C44 C19 C30 C32 -2.8(6) . .
C44 C19 C30 C34 -139.8(13) . .
C44 C19 C41 C2A 143.9(8) . .
C44 C19 C41 C2B 146.5(8) . .
C44 C19 C41 C11 -13.2(4) . .
C44 C19 C41 C13 49(3) . .
C44 C19 C41 C22 -24.6(12) . .
C44 C19 C41 C27 144.0(4) . 7_566
C44 C19 C41 C33 -9.2(6) . .
C44 C19 C41 C38 136.7(17) . .
C44 C21 C32 C11 -72.5(14) . .
C44 C21 C32 C16 -136.0(9) . .
C44 C21 C32 C30 4.7(6) . .
C44 C21 C32 C42 33(3) . .
C44 C21 C32 C46 -140.1(6) . .
C44 C21 C37 C4 1.5(3) . .
C44 C21 C37 C5 5.0(6) . .
C44 C21 C37 C17 175.5(11) . .
C44 C21 C37 C20 49.3(8) . .
C44 C21 C37 C28 130.5(7) . .
C44 C21 C37 C29 152.3(3) . .
C44 C21 C37 C34 -0.2(4) . .
C44 C21 C37 C42 -175.0(9) . .
C44 C21 C42 C12 147.0(7) . .
C44 C21 C42 C17 13.2(18) . .
C44 C21 C42 C29 86.5(17) . .
C44 C21 C42 C32 -22(2) . .
C44 C21 C42 C37 7.1(13) . .
C44 C21 C42 C46 151.3(11) . .
C44 C21 C46 C7 3.9(9) . .
C44 C21 C46 C10 -153.7(8) . .
C44 C21 C46 C12 -152.8(6) . .
C44 C21 C46 C16 17.3(6) . .
C44 C21 C46 C32 20.9(4) . .
C44 C21 C46 C39 -139.6(7) . .
C44 C21 C46 C40 18.8(10) . .
C44 C21 C46 C42 -157.0(10) . .
C44 C21 C46 O1 108.5(6) . .
C44 C30 C32 C11 -8(3) . .
C44 C30 C32 C16 -14(3) . .
C44 C30 C32 C21 -151(3) . .
C44 C30 C32 C42 -155(3) . .
C44 C30 C32 C46 -89(3) . .
C44 C30 C34 C4 -162.9(17) . .
C44 C30 C34 C5 -1.1(14) . .
C44 C30 C34 C14 -136.3(10) . .
C44 C30 C34 C17 3.6(10) . .
C44 C30 C34 C18 -145.3(11) . .
C44 C30 C34 C20 -72.7(18) . .
C44 C30 C34 C37 4.9(11) . .
C44 C32 C42 C12 137.2(6) . .
C44 C32 C42 C17 0.1(9) . .
C44 C32 C42 C21 149(3) . .
C44 C32 C42 C29 60.6(11) . .
C44 C32 C42 C37 -3.6(7) . .
C44 C32 C42 C46 143.1(6) . .
C44 C32 C46 C7 69.5(16) . .
C44 C32 C46 C12 -89.4(16) . .
C44 C32 C46 C16 79.7(16) . .
C44 C32 C46 C21 -95.8(15) . .
C44 C32 C46 C39 -65.4(19) . .
C44 C32 C46 C40 82.8(16) . .
C44 C32 C46 C42 -94.7(15) . .
C44 C32 C46 O1 142.3(14) . .
C44 C34 C37 C4 -6.7(10) . .
C44 C34 C37 C5 -169.7(8) . .
C44 C34 C37 C17 -3.9(13) . .
C44 C34 C37 C20 -150.0(3) . .
C44 C34 C37 C21 0.1(3) . .
C44 C34 C37 C28 -140.1(6) . .
C44 C34 C37 C29 -83.1(18) . .
C44 C34 C37 C42 2.0(4) . .
C44 C42 C46 C7 -12.7(8) . .
C44 C42 C46 C10 -163.3(5) . .
C44 C42 C46 C12 -160.5(4) . .
C44 C42 C46 C16 8.8(3) . .
C44 C42 C46 C21 14.5(6) . .
C44 C42 C46 C32 13.2(2) . .
C44 C42 C46 C39 -150.4(4) . .
C44 C42 C46 C40 5.0(16) . .
C44 C42 C46 O1 127.6(5) . .
C45 C3A C6 C9 -60.3(14) 7_566 7_566
C45 C3A C6 C14 -163.6(6) 7_566 .
C45 C3A C6 C15 146(8) 7_566 .
C45 C3A C6 C20 177.5(10) 7_566 .
C45 C3A C6 C25 -133.9(8) 7_566 .
C45 C3A C6 C43 -132.0(12) 7_566 .
C45 C3A C6 C47 -8.9(8) 7_566 .
C45 C3A C6 C48 4.2(5) 7_566 7_566
C45 C3A C15 C3B -13(11) 7_566 .
C45 C3A C15 C6 -34(8) 7_566 .
C45 C3A C15 C14 -157.2(7) 7_566 .
C45 C3A C15 C20 179.9(10) 7_566 .
C45 C3A C15 C43 -114.1(17) 7_566 .
C45 C3A C15 C47 -12.4(10) 7_566 .
C45 C3A C15 C48 1.2(7) 7_566 7_566
C45 C3A C20 C3B -173(8) 7_566 .
C45 C3A C20 C5 -148.6(10) 7_566 .
C45 C3A C20 C6 -3.7(15) 7_566 .
C45 C3A C20 C14 -34(2) 7_566 .
C45 C3A C20 C15 -0.2(14) 7_566 .
C45 C3A C20 C28 -160.1(17) 7_566 .
C45 C3A C20 C34 -125.6(13) 7_566 .
C45 C3A C20 C37 -152.2(12) 7_566 .
C45 C3A C24 C3B -37(4) 7_566 .
C45 C3A C24 C13 7.3(7) 7_566 7_566
C45 C3A C24 C26 -1.1(3) 7_566 7_566
C45 C3A C24 C28 173.0(8) 7_566 .
C45 C3A C24 C29 154.6(5) 7_566 .
C45 C3A C24 C36 132.3(16) 7_566 .
C45 C3A C24 C38 16.4(9) 7_566 7_566
C45 C3A C24 C2 126.2(9) 7_566 .
C45 C3A C28 C3B -27.3(17) 7_566 .
C45 C3A C28 C5 152.2(12) 7_566 .
C45 C3A C28 C17 132.2(9) 7_566 .
C45 C3A C28 C20 159.6(18) 7_566 .
C45 C3A C28 C24 -10.7(12) 7_566 .
C45 C3A C28 C29 26.5(19) 7_566 .
C45 C3A C28 C36 0.3(14) 7_566 .
C45 C3A C28 C37 147.6(10) 7_566 .
C45 C3B C15 C3A 166(12) 7_566 .
C45 C3B C15 C6 -31(6) 7_566 .
C45 C3B C15 C14 -156.7(7) 7_566 .
C45 C3B C15 C20 178.2(9) 7_566 .
C45 C3B C15 C43 -107.4(14) 7_566 .
C45 C3B C15 C47 -13.3(8) 7_566 .
C45 C3B C15 C48 0.2(5) 7_566 7_566
C45 C3B C20 C3A 5(6) 7_566 .
C45 C3B C20 C5 -153.0(6) 7_566 .
C45 C3B C20 C6 -5.8(9) 7_566 .
C45 C3B C20 C14 -47.6(18) 7_566 .
C45 C3B C20 C15 -1.9(10) 7_566 .
C45 C3B C20 C28 -160.3(10) 7_566 .
C45 C3B C20 C34 -136.1(7) 7_566 .
C45 C3B C20 C37 -154.7(7) 7_566 .
C45 C3B C24 C3A 132(5) 7_566 .
C45 C3B C24 C13 -5.2(10) 7_566 7_566
C45 C3B C24 C26 -5.2(4) 7_566 7_566
C45 C3B C24 C28 158.7(10) 7_566 .
C45 C3B C24 C29 144.7(7) 7_566 .
C45 C3B C24 C36 117(2) 7_566 .
C45 C3B C24 C38 0.0(12) 7_566 7_566
C45 C3B C24 C2 110.8(14) 7_566 .
C45 C3B C28 C3A 85(3) 7_566 .
C45 C3B C28 C5 85(2) 7_566 .
C45 C3B C28 C17 49(3) 7_566 .
C45 C3B C28 C20 90(2) 7_566 .
C45 C3B C28 C24 -77(2) 7_566 .
C45 C3B C28 C29 -59(2) 7_566 .
C45 C3B C28 C36 -69(2) 7_566 .
C45 C3B C28 C37 78(2) 7_566 .
C45 C26 C31 C7 -30.2(10) . .
C45 C26 C31 C11 179.2(9) . .
C45 C26 C31 C22 174.8(7) . .
C45 C26 C31 C40 -23.8(8) . .
C45 C26 C33 C7 -29.0(7) . .
C45 C26 C33 C11 -155.3(11) . .
C45 C26 C33 C16 -33.9(16) . .
C45 C26 C33 C22 -176.2(7) . .
C45 C26 C33 C41 -169.0(6) . .
C45 C31 C40 C7 -86(5) . .
C45 C31 C40 C10 -123.2(9) . .
C45 C31 C40 C16 173.3(11) . .
C45 C31 C40 C46 -153.2(6) . .
C45 C31 C40 C47 -24.7(7) . 7_566
C45 C31 C40 C48 -5.5(5) . .
C45 C31 C40 O1 122.8(11) . .
C45 C48 Cl5 C47 -173.5(7) . 7_566
C46 C7 C10 C1 53.8(8) . .
C46 C7 C10 C9 150.9(6) . .
C46 C7 C10 C12 18.9(4) . .
C46 C7 C10 C35 144.3(6) . .
C46 C7 C10 C39 63.2(10) . .
C46 C7 C10 C40 -120(2) . .
C46 C7 C10 O1 -100.5(4) . .
C46 C7 C16 C11 -123.2(6) . .
C46 C7 C16 C21 -13.1(4) . .
C46 C7 C16 C31 -154.0(8) . .
C46 C7 C16 C32 -18.9(7) . .
C46 C7 C16 C33 -154.8(6) . .
C46 C7 C16 C40 48.9(18) . .
C46 C7 C16 C44 -51.0(8) . .
C46 C7 C31 C11 -0.3(14) . .
C46 C7 C31 C16 29.1(8) . .
C46 C7 C31 C22 -35(3) . .
C46 C7 C31 C26 -147.4(7) . .
C46 C7 C31 C40 104(5) . .
C46 C7 C31 C45 -161.7(5) . .
C46 C7 C33 C11 -0.4(10) . .
C46 C7 C33 C16 28.5(6) . .
C46 C7 C33 C22 -32.5(18) . .
C46 C7 C33 C26 -146.3(7) . .
C46 C7 C33 C41 -35.8(14) . .
C46 C7 C33 C45 -161.3(6) . .
C46 C7 C40 C10 36.6(11) . .
C46 C7 C40 C16 -52.2(15) . .
C46 C7 C40 C31 -113(5) . .
C46 C7 C40 C47 126.7(6) . 7_566
C46 C7 C40 C48 151.2(4) . .
C46 C7 C40 O1 -65(5) . .
C46 C7 C48 C6 52.0(9) . 7_566
C46 C7 C48 C15 71.2(9) . 7_566
C46 C7 C48 C40 -44.6(11) . .
C46 C7 C48 C45 154.8(8) . .
C46 C7 C48 C47 4.2(9) . 7_566
C46 C7 C48 Cl5 -79.8(9) . .
C46 C10 C12 C1 149.2(11) . .
C46 C10 C12 C17 19.3(7) . .
C46 C10 C12 C21 -0.5(3) . .
C46 C10 C12 C29 119.1(7) . .
C46 C10 C12 C39 139.2(10) . .
C46 C10 C12 C42 -3.0(5) . .
C46 C10 C12 C2 146.6(10) . .
C46 C10 C35 C9 71.4(14) . .
C46 C10 C35 C23 -73.2(11) . .
C46 C10 C35 C25 13.2(13) . 7_566
C46 C10 C35 C39 -64.5(11) . .
C46 C10 C35 C43 35.8(12) . 7_566
C46 C10 C35 Cl3 158.3(9) . .
C46 C10 C39 C1 -81(5) . .
C46 C10 C39 C9 134.7(5) . .
C46 C10 C39 C12 -35.8(8) . .
C46 C10 C39 C23 162.5(9) . .
C46 C10 C39 C35 151.3(4) . .
C46 C10 C39 C2 -60(4) . .
C46 C10 C40 C7 -51.4(18) . .
C46 C10 C40 C16 -6.3(4) . .
C46 C10 C40 C31 -40.7(9) . .
C46 C10 C40 C47 -142.9(5) . 7_566
C46 C10 C40 C48 -141.2(6) . .
C46 C10 C40 O1 107.2(4) . .
C46 C10 O1 C40 -52.3(4) . .
C46 C12 C17 C5 62.5(13) . .
C46 C12 C17 C21 -12.2(4) . .
C46 C12 C17 C28 139.2(4) . .
C46 C12 C17 C29 154.1(4) . .
C46 C12 C17 C34 28.0(7) . .
C46 C12 C17 C37 90(4) . .
C46 C12 C17 C42 -28.0(7) . .
C46 C12 C21 C16 8.2(3) . .
C46 C12 C21 C17 164.5(4) . .
C46 C12 C21 C30 105.7(13) . .
C46 C12 C21 C32 12.3(12) . .
C46 C12 C21 C37 158.4(4) . .
C46 C12 C21 C42 -174.5(9) . .
C46 C12 C21 C44 76(2) . .
C46 C12 C29 C1 126.3(13) . .
C46 C12 C29 C17 -40.8(6) . .
C46 C12 C29 C24 85.9(10) . .
C46 C12 C29 C28 -13.4(9) . .
C46 C12 C29 C36 109.1(8) . .
C46 C12 C29 C37 -35.0(6) . .
C46 C12 C29 C42 -41.8(5) . .
C46 C12 C29 C2 128.3(14) . .
C46 C12 C39 C1 -158.4(11) . .
C46 C12 C39 C10 32.0(8) . .
C46 C12 C39 C23 -159.7(4) . .
C46 C12 C39 C35 -168.1(15) . .
C46 C12 C39 C2 -154.9(9) . .
C46 C12 C42 C17 150.8(7) . .
C46 C12 C42 C21 4.5(7) . .
C46 C12 C42 C29 152.4(3) . .
C46 C12 C42 C32 6.8(5) . .
C46 C12 C42 C37 142.8(6) . .
C46 C12 C42 C44 28.1(7) . .
C46 C12 C2 C23 50(2) . .
C46 C12 C2 C24 -99.3(13) . .
C46 C12 C2 C27 38(3) . .
C46 C12 C2 C29 -114.2(11) . .
C46 C12 C2 C36 -102.7(16) . .
C46 C12 C2 C39 44.1(12) . .
C46 C16 C21 C12 -8.0(3) . .
C46 C16 C21 C17 -81.4(17) . .
C46 C16 C21 C30 -159.6(4) . .
C46 C16 C21 C32 175.0(7) . .
C46 C16 C21 C37 -115.4(10) . .
C46 C16 C21 C42 -12.5(16) . .
C46 C16 C21 C44 -163.7(5) . .
C46 C16 C31 C7 -31.9(9) . .
C46 C16 C31 C11 122.8(7) . .
C46 C16 C31 C22 122.8(7) . .
C46 C16 C31 C40 -39.0(7) . .
C46 C16 C31 C45 -50(2) . .
C46 C16 C32 C11 -149.1(3) . .
C46 C16 C32 C21 -3.9(6) . .
C46 C16 C32 C30 -142.9(5) . .
C46 C16 C32 C42 -5.7(5) . .
C46 C16 C32 C44 -145.0(6) . .
C46 C16 C33 C7 -40.3(9) . .
C46 C16 C33 C11 109.4(9) . .
C46 C16 C33 C22 103.7(11) . .
C46 C16 C33 C26 -32(2) . .
C46 C16 C33 C41 97.2(11) . .
C46 C16 C33 C45 -50.7(14) . .
C46 C16 C40 C7 121(2) . .
C46 C16 C40 C10 5.2(4) . .
C46 C16 C40 C31 143.5(7) . .
C46 C16 C40 C47 119.5(8) . 7_566
C46 C16 C40 C48 144.6(6) . .
C46 C16 C40 O1 -63.7(5) . .
C46 C16 C44 C4 -72.1(15) . .
C46 C16 C44 C11 -152.3(3) . .
C46 C16 C44 C19 -143.7(3) . .
C46 C16 C44 C21 11.9(3) . .
C46 C16 C44 C30 -137(2) . .
C46 C16 C44 C32 33.0(6) . .
C46 C16 C44 C34 -34.9(9) . .
C46 C16 C44 C42 7.7(3) . .
C46 C21 C32 C11 67.6(14) . .
C46 C21 C32 C16 4.1(6) . .
C46 C21 C32 C30 144.9(4) . .
C46 C21 C32 C42 173(3) . .
C46 C21 C32 C44 140.1(6) . .
C46 C21 C37 C4 -131.4(7) . .
C46 C21 C37 C5 -127.8(8) . .
C46 C21 C37 C17 42.6(13) . .
C46 C21 C37 C20 -83.6(12) . .
C46 C21 C37 C28 -2.4(12) . .
C46 C21 C37 C29 19.4(8) . .
C46 C21 C37 C34 -133.0(7) . .
C46 C21 C37 C42 52.2(9) . .
C46 C21 C42 C12 -4.4(7) . .
C46 C21 C42 C17 -138.2(9) . .
C46 C21 C42 C29 -64.9(16) . .
C46 C21 C42 C32 -173(3) . .
C46 C21 C42 C37 -144.2(5) . .
C46 C21 C42 C44 -151.3(11) . .
C46 C21 C44 C4 140.1(6) . .
C46 C21 C44 C11 -0.5(10) . .
C46 C21 C44 C16 -15.1(5) . .
C46 C21 C44 C19 56(2) . .
C46 C21 C44 C30 146.9(13) . .
C46 C21 C44 C32 -46.8(8) . .
C46 C21 C44 C34 142.2(6) . .
C46 C21 C44 C42 147.1(14) . .
C46 C32 C42 C12 -6.0(4) . .
C46 C32 C42 C17 -143.0(7) . .
C46 C32 C42 C21 6(3) . .
C46 C32 C42 C29 -82.5(10) . .
C46 C32 C42 C37 -146.7(4) . .
C46 C32 C42 C44 -143.1(6) . .
C46 C32 C44 C4 82.2(17) . .
C46 C32 C44 C11 -67.7(15) . .
C46 C32 C44 C16 -63.4(12) . .
C46 C32 C44 C19 -57(2) . .
C46 C32 C44 C21 72.7(14) . .
C46 C32 C44 C30 104(3) . .
C46 C32 C44 C34 82.9(15) . .
C46 C32 C44 C42 77.6(14) . .
C46 C39 C2 C12 -25.6(9) . .
C46 C39 C2 C23 160.5(5) . .
C46 C39 C2 C24 41(2) . .
C46 C39 C2 C27 150.8(8) . .
C46 C39 C2 C29 -2.2(19) . .
C46 C39 C2 C36 39(3) . .
C46 C40 C48 C6 -28.2(12) . 7_566
C46 C40 C48 C7 61.6(12) . .
C46 C40 C48 C15 -10.9(13) . 7_566
C46 C40 C48 C45 81.6(11) . .
C46 C40 C48 C47 -64.4(11) . 7_566
C46 C40 C48 Cl5 -147.5(9) . .
C46 C40 O1 C10 47.4(4) . .
C47 C6 C14 C4 -96.8(16) . .
C47 C6 C14 C5 -139.1(12) . .
C47 C6 C14 C15 -147(3) . .
C47 C6 C14 C18 2.3(17) . .
C47 C6 C14 C20 -147.4(15) . .
C47 C6 C14 C25 14.2(14) . .
C47 C6 C14 C34 -131.1(11) . .
C47 C6 C14 C43 20.3(12) . .
C47 C6 C15 C3A 28(10) . .
C47 C6 C15 C3B 24(8) . .
C47 C6 C15 C14 158(2) . .
C47 C6 C15 C20 159(3) . .
C47 C6 C15 C43 143(4) . .
C47 C6 C15 C48 -9.5(14) . 7_566
C47 C6 C20 C3A -9.5(15) . .
C47 C6 C20 C3B -7.7(15) . .
C47 C6 C20 C5 139.5(11) . .
C47 C6 C20 C14 150.1(15) . .
C47 C6 C20 C15 -29(4) . .
C47 C6 C20 C28 37(2) . .
C47 C6 C20 C34 142.3(12) . .
C47 C6 C20 C37 120.6(13) . .
C47 C6 C43 C2A -122.5(12) . .
C47 C6 C43 C9 -1.3(7) . 7_566
C47 C6 C43 C14 -168.2(7) . .
C47 C6 C43 C15 -149(4) . .
C47 C6 C43 C18 -153.2(5) . .
C47 C6 C43 C25 -137(2) . .
C47 C6 C43 C35 -4.3(9) . 7_566
C47 C7 C10 C1 -111.9(8) 7_566 .
C47 C7 C10 C9 -14.8(4) 7_566 .
C47 C7 C10 C12 -146.8(4) 7_566 .
C47 C7 C10 C35 -21.4(5) 7_566 .
C47 C7 C10 C39 -102.5(11) 7_566 .
C47 C7 C10 C40 74.6(19) 7_566 .
C47 C7 C10 C46 -165.7(5) 7_566 .
C47 C7 C10 O1 93.8(3) 7_566 .
C47 C7 C31 C11 145.4(8) 7_566 .
C47 C7 C31 C16 174.8(7) 7_566 .
C47 C7 C31 C22 111(2) 7_566 .
C47 C7 C31 C26 -1.7(14) 7_566 .
C47 C7 C31 C40 -110(5) 7_566 .
C47 C7 C31 C45 -16.0(10) 7_566 .
C47 C7 C33 C11 145.7(7) 7_566 .
C47 C7 C33 C16 174.7(8) 7_566 .
C47 C7 C33 C22 113.6(15) 7_566 .
C47 C7 C33 C26 -0.1(10) 7_566 .
C47 C7 C33 C41 110.4(11) 7_566 .
C47 C7 C33 C45 -15.2(7) 7_566 .
C47 C7 C40 C10 -90.1(14) 7_566 .
C47 C7 C40 C16 -178.9(10) 7_566 .
C47 C7 C40 C31 120(5) 7_566 .
C47 C7 C40 C46 -126.7(6) 7_566 .
C47 C7 C40 C48 24.5(5) 7_566 .
C47 C7 C40 O1 169(5) 7_566 .
C47 C7 C46 C10 14.6(5) 7_566 .
C47 C7 C46 C12 -29.7(11) 7_566 .
C47 C7 C46 C16 -172.0(6) 7_566 .
C47 C7 C46 C21 -152.7(4) 7_566 .
C47 C7 C46 C32 -160.6(4) 7_566 .
C47 C7 C46 C39 -6.4(6) 7_566 .
C47 C7 C46 C40 52.0(12) 7_566 .
C47 C7 C46 C42 -140.6(6) 7_566 .
C47 C7 C46 O1 65.9(4) 7_566 .
C47 C7 C48 C6 47.8(5) 7_566 7_566
C47 C7 C48 C15 67.0(6) 7_566 7_566
C47 C7 C48 C40 -48.8(14) 7_566 .
C47 C7 C48 C45 150.6(6) 7_566 .
C47 C7 C48 Cl5 -84.0(6) 7_566 .
C47 C9 C10 C1 144.0(6) 7_566 .
C47 C9 C10 C7 13.5(3) 7_566 .
C47 C9 C10 C12 130.9(5) 7_566 .
C47 C9 C10 C35 179.1(11) 7_566 .
C47 C9 C10 C39 139.0(7) 7_566 .
C47 C9 C10 C40 -0.2(4) 7_566 .
C47 C9 C10 C46 44.1(8) 7_566 .
C47 C9 C10 O1 -58.5(4) 7_566 .
C47 C9 C39 C1 146.1(11) 7_566 .
C47 C9 C39 C10 -42.4(7) 7_566 .
C47 C9 C39 C23 155.1(4) 7_566 .
C47 C9 C39 C35 -178.8(11) 7_566 .
C47 C9 C39 C46 -3.6(5) 7_566 .
C47 C9 C39 C2 141.9(9) 7_566 .
C47 C9 Cl3 C35 173.2(13) 7_566 .
C47 C15 C20 C3A -40(3) . .
C47 C15 C20 C3B -38(3) . .
C47 C15 C20 C5 108(3) . .
C47 C15 C20 C6 121(7) . .
C47 C15 C20 C14 120(3) . .
C47 C15 C20 C28 -8(4) . .
C47 C15 C20 C34 112(3) . .
C47 C15 C20 C37 83(4) . .
C47 C15 C43 C2A -132.9(8) . .
C47 C15 C43 C6 26(3) . .
C47 C15 C43 C9 -7.6(5) . 7_566
C47 C15 C43 C14 -175.7(6) . .
C47 C15 C43 C18 -157.9(4) . .
C47 C15 C43 C25 -144.9(17) . .
C47 C15 C43 C35 -14.0(7) . 7_566
C47 C40 C46 C7 -92.3(14) 7_566 .
C47 C40 C46 C10 48.7(6) 7_566 .
C47 C40 C46 C12 39.8(10) 7_566 .
C47 C40 C46 C16 -125.1(7) 7_566 .
C47 C40 C46 C21 -126.8(7) 7_566 .
C47 C40 C46 C32 -127.9(6) 7_566 .
C47 C40 C46 C39 34.4(7) 7_566 .
C47 C40 C46 C42 -121.0(15) 7_566 .
C47 C40 C46 O1 104.7(7) 7_566 .
C47 C40 C48 C6 36.1(5) 7_566 7_566
C47 C40 C48 C7 126.0(15) 7_566 .
C47 C40 C48 C15 53.5(6) 7_566 7_566
C47 C40 C48 C45 145.9(6) 7_566 .
C47 C40 C48 Cl5 -83.1(5) 7_566 .
C47 C40 O1 C10 -78.6(5) 7_566 .
C47 C40 O1 C46 -126.0(7) 7_566 .
C48 C6 C14 C4 -34(4) 7_566 .
C48 C6 C14 C5 -77(3) 7_566 .
C48 C6 C14 C15 -85(3) 7_566 .
C48 C6 C14 C18 65(3) 7_566 .
C48 C6 C14 C20 -85(3) 7_566 .
C48 C6 C14 C25 77(3) 7_566 .
C48 C6 C14 C34 -69(3) 7_566 .
C48 C6 C14 C43 83(3) 7_566 .
C48 C6 C15 C3A 37(8) 7_566 .
C48 C6 C15 C3B 33(6) 7_566 .
C48 C6 C15 C14 167.6(7) 7_566 .
C48 C6 C15 C20 168(4) 7_566 .
C48 C6 C15 C43 152(3) 7_566 .
C48 C6 C15 C47 9.5(14) 7_566 .
C48 C6 C20 C3A 7.1(9) 7_566 .
C48 C6 C20 C3B 8.9(9) 7_566 .
C48 C6 C20 C5 156.1(5) 7_566 .
C48 C6 C20 C14 166.7(8) 7_566 .
C48 C6 C20 C15 -13(4) 7_566 .
C48 C6 C20 C28 53.3(14) 7_566 .
C48 C6 C20 C34 158.9(5) 7_566 .
C48 C6 C20 C37 137.3(7) 7_566 .
C48 C6 C43 C2A -119.3(12) 7_566 .
C48 C6 C43 C9 1.9(9) 7_566 7_566
C48 C6 C43 C14 -165.0(9) 7_566 .
C48 C6 C43 C15 -146(4) 7_566 .
C48 C6 C43 C18 -150.0(6) 7_566 .
C48 C6 C43 C25 -134(2) 7_566 .
C48 C6 C43 C35 -1.1(11) 7_566 7_566
C48 C6 C43 C47 3.2(4) 7_566 .
C48 C6 C47 C7 -69.4(7) 7_566 7_566
C48 C6 C47 C9 -174.0(6) 7_566 7_566
C48 C6 C47 C15 -18(3) 7_566 .
C48 C6 C47 C40 -83.8(10) 7_566 7_566
C48 C6 C47 C43 -175.0(6) 7_566 .
C48 C6 C47 Cl5 63.2(5) 7_566 7_566
C48 C7 C10 C1 -118.3(8) . .
C48 C7 C10 C9 -21.2(5) . .
C48 C7 C10 C12 -153.2(4) . .
C48 C7 C10 C35 -27.8(6) . .
C48 C7 C10 C39 -108.9(11) . .
C48 C7 C10 C40 68.2(18) . .
C48 C7 C10 C46 -172.1(6) . .
C48 C7 C10 O1 87.4(4) . .
C48 C7 C16 C11 50.6(13) . .
C48 C7 C16 C21 160.7(8) . .
C48 C7 C16 C31 19.8(11) . .
C48 C7 C16 C32 154.9(8) . .
C48 C7 C16 C33 19.0(12) . .
C48 C7 C16 C40 -137(3) . .
C48 C7 C16 C44 122.9(10) . .
C48 C7 C16 C46 173.8(11) . .
C48 C7 C31 C11 162.1(9) . .
C48 C7 C31 C16 -168.5(7) . .
C48 C7 C31 C22 128(2) . .
C48 C7 C31 C26 15.0(10) . .
C48 C7 C31 C40 -94(5) . .
C48 C7 C31 C45 0.6(7) . .
C48 C7 C33 C11 162.0(7) . .
C48 C7 C33 C16 -169.0(7) . .
C48 C7 C33 C22 129.9(15) . .
C48 C7 C33 C26 16.2(7) . .
C48 C7 C33 C41 126.7(10) . .
C48 C7 C33 C45 1.1(5) . .
C48 C7 C40 C10 -114.6(13) . .
C48 C7 C40 C16 156.6(15) . .
C48 C7 C40 C31 95(5) . .
C48 C7 C40 C46 -151.2(4) . .
C48 C7 C40 C47 -24.5(5) . 7_566
C48 C7 C40 O1 144(5) . .
C48 C7 C46 C10 12.3(9) . .
C48 C7 C46 C12 -31.9(14) . .
C48 C7 C46 C16 -174.3(10) . .
C48 C7 C46 C21 -155.0(7) . .
C48 C7 C46 C32 -162.8(7) . .
C48 C7 C46 C39 -8.6(9) . .
C48 C7 C46 C40 49.7(11) . .
C48 C7 C46 C42 -142.9(7) . .
C48 C7 C46 O1 63.6(7) . .
C48 C15 C20 C3A 2.0(13) 7_566 .
C48 C15 C20 C3B 3.1(14) 7_566 .
C48 C15 C20 C5 149.7(9) 7_566 .
C48 C15 C20 C6 162(6) 7_566 .
C48 C15 C20 C14 161.9(14) 7_566 .
C48 C15 C20 C28 34(2) 7_566 .
C48 C15 C20 C34 153.7(10) 7_566 .
C48 C15 C20 C37 124.4(12) 7_566 .
C48 C15 C43 C2A -132.7(7) 7_566 .
C48 C15 C43 C6 26(3) 7_566 .
C48 C15 C43 C9 -7.4(6) 7_566 7_566
C48 C15 C43 C14 -175.5(7) 7_566 .
C48 C15 C43 C18 -157.7(4) 7_566 .
C48 C15 C43 C25 -144.7(16) 7_566 .
C48 C15 C43 C35 -13.7(8) 7_566 7_566
C48 C15 C43 C47 0.2(3) 7_566 .
C48 C15 C47 C6 161(3) 7_566 .
C48 C15 C47 C7 -64.5(6) 7_566 7_566
C48 C15 C47 C9 -173.7(6) 7_566 7_566
C48 C15 C47 C40 -71.5(8) 7_566 7_566
C48 C15 C47 C43 -179.5(6) 7_566 .
C48 C15 C47 Cl5 56.7(5) 7_566 7_566
C48 C40 C46 C7 -57.2(12) . .
C48 C40 C46 C10 83.9(10) . .
C48 C40 C46 C12 75.0(12) . .
C48 C40 C46 C16 -90.0(10) . .
C48 C40 C46 C21 -91.7(12) . .
C48 C40 C46 C32 -92.7(11) . .
C48 C40 C46 C39 69.5(10) . .
C48 C40 C46 C42 -86(2) . .
C48 C40 C46 O1 139.8(12) . .
C48 C40 O1 C10 -108.0(6) . .
C48 C40 O1 C46 -155.4(8) . .
C48 C45 Cl2 C26 175.1(7) . .
Cl1 C13 C22 C2B 93.8(6) . .
Cl1 C13 C22 C11 -150.3(9) . .
Cl1 C13 C22 C19 100.2(6) . .
Cl1 C13 C22 C26 -115.7(5) . .
Cl1 C13 C22 C31 -124.9(5) . .
Cl1 C13 C22 C33 -116.6(6) . .
Cl1 C13 C22 C38 69.9(10) . .
Cl1 C13 C22 C41 87.0(9) . .
Cl1 C13 C26 C3A -124.6(6) . 7_566
Cl1 C13 C26 C3B -116.0(6) . 7_566
Cl1 C13 C26 C22 113.3(5) . .
Cl1 C13 C26 C24 -116.0(6) . 7_566
Cl1 C13 C26 C31 124.0(6) . .
Cl1 C13 C26 C33 114.2(6) . .
Cl1 C13 C26 Cl2 2.1(6) . .
Cl1 C13 C38 C22 -116.4(3) . .
Cl1 C13 C38 C24 115.1(5) . 7_566
Cl1 C13 C38 C27 165(3) . 7_566
Cl1 C13 C38 C36 119.8(3) . 7_566
Cl1 C13 C38 C41 -124.1(5) . .
Cl1 C13 C41 C2A 92.9(8) . .
Cl1 C13 C41 C2B 88.0(9) . .
Cl1 C13 C41 C11 -124.3(4) . .
Cl1 C13 C41 C19 178(3) . .
Cl1 C13 C41 C22 -103.3(9) . .
Cl1 C13 C41 C27 80.0(4) . 7_566
Cl1 C13 C41 C33 -120.4(5) . .
Cl1 C13 C41 C38 57.8(10) . .
Cl1 C38 C41 C2A 119.8(7) . .
Cl1 C38 C41 C2B 117.2(8) . .
Cl1 C38 C41 C11 -92.0(7) . .
Cl1 C38 C41 C13 -89.3(12) . .
Cl1 C38 C41 C19 126.0(17) . .
Cl1 C38 C41 C22 -71.7(10) . .
Cl1 C38 C41 C27 117.4(6) . 7_566
Cl1 C38 C41 C33 -87.5(6) . .
Cl2 C26 C31 C7 -85.6(10) . .
Cl2 C26 C31 C11 123.8(7) . .
Cl2 C26 C31 C22 119.4(4) . .
Cl2 C26 C31 C40 -79.2(8) . .
Cl2 C26 C31 C45 -55.4(5) . .
Cl2 C26 C33 C7 -92.5(6) . .
Cl2 C26 C33 C11 141.2(10) . .
Cl2 C26 C33 C16 -97.4(15) . .
Cl2 C26 C33 C22 120.3(6) . .
Cl2 C26 C33 C41 127.6(4) . .
Cl2 C26 C33 C45 -63.4(5) . .
Cl2 C26 C45 C3A -122.4(5) . 7_566
Cl2 C26 C45 C3B -116.0(6) . 7_566
Cl2 C26 C45 C31 123.1(5) . .
Cl2 C26 C45 C33 114.1(5) . .
Cl2 C26 C45 C48 -170.9(13) . .
Cl2 C45 C48 C6 -128.5(5) . 7_566
Cl2 C45 C48 C7 126.1(4) . .
Cl2 C45 C48 C15 -124.5(4) . 7_566
Cl2 C45 C48 C40 119.0(4) . .
Cl2 C45 C48 C47 -172.5(10) . 7_566
Cl2 C45 C48 Cl5 -4.4(5) . .
Cl3 C9 C10 C1 -99.0(7) . .
Cl3 C9 C10 C7 130.5(4) . .
Cl3 C9 C10 C12 -112.1(5) . .
Cl3 C9 C10 C35 -63.9(8) . .
Cl3 C9 C10 C39 -103.9(7) . .
Cl3 C9 C10 C40 116.8(4) . .
Cl3 C9 C10 C46 161.1(6) . .
Cl3 C9 C10 O1 58.6(5) . .
Cl3 C9 C35 C10 109.6(4) . .
Cl3 C9 C35 C23 -168.5(19) . .
Cl3 C9 C35 C25 -119.6(3) . 7_566
Cl3 C9 C35 C39 127.0(4) . .
Cl3 C9 C35 C43 -114.4(5) . 7_566
Cl3 C9 C39 C1 -86.5(11) . .
Cl3 C9 C39 C10 85.1(8) . .
Cl3 C9 C39 C23 -77.4(4) . .
Cl3 C9 C39 C35 -51.4(8) . .
Cl3 C9 C39 C46 123.9(4) . .
Cl3 C9 C39 C2 -90.7(10) . .
Cl3 C35 C39 C1 -116.7(10) . .
Cl3 C35 C39 C9 93.4(11) . .
Cl3 C35 C39 C10 53.3(9) . .
Cl3 C35 C39 C12 -108.2(14) . .
Cl3 C35 C39 C23 -118.2(6) . .
Cl3 C35 C39 C46 87.1(7) . .
Cl3 C35 C39 C2 -119.3(9) . .
Cl4A C23 C27 C1 120.8(9) . .
Cl4A C23 C27 C2A -118.2(6) . 7_566
Cl4A C23 C27 C2B -118.7(7) . 7_566
Cl4A C23 C27 C36 129.2(5) . .
Cl4A C23 C27 C38 168(2) . 7_566
Cl4A C23 C27 C41 -133.7(6) . 7_566
Cl4A C23 C27 Cl4B 2.0(4) . .
Cl4A C23 C27 C2 119.7(9) . .
Cl4A C23 C35 C9 167.0(18) . .
Cl4A C23 C35 C10 -122.5(4) . .
Cl4A C23 C35 C25 118.9(5) . 7_566
Cl4A C23 C35 C39 -126.3(4) . .
Cl4A C23 C35 C43 125.3(5) . 7_566
Cl4A C23 C35 Cl3 0.1(6) . .
Cl4A C23 Cl4B C27 -8.6(18) . .
Cl4A C23 C2 C12 133.0(11) . .
Cl4A C23 C2 C24 -77.8(13) . .
Cl4A C23 C2 C27 -60.0(6) . .
Cl4A C23 C2 C29 -108(4) . .
Cl4A C23 C2 C36 -73.9(17) . .
Cl4A C23 C2 C39 137.1(5) . .
Cl4A C27 Cl4B C23 170.9(19) . .
Cl4A C27 C2 C12 95(3) . .
Cl4A C27 C2 C23 73.9(6) . .
Cl4A C27 C2 C24 -121.3(6) . .
Cl4A C27 C2 C29 -124(2) . .
Cl4A C27 C2 C36 -117.9(9) . .
Cl4A C27 C2 C39 90.8(11) . .
Cl4B C23 C27 C1 118.8(10) . .
Cl4B C23 C27 C2A -120.2(6) . 7_566
Cl4B C23 C27 C2B -120.6(7) . 7_566
Cl4B C23 C27 C36 127.2(4) . .
Cl4B C23 C27 C38 165.7(19) . 7_566
Cl4B C23 C27 C41 -135.6(5) . 7_566
Cl4B C23 C27 Cl4A -2.0(4) . .
Cl4B C23 C27 C2 117.8(9) . .
Cl4B C23 C35 C9 170.3(18) . .
Cl4B C23 C35 C10 -119.2(4) . .
Cl4B C23 C35 C25 122.2(4) . 7_566
Cl4B C23 C35 C39 -123.0(4) . .
Cl4B C23 C35 C43 128.6(4) . 7_566
Cl4B C23 C35 Cl3 3.4(5) . .
Cl4B C23 Cl4A C27 171.0(19) . .
Cl4B C23 C2 C12 120.3(12) . .
Cl4B C23 C2 C24 -90.5(13) . .
Cl4B C23 C2 C27 -72.7(6) . .
Cl4B C23 C2 C29 -121(4) . .
Cl4B C23 C2 C36 -86.6(16) . .
Cl4B C23 C2 C39 124.4(5) . .
Cl4B C27 Cl4A C23 -8.6(18) . .
Cl4B C27 C2 C12 83(3) . .
Cl4B C27 C2 C23 62.1(5) . .
Cl4B C27 C2 C24 -133.1(5) . .
Cl4B C27 C2 C29 -136(2) . .
Cl4B C27 C2 C36 -129.7(8) . .
Cl4B C27 C2 C39 79.0(11) . .
O1 C10 C12 C1 -147.5(11) . .
O1 C10 C12 C17 82.6(7) . .
O1 C10 C12 C21 62.9(5) . .
O1 C10 C12 C29 -177.5(5) . .
O1 C10 C12 C39 -157.5(11) . .
O1 C10 C12 C42 60.4(6) . .
O1 C10 C12 C46 63.3(4) . .
O1 C10 C12 C2 -150.1(10) . .
O1 C10 C35 C9 -67.7(10) . .
O1 C10 C35 C23 147.7(4) . .
O1 C10 C35 C25 -125.9(5) . 7_566
O1 C10 C35 C39 156.4(10) . .
O1 C10 C35 C43 -103.3(5) . 7_566
O1 C10 C35 Cl3 19.2(6) . .
O1 C10 C39 C1 13(7) . .
O1 C10 C39 C9 -132(2) . .
O1 C10 C39 C12 58(2) . .
O1 C10 C39 C23 -104(2) . .
O1 C10 C39 C35 -115(2) . .
O1 C10 C39 C46 94(2) . .
O1 C10 C39 C2 34(6) . .
O1 C10 C40 C7 -159(2) . .
O1 C10 C40 C16 -113.5(6) . .
O1 C10 C40 C31 -147.9(10) . .
O1 C10 C40 C46 -107.2(4) . .
O1 C10 C40 C47 109.8(4) . 7_566
O1 C10 C40 C48 111.6(5) . .
O1 C10 C46 C7 69.2(4) . .
O1 C10 C46 C12 -131.0(3) . .
O1 C10 C46 C16 62.7(6) . .
O1 C10 C46 C21 -130.1(7) . .
O1 C10 C46 C39 -157.6(9) . .
O1 C10 C46 C40 54.9(4) . .
O1 C10 C46 C42 -128.5(4) . .
O1 C40 C46 C7 163.0(16) . .
O1 C40 C46 C10 -56.0(4) . .
O1 C40 C46 C12 -64.8(7) . .
O1 C40 C46 C16 130.2(4) . .
O1 C40 C46 C21 128.5(6) . .
O1 C40 C46 C32 127.5(4) . .
O1 C40 C46 C39 -70.3(4) . .
O1 C40 C46 C42 134.4(15) . .
O1 C40 C48 C6 102.9(6) . 7_566
O1 C40 C48 C7 -167.2(18) . .
O1 C40 C48 C15 120.3(6) . 7_566
O1 C40 C48 C45 -147.3(5) . .
O1 C40 C48 C47 66.8(7) . 7_566
O1 C40 C48 Cl5 -16.3(7) . .
C2 C12 C17 C5 -84.0(16) . .
C2 C12 C17 C21 -158.7(10) . .
C2 C12 C17 C28 -7.3(10) . .
C2 C12 C17 C29 7.7(9) . .
C2 C12 C17 C34 -118.4(11) . .
C2 C12 C17 C37 -57(4) . .
C2 C12 C17 C42 -174.4(11) . .
C2 C12 C21 C16 -125.5(12) . .
C2 C12 C21 C17 30.8(13) . .
C2 C12 C21 C30 -28.1(19) . .
C2 C12 C21 C32 -121.4(17) . .
C2 C12 C21 C37 24.7(13) . .
C2 C12 C21 C42 51.8(15) . .
C2 C12 C21 C44 -57(3) . .
C2 C12 C21 C46 -133.7(13) . .
C2 C12 C29 C1 -2(2) . .
C2 C12 C29 C17 -169.1(13) . .
C2 C12 C29 C24 -42.4(15) . .
C2 C12 C29 C28 -141.7(14) . .
C2 C12 C29 C36 -19.2(14) . .
C2 C12 C29 C37 -163.3(13) . .
C2 C12 C29 C42 -170.1(13) . .
C2 C12 C39 C1 -3.4(19) . .
C2 C12 C39 C10 -173.1(12) . .
C2 C12 C39 C23 -4.8(9) . .
C2 C12 C39 C35 -13.1(17) . .
C2 C12 C39 C46 154.9(9) . .
C2 C12 C42 C17 6.4(13) . .
C2 C12 C42 C21 -139.8(13) . .
C2 C12 C42 C29 8.0(11) . .
C2 C12 C42 C32 -137.6(11) . .
C2 C12 C42 C37 -1.5(12) . .
C2 C12 C42 C44 -116.3(13) . .
C2 C12 C42 C46 -144.4(11) . .
C2 C12 C46 C7 -16.0(18) . .
C2 C12 C46 C10 -64.8(14) . .
C2 C12 C46 C16 93.7(15) . .
C2 C12 C46 C21 115.8(13) . .
C2 C12 C46 C32 112.7(13) . .
C2 C12 C46 C39 -47.8(13) . .
C2 C12 C46 C40 -55.5(16) . .
C2 C12 C46 C42 117.9(14) . .
C2 C12 C46 O1 -104.0(13) . .
C2 C23 C27 C1 1.0(18) . .
C2 C23 C27 C2A 122.1(11) . 7_566
C2 C23 C27 C2B 121.6(11) . 7_566
C2 C23 C27 C36 9.5(9) . .
C2 C23 C27 C38 48(2) . 7_566
C2 C23 C27 C41 106.6(10) . 7_566
C2 C23 C27 Cl4A -119.7(9) . .
C2 C23 C27 Cl4B -117.8(9) . .
C2 C23 C35 C9 -65(2) . .
C2 C23 C35 C10 5.1(9) . .
C2 C23 C35 C25 -113.5(9) . 7_566
C2 C23 C35 C39 1.3(9) . .
C2 C23 C35 C43 -107.1(9) . 7_566
C2 C23 C35 Cl3 127.7(9) . .
C2 C23 Cl4A C27 59.2(8) . .
C2 C23 Cl4B C27 64.2(7) . .
C2 C24 C28 C3A 149.7(8) . .
C2 C24 C28 C3B 155.8(9) . .
C2 C24 C28 C5 67.2(18) . .
C2 C24 C28 C17 -1.8(8) . .
C2 C24 C28 C20 142.2(7) . .
C2 C24 C28 C29 -10.5(6) . .
C2 C24 C28 C36 -6.7(9) . .
C2 C24 C28 C37 5.0(11) . .
C2 C24 C29 C1 4.9(19) . .
C2 C24 C29 C12 35.4(12) . .
C2 C24 C29 C17 151.8(12) . .
C2 C24 C29 C28 161.3(11) . .
C2 C24 C29 C36 -12.2(16) . .
C2 C24 C29 C37 154.3(11) . .
C2 C24 C29 C42 132.8(13) . .
C2 C24 C36 C1 -3(5) . .
C2 C24 C36 C3B 30(8) . .
C2 C24 C36 C13 -93(7) . 7_566
C2 C24 C36 C27 -86(7) . .
C2 C24 C36 C28 66(7) . .
C2 C24 C36 C29 72(7) . .
C2 C24 C36 C38 -97(7) . 7_566
C2 C27 Cl4A C23 -71.1(7) . .
C2 C27 Cl4B C23 -66.8(7) . .
C2 C29 C36 C1 -3.9(19) . .
C2 C29 C36 C3B -155.1(12) . .
C2 C29 C36 C13 -84(3) . 7_566
C2 C29 C36 C24 -167.7(16) . .
C2 C29 C36 C27 -4.6(11) . .
C2 C29 C36 C28 -162.6(11) . .
C2 C29 C36 C38 -16.1(17) . 7_566
C2 C29 C37 C4 38(2) . .
C2 C29 C37 C5 109(2) . .
C2 C29 C37 C17 -43(2) . .
C2 C29 C37 C20 121.6(19) . .
C2 C29 C37 C21 -21.7(19) . .
C2 C29 C37 C28 137.1(19) . .
C2 C29 C37 C34 62(3) . .
C2 C29 C37 C42 -32.6(19) . .
C2 C29 C42 C12 -8.6(11) . .
C2 C29 C42 C17 169.3(13) . .
C2 C29 C42 C21 67(2) . .
C2 C29 C42 C32 86.3(15) . .
C2 C29 C42 C37 162.0(12) . .
C2 C29 C42 C44 114.5(13) . .
C2 C29 C42 C46 14.4(12) . .
C2 C39 C46 C7 -142.2(9) . .
C2 C39 C46 C10 166.5(13) . .
C2 C39 C46 C12 22.8(9) . .
C2 C39 C46 C16 -120.8(11) . .
C2 C39 C46 C21 4.4(10) . .
C2 C39 C46 C32 -11.4(12) . .
C2 C39 C46 C40 -162.0(9) . .
C2 C39 C46 C42 11.2(9) . .
C2 C39 C46 O1 148.3(9) . .
